data_4131484
loop_
_publ_author_name
'Rizzuto, Felix J.'
'Wood, Daniel M.'
'Ronson, Tanya K.'
'Nitschke, Jonathan R.'

_publ_section_title
;
 Tuning the Redox Properties of Fullerene Clusters within a Metal-Organic
 Capsule.
;
_journal_issue 32
_journal_name_full 'Journal of the American Chemical Society'
_journal_page_first 11008
_journal_page_last 11011
_journal_paper_doi 10.1021/jacs.7b05788
_journal_volume 139
_journal_year 2017
_chemical_formula_moiety 'C336 H312 Fe4 N48 Ni6, 3(C60), 8(S O3 C F3), 0.5(C4 H10 O)'
_chemical_formula_sum 'C526 H317 F24 Fe4 N48 Ni6 O24.5 S8'
_chemical_formula_weight 8989.40
_space_group_crystal_system triclinic
_space_group_IT_number 2
_space_group_name_Hall '-P 1'
_space_group_name_H-M_alt 'P -1'
_atom_sites_solution_hydrogens geom
_audit_creation_method SHELXL-2013
_cell_angle_alpha 65.910(2)
_cell_angle_beta 67.466(2)
_cell_angle_gamma 62.464(3)
_cell_formula_units_Z 2
_cell_length_a 31.3706(16)
_cell_length_b 31.5616(16)
_cell_length_c 33.5735(15)
_cell_measurement_reflns_used 9965
_cell_measurement_temperature 100(2)
_cell_measurement_theta_max 36.404
_cell_measurement_theta_min 4.319
_cell_volume 26120(2)
_computing_cell_refinement
;
CrystalClear-SM Expert 2.0 r5 (Rigaku, 2010)
;
_computing_data_collection
;
CrystalClear-SM Expert 2.0 r5 (Rigaku, 2010)
;
_computing_data_reduction
;
CrystalClear-SM Expert 2.0 r5 (Rigaku, 2010)
;
_computing_structure_refinement 'SHELXL-2013 (Sheldrick, 2013)'
_computing_structure_solution 'SUPERFLIP (Palatinus & Chapuis, 2007)'
_diffrn_ambient_temperature 100(2)
_diffrn_detector_area_resol_mean 0
_diffrn_measured_fraction_theta_full 0.996
_diffrn_measured_fraction_theta_max 0.996
_diffrn_measurement_device_type 'Rigaku Saturn 724+ detector on Crystal Logic diffractometer'
_diffrn_measurement_method '\w  scans'
_diffrn_radiation_monochromator 'silicon double crystal'
_diffrn_radiation_source 'Diamond beamline I19'
_diffrn_radiation_type synchrotron
_diffrn_radiation_wavelength 0.6889
_diffrn_reflns_av_R_equivalents 0.1065
_diffrn_reflns_av_unetI/netI 0.1448
_diffrn_reflns_Laue_measured_fraction_full 0.996
_diffrn_reflns_Laue_measured_fraction_max 0.996
_diffrn_reflns_limit_h_max 26
_diffrn_reflns_limit_h_min -25
_diffrn_reflns_limit_k_max 25
_diffrn_reflns_limit_k_min -26
_diffrn_reflns_limit_l_max 27
_diffrn_reflns_limit_l_min -27
_diffrn_reflns_number 91331
_diffrn_reflns_point_group_measured_fraction_full 0.996
_diffrn_reflns_point_group_measured_fraction_max 0.996
_diffrn_reflns_theta_full 16.680
_diffrn_reflns_theta_max 16.681
_diffrn_reflns_theta_min 0.731
_exptl_absorpt_coefficient_mu 0.353
_exptl_absorpt_correction_T_max 0.7442
_exptl_absorpt_correction_T_min 0.5082
_exptl_absorpt_correction_type multi-scan
_exptl_absorpt_process_details SADABS
_exptl_crystal_colour 'dark brown'
_exptl_crystal_density_diffrn 1.143
_exptl_crystal_description block
_exptl_crystal_F_000 9242
_exptl_crystal_size_max 0.030
_exptl_crystal_size_mid 0.020
_exptl_crystal_size_min 0.010
_refine_diff_density_max 0.697
_refine_diff_density_min -0.486
_refine_diff_density_rms 0.090
_refine_ls_extinction_method none
_refine_ls_goodness_of_fit_ref 1.126
_refine_ls_hydrogen_treatment constr
_refine_ls_matrix_type full
_refine_ls_number_parameters 3802
_refine_ls_number_reflns 31517
_refine_ls_number_restraints 10269
_refine_ls_restrained_S_all 1.053
_refine_ls_R_factor_all 0.2004
_refine_ls_R_factor_gt 0.1310
_refine_ls_shift/su_max 0.000
_refine_ls_shift/su_mean 0.000
_refine_ls_structure_factor_coef Fsqd
_refine_ls_weighting_details
;
 w=1/[\s^2^(Fo^2^)+(0.2000P)^2^]
 where P=(Fo^2^+2Fc^2^)/3
;
_refine_ls_weighting_scheme calc
_refine_ls_wR_factor_gt 0.3251
_refine_ls_wR_factor_ref 0.3751
_reflns_Friedel_coverage 0.000
_reflns_number_gt 14141
_reflns_number_total 31517
_reflns_threshold_expression 'I > 2\s(I)'
_cod_data_source_file ja7b05788_si_002.cif
_cod_data_source_block dwa_sq_d
_cod_original_formula_sum 'C526 H317 F24 Fe4 N48 Ni6 O24.50 S8'
_cod_database_code 4131484
_shelx_space_group_comment
;
The symmetry employed for this shelxl refinement is uniquely defined
by the following loop, which should always be used as a source of
symmetry information in preference to the above space-group names.
They are only intended as comments.
;
_shelx_estimated_absorpt_t_min 0.988
_shelx_estimated_absorpt_t_max 0.996
_shelxl_version_number 2013-2

loop_
_space_group_symop_operation_xyz
'x, y, z'
'-x, -y, -z'

loop_
_atom_site_label
_atom_site_type_symbol
_atom_site_fract_x
_atom_site_fract_y
_atom_site_fract_z
_atom_site_U_iso_or_equiv
_atom_site_adp_type
_atom_site_occupancy
_atom_site_site_symmetry_order
_atom_site_calc_flag
_atom_site_refinement_flags_posn
_atom_site_refinement_flags_adp
_atom_site_refinement_flags_occupancy
_atom_site_disorder_assembly
_atom_site_disorder_group
Fe1 Fe 1.01538(10) 0.36332(8) 0.37144(7) 0.0944(8) Uani 1 1 d . . . . .
Fe2 Fe 0.87819(9) 0.38236(8) -0.17995(7) 0.0918(8) Uani 1 1 d . . . . .
Fe3 Fe 0.86874(11) -0.20668(9) 0.37974(8) 0.1097(9) Uani 1 1 d . . . . .
Ni1 Ni 1.00982(9) 0.02833(8) 0.40051(7) 0.1001(8) Uani 1 1 d . . . . .
Ni2 Ni 1.01010(10) 0.39181(9) 0.05283(7) 0.1174(9) Uani 1 1 d . . . . .
Ni3 Ni 0.89385(9) 0.04648(8) 0.06269(7) 0.1066(8) Uani 1 1 d . . . . .
Ni4 Ni 0.54373(11) 0.10186(12) 0.41181(9) 0.1603(12) Uani 1 1 d . . . . .
Ni5 Ni 0.55611(10) 0.50018(9) 0.05918(7) 0.1185(9) Uani 1 1 d . . . . .
N2 N 0.9745(5) 0.4106(5) 0.3273(4) 0.095(4) Uani 1 1 d D U . . .
N3 N 0.9312(5) 0.3352(5) -0.1492(4) 0.096(4) Uani 1 1 d . U . . .
N10 N 1.0614(5) 0.3121(5) 0.3371(4) 0.090(4) Uani 1 1 d . U . . .
N11 N 0.8530(6) -0.1613(4) 0.4158(5) 0.098(4) Uani 1 1 d . U . . .
N18 N 0.8509(5) 0.4323(4) -0.1468(4) 0.089(3) Uani 1 1 d . U . . .
N26 N 0.9206(5) -0.1833(4) 0.3332(4) 0.094(4) Uani 1 1 d D U . . .
N27 N 0.8299(5) 0.3494(4) -0.1448(4) 0.078(3) Uani 1 1 d . U . . .
N34 N 0.8165(5) -0.1663(5) 0.3483(4) 0.101(4) Uani 1 1 d . U . . .
N44 N 0.9659(5) 0.3320(4) 0.4092(4) 0.090(3) Uani 1 1 d . U . . .
Fe4 Fe 0.3023(2) 0.4743(2) 0.38089(15) 0.0998(18) Uani 0.651(6) 1 d . U P A 1
N36 N 0.2624(3) 0.4926(3) 0.4389(2) 0.173(6) Uiso 0.651(6) 1 d G U P A 1
N35 N 0.3442(3) 0.4125(3) 0.4201(3) 0.155(5) Uiso 0.651(6) 1 d DG U P A 1
C444 C 0.2234(4) 0.5333(3) 0.4486(2) 0.177(6) Uiso 0.651(6) 1 d G U P A 1
H444 H 0.2052 0.5563 0.4266 0.213 Uiso 0.651(6) 1 calc R U P A 1
C443 C 0.2091(5) 0.5422(4) 0.4898(3) 0.182(6) Uiso 0.651(6) 1 d G U P A 1
H443 H 0.1821 0.5715 0.4955 0.219 Uiso 0.651(6) 1 calc R U P A 1
C442 C 0.2345(6) 0.5084(5) 0.5227(3) 0.187(7) Uiso 0.651(6) 1 d G U P A 1
H442 H 0.2250 0.5140 0.5511 0.225 Uiso 0.651(6) 1 calc R U P A 1
C441 C 0.2739(5) 0.4662(5) 0.5135(3) 0.183(6) Uiso 0.651(6) 1 d G U P A 1
H441 H 0.2914 0.4420 0.5358 0.220 Uiso 0.651(6) 1 calc R U P A 1
C440 C 0.2872(4) 0.4601(4) 0.4715(2) 0.176(5) Uiso 0.651(6) 1 d G U P A 1
C439 C 0.3312(4) 0.4168(4) 0.4593(3) 0.168(5) Uiso 0.651(6) 1 d G U P A 1
H439 H 0.3495 0.3925 0.4809 0.201 Uiso 0.651(6) 1 calc R U P A 1
N20 N 0.2568(3) 0.4338(3) 0.4004(3) 0.134(5) Uiso 0.651(6) 1 d G U P A 1
C244 C 0.2198(3) 0.4235(3) 0.4356(3) 0.138(5) Uiso 0.651(6) 1 d G U P A 1
H244 H 0.2062 0.4401 0.4582 0.166 Uiso 0.651(6) 1 calc R U P A 1
C243 C 0.2012(4) 0.3893(4) 0.4398(4) 0.140(5) Uiso 0.651(6) 1 d G U P A 1
H243 H 0.1757 0.3822 0.4652 0.168 Uiso 0.651(6) 1 calc R U P A 1
C242 C 0.2198(5) 0.3656(4) 0.4067(4) 0.140(5) Uiso 0.651(6) 1 d G U P A 1
H242 H 0.2072 0.3422 0.4091 0.168 Uiso 0.651(6) 1 calc R U P A 1
C241 C 0.2569(5) 0.3763(3) 0.3701(4) 0.134(5) Uiso 0.651(6) 1 d G U P A 1
H241 H 0.2698 0.3611 0.3465 0.161 Uiso 0.651(6) 1 calc R U P A 1
C240 C 0.2749(4) 0.4096(3) 0.3684(3) 0.128(4) Uiso 0.651(6) 1 d G U P A 1
C239 C 0.3170(4) 0.4199(3) 0.3311(3) 0.119(5) Uiso 0.651(6) 1 d G U P A 1
H239 H 0.3307 0.4047 0.3075 0.143 Uiso 0.651(6) 1 calc R U P A 1
N19 N 0.3344(3) 0.4491(3) 0.3307(3) 0.110(5) Uiso 0.651(6) 1 d DG U P A 1
N41 N 0.2568(3) 0.5394(3) 0.3500(2) 0.114(4) Uiso 0.651(6) 1 d G U P A 1
C501 C 0.2120(3) 0.5481(3) 0.3456(3) 0.115(5) Uiso 0.651(6) 1 d G U P A 1
H501 H 0.2009 0.5211 0.3567 0.138 Uiso 0.651(6) 1 calc R U P A 1
C502 C 0.1821(4) 0.5950(3) 0.3253(3) 0.116(5) Uiso 0.651(6) 1 d G U P A 1
H502 H 0.1513 0.5998 0.3221 0.140 Uiso 0.651(6) 1 calc R U P A 1
C503 C 0.1974(5) 0.6349(3) 0.3099(4) 0.123(5) Uiso 0.651(6) 1 d G U P A 1
H503 H 0.1771 0.6673 0.2961 0.148 Uiso 0.651(6) 1 calc R U P A 1
C504 C 0.2425(5) 0.6269(3) 0.3148(3) 0.122(5) Uiso 0.651(6) 1 d G U P A 1
H504 H 0.2535 0.6538 0.3051 0.146 Uiso 0.651(6) 1 calc R U P A 1
C505 C 0.2713(4) 0.5791(3) 0.3341(3) 0.119(4) Uiso 0.651(6) 1 d G U P A 1
C506 C 0.3214(4) 0.5683(4) 0.3375(3) 0.119(5) Uiso 0.651(6) 1 d G U P A 1
H506 H 0.3333 0.5946 0.3276 0.143 Uiso 0.651(6) 1 calc R U P A 1
N42 N 0.3483(3) 0.5240(4) 0.3537(3) 0.126(5) Uiso 0.651(6) 1 d DG U P A 1
C433 C 0.4339(7) 0.2701(5) 0.4091(10) 0.157(5) Uiso 0.651(6) 1 d DG U P A 1
C434 C 0.3867(6) 0.2768(6) 0.4373(8) 0.155(5) Uiso 0.651(6) 1 d DG U P A 1
H434 H 0.3767 0.2490 0.4541 0.186 Uiso 0.651(6) 1 calc R U P A 1
C435 C 0.3542(6) 0.3242(8) 0.4408(8) 0.152(5) Uiso 0.651(6) 1 d G U P A 1
H435 H 0.3220 0.3288 0.4601 0.183 Uiso 0.651(6) 1 calc R U P A 1
C436 C 0.3689(8) 0.3649(6) 0.4162(9) 0.152(5) Uiso 0.651(6) 1 d DG U P A 1
C437 C 0.4161(9) 0.3582(5) 0.3880(9) 0.152(5) Uiso 0.651(6) 1 d G U P A 1
H437 H 0.4261 0.3860 0.3712 0.183 Uiso 0.651(6) 1 calc R U P A 1
C438 C 0.4486(7) 0.3108(6) 0.3845(9) 0.154(5) Uiso 0.651(6) 1 d DG U P A 1
H438 H 0.4809 0.3062 0.3652 0.185 Uiso 0.651(6) 1 calc R U P A 1
C507 C 0.3916(6) 0.5057(8) 0.3663(8) 0.135(5) Uiso 0.651(6) 1 d DG U P A 1
C508 C 0.3924(6) 0.5150(8) 0.4030(7) 0.145(5) Uiso 0.651(6) 1 d G U P A 1
H508 H 0.3622 0.5312 0.4215 0.175 Uiso 0.651(6) 1 calc R U P A 1
C509 C 0.4372(8) 0.5006(8) 0.4127(6) 0.147(5) Uiso 0.651(6) 1 d G U P A 1
H509 H 0.4377 0.5070 0.4378 0.177 Uiso 0.651(6) 1 calc R U P A 1
C510 C 0.4813(6) 0.4770(8) 0.3857(8) 0.144(5) Uiso 0.651(6) 1 d G U P A 1
C511 C 0.4806(6) 0.4677(8) 0.3489(7) 0.141(5) Uiso 0.651(6) 1 d G U P A 1
H511 H 0.5107 0.4515 0.3305 0.170 Uiso 0.651(6) 1 calc R U P A 1
C512 C 0.4357(8) 0.4820(8) 0.3392(6) 0.137(5) Uiso 0.651(6) 1 d G U P A 1
H512 H 0.4352 0.4757 0.3141 0.164 Uiso 0.651(6) 1 calc R U P A 1
Fe4' Fe 0.3281(5) 0.4938(5) 0.3729(3) 0.130(4) Uani 0.349(6) 1 d . U P A 3
N52 N 0.2824(6) 0.4469(5) 0.4001(5) 0.129(6) Uiso 0.349(6) 1 d G U P A 3
C57 C 0.2531(6) 0.4410(6) 0.4424(5) 0.133(6) Uiso 0.349(6) 1 d G U P A 3
H57 H 0.2471 0.4621 0.4591 0.159 Uiso 0.349(6) 1 calc R U P A 3
C58 C 0.2316(8) 0.4052(7) 0.4619(7) 0.135(6) Uiso 0.349(6) 1 d G U P A 3
H58 H 0.2119 0.4014 0.4919 0.162 Uiso 0.349(6) 1 calc R U P A 3
C59 C 0.2390(9) 0.3751(7) 0.4376(8) 0.136(6) Uiso 0.349(6) 1 d G U P A 3
H59 H 0.2244 0.3505 0.4505 0.163 Uiso 0.349(6) 1 calc R U P A 3
C60 C 0.2681(9) 0.3812(6) 0.3941(8) 0.133(6) Uiso 0.349(6) 1 d G U P A 3
H60 H 0.2731 0.3615 0.3764 0.159 Uiso 0.349(6) 1 calc R U P A 3
C61 C 0.2896(7) 0.4165(5) 0.3769(6) 0.129(5) Uiso 0.349(6) 1 d G U P A 3
C62 C 0.3236(8) 0.4222(6) 0.3313(7) 0.128(6) Uiso 0.349(6) 1 d G U P A 3
H62 H 0.3295 0.4024 0.3133 0.154 Uiso 0.349(6) 1 calc R U P A 3
N53 N 0.3446(7) 0.4534(6) 0.3165(6) 0.132(7) Uiso 0.349(6) 1 d G U P A 3
N50 N 0.2979(6) 0.5133(6) 0.4286(4) 0.151(7) Uiso 0.349(6) 1 d G U P A 3
C68 C 0.2636(7) 0.5573(6) 0.4359(5) 0.153(7) Uiso 0.349(6) 1 d G U P A 3
H68 H 0.2411 0.5777 0.4170 0.183 Uiso 0.349(6) 1 calc R U P A 3
C67 C 0.2603(9) 0.5733(8) 0.4701(6) 0.152(8) Uiso 0.349(6) 1 d G U P A 3
H67 H 0.2364 0.6047 0.4740 0.183 Uiso 0.349(6) 1 calc R U P A 3
C66 C 0.2920(10) 0.5435(9) 0.4985(6) 0.154(8) Uiso 0.349(6) 1 d G U P A 3
H66 H 0.2900 0.5540 0.5221 0.184 Uiso 0.349(6) 1 calc R U P A 3
C65 C 0.3266(9) 0.4981(9) 0.4920(6) 0.154(7) Uiso 0.349(6) 1 d G U P A 3
H65 H 0.3483 0.4766 0.5115 0.185 Uiso 0.349(6) 1 calc R U P A 3
C64 C 0.3291(7) 0.4848(7) 0.4566(5) 0.153(6) Uiso 0.349(6) 1 d G U P A 3
C63 C 0.3677(7) 0.4377(7) 0.4467(6) 0.154(6) Uiso 0.349(6) 1 d G U P A 3
H63 H 0.3901 0.4160 0.4656 0.184 Uiso 0.349(6) 1 calc R U P A 3
N51 N 0.3708(6) 0.4267(6) 0.4132(6) 0.152(6) Uiso 0.349(6) 1 d G U P A 3
N54 N 0.2757(6) 0.5551(5) 0.3427(4) 0.126(5) Uiso 0.349(6) 1 d G U P A 3
C69 C 0.2292(6) 0.5615(5) 0.3448(6) 0.126(5) Uiso 0.349(6) 1 d G U P A 3
H69 H 0.2163 0.5362 0.3648 0.151 Uiso 0.349(6) 1 calc R U P A 3
C70 C 0.1998(7) 0.6037(6) 0.3189(7) 0.126(5) Uiso 0.349(6) 1 d G U P A 3
H70 H 0.1676 0.6069 0.3206 0.151 Uiso 0.349(6) 1 calc R U P A 3
C71 C 0.2176(9) 0.6414(6) 0.2905(7) 0.128(5) Uiso 0.349(6) 1 d G U P A 3
H71 H 0.1977 0.6707 0.2727 0.154 Uiso 0.349(6) 1 calc R U P A 3
C72 C 0.2647(9) 0.6359(6) 0.2885(6) 0.129(5) Uiso 0.349(6) 1 d G U P A 3
H72 H 0.2774 0.6616 0.2698 0.155 Uiso 0.349(6) 1 calc R U P A 3
C73 C 0.2927(7) 0.5924(6) 0.3142(5) 0.130(5) Uiso 0.349(6) 1 d G U P A 3
C74 C 0.3446(7) 0.5836(7) 0.3109(5) 0.134(5) Uiso 0.349(6) 1 d G U P A 3
H74 H 0.3582 0.6086 0.2921 0.161 Uiso 0.349(6) 1 calc R U P A 3
N55 N 0.3707(6) 0.5428(7) 0.3334(6) 0.142(6) Uiso 0.349(6) 1 d DG U P A 3
C75 C 0.3946(18) 0.3773(13) 0.4085(16) 0.152(5) Uiso 0.349(6) 1 d G U P A 3
C76 C 0.4405(19) 0.3621(17) 0.3792(15) 0.155(6) Uiso 0.349(6) 1 d G U P A 3
H76 H 0.4562 0.3854 0.3600 0.185 Uiso 0.349(6) 1 calc R U P A 3
C77 C 0.4635(16) 0.3129(19) 0.3779(18) 0.157(5) Uiso 0.349(6) 1 d G U P A 3
H77 H 0.4948 0.3025 0.3579 0.188 Uiso 0.349(6) 1 calc R U P A 3
C78 C 0.440(2) 0.2788(14) 0.406(2) 0.158(5) Uiso 0.349(6) 1 d G U P A 3
C79 C 0.3946(19) 0.2940(17) 0.4352(17) 0.155(5) Uiso 0.349(6) 1 d G U P A 3
H79 H 0.3789 0.2707 0.4544 0.187 Uiso 0.349(6) 1 calc R U P A 3
C80 C 0.3716(14) 0.3432(19) 0.4365(14) 0.154(5) Uiso 0.349(6) 1 d G U P A 3
H80 H 0.3403 0.3536 0.4565 0.185 Uiso 0.349(6) 1 calc R U P A 3
C81 C 0.4975(8) 0.4926(14) 0.3443(12) 0.145(5) Uiso 0.349(6) 1 d G U P A 3
H81 H 0.5293 0.4711 0.3326 0.174 Uiso 0.349(6) 1 calc R U P A 3
C82 C 0.4913(11) 0.5139(14) 0.3760(12) 0.146(5) Uiso 0.349(6) 1 d G U P A 3
C83 C 0.4447(13) 0.5455(14) 0.3930(11) 0.144(5) Uiso 0.349(6) 1 d G U P A 3
H83 H 0.4405 0.5600 0.4147 0.173 Uiso 0.349(6) 1 calc R U P A 3
C84 C 0.4043(11) 0.5557(13) 0.3783(11) 0.143(5) Uiso 0.349(6) 1 d DG U P A 3
H84 H 0.3724 0.5772 0.3899 0.172 Uiso 0.349(6) 1 calc R U P A 3
C85 C 0.4104(8) 0.5343(12) 0.3465(10) 0.141(5) Uiso 0.349(6) 1 d DG U P A 3
C86 C 0.4570(8) 0.5028(13) 0.3295(11) 0.142(5) Uiso 0.349(6) 1 d DG U P A 3
H86 H 0.4612 0.4883 0.3078 0.171 Uiso 0.349(6) 1 calc R U P A 3
N1 N 0.9738(4) 0.4156(4) 0.4012(3) 0.102(4) Uani 1 1 d G U . . .
C1 C 0.9752(5) 0.4176(4) 0.4402(4) 0.156(7) Uani 1 1 d G U . . .
H1 H 0.9991 0.3911 0.4559 0.187 Uiso 1 1 calc R U . . .
C2 C 0.9428(6) 0.4573(5) 0.4579(4) 0.172(7) Uani 1 1 d G U . . .
H2 H 0.9441 0.4573 0.4857 0.207 Uiso 1 1 calc R U . . .
C3 C 0.9086(5) 0.4968(5) 0.4349(5) 0.172(6) Uani 1 1 d G U . . .
H3 H 0.8863 0.5242 0.4466 0.206 Uiso 1 1 calc R U . . .
C4 C 0.9073(5) 0.4957(4) 0.3947(4) 0.161(6) Uani 1 1 d G U . . .
H4 H 0.8847 0.5227 0.3779 0.193 Uiso 1 1 calc R U . . .
C5 C 0.9395(5) 0.4546(5) 0.3794(3) 0.134(5) Uani 1 1 d DG U . . .
C6 C 0.9430(7) 0.4507(7) 0.3369(5) 0.125(6) Uani 1 1 d D U . . .
H6 H 0.9230 0.4766 0.3172 0.150 Uiso 1 1 calc R U . . .
C7 C 0.9827(4) 0.4065(4) 0.2836(3) 0.101(4) Uani 1 1 d G U . . .
C8 C 1.0269(4) 0.4061(4) 0.2515(3) 0.103(4) Uani 1 1 d G U . . .
H8 H 1.0520 0.4093 0.2581 0.124 Uiso 1 1 calc R U . . .
C9 C 1.0344(4) 0.4011(4) 0.2098(3) 0.106(4) Uani 1 1 d G U . . .
H9 H 1.0646 0.4009 0.1879 0.128 Uiso 1 1 calc R U . . .
C10 C 0.9977(4) 0.3965(4) 0.2002(3) 0.108(4) Uani 1 1 d G U . . .
C11 C 0.9535(4) 0.3969(4) 0.2323(4) 0.108(4) Uani 1 1 d G U . . .
H11 H 0.9284 0.3937 0.2257 0.129 Uiso 1 1 calc R U . . .
C12 C 0.9460(4) 0.4019(4) 0.2739(3) 0.108(4) Uani 1 1 d G U . . .
H12 H 0.9158 0.4021 0.2958 0.129 Uiso 1 1 calc R U . . .
N5 N 1.0519(4) 0.3518(4) 0.0940(3) 0.096(4) Uani 1 1 d D U . . .
N6 N 1.0440(5) 0.3418(4) 0.0216(4) 0.110(4) Uani 1 1 d D U . . .
N7 N 0.9684(5) 0.4301(4) 0.0122(4) 0.121(5) Uani 1 1 d D U . . .
N8 N 0.9800(4) 0.4420(4) 0.0831(3) 0.098(4) Uani 1 1 d D U . . .
C13 C 1.0059(6) 0.3943(5) 0.1534(5) 0.110(4) Uani 1 1 d D U . . .
C14 C 1.0407(6) 0.3535(5) 0.1386(4) 0.116(4) Uani 1 1 d D U . . .
C15 C 1.0768(6) 0.3105(6) 0.1616(4) 0.118(4) Uani 1 1 d D U . . .
C16 C 1.1120(6) 0.2864(6) 0.1307(5) 0.127(4) Uani 1 1 d D U . . .
C17 C 1.0954(6) 0.3131(6) 0.0894(5) 0.128(5) Uani 1 1 d D U . . .
C18 C 1.1160(6) 0.2939(6) 0.0522(5) 0.129(5) Uani 1 1 d D U . . .
H18 H 1.1490 0.2705 0.0487 0.155 Uiso 1 1 calc R U . . .
C19 C 1.0914(6) 0.3069(6) 0.0214(5) 0.127(4) Uani 1 1 d D U . . .
C20 C 1.1051(6) 0.2766(7) -0.0083(6) 0.140(4) Uani 1 1 d D U . . .
C21 C 1.0645(6) 0.2914(6) -0.0234(6) 0.132(4) Uani 1 1 d D U . . .
C22 C 1.0299(6) 0.3358(6) -0.0098(6) 0.126(4) Uani 1 1 d D U . . .
C23 C 0.9852(6) 0.3668(6) -0.0222(6) 0.127(4) Uani 1 1 d D U . . .
C24 C 0.9587(7) 0.4150(5) -0.0159(6) 0.141(5) Uani 1 1 d D U . . .
C25 C 0.9215(8) 0.4580(6) -0.0390(7) 0.165(5) Uani 1 1 d D U . . .
C26 C 0.9178(8) 0.4988(6) -0.0314(7) 0.166(5) Uani 1 1 d D U . . .
C27 C 0.9452(8) 0.4807(6) 0.0015(6) 0.148(5) Uani 1 1 d D U . . .
C28 C 0.9387(7) 0.5104(6) 0.0254(5) 0.131(5) Uani 1 1 d D U . . .
H28 H 0.9206 0.5451 0.0158 0.157 Uiso 1 1 calc R U . . .
C29 C 0.9572(7) 0.4921(5) 0.0632(5) 0.126(4) Uani 1 1 d D U . . .
C30 C 0.9435(7) 0.5208(5) 0.0925(5) 0.134(4) Uani 1 1 d D U . . .
C31 C 0.9570(7) 0.4890(5) 0.1309(4) 0.122(4) Uani 1 1 d D U . . .
C32 C 0.9815(7) 0.4400(5) 0.1254(4) 0.115(4) Uani 1 1 d D U . . .
C45 C 1.1589(6) 0.2409(6) 0.1374(6) 0.151(6) Uani 1 1 d D U . . .
H45A H 1.1708 0.2253 0.1129 0.182 Uiso 1 1 calc R U . . .
H45B H 1.1511 0.2164 0.1662 0.182 Uiso 1 1 calc R U . . .
C46 C 1.1999(8) 0.2540(9) 0.1376(10) 0.201(9) Uani 1 1 d D U . . .
H46A H 1.1883 0.2695 0.1617 0.302 Uiso 1 1 calc R U . . .
H46B H 1.2087 0.2773 0.1086 0.302 Uiso 1 1 calc R U . . .
H46C H 1.2291 0.2236 0.1427 0.302 Uiso 1 1 calc R U . . .
C47 C 1.1537(7) 0.2337(7) -0.0164(6) 0.158(6) Uani 1 1 d D U . . .
H47A H 1.1476 0.2072 -0.0194 0.189 Uiso 1 1 calc R U . . .
H47B H 1.1687 0.2195 0.0095 0.189 Uiso 1 1 calc R U . . .
C48 C 1.1890(9) 0.2521(10) -0.0590(8) 0.234(12) Uani 1 1 d D U . . .
H48A H 1.1703 0.2774 -0.0814 0.351 Uiso 1 1 calc R U . . .
H48B H 1.2135 0.2242 -0.0710 0.351 Uiso 1 1 calc R U . . .
H48C H 1.2060 0.2667 -0.0520 0.351 Uiso 1 1 calc R U . . .
C49 C 0.8935(8) 0.5528(6) -0.0566(7) 0.176(6) Uani 1 1 d D U . . .
H49A H 0.9096 0.5741 -0.0580 0.211 Uiso 1 1 calc R U . . .
H49B H 0.8949 0.5558 -0.0876 0.211 Uiso 1 1 calc R U . . .
C50 C 0.8404(9) 0.5669(9) -0.0288(9) 0.210(9) Uani 1 1 d D U . . .
H50A H 0.8303 0.5380 -0.0163 0.316 Uiso 1 1 calc R U . . .
H50B H 0.8186 0.5941 -0.0479 0.316 Uiso 1 1 calc R U . . .
H50C H 0.8380 0.5777 -0.0042 0.316 Uiso 1 1 calc R U . . .
C51 C 0.9255(7) 0.5770(5) 0.0788(6) 0.146(5) Uani 1 1 d D U . . .
H51A H 0.9362 0.5897 0.0458 0.175 Uiso 1 1 calc R U . . .
H51B H 0.9398 0.5877 0.0930 0.175 Uiso 1 1 calc R U . . .
C52 C 0.8691(7) 0.5977(8) 0.0937(8) 0.183(8) Uani 1 1 d D U . . .
H52A H 0.8550 0.6016 0.0704 0.274 Uiso 1 1 calc R U . . .
H52B H 0.8581 0.6302 0.0986 0.274 Uiso 1 1 calc R U . . .
H52C H 0.8580 0.5747 0.1218 0.274 Uiso 1 1 calc R U . . .
C53 C 1.0747(8) 0.2901(7) 0.2114(5) 0.148(7) Uani 1 1 d D U . . .
H53A H 1.0856 0.2537 0.2202 0.222 Uiso 1 1 calc R U . . .
H53B H 1.0406 0.3038 0.2284 0.222 Uiso 1 1 calc R U . . .
H53C H 1.0965 0.2995 0.2180 0.222 Uiso 1 1 calc R U . . .
C54 C 1.0599(8) 0.2668(6) -0.0514(6) 0.140(6) Uani 1 1 d D U . . .
H54A H 1.0608 0.2885 -0.0823 0.210 Uiso 1 1 calc R U . . .
H54B H 1.0284 0.2613 -0.0385 0.210 Uiso 1 1 calc R U . . .
H54C H 1.0874 0.2348 -0.0515 0.210 Uiso 1 1 calc R U . . .
C55 C 0.9009(10) 0.4578(9) -0.0730(8) 0.210(9) Uani 1 1 d D U . . .
H55X H 0.8804 0.4373 -0.0579 0.314 Uiso 1 1 calc R U . . .
H55Y H 0.9283 0.4441 -0.0964 0.314 Uiso 1 1 calc R U . . .
H55Z H 0.8808 0.4919 -0.0867 0.314 Uiso 1 1 calc R U . . .
C56 C 0.9491(8) 0.5044(7) 0.1709(5) 0.148(7) Uani 1 1 d D U . . .
H56A H 0.9245 0.5383 0.1686 0.222 Uiso 1 1 calc R U . . .
H56B H 0.9805 0.5035 0.1716 0.222 Uiso 1 1 calc R U . . .
H56C H 0.9372 0.4815 0.1986 0.222 Uiso 1 1 calc R U . . .
C33 C 0.9728(5) 0.3582(4) -0.0566(3) 0.119(4) Uani 1 1 d DG U . . .
C34 C 0.9949(4) 0.3701(4) -0.1024(4) 0.120(4) Uani 1 1 d G U . . .
H34 H 1.0194 0.3845 -0.1134 0.145 Uiso 1 1 calc R U . . .
C35 C 0.9810(4) 0.3611(4) -0.1319(3) 0.113(4) Uani 1 1 d G U . . .
H35 H 0.9961 0.3693 -0.1632 0.135 Uiso 1 1 calc R U . . .
C36 C 0.9451(4) 0.3401(4) -0.1158(3) 0.105(4) Uani 1 1 d G U . . .
C37 C 0.9230(4) 0.3282(4) -0.0701(4) 0.112(4) Uani 1 1 d G U . . .
H37 H 0.8984 0.3138 -0.0591 0.134 Uiso 1 1 calc R U . . .
C38 C 0.9368(4) 0.3372(4) -0.0405(3) 0.114(4) Uani 1 1 d G U . . .
H38 H 0.9217 0.3290 -0.0093 0.137 Uiso 1 1 calc R U . . .
C39 C 0.9587(7) 0.2984(6) -0.1639(5) 0.102(5) Uani 1 1 d . U . . .
H39 H 0.9865 0.2742 -0.1521 0.122 Uiso 1 1 calc R U . . .
N4 N 0.9093(3) 0.3333(3) -0.2128(2) 0.088(4) Uani 1 1 d G U . . .
C40 C 0.9478(3) 0.2934(3) -0.1980(2) 0.116(4) Uani 1 1 d G U . . .
C41 C 0.9714(3) 0.2526(3) -0.2150(3) 0.129(5) Uani 1 1 d G U . . .
H41 H 0.9988 0.2254 -0.2045 0.155 Uiso 1 1 calc R U . . .
C42 C 0.9549(3) 0.2517(3) -0.2472(3) 0.131(5) Uani 1 1 d G U . . .
H42 H 0.9707 0.2239 -0.2590 0.157 Uiso 1 1 calc R U . . .
C43 C 0.9151(3) 0.2918(3) -0.2621(2) 0.116(5) Uani 1 1 d G U . . .
H43 H 0.9025 0.2918 -0.2838 0.139 Uiso 1 1 calc R U . . .
C44 C 0.8939(3) 0.3319(3) -0.2449(2) 0.113(5) Uani 1 1 d G U . . .
H44 H 0.8674 0.3599 -0.2561 0.136 Uiso 1 1 calc R U . . .
N9 N 1.0672(3) 0.3900(3) 0.33941(19) 0.081(3) Uani 1 1 d G U . . .
C101 C 1.0713(3) 0.4299(3) 0.3415(2) 0.090(4) Uani 1 1 d G U . . .
H101 H 1.0449 0.4499 0.3597 0.108 Uiso 1 1 calc R U . . .
C102 C 1.1128(4) 0.4426(3) 0.3177(2) 0.098(4) Uani 1 1 d G U . . .
H102 H 1.1144 0.4712 0.3192 0.118 Uiso 1 1 calc R U . . .
C103 C 1.1521(3) 0.4132(4) 0.2918(2) 0.111(4) Uani 1 1 d G U . . .
H103 H 1.1809 0.4214 0.2755 0.133 Uiso 1 1 calc R U . . .
C104 C 1.1489(3) 0.3718(3) 0.2900(2) 0.109(4) Uani 1 1 d G U . . .
H104 H 1.1757 0.3506 0.2730 0.131 Uiso 1 1 calc R U . . .
C105 C 1.1060(3) 0.3619(2) 0.3133(2) 0.101(4) Uani 1 1 d G U . . .
C106 C 1.1021(7) 0.3176(6) 0.3154(6) 0.097(4) Uani 1 1 d . U . . .
H106 H 1.1288 0.2938 0.3011 0.117 Uiso 1 1 calc R U . . .
C107 C 1.0551(4) 0.2678(3) 0.3452(3) 0.087(3) Uani 1 1 d G U . . .
C108 C 1.0820(4) 0.2237(4) 0.3719(3) 0.098(4) Uani 1 1 d G U . . .
H108 H 1.1046 0.2238 0.3844 0.117 Uiso 1 1 calc R U . . .
C109 C 1.0761(4) 0.1796(3) 0.3805(3) 0.097(4) Uani 1 1 d G U . . .
H109 H 1.0945 0.1495 0.3988 0.117 Uiso 1 1 calc R U . . .
C110 C 1.0431(4) 0.1795(3) 0.3623(4) 0.097(3) Uani 1 1 d DG U . . .
C111 C 1.0161(4) 0.2235(4) 0.3356(3) 0.095(4) Uani 1 1 d G U . . .
H111 H 0.9935 0.2235 0.3231 0.114 Uiso 1 1 calc R U . . .
C112 C 1.0221(4) 0.2677(3) 0.3270(3) 0.095(4) Uani 1 1 d G U . . .
H112 H 1.0036 0.2978 0.3087 0.114 Uiso 1 1 calc R U . . .
N13 N 0.9882(4) 0.0776(4) 0.4306(3) 0.097(4) Uani 1 1 d D U . . .
N14 N 0.9609(4) 0.0013(4) 0.4418(3) 0.084(3) Uani 1 1 d D U . . .
N15 N 1.0297(4) -0.0190(4) 0.3690(3) 0.090(3) Uani 1 1 d D U . . .
N16 N 1.0604(4) 0.0540(4) 0.3607(3) 0.092(3) Uani 1 1 d D U . . .
C113 C 1.0326(5) 0.1328(5) 0.3755(4) 0.101(3) Uani 1 1 d D U . . .
C114 C 1.0003(6) 0.1206(5) 0.4158(4) 0.107(4) Uani 1 1 d D U . . .
C115 C 0.9742(7) 0.1463(5) 0.4502(5) 0.124(4) Uani 1 1 d D U . . .
C116 C 0.9561(7) 0.1154(6) 0.4887(4) 0.126(4) Uani 1 1 d D U . . .
C117 C 0.9613(6) 0.0758(5) 0.4741(4) 0.108(4) Uani 1 1 d D U . . .
C118 C 0.9406(6) 0.0390(5) 0.5000(4) 0.101(4) Uani 1 1 d D U . . .
H118 H 0.9281 0.0354 0.5313 0.121 Uiso 1 1 calc R U . . .
C119 C 0.9372(6) 0.0084(5) 0.4839(4) 0.096(3) Uani 1 1 d D U . . .
C120 C 0.9058(5) -0.0213(5) 0.5093(4) 0.098(3) Uani 1 1 d D U . . .
C121 C 0.9079(6) -0.0433(5) 0.4811(4) 0.102(3) Uani 1 1 d D U . . .
C122 C 0.9420(5) -0.0298(5) 0.4394(4) 0.092(3) Uani 1 1 d D U . . .
C123 C 0.9574(5) -0.0450(5) 0.4011(4) 0.095(3) Uani 1 1 d D U . . .
C124 C 1.0022(5) -0.0432(5) 0.3688(4) 0.097(3) Uani 1 1 d D U . . .
C125 C 1.0295(5) -0.0698(6) 0.3340(5) 0.108(4) Uani 1 1 d D U . . .
C126 C 1.0747(5) -0.0662(5) 0.3180(5) 0.107(4) Uani 1 1 d D U . . .
C127 C 1.0749(5) -0.0354(5) 0.3394(5) 0.096(3) Uani 1 1 d D U . . .
C128 C 1.1110(5) -0.0166(5) 0.3271(5) 0.102(4) Uani 1 1 d D U . . .
H128 H 1.1434 -0.0346 0.3126 0.122 Uiso 1 1 calc R U . . .
C129 C 1.1040(5) 0.0268(5) 0.3343(5) 0.100(4) Uani 1 1 d D U . . .
C130 C 1.1351(5) 0.0555(5) 0.3081(5) 0.103(4) Uani 1 1 d D U . . .
C131 C 1.1110(5) 0.1002(5) 0.3173(4) 0.095(3) Uani 1 1 d D U . . .
C132 C 1.0660(5) 0.0993(5) 0.3499(4) 0.092(3) Uani 1 1 d D U . . .
C145 C 0.9297(7) 0.1227(7) 0.5355(5) 0.137(5) Uani 1 1 d D U . . .
H14A H 0.9398 0.1455 0.5400 0.165 Uiso 1 1 calc R U . . .
H14B H 0.9384 0.0904 0.5587 0.165 Uiso 1 1 calc R U . . .
C146 C 0.8741(7) 0.1448(8) 0.5391(7) 0.170(7) Uani 1 1 d D U . . .
H14C H 0.8655 0.1258 0.5284 0.255 Uiso 1 1 calc R U . . .
H14D H 0.8648 0.1796 0.5208 0.255 Uiso 1 1 calc R U . . .
H14E H 0.8562 0.1432 0.5706 0.255 Uiso 1 1 calc R U . . .
C147 C 0.8756(5) -0.0239(6) 0.5572(4) 0.110(4) Uani 1 1 d D U . . .
H14F H 0.8937 -0.0216 0.5743 0.132 Uiso 1 1 calc R U . . .
H14G H 0.8710 -0.0563 0.5716 0.132 Uiso 1 1 calc R U . . .
C148 C 0.8250(6) 0.0182(7) 0.5589(6) 0.144(6) Uani 1 1 d D U . . .
H14H H 0.8289 0.0494 0.5378 0.216 Uiso 1 1 calc R U . . .
H14I H 0.8103 0.0218 0.5894 0.216 Uiso 1 1 calc R U . . .
H14J H 0.8033 0.0104 0.5505 0.216 Uiso 1 1 calc R U . . .
C149 C 1.1182(6) -0.0901(6) 0.2843(5) 0.130(5) Uani 1 1 d D U . . .
H14K H 1.1348 -0.0662 0.2636 0.156 Uiso 1 1 calc R U . . .
H14L H 1.1063 -0.0987 0.2663 0.156 Uiso 1 1 calc R U . . .
C150 C 1.1551(8) -0.1369(8) 0.3077(7) 0.195(10) Uani 1 1 d D U . . .
H15A H 1.1372 -0.1543 0.3358 0.293 Uiso 1 1 calc R U . . .
H15B H 1.1770 -0.1278 0.3144 0.293 Uiso 1 1 calc R U . . .
H15C H 1.1748 -0.1588 0.2881 0.293 Uiso 1 1 calc R U . . .
C151 C 1.1841(5) 0.0382(6) 0.2753(5) 0.122(5) Uani 1 1 d D U . . .
H15D H 1.1881 0.0665 0.2486 0.147 Uiso 1 1 calc R U . . .
H15E H 1.1852 0.0123 0.2652 0.147 Uiso 1 1 calc R U . . .
C152 C 1.2260(6) 0.0170(10) 0.2988(7) 0.187(8) Uani 1 1 d D U . . .
H15F H 1.2188 0.0383 0.3169 0.280 Uiso 1 1 calc R U . . .
H15G H 1.2573 0.0158 0.2762 0.280 Uiso 1 1 calc R U . . .
H15H H 1.2286 -0.0167 0.3184 0.280 Uiso 1 1 calc R U . . .
C153 C 0.9702(9) 0.1970(6) 0.4484(6) 0.153(7) Uani 1 1 d D U . . .
H15I H 0.9455 0.2068 0.4749 0.229 Uiso 1 1 calc R U . . .
H15J H 0.9600 0.2217 0.4211 0.229 Uiso 1 1 calc R U . . .
H15K H 1.0024 0.1951 0.4481 0.229 Uiso 1 1 calc R U . . .
C154 C 0.8803(7) -0.0772(7) 0.4948(5) 0.125(5) Uani 1 1 d D U . . .
H15L H 0.8665 -0.0849 0.5274 0.187 Uiso 1 1 calc R U . . .
H15M H 0.9031 -0.1081 0.4867 0.187 Uiso 1 1 calc R U . . .
H15N H 0.8534 -0.0608 0.4794 0.187 Uiso 1 1 calc R U . . .
C155 C 1.0083(6) -0.0885(7) 0.3135(5) 0.123(5) Uani 1 1 d D U . . .
H15O H 1.0312 -0.0946 0.2851 0.184 Uiso 1 1 calc R U . . .
H15P H 0.9763 -0.0634 0.3080 0.184 Uiso 1 1 calc R U . . .
H15Q H 1.0039 -0.1195 0.3344 0.184 Uiso 1 1 calc R U . . .
C156 C 1.1298(6) 0.1427(5) 0.2914(5) 0.109(5) Uani 1 1 d D U . . .
H15R H 1.1466 0.1449 0.3094 0.164 Uiso 1 1 calc R U . . .
H15S H 1.1019 0.1739 0.2850 0.164 Uiso 1 1 calc R U . . .
H15T H 1.1531 0.1366 0.2631 0.164 Uiso 1 1 calc R U . . .
C133 C 0.9315(4) -0.0747(4) 0.4008(3) 0.095(3) Uani 1 1 d G U . . .
C134 C 0.9530(3) -0.1264(4) 0.4126(3) 0.100(4) Uani 1 1 d G U . . .
H134 H 0.9849 -0.1426 0.4187 0.120 Uiso 1 1 calc R U . . .
C135 C 0.9279(4) -0.1545(3) 0.4154(3) 0.090(4) Uani 1 1 d G U . . .
H135 H 0.9426 -0.1898 0.4235 0.108 Uiso 1 1 calc R U . . .
C136 C 0.8812(4) -0.1308(4) 0.4065(3) 0.088(3) Uani 1 1 d G U . . .
C137 C 0.8597(3) -0.0792(4) 0.3947(3) 0.097(4) Uani 1 1 d G U . . .
H137 H 0.8278 -0.0630 0.3886 0.116 Uiso 1 1 calc R U . . .
C138 C 0.8848(4) -0.0511(3) 0.3919(3) 0.094(4) Uani 1 1 d G U . . .
H138 H 0.8701 -0.0158 0.3838 0.113 Uiso 1 1 calc R U . . .
C139 C 0.8174(8) -0.1629(6) 0.4514(6) 0.120(5) Uani 1 1 d D U . . .
H139 H 0.8054 -0.1415 0.4698 0.144 Uiso 1 1 calc R U . . .
N12 N 0.8184(3) -0.2277(3) 0.4318(3) 0.131(5) Uani 1 1 d G U . . .
C140 C 0.7974(4) -0.2000(3) 0.4610(2) 0.127(5) Uani 1 1 d DG U . . .
C141 C 0.7592(4) -0.2071(3) 0.4983(3) 0.152(5) Uani 1 1 d G U . . .
H141 H 0.7457 -0.1877 0.5186 0.183 Uiso 1 1 calc R U . . .
C142 C 0.7408(4) -0.2426(3) 0.5056(3) 0.167(6) Uani 1 1 d G U . . .
H142 H 0.7145 -0.2477 0.5309 0.201 Uiso 1 1 calc R U . . .
C143 C 0.7612(4) -0.2706(3) 0.4757(3) 0.172(6) Uani 1 1 d G U . . .
H143 H 0.7487 -0.2947 0.4796 0.206 Uiso 1 1 calc R U . . .
C144 C 0.8001(4) -0.2628(3) 0.4399(3) 0.164(6) Uani 1 1 d G U . . .
H144 H 0.8148 -0.2830 0.4200 0.197 Uiso 1 1 calc R U . . .
N17 N 0.9223(3) 0.4202(2) -0.2163(2) 0.090(3) Uani 1 1 d G U . . .
C201 C 0.9617(3) 0.4105(2) -0.25138(19) 0.105(4) Uani 1 1 d G U . . .
H201 H 0.9671 0.3858 -0.2638 0.126 Uiso 1 1 calc R U . . .
C202 C 0.9942(3) 0.4357(2) -0.2697(2) 0.114(4) Uani 1 1 d G U . . .
H202 H 1.0220 0.4276 -0.2938 0.137 Uiso 1 1 calc R U . . .
C203 C 0.9862(3) 0.4726(3) -0.2526(2) 0.118(4) Uani 1 1 d G U . . .
H203 H 1.0081 0.4902 -0.2650 0.141 Uiso 1 1 calc R U . . .
C204 C 0.9457(4) 0.4835(2) -0.2173(2) 0.102(4) Uani 1 1 d G U . . .
H204 H 0.9389 0.5093 -0.2054 0.122 Uiso 1 1 calc R U . . .
C205 C 0.9154(3) 0.4563(2) -0.1996(2) 0.090(4) Uani 1 1 d DG U . . .
C206 C 0.8723(6) 0.4649(6) -0.1637(4) 0.092(4) Uani 1 1 d D U . . .
H206 H 0.8598 0.4929 -0.1528 0.110 Uiso 1 1 calc R U . . .
C207 C 0.8060(4) 0.4430(4) -0.1129(3) 0.101(4) Uani 1 1 d G U . . .
C208 C 0.7633(5) 0.4775(4) -0.1274(3) 0.126(5) Uani 1 1 d G U . . .
H208 H 0.7651 0.4934 -0.1585 0.152 Uiso 1 1 calc R U . . .
C209 C 0.7181(4) 0.4886(4) -0.0962(4) 0.130(5) Uani 1 1 d G U . . .
H209 H 0.6889 0.5121 -0.1061 0.156 Uiso 1 1 calc R U . . .
C210 C 0.7156(4) 0.4652(5) -0.0506(3) 0.114(4) Uani 1 1 d G U . . .
C211 C 0.7582(5) 0.4307(4) -0.0362(3) 0.118(5) Uani 1 1 d G U . . .
H211 H 0.7565 0.4148 -0.0050 0.142 Uiso 1 1 calc R U . . .
C212 C 0.8035(4) 0.4196(4) -0.0673(4) 0.118(5) Uani 1 1 d G U . . .
H212 H 0.8327 0.3961 -0.0575 0.142 Uiso 1 1 calc R U . . .
N21 N 0.6030(5) 0.5322(5) 0.0286(4) 0.118(4) Uani 1 1 d D U . . .
N22 N 0.5256(4) 0.5359(5) 0.1019(4) 0.104(4) Uani 1 1 d D U . . .
N23 N 0.5073(4) 0.4700(4) 0.0868(4) 0.095(3) Uani 1 1 d D U . . .
N24 N 0.5888(5) 0.4615(5) 0.0170(4) 0.122(4) Uani 1 1 d D U . . .
C213 C 0.6671(6) 0.4749(6) -0.0145(5) 0.120(4) Uani 1 1 d D U . . .
C214 C 0.6506(6) 0.5165(6) -0.0006(5) 0.117(4) Uani 1 1 d D U . . .
C215 C 0.6721(6) 0.5543(6) -0.0172(5) 0.125(4) Uani 1 1 d D U . . .
C216 C 0.6391(6) 0.5931(6) 0.0007(5) 0.133(4) Uani 1 1 d D U . . .
C217 C 0.5975(6) 0.5776(6) 0.0301(5) 0.127(4) Uani 1 1 d D U . . .
C218 C 0.5589(6) 0.6016(6) 0.0611(5) 0.135(5) Uani 1 1 d D U . . .
H218 H 0.5525 0.6356 0.0567 0.162 Uiso 1 1 calc R U . . .
C219 C 0.5305(7) 0.5792(6) 0.0970(5) 0.132(4) Uani 1 1 d D U . . .
C220 C 0.5048(7) 0.5948(6) 0.1383(5) 0.129(4) Uani 1 1 d D U . . .
C221 C 0.4861(7) 0.5593(6) 0.1684(4) 0.127(4) Uani 1 1 d D U . . .
C222 C 0.4973(6) 0.5239(6) 0.1455(5) 0.109(4) Uani 1 1 d D U . . .
C223 C 0.4733(6) 0.4903(6) 0.1599(4) 0.108(3) Uani 1 1 d D U . . .
C224 C 0.4736(6) 0.4692(6) 0.1297(5) 0.110(4) Uani 1 1 d D U . . .
C225 C 0.4372(6) 0.4505(6) 0.1324(5) 0.116(4) Uani 1 1 d D U . . .
C226 C 0.4494(6) 0.4397(6) 0.0930(5) 0.120(4) Uani 1 1 d D U . . .
C227 C 0.4920(6) 0.4519(6) 0.0663(5) 0.113(4) Uani 1 1 d D U . . .
C228 C 0.5195(6) 0.4387(7) 0.0270(5) 0.122(4) Uani 1 1 d D U . . .
H228 H 0.5048 0.4304 0.0125 0.147 Uiso 1 1 calc R U . . .
C229 C 0.5678(6) 0.4372(7) 0.0078(6) 0.133(4) Uani 1 1 d D U . . .
C230 C 0.6047(6) 0.4073(7) -0.0210(6) 0.149(4) Uani 1 1 d D U . . .
C231 C 0.6481(6) 0.4145(7) -0.0313(7) 0.150(4) Uani 1 1 d D U . . .
C232 C 0.6373(6) 0.4498(6) -0.0093(6) 0.128(4) Uani 1 1 d D U . . .
C245 C 0.6465(8) 0.6392(6) -0.0039(6) 0.153(5) Uani 1 1 d D U . . .
H24A H 0.6814 0.6305 -0.0048 0.183 Uiso 1 1 calc R U . . .
H24B H 0.6252 0.6518 0.0226 0.183 Uiso 1 1 calc R U . . .
C246 C 0.6335(10) 0.6799(7) -0.0469(7) 0.186(8) Uani 1 1 d D U . . .
H24C H 0.6500 0.6657 -0.0723 0.280 Uiso 1 1 calc R U . . .
H24D H 0.6446 0.7066 -0.0525 0.280 Uiso 1 1 calc R U . . .
H24E H 0.5975 0.6935 -0.0433 0.280 Uiso 1 1 calc R U . . .
C247 C 0.5020(7) 0.6406(6) 0.1456(6) 0.134(5) Uani 1 1 d D U . . .
H24F H 0.5304 0.6503 0.1246 0.161 Uiso 1 1 calc R U . . .
H24G H 0.5044 0.6324 0.1767 0.161 Uiso 1 1 calc R U . . .
C248 C 0.4538(8) 0.6842(7) 0.1383(9) 0.181(8) Uani 1 1 d D U . . .
H24H H 0.4449 0.6843 0.1132 0.271 Uiso 1 1 calc R U . . .
H24I H 0.4582 0.7155 0.1312 0.271 Uiso 1 1 calc R U . . .
H24J H 0.4274 0.6807 0.1656 0.271 Uiso 1 1 calc R U . . .
C249 C 0.4214(7) 0.4232(6) 0.0782(6) 0.130(5) Uani 1 1 d D U . . .
H24K H 0.4247 0.4378 0.0454 0.156 Uiso 1 1 calc R U . . .
H24L H 0.3858 0.4355 0.0933 0.156 Uiso 1 1 calc R U . . .
C250 C 0.4404(8) 0.3667(6) 0.0894(7) 0.150(6) Uani 1 1 d D U . . .
H25A H 0.4765 0.3540 0.0784 0.225 Uiso 1 1 calc R U . . .
H25B H 0.4255 0.3574 0.0750 0.225 Uiso 1 1 calc R U . . .
H25C H 0.4316 0.3525 0.1221 0.225 Uiso 1 1 calc R U . . .
C251 C 0.5972(9) 0.3711(7) -0.0347(6) 0.163(5) Uani 1 1 d D U . . .
H25D H 0.6264 0.3397 -0.0338 0.196 Uiso 1 1 calc R U . . .
H25E H 0.5676 0.3633 -0.0143 0.196 Uiso 1 1 calc R U . . .
C252 C 0.5904(10) 0.3975(9) -0.0824(6) 0.181(8) Uani 1 1 d D U . . .
H25F H 0.5652 0.4310 -0.0837 0.271 Uiso 1 1 calc R U . . .
H25G H 0.5797 0.3786 -0.0912 0.271 Uiso 1 1 calc R U . . .
H25H H 0.6219 0.3999 -0.1029 0.271 Uiso 1 1 calc R U . . .
C253 C 0.7252(6) 0.5499(7) -0.0431(6) 0.143(6) Uani 1 1 d D U . . .
H25I H 0.7300 0.5508 -0.0740 0.215 Uiso 1 1 calc R U . . .
H25J H 0.7482 0.5184 -0.0285 0.215 Uiso 1 1 calc R U . . .
H25K H 0.7315 0.5777 -0.0435 0.215 Uiso 1 1 calc R U . . .
C254 C 0.4687(8) 0.5552(7) 0.2184(4) 0.140(6) Uani 1 1 d D U . . .
H25L H 0.4897 0.5641 0.2266 0.210 Uiso 1 1 calc R U . . .
H25M H 0.4709 0.5209 0.2357 0.210 Uiso 1 1 calc R U . . .
H25N H 0.4343 0.5778 0.2251 0.210 Uiso 1 1 calc R U . . .
C255 C 0.3910(6) 0.4469(8) 0.1693(6) 0.143(6) Uani 1 1 d D U . . .
H25O H 0.3709 0.4792 0.1756 0.215 Uiso 1 1 calc R U . . .
H25P H 0.4006 0.4216 0.1966 0.215 Uiso 1 1 calc R U . . .
H25Q H 0.3716 0.4375 0.1595 0.215 Uiso 1 1 calc R U . . .
C256 C 0.6977(7) 0.3821(9) -0.0539(9) 0.192(8) Uani 1 1 d D U . . .
H25R H 0.6955 0.3509 -0.0510 0.289 Uiso 1 1 calc R U . . .
H25S H 0.7232 0.3747 -0.0395 0.289 Uiso 1 1 calc R U . . .
H25T H 0.7064 0.3997 -0.0858 0.289 Uiso 1 1 calc R U . . .
C233 C 0.4383(4) 0.4820(5) 0.2060(3) 0.108(4) Uani 1 1 d DG U . . .
C234 C 0.3937(4) 0.5193(3) 0.2178(3) 0.106(4) Uani 1 1 d G U . . .
H234 H 0.3856 0.5519 0.1976 0.128 Uiso 1 1 calc R U . . .
C235 C 0.3610(3) 0.5090(4) 0.2591(4) 0.102(4) Uani 1 1 d G U . . .
H235 H 0.3305 0.5345 0.2671 0.123 Uiso 1 1 calc R U . . .
C236 C 0.3728(4) 0.4613(5) 0.2886(3) 0.115(5) Uani 1 1 d DG U . . .
C237 C 0.4174(4) 0.4240(3) 0.2769(3) 0.128(5) Uani 1 1 d G U . . .
H237 H 0.4255 0.3915 0.2971 0.154 Uiso 1 1 calc R U . . .
C238 C 0.4502(3) 0.4344(4) 0.2356(4) 0.120(5) Uani 1 1 d G U . . .
H238 H 0.4806 0.4089 0.2276 0.144 Uiso 1 1 calc R U . . .
N25 N 0.9253(4) -0.2559(4) 0.4067(4) 0.124(4) Uani 1 1 d G U . . .
C301 C 0.9259(4) -0.2942(5) 0.4449(4) 0.132(5) Uani 1 1 d G U . . .
H301 H 0.8957 -0.2988 0.4628 0.159 Uiso 1 1 calc R U . . .
C302 C 0.9693(6) -0.3267(4) 0.4586(3) 0.150(6) Uani 1 1 d G U . . .
H302 H 0.9685 -0.3527 0.4859 0.180 Uiso 1 1 calc R U . . .
C303 C 1.0137(4) -0.3210(4) 0.4323(5) 0.150(6) Uani 1 1 d G U . . .
H303 H 1.0438 -0.3432 0.4412 0.180 Uiso 1 1 calc R U . . .
C304 C 1.0139(4) -0.2827(5) 0.3927(4) 0.148(5) Uani 1 1 d G U . . .
H304 H 1.0440 -0.2785 0.3737 0.178 Uiso 1 1 calc R U . . .
C305 C 0.9694(5) -0.2507(4) 0.3815(3) 0.136(5) Uani 1 1 d G U . . .
C306 C 0.9662(7) -0.2091(7) 0.3388(6) 0.124(5) Uani 1 1 d D U . . .
H306 H 0.9942 -0.2020 0.3177 0.149 Uiso 1 1 calc R U . . .
C307 C 0.9152(4) -0.1467(3) 0.2920(3) 0.092(4) Uani 1 1 d G U . . .
C308 C 0.9154(4) -0.1594(3) 0.2568(3) 0.093(4) Uani 1 1 d G U . . .
H308 H 0.9180 -0.1921 0.2612 0.112 Uiso 1 1 calc R U . . .
C309 C 0.9119(4) -0.1243(4) 0.2153(3) 0.097(4) Uani 1 1 d G U . . .
H309 H 0.9121 -0.1330 0.1912 0.117 Uiso 1 1 calc R U . . .
C310 C 0.9082(4) -0.0764(3) 0.2088(3) 0.097(3) Uani 1 1 d G U . . .
C311 C 0.9079(4) -0.0637(3) 0.2440(3) 0.102(4) Uani 1 1 d G U . . .
H311 H 0.9054 -0.0310 0.2396 0.123 Uiso 1 1 calc R U . . .
C312 C 0.9115(4) -0.0988(4) 0.2856(3) 0.105(4) Uani 1 1 d G U . . .
H312 H 0.9113 -0.0901 0.3096 0.125 Uiso 1 1 calc R U . . .
N29 N 0.9473(4) 0.0025(4) 0.0905(4) 0.099(4) Uani 1 1 d D U . . .
N30 N 0.9330(5) 0.0835(4) 0.0196(4) 0.106(4) Uani 1 1 d D U . . .
N31 N 0.8412(4) 0.0892(4) 0.0324(3) 0.092(3) Uani 1 1 d D U . . .
N32 N 0.8543(4) 0.0105(4) 0.1079(3) 0.098(4) Uani 1 1 d D U . . .
C313 C 0.9046(5) -0.0396(6) 0.1634(5) 0.105(4) Uani 1 1 d D U . . .
C314 C 0.9472(5) -0.0334(5) 0.1335(4) 0.099(4) Uani 1 1 d D U . . .
C315 C 0.9977(5) -0.0627(5) 0.1371(5) 0.108(4) Uani 1 1 d D U . . .
C316 C 1.0293(5) -0.0505(5) 0.0965(5) 0.108(4) Uani 1 1 d D U . . .
C317 C 0.9971(5) -0.0096(5) 0.0687(5) 0.104(4) Uani 1 1 d D U . . .
C318 C 1.0144(6) 0.0227(5) 0.0286(5) 0.115(5) Uani 1 1 d D U . . .
H318 H 1.0490 0.0129 0.0152 0.138 Uiso 1 1 calc R U . . .
C319 C 0.9841(5) 0.0668(5) 0.0085(5) 0.113(4) Uani 1 1 d D U . . .
C320 C 1.0002(6) 0.1085(5) -0.0222(6) 0.133(4) Uani 1 1 d D U . . .
C321 C 0.9594(6) 0.1492(5) -0.0305(6) 0.124(4) Uani 1 1 d D U . . .
C322 C 0.9180(5) 0.1318(5) -0.0075(5) 0.104(4) Uani 1 1 d D U . . .
C323 C 0.8703(5) 0.1590(5) -0.0139(5) 0.109(4) Uani 1 1 d D U . . .
C324 C 0.8346(6) 0.1363(5) 0.0011(5) 0.114(4) Uani 1 1 d D U . . .
C325 C 0.7885(6) 0.1546(5) -0.0122(5) 0.115(4) Uani 1 1 d D U . . .
C326 C 0.7705(6) 0.1174(6) 0.0081(5) 0.123(4) Uani 1 1 d D U . . .
C327 C 0.8018(6) 0.0782(5) 0.0366(5) 0.114(4) Uani 1 1 d D U . . .
C328 C 0.7881(6) 0.0406(5) 0.0695(5) 0.111(4) Uani 1 1 d D U . . .
H328 H 0.7626 0.0335 0.0678 0.134 Uiso 1 1 calc R U . . .
C329 C 0.8103(6) 0.0122(6) 0.1057(5) 0.115(4) Uani 1 1 d D U . . .
C330 C 0.7875(6) -0.0155(6) 0.1473(5) 0.123(4) Uani 1 1 d D U . . .
C331 C 0.8155(6) -0.0318(6) 0.1770(4) 0.118(4) Uani 1 1 d D U . . .
C332 C 0.8583(5) -0.0182(6) 0.1521(4) 0.104(4) Uani 1 1 d D U . . .
C345 C 1.0852(5) -0.0731(6) 0.0801(6) 0.128(5) Uani 1 1 d D U . . .
H34A H 1.0935 -0.0713 0.0481 0.154 Uiso 1 1 calc R U . . .
H34B H 1.0969 -0.1087 0.0973 0.154 Uiso 1 1 calc R U . . .
C346 C 1.1123(7) -0.0465(7) 0.0854(7) 0.147(6) Uani 1 1 d D U . . .
H34C H 1.1033 -0.0121 0.0662 0.221 Uiso 1 1 calc R U . . .
H34D H 1.1481 -0.0640 0.0767 0.221 Uiso 1 1 calc R U . . .
H34E H 1.1027 -0.0465 0.1168 0.221 Uiso 1 1 calc R U . . .
C347 C 1.0537(6) 0.1056(7) -0.0381(6) 0.158(6) Uani 1 1 d D U . . .
H34F H 1.0549 0.1357 -0.0367 0.189 Uiso 1 1 calc R U . . .
H34G H 1.0735 0.0762 -0.0180 0.189 Uiso 1 1 calc R U . . .
C348 C 1.0752(8) 0.1018(10) -0.0856(6) 0.190(8) Uani 1 1 d D U . . .
H34H H 1.0490 0.1198 -0.1019 0.285 Uiso 1 1 calc R U . . .
H34I H 1.0898 0.0667 -0.0851 0.285 Uiso 1 1 calc R U . . .
H34J H 1.1009 0.1165 -0.1006 0.285 Uiso 1 1 calc R U . . .
C349 C 0.7257(6) 0.1172(7) 0.0019(6) 0.141(5) Uani 1 1 d D U . . .
H34K H 0.7002 0.1512 -0.0021 0.169 Uiso 1 1 calc R U . . .
H34L H 0.7116 0.0949 0.0291 0.169 Uiso 1 1 calc R U . . .
C350 C 0.7384(9) 0.0998(9) -0.0389(7) 0.187(8) Uani 1 1 d D U . . .
H35A H 0.7524 0.1217 -0.0659 0.280 Uiso 1 1 calc R U . . .
H35B H 0.7083 0.1007 -0.0424 0.280 Uiso 1 1 calc R U . . .
H35C H 0.7626 0.0656 -0.0346 0.280 Uiso 1 1 calc R U . . .
C351 C 0.7386(6) -0.0207(7) 0.1562(6) 0.136(5) Uani 1 1 d D U . . .
H35D H 0.7182 0.0079 0.1361 0.163 Uiso 1 1 calc R U . . .
H35E H 0.7200 -0.0216 0.1878 0.163 Uiso 1 1 calc R U . . .
C352 C 0.7509(9) -0.0693(8) 0.1472(9) 0.182(8) Uani 1 1 d D U . . .
H35F H 0.7715 -0.0689 0.1166 0.273 Uiso 1 1 calc R U . . .
H35G H 0.7202 -0.0727 0.1504 0.273 Uiso 1 1 calc R U . . .
H35H H 0.7690 -0.0975 0.1689 0.273 Uiso 1 1 calc R U . . .
C353 C 1.0166(6) -0.1029(6) 0.1776(5) 0.121(6) Uani 1 1 d D U . . .
H35I H 1.0031 -0.1291 0.1876 0.182 Uiso 1 1 calc R U . . .
H35J H 1.0060 -0.0882 0.2021 0.182 Uiso 1 1 calc R U . . .
H35K H 1.0528 -0.1174 0.1692 0.182 Uiso 1 1 calc R U . . .
C354 C 0.9600(8) 0.2008(6) -0.0567(8) 0.165(8) Uani 1 1 d D U . . .
H35L H 0.9907 0.2026 -0.0573 0.248 Uiso 1 1 calc R U . . .
H35M H 0.9315 0.2252 -0.0423 0.248 Uiso 1 1 calc R U . . .
H35N H 0.9583 0.2083 -0.0875 0.248 Uiso 1 1 calc R U . . .
C355 C 0.7633(7) 0.2042(6) -0.0426(6) 0.139(6) Uani 1 1 d D U . . .
H35O H 0.7295 0.2075 -0.0393 0.209 Uiso 1 1 calc R U . . .
H35P H 0.7819 0.2060 -0.0739 0.209 Uiso 1 1 calc R U . . .
H35Q H 0.7620 0.2312 -0.0343 0.209 Uiso 1 1 calc R U . . .
C356 C 0.7999(7) -0.0561(8) 0.2268(5) 0.157(7) Uani 1 1 d D U . . .
H35R H 0.7647 -0.0383 0.2381 0.236 Uiso 1 1 calc R U . . .
H35S H 0.8194 -0.0548 0.2429 0.236 Uiso 1 1 calc R U . . .
H35T H 0.8056 -0.0909 0.2316 0.236 Uiso 1 1 calc R U . . .
C333 C 0.8567(5) 0.2094(3) -0.0474(3) 0.113(4) Uani 1 1 d G U . . .
C334 C 0.8706(5) 0.2124(3) -0.0928(3) 0.125(5) Uani 1 1 d G U . . .
H334 H 0.8865 0.1829 -0.1021 0.151 Uiso 1 1 calc R U . . .
C335 C 0.8612(5) 0.2587(4) -0.1247(3) 0.115(4) Uani 1 1 d G U . . .
H335 H 0.8707 0.2608 -0.1557 0.138 Uiso 1 1 calc R U . . .
C336 C 0.8380(4) 0.3019(3) -0.1111(3) 0.093(4) Uani 1 1 d G U . . .
C337 C 0.8241(4) 0.2989(3) -0.0657(3) 0.098(4) Uani 1 1 d G U . . .
H337 H 0.8082 0.3284 -0.0565 0.118 Uiso 1 1 calc R U . . .
C338 C 0.8334(4) 0.2526(4) -0.0339(2) 0.110(4) Uani 1 1 d G U . . .
H338 H 0.8239 0.2505 -0.0029 0.132 Uiso 1 1 calc R U . . .
C339 C 0.7875(7) 0.3712(6) -0.1572(5) 0.096(4) Uani 1 1 d . U . . .
H339 H 0.7618 0.3579 -0.1432 0.115 Uiso 1 1 calc R U . . .
N28 N 0.8257(3) 0.4254(2) -0.2119(2) 0.079(3) Uani 1 1 d G U . . .
C340 C 0.7835(3) 0.4153(2) -0.1927(2) 0.098(4) Uani 1 1 d G U . . .
C341 C 0.7405(3) 0.4463(2) -0.2075(3) 0.119(5) Uani 1 1 d G U . . .
H341 H 0.7116 0.4379 -0.1938 0.143 Uiso 1 1 calc R U . . .
C342 C 0.7397(3) 0.4895(2) -0.2422(3) 0.116(5) Uani 1 1 d G U . . .
H342 H 0.7104 0.5111 -0.2526 0.139 Uiso 1 1 calc R U . . .
C343 C 0.7822(3) 0.5008(2) -0.2617(2) 0.103(4) Uani 1 1 d G U . . .
H343 H 0.7824 0.5306 -0.2851 0.124 Uiso 1 1 calc R U . . .
C344 C 0.8242(3) 0.4678(2) -0.2464(2) 0.092(4) Uani 1 1 d G U . . .
H344 H 0.8537 0.4751 -0.2606 0.110 Uiso 1 1 calc R U . . .
N33 N 0.8784(4) -0.2513(3) 0.3462(2) 0.108(4) Uani 1 1 d G U . . .
C401 C 0.9156(4) -0.2959(3) 0.3450(3) 0.170(7) Uani 1 1 d G U . . .
H401 H 0.9376 -0.3097 0.3640 0.205 Uiso 1 1 calc R U . . .
C402 C 0.9225(4) -0.3220(3) 0.3170(3) 0.173(6) Uani 1 1 d G U . . .
H402 H 0.9493 -0.3528 0.3163 0.208 Uiso 1 1 calc R U . . .
C403 C 0.8900(5) -0.3029(3) 0.2900(3) 0.177(6) Uani 1 1 d G U . . .
H403 H 0.8942 -0.3205 0.2708 0.212 Uiso 1 1 calc R U . . .
C404 C 0.8514(4) -0.2578(3) 0.2914(3) 0.169(6) Uani 1 1 d G U . . .
H404 H 0.8281 -0.2443 0.2738 0.203 Uiso 1 1 calc R U . . .
C405 C 0.8472(4) -0.2329(3) 0.3190(2) 0.149(5) Uani 1 1 d DG U . . .
C406 C 0.8109(8) -0.1861(6) 0.3252(7) 0.142(6) Uani 1 1 d D U . . .
H406 H 0.7831 -0.1700 0.3125 0.171 Uiso 1 1 calc R U . . .
C407 C 0.7735(4) -0.1233(4) 0.3578(4) 0.111(4) Uani 1 1 d G U . . .
C408 C 0.7287(5) -0.1296(4) 0.3817(4) 0.126(5) Uani 1 1 d G U . . .
H408 H 0.7267 -0.1615 0.3910 0.152 Uiso 1 1 calc R U . . .
C409 C 0.6867(4) -0.0894(5) 0.3921(4) 0.135(5) Uani 1 1 d G U . . .
H409 H 0.6561 -0.0937 0.4085 0.163 Uiso 1 1 calc R U . . .
C410 C 0.6897(4) -0.0427(4) 0.3785(4) 0.126(4) Uani 1 1 d G U . . .
C411 C 0.7346(5) -0.0363(4) 0.3546(4) 0.121(4) Uani 1 1 d G U . . .
H411 H 0.7366 -0.0044 0.3453 0.145 Uiso 1 1 calc R U . . .
C412 C 0.7765(4) -0.0766(5) 0.3442(3) 0.110(4) Uani 1 1 d G U . . .
H412 H 0.8072 -0.0722 0.3279 0.132 Uiso 1 1 calc R U . . .
N37 N 0.5641(5) 0.0603(5) 0.3738(5) 0.144(5) Uani 1 1 d D U . . .
N38 N 0.4912(6) 0.1483(5) 0.3839(5) 0.158(5) Uani 1 1 d D U . . .
N39 N 0.5235(6) 0.1416(5) 0.4496(5) 0.154(5) Uani 1 1 d D U . . .
N40 N 0.5959(6) 0.0516(6) 0.4407(5) 0.154(5) Uani 1 1 d D U . . .
C413 C 0.6451(6) 0.0013(7) 0.3880(6) 0.140(4) Uani 1 1 d D U . . .
C414 C 0.6095(6) 0.0223(7) 0.3641(6) 0.145(4) Uani 1 1 d D U . . .
C415 C 0.6115(6) 0.0074(8) 0.3276(6) 0.156(5) Uani 1 1 d D U . . .
C416 C 0.5641(7) 0.0305(8) 0.3208(7) 0.172(4) Uani 1 1 d D U . . .
C417 C 0.5366(7) 0.0643(8) 0.3482(7) 0.171(5) Uani 1 1 d D U . . .
C418 C 0.4879(7) 0.0994(7) 0.3469(8) 0.177(5) Uani 1 1 d D U . . .
H418 H 0.4667 0.0930 0.3378 0.213 Uiso 1 1 calc R U . . .
C419 C 0.4712(8) 0.1412(6) 0.3582(8) 0.174(5) Uani 1 1 d D U . . .
C420 C 0.4327(8) 0.1873(7) 0.3407(8) 0.183(5) Uani 1 1 d D U . . .
C421 C 0.4284(8) 0.2219(7) 0.3568(8) 0.174(5) Uani 1 1 d D U . . .
C422 C 0.4656(8) 0.1979(7) 0.3827(7) 0.165(5) Uani 1 1 d D U . . .
C423 C 0.4697(7) 0.2199(5) 0.4082(6) 0.156(4) Uani 1 1 d D U . . .
C424 C 0.4954(9) 0.1926(7) 0.4436(7) 0.173(5) Uani 1 1 d D U . . .
C425 C 0.4920(10) 0.2096(7) 0.4795(7) 0.193(5) Uani 1 1 d D U . . .
C426 C 0.5214(10) 0.1696(7) 0.5060(8) 0.203(5) Uani 1 1 d D U . . .
C427 C 0.5353(9) 0.1281(7) 0.4903(7) 0.193(5) Uani 1 1 d D U . . .
C428 C 0.5683(8) 0.0822(7) 0.5068(7) 0.180(5) Uani 1 1 d D U . . .
H428 H 0.5732 0.0749 0.5354 0.216 Uiso 1 1 calc R U . . .
C429 C 0.5949(8) 0.0458(7) 0.4844(6) 0.176(5) Uani 1 1 d D U . . .
C430 C 0.6382(8) 0.0041(7) 0.4969(6) 0.178(5) Uani 1 1 d D U . . .
C431 C 0.6617(7) -0.0189(7) 0.4638(6) 0.160(5) Uani 1 1 d D U . . .
C432 C 0.6355(7) 0.0105(7) 0.4288(6) 0.146(5) Uani 1 1 d D U . . .
C445 C 0.5441(9) 0.0258(9) 0.2888(7) 0.185(6) Uani 1 1 d D U . . .
H44A H 0.5712 0.0173 0.2626 0.221 Uiso 1 1 calc R U . . .
H44B H 0.5187 0.0582 0.2777 0.221 Uiso 1 1 calc R U . . .
C446 C 0.5211(11) -0.0144(10) 0.3122(10) 0.220(9) Uani 1 1 d D U . . .
H44C H 0.5188 -0.0253 0.3445 0.329 Uiso 1 1 calc R U . . .
H44D H 0.5418 -0.0429 0.2998 0.329 Uiso 1 1 calc R U . . .
H44E H 0.4878 -0.0008 0.3071 0.329 Uiso 1 1 calc R U . . .
C447 C 0.4013(9) 0.1925(10) 0.3124(8) 0.202(6) Uani 1 1 d D U . . .
H44F H 0.3821 0.2280 0.2999 0.243 Uiso 1 1 calc R U . . .
H44G H 0.4227 0.1778 0.2871 0.243 Uiso 1 1 calc R U . . .
C448 C 0.3666(11) 0.1646(13) 0.3438(11) 0.265(11) Uani 1 1 d D U . . .
H44H H 0.3827 0.1368 0.3669 0.397 Uiso 1 1 calc R U . . .
H44I H 0.3587 0.1517 0.3265 0.397 Uiso 1 1 calc R U . . .
H44J H 0.3360 0.1873 0.3582 0.397 Uiso 1 1 calc R U . . .
C449 C 0.5260(10) 0.1697(10) 0.5494(7) 0.221(7) Uani 1 1 d D U . . .
H44K H 0.5326 0.1359 0.5709 0.265 Uiso 1 1 calc R U . . .
H44L H 0.4951 0.1929 0.5637 0.265 Uiso 1 1 calc R U . . .
C450 C 0.5699(12) 0.1867(14) 0.5361(12) 0.274(10) Uani 1 1 d D U . . .
H45C H 0.5980 0.1685 0.5158 0.411 Uiso 1 1 calc R U . . .
H45D H 0.5798 0.1798 0.5631 0.411 Uiso 1 1 calc R U . . .
H45E H 0.5598 0.2225 0.5209 0.411 Uiso 1 1 calc R U . . .
C451 C 0.6460(9) -0.0118(9) 0.5437(6) 0.193(6) Uani 1 1 d D U . . .
H45F H 0.6365 0.0179 0.5531 0.231 Uiso 1 1 calc R U . . .
H45G H 0.6814 -0.0319 0.5435 0.231 Uiso 1 1 calc R U . . .
C452 C 0.6139(11) -0.0429(11) 0.5767(9) 0.240(10) Uani 1 1 d D U . . .
H45H H 0.5792 -0.0208 0.5828 0.360 Uiso 1 1 calc R U . . .
H45I H 0.6248 -0.0605 0.6048 0.360 Uiso 1 1 calc R U . . .
H45J H 0.6175 -0.0672 0.5634 0.360 Uiso 1 1 calc R U . . .
C453 C 0.6554(7) -0.0252(8) 0.3002(7) 0.171(7) Uani 1 1 d D U . . .
H45K H 0.6449 -0.0271 0.2771 0.257 Uiso 1 1 calc R U . . .
H45L H 0.6684 -0.0587 0.3199 0.257 Uiso 1 1 calc R U . . .
H45M H 0.6813 -0.0108 0.2857 0.257 Uiso 1 1 calc R U . . .
C454 C 0.3959(9) 0.2766(7) 0.3414(8) 0.189(8) Uani 1 1 d D U . . .
H45N H 0.3748 0.2799 0.3242 0.284 Uiso 1 1 calc R U . . .
H45O H 0.4169 0.2963 0.3224 0.284 Uiso 1 1 calc R U . . .
H45P H 0.3750 0.2888 0.3678 0.284 Uiso 1 1 calc R U . . .
C455 C 0.4673(11) 0.2608(8) 0.4868(9) 0.215(8) Uani 1 1 d D U . . .
H45Q H 0.4325 0.2665 0.5026 0.323 Uiso 1 1 calc R U . . .
H45R H 0.4693 0.2861 0.4577 0.323 Uiso 1 1 calc R U . . .
H45S H 0.4841 0.2630 0.5049 0.323 Uiso 1 1 calc R U . . .
C456 C 0.7091(7) -0.0644(8) 0.4632(7) 0.179(8) Uani 1 1 d D U . . .
H45T H 0.7183 -0.0768 0.4918 0.268 Uiso 1 1 calc R U . . .
H45U H 0.7357 -0.0553 0.4385 0.268 Uiso 1 1 calc R U . . .
H45V H 0.7040 -0.0904 0.4588 0.268 Uiso 1 1 calc R U . . .
Ni6 Ni 0.6398(5) 0.4384(5) 0.4138(5) 0.117(5) Uani 0.45 1 d . U P A 1
N45 N 0.5905(7) 0.4952(6) 0.3894(8) 0.083(9) Uiso 0.45 1 d D U P A 1
N46 N 0.6845(8) 0.4651(7) 0.3978(17) 0.130(13) Uiso 0.45 1 d D U P A 1
N47 N 0.6877(7) 0.3732(7) 0.4404(11) 0.144(12) Uiso 0.45 1 d D U P A 1
N48 N 0.5904(8) 0.4044(8) 0.4372(10) 0.143(12) Uiso 0.45 1 d D U P A 1
C513 C 0.5273(11) 0.4666(9) 0.3961(12) 0.142(6) Uiso 0.45 1 d D U P A 1
C514 C 0.5487(11) 0.5020(8) 0.3770(12) 0.147(6) Uiso 0.45 1 d D U P A 1
C515 C 0.5252(13) 0.5545(8) 0.3561(14) 0.150(6) Uiso 0.45 1 d D U P A 1
C516 C 0.5471(11) 0.5807(7) 0.3602(14) 0.160(7) Uiso 0.45 1 d D U P A 1
C517 C 0.5873(11) 0.5428(7) 0.3807(15) 0.152(8) Uiso 0.45 1 d D U P A 1
C518 C 0.6272(9) 0.5513(8) 0.3815(15) 0.151(7) Uiso 0.45 1 d D U P A 1
H518 H 0.6220 0.5839 0.3801 0.181 Uiso 0.45 1 calc R U P A 1
C519 C 0.6721(8) 0.5159(8) 0.3841(18) 0.140(7) Uiso 0.45 1 d D U P A 1
C520 C 0.7154(8) 0.5271(8) 0.3770(15) 0.134(6) Uiso 0.45 1 d D U P A 1
C521 C 0.7551(7) 0.4849(8) 0.373(2) 0.141(6) Uiso 0.45 1 d D U P A 1
C522 C 0.7358(8) 0.4453(7) 0.392(2) 0.139(6) Uiso 0.45 1 d D U P A 1
C523 C 0.7623(8) 0.3952(8) 0.409(2) 0.144(6) Uiso 0.45 1 d D U P A 1
C524 C 0.7392(7) 0.3594(7) 0.4295(11) 0.137(7) Uiso 0.45 1 d D U P A 1
C525 C 0.7621(7) 0.3067(8) 0.4531(12) 0.144(8) Uiso 0.45 1 d D U P A 1
C526 C 0.7248(8) 0.2893(7) 0.4767(13) 0.173(10) Uiso 0.45 1 d D U P A 1
C527 C 0.6796(7) 0.3308(8) 0.4719(12) 0.165(10) Uiso 0.45 1 d D U P A 1
C528 C 0.6347(8) 0.3255(10) 0.4876(12) 0.172(12) Uiso 0.45 1 d D U P A 1
H528 H 0.6320 0.2964 0.5111 0.207 Uiso 0.45 1 calc R U P A 1
C529 C 0.5925(9) 0.3597(10) 0.4719(11) 0.175(11) Uiso 0.45 1 d D U P A 1
C530 C 0.5526(10) 0.3457(10) 0.4777(12) 0.181(11) Uiso 0.45 1 d D U P A 1
C531 C 0.5228(11) 0.3840(11) 0.4511(13) 0.159(9) Uiso 0.45 1 d D U P A 1
C532 C 0.5434(10) 0.4218(9) 0.4292(12) 0.140(7) Uiso 0.45 1 d D U P A 1
C545 C 0.5365(13) 0.6365(7) 0.3441(13) 0.174(9) Uiso 0.45 1 d D U P A 1
H54D H 0.5411 0.6465 0.3661 0.209 Uiso 0.45 1 calc R U P A 1
H54E H 0.5018 0.6552 0.3413 0.209 Uiso 0.45 1 calc R U P A 1
C546 C 0.572(2) 0.6482(17) 0.2985(14) 0.181(14) Uiso 0.45 1 d D U P A 1
H54F H 0.5660 0.6840 0.2879 0.271 Uiso 0.45 1 calc R U P A 1
H54G H 0.5668 0.6388 0.2768 0.271 Uiso 0.45 1 calc R U P A 1
H54H H 0.6063 0.6294 0.3015 0.271 Uiso 0.45 1 calc R U P A 1
C547 C 0.7145(12) 0.5794(8) 0.3632(11) 0.131(8) Uiso 0.45 1 d D U P A 1
H54I H 0.7463 0.5781 0.3639 0.157 Uiso 0.45 1 calc R U P A 1
H54J H 0.6877 0.5974 0.3848 0.157 Uiso 0.45 1 calc R U P A 1
C548 C 0.7058(19) 0.6075(14) 0.3161(12) 0.158(13) Uiso 0.45 1 d D U P A 1
H54K H 0.7052 0.6413 0.3078 0.237 Uiso 0.45 1 calc R U P A 1
H54L H 0.6741 0.6091 0.3155 0.237 Uiso 0.45 1 calc R U P A 1
H54M H 0.7326 0.5900 0.2946 0.237 Uiso 0.45 1 calc R U P A 1
C549 C 0.7289(13) 0.2369(8) 0.5054(11) 0.198(13) Uiso 0.45 1 d D U P A 1
H54N H 0.6972 0.2371 0.5279 0.238 Uiso 0.45 1 calc R U P A 1
H54O H 0.7552 0.2224 0.5216 0.238 Uiso 0.45 1 calc R U P A 1
C550 C 0.741(2) 0.2057(14) 0.4749(17) 0.183(18) Uiso 0.45 1 d D U P A 1
H55A H 0.7440 0.1715 0.4931 0.275 Uiso 0.45 1 calc R U P A 1
H55B H 0.7726 0.2055 0.4528 0.275 Uiso 0.45 1 calc R U P A 1
H55C H 0.7147 0.2200 0.4593 0.275 Uiso 0.45 1 calc R U P A 1
C551 C 0.5425(14) 0.3008(11) 0.5139(11) 0.200(14) Uiso 0.45 1 d D U P A 1
H55D H 0.5740 0.2722 0.5171 0.240 Uiso 0.45 1 calc R U P A 1
H55E H 0.5215 0.2912 0.5060 0.240 Uiso 0.45 1 calc R U P A 1
C552 C 0.516(2) 0.316(2) 0.5578(12) 0.228(19) Uiso 0.45 1 d D U P A 1
H55F H 0.5404 0.3102 0.5724 0.341 Uiso 0.45 1 calc R U P A 1
H55G H 0.4958 0.2951 0.5778 0.341 Uiso 0.45 1 calc R U P A 1
H55H H 0.4943 0.3508 0.5513 0.341 Uiso 0.45 1 calc R U P A 1
C553 C 0.4846(14) 0.5792(12) 0.3309(16) 0.160(13) Uiso 0.45 1 d D U P A 1
H55T H 0.4743 0.5539 0.3315 0.240 Uiso 0.45 1 calc R U P A 1
H55U H 0.4971 0.5961 0.2996 0.240 Uiso 0.45 1 calc R U P A 1
H55V H 0.4561 0.6037 0.3452 0.240 Uiso 0.45 1 calc R U P A 1
C554 C 0.8080(8) 0.4814(12) 0.3578(15) 0.122(11) Uiso 0.45 1 d D U P A 1
H55I H 0.8301 0.4467 0.3596 0.183 Uiso 0.45 1 calc R U P A 1
H55J H 0.8139 0.4933 0.3773 0.183 Uiso 0.45 1 calc R U P A 1
H55K H 0.8146 0.5020 0.3267 0.183 Uiso 0.45 1 calc R U P A 1
C555 C 0.8150(8) 0.2785(11) 0.4581(12) 0.111(11) Uiso 0.45 1 d D U P A 1
H95O H 0.8349 0.2992 0.4386 0.166 Uiso 0.45 1 calc R U P A 1
H95P H 0.8288 0.2477 0.4495 0.166 Uiso 0.45 1 calc R U P A 1
H95Q H 0.8154 0.2703 0.4894 0.166 Uiso 0.45 1 calc R U P A 1
C556 C 0.4752(11) 0.3840(13) 0.4498(14) 0.152(14) Uiso 0.45 1 d D U P A 1
H55L H 0.4590 0.4153 0.4292 0.229 Uiso 0.45 1 calc R U P A 1
H55M H 0.4532 0.3806 0.4800 0.229 Uiso 0.45 1 calc R U P A 1
H55N H 0.4826 0.3560 0.4393 0.229 Uiso 0.45 1 calc R U P A 1
Ni6' Ni 0.6424(11) 0.4191(10) 0.4040(9) 0.108(7) Uani 0.25 1 d . U P A 2
N45' N 0.5858(13) 0.4765(12) 0.407(2) 0.118(17) Uiso 0.25 1 d D U P A 2
N46' N 0.6834(14) 0.4509(13) 0.401(3) 0.131(19) Uiso 0.25 1 d D U P A 2
N47' N 0.6987(10) 0.3557(11) 0.4154(15) 0.090(14) Uiso 0.25 1 d D U P A 2
N48' N 0.6087(14) 0.3889(12) 0.3958(18) 0.129(18) Uiso 0.25 1 d D U P A 2
C913 C 0.5356(18) 0.4604(14) 0.379(3) 0.143(6) Uiso 0.25 1 d D U P A 2
C914 C 0.5486(19) 0.4932(14) 0.385(2) 0.147(7) Uiso 0.25 1 d D U P A 2
C915 C 0.515(2) 0.5429(16) 0.388(3) 0.150(7) Uiso 0.25 1 d D U P A 2
C916 C 0.5315(17) 0.5578(18) 0.410(3) 0.154(8) Uiso 0.25 1 d D U P A 2
C917 C 0.5794(15) 0.5187(15) 0.415(2) 0.153(9) Uiso 0.25 1 d D U P A 2
C918 C 0.6207(15) 0.5298(19) 0.409(3) 0.151(8) Uiso 0.25 1 d D U P A 2
H918 H 0.6153 0.5583 0.4166 0.182 Uiso 0.25 1 calc R U P A 2
C919 C 0.6672(15) 0.5016(13) 0.393(3) 0.139(7) Uiso 0.25 1 d D U P A 2
C920 C 0.7098(17) 0.5172(15) 0.377(3) 0.136(6) Uiso 0.25 1 d D U P A 2
C921 C 0.7500(17) 0.4749(17) 0.383(5) 0.138(7) Uiso 0.25 1 d D U P A 2
C922 C 0.7333(16) 0.4338(14) 0.400(4) 0.142(7) Uiso 0.25 1 d D U P A 2
C923 C 0.7615(18) 0.3835(15) 0.413(3) 0.145(6) Uiso 0.25 1 d D U P A 2
C924 C 0.7475(12) 0.3463(15) 0.414(2) 0.145(7) Uiso 0.25 1 d D U P A 2
C925 C 0.7805(12) 0.302(2) 0.398(3) 0.159(11) Uiso 0.25 1 d D U P A 2
C926 C 0.7510(16) 0.287(2) 0.390(3) 0.177(15) Uiso 0.25 1 d D U P A 2
C927 C 0.7025(13) 0.3102(14) 0.4157(19) 0.160(15) Uiso 0.25 1 d D U P A 2
C928 C 0.6628(16) 0.3013(12) 0.4173(19) 0.153(15) Uiso 0.25 1 d D U P A 2
H928 H 0.6606 0.2693 0.4327 0.183 Uiso 0.25 1 calc R U P A 2
C929 C 0.6261(19) 0.3393(13) 0.396(2) 0.138(15) Uiso 0.25 1 d D U P A 2
C930 C 0.6005(18) 0.3333(14) 0.373(2) 0.137(13) Uiso 0.25 1 d D U P A 2
C931 C 0.5638(19) 0.3780(14) 0.362(2) 0.136(12) Uiso 0.25 1 d D U P A 2
C932 C 0.5655(17) 0.4105(14) 0.380(2) 0.134(9) Uiso 0.25 1 d D U P A 2
C951 C 0.6154(17) 0.2860(16) 0.361(2) 0.141(16) Uiso 0.25 1 d D U P A 2
H95A H 0.5983 0.2924 0.3390 0.170 Uiso 0.25 1 calc R U P A 2
H95B H 0.6066 0.2603 0.3887 0.170 Uiso 0.25 1 calc R U P A 2
C952 C 0.6715(17) 0.269(2) 0.342(2) 0.112(19) Uiso 0.25 1 d D U P A 2
H95C H 0.6826 0.2384 0.3333 0.168 Uiso 0.25 1 calc R U P A 2
H95D H 0.6880 0.2613 0.3650 0.168 Uiso 0.25 1 calc R U P A 2
H95E H 0.6797 0.2948 0.3158 0.168 Uiso 0.25 1 calc R U P A 2
C956 C 0.537(3) 0.390(2) 0.327(2) 0.15(2) Uiso 0.25 1 d D U P A 2
H95F H 0.5112 0.4238 0.3245 0.223 Uiso 0.25 1 calc R U P A 2
H95G H 0.5207 0.3660 0.3368 0.223 Uiso 0.25 1 calc R U P A 2
H95H H 0.5601 0.3887 0.2979 0.223 Uiso 0.25 1 calc R U P A 2
Ni6X Ni 0.6435(7) 0.4727(6) 0.4081(5) 0.144(5) Uani 0.3 1 d . U P A 3
N45X N 0.5954(12) 0.5284(12) 0.3786(14) 0.114(14) Uiso 0.3 1 d D U P A 3
N46X N 0.6912(10) 0.4918(11) 0.3822(15) 0.115(15) Uiso 0.3 1 d D U P A 3
N47X N 0.6809(10) 0.4113(12) 0.4477(11) 0.115(13) Uiso 0.3 1 d D U P A 3
N48X N 0.5842(11) 0.4482(16) 0.4434(12) 0.155(16) Uiso 0.3 1 d D U P A 3
C13X C 0.5298(18) 0.5004(19) 0.3919(15) 0.147(6) Uiso 0.3 1 d D U P A 3
C14X C 0.5551(17) 0.5323(16) 0.3664(16) 0.154(7) Uiso 0.3 1 d D U P A 3
C15X C 0.540(2) 0.5790(15) 0.3326(18) 0.158(8) Uiso 0.3 1 d D U P A 3
C16X C 0.5652(17) 0.6070(12) 0.3275(19) 0.168(9) Uiso 0.3 1 d D U P A 3
C17X C 0.6011(14) 0.5735(13) 0.3544(17) 0.155(8) Uiso 0.3 1 d D U P A 3
C18X C 0.6458(14) 0.5789(12) 0.347(2) 0.146(9) Uiso 0.3 1 d D U P A 3
H18X H 0.6489 0.6103 0.3304 0.176 Uiso 0.3 1 calc R U P A 3
C19X C 0.6843(13) 0.5413(11) 0.363(2) 0.141(7) Uiso 0.3 1 d D U P A 3
C20X C 0.7291(12) 0.5490(12) 0.3583(17) 0.141(7) Uiso 0.3 1 d D U P A 3
C21X C 0.7653(10) 0.5032(12) 0.361(2) 0.141(7) Uiso 0.3 1 d D U P A 3
C22X C 0.7401(13) 0.4678(13) 0.386(3) 0.138(6) Uiso 0.3 1 d D U P A 3
C23X C 0.7620(11) 0.4171(13) 0.4055(19) 0.146(6) Uiso 0.3 1 d D U P A 3
C24X C 0.7326(11) 0.3894(14) 0.4387(15) 0.143(7) Uiso 0.3 1 d D U P A 3
C25X C 0.7465(11) 0.3421(15) 0.4737(14) 0.145(8) Uiso 0.3 1 d D U P A 3
C26X C 0.7050(12) 0.3431(15) 0.5080(12) 0.168(10) Uiso 0.3 1 d D U P A 3
C27X C 0.6647(10) 0.3809(19) 0.4886(14) 0.165(11) Uiso 0.3 1 d D U P A 3
C28X C 0.6156(11) 0.390(2) 0.5106(11) 0.170(13) Uiso 0.3 1 d D U P A 3
H28X H 0.6071 0.3779 0.5424 0.204 Uiso 0.3 1 calc R U P A 3
C29X C 0.5779(13) 0.418(2) 0.4876(13) 0.175(12) Uiso 0.3 1 d D U P A 3
C30X C 0.5325(15) 0.410(2) 0.5004(12) 0.175(12) Uiso 0.3 1 d D U P A 3
C31X C 0.5121(16) 0.4346(19) 0.4641(14) 0.159(9) Uiso 0.3 1 d D U P A 3
C32X C 0.5372(13) 0.4685(16) 0.4349(13) 0.143(8) Uiso 0.3 1 d D U P A 3
C45X C 0.551(2) 0.6633(12) 0.3110(18) 0.180(12) Uiso 0.3 1 d D U P A 3
H45W H 0.5653 0.6733 0.3257 0.216 Uiso 0.3 1 calc R U P A 3
H45$ H 0.5144 0.6794 0.3195 0.216 Uiso 0.3 1 calc R U P A 3
C46X C 0.569(3) 0.681(2) 0.2599(19) 0.20(2) Uiso 0.3 1 d D U P A 3
H46D H 0.5595 0.7177 0.2505 0.296 Uiso 0.3 1 calc R U P A 3
H46E H 0.5546 0.6720 0.2452 0.296 Uiso 0.3 1 calc R U P A 3
H46F H 0.6054 0.6659 0.2514 0.296 Uiso 0.3 1 calc R U P A 3
C47X C 0.734(2) 0.5994(14) 0.3373(17) 0.155(11) Uiso 0.3 1 d D U P A 3
H47C H 0.7056 0.6241 0.3517 0.186 Uiso 0.3 1 calc R U P A 3
H47D H 0.7647 0.5972 0.3423 0.186 Uiso 0.3 1 calc R U P A 3
C48X C 0.738(3) 0.616(2) 0.2873(17) 0.18(2) Uiso 0.3 1 d D U P A 3
H48D H 0.7401 0.6494 0.2742 0.276 Uiso 0.3 1 calc R U P A 3
H48E H 0.7084 0.6175 0.2824 0.276 Uiso 0.3 1 calc R U P A 3
H48F H 0.7675 0.5926 0.2729 0.276 Uiso 0.3 1 calc R U P A 3
C49X C 0.702(2) 0.3009(17) 0.5507(13) 0.186(15) Uiso 0.3 1 d D U P A 3
H49C H 0.6728 0.3134 0.5742 0.223 Uiso 0.3 1 calc R U P A 3
H49D H 0.7319 0.2869 0.5618 0.223 Uiso 0.3 1 calc R U P A 3
C50X C 0.697(3) 0.260(2) 0.541(3) 0.195(18) Uiso 0.3 1 d D U P A 3
H50D H 0.6954 0.2327 0.5681 0.293 Uiso 0.3 1 calc R U P A 3
H50E H 0.7254 0.2485 0.5172 0.293 Uiso 0.3 1 calc R U P A 3
H50F H 0.6664 0.2743 0.5306 0.293 Uiso 0.3 1 calc R U P A 3
C51X C 0.516(2) 0.3738(17) 0.5436(13) 0.180(15) Uiso 0.3 1 d D U P A 3
H51C H 0.5447 0.3487 0.5563 0.216 Uiso 0.3 1 calc R U P A 3
H51D H 0.5006 0.3563 0.5379 0.216 Uiso 0.3 1 calc R U P A 3
C52X C 0.479(3) 0.404(3) 0.5762(18) 0.18(2) Uiso 0.3 1 d D U P A 3
H52D H 0.4676 0.3820 0.6050 0.264 Uiso 0.3 1 calc R U P A 3
H52E H 0.4499 0.4283 0.5636 0.264 Uiso 0.3 1 calc R U P A 3
H52F H 0.4940 0.4221 0.5810 0.264 Uiso 0.3 1 calc R U P A 3
C53X C 0.503(2) 0.596(2) 0.305(2) 0.165(16) Uiso 0.3 1 d D U P A 3
H53D H 0.4891 0.5699 0.3142 0.248 Uiso 0.3 1 calc R U P A 3
H53E H 0.5192 0.6019 0.2731 0.248 Uiso 0.3 1 calc R U P A 3
H53F H 0.4755 0.6267 0.3105 0.248 Uiso 0.3 1 calc R U P A 3
C54X C 0.8197(12) 0.493(2) 0.340(3) 0.156(16) Uiso 0.3 1 d D U P A 3
H54P H 0.8380 0.4571 0.3472 0.234 Uiso 0.3 1 calc R U P A 3
H54Q H 0.8313 0.5080 0.3527 0.234 Uiso 0.3 1 calc R U P A 3
H54R H 0.8251 0.5077 0.3077 0.234 Uiso 0.3 1 calc R U P A 3
C55X C 0.7976(13) 0.3032(18) 0.4771(19) 0.141(15) Uiso 0.3 1 d D U P A 3
H55O H 0.8222 0.3129 0.4503 0.211 Uiso 0.3 1 calc R U P A 3
H55P H 0.7985 0.2710 0.4791 0.211 Uiso 0.3 1 calc R U P A 3
H55Q H 0.8051 0.3006 0.5039 0.211 Uiso 0.3 1 calc R U P A 3
C56X C 0.4613(17) 0.440(3) 0.465(2) 0.188(17) Uiso 0.3 1 d D U P A 3
H56D H 0.4537 0.4607 0.4356 0.283 Uiso 0.3 1 calc R U P A 3
H56E H 0.4364 0.4553 0.4884 0.283 Uiso 0.3 1 calc R U P A 3
H56F H 0.4609 0.4068 0.4712 0.283 Uiso 0.3 1 calc R U P A 3
C533 C 0.8163(4) 0.3815(5) 0.4077(5) 0.140(4) Uani 1 1 d DG U . . .
C534 C 0.8280(5) 0.3868(5) 0.4409(4) 0.161(5) Uani 1 1 d G U . A .
H534 H 0.8024 0.4019 0.4631 0.193 Uiso 1 1 calc R U . . .
C535 C 0.8772(6) 0.3699(5) 0.4418(4) 0.150(5) Uani 1 1 d G U . A .
H535 H 0.8852 0.3735 0.4646 0.180 Uiso 1 1 calc R U . . .
C536 C 0.9147(4) 0.3478(5) 0.4095(5) 0.131(4) Uani 1 1 d G U . A .
C537 C 0.9030(4) 0.3426(5) 0.3762(4) 0.126(4) Uani 1 1 d G U . A .
H537 H 0.9286 0.3274 0.3541 0.151 Uiso 1 1 calc R U . . .
C538 C 0.8538(5) 0.3594(5) 0.3753(4) 0.128(4) Uani 1 1 d G U . A .
H538 H 0.8458 0.3558 0.3526 0.154 Uiso 1 1 calc R U . . .
C539 C 0.9773(6) 0.2974(6) 0.4449(5) 0.097(4) Uani 1 1 d . U . . .
H539 H 0.9548 0.2820 0.4669 0.116 Uiso 1 1 calc R U . . .
N43 N 1.0497(4) 0.3152(3) 0.4199(3) 0.090(3) Uani 1 1 d G U . . .
C540 C 1.0265(3) 0.2833(4) 0.4495(3) 0.091(4) Uani 1 1 d G U . . .
C541 C 1.0490(4) 0.2408(3) 0.4803(3) 0.094(4) Uani 1 1 d G U . . .
H541 H 1.0316 0.2195 0.5011 0.112 Uiso 1 1 calc R U . . .
C542 C 1.0971(4) 0.2296(3) 0.4806(3) 0.100(4) Uani 1 1 d G U . . .
H542 H 1.1130 0.2005 0.5015 0.121 Uiso 1 1 calc R U . . .
C543 C 1.1216(3) 0.2613(4) 0.4501(3) 0.096(4) Uani 1 1 d G U . . .
H543 H 1.1549 0.2540 0.4492 0.116 Uiso 1 1 calc R U . . .
C544 C 1.0968(4) 0.3037(3) 0.4211(3) 0.098(4) Uani 1 1 d G U . . .
H544 H 1.1133 0.3260 0.4010 0.117 Uiso 1 1 calc R U . . .
S1 S 0.2942(5) 0.3585(5) 0.2470(4) 0.141(4) Uani 0.5 1 d D U P B 1
O1 O 0.3045(12) 0.3867(11) 0.2588(10) 0.154(6) Uiso 0.5 1 d D U P B 1
O2 O 0.2527(9) 0.3784(11) 0.2268(10) 0.176(7) Uiso 0.5 1 d D U P B 1
O3 O 0.2893(10) 0.3127(9) 0.2824(7) 0.150(7) Uiso 0.5 1 d D U P B 1
C901 C 0.3483(9) 0.3308(10) 0.1981(8) 0.179(8) Uiso 0.5 1 d D U P B 1
F1 F 0.3359(10) 0.2969(9) 0.1960(9) 0.197(8) Uiso 0.5 1 d D U P B 1
F2 F 0.3448(10) 0.3692(9) 0.1621(7) 0.177(8) Uiso 0.5 1 d D U P B 1
F3 F 0.3864(9) 0.3135(10) 0.2148(9) 0.183(8) Uiso 0.5 1 d D U P B 1
S1' S 0.3003(14) 0.3774(13) 0.2442(12) 0.193(8) Uani 0.2 1 d D U P C 2
O2' O 0.328(2) 0.4021(19) 0.2450(19) 0.149(10) Uiso 0.2 1 d D U P C 2
O3' O 0.2669(18) 0.406(2) 0.2165(18) 0.152(8) Uiso 0.2 1 d D U P C 2
O1' O 0.285(2) 0.346(2) 0.2861(14) 0.147(8) Uiso 0.2 1 d D U P C 2
F3' F 0.3982(16) 0.334(2) 0.203(2) 0.181(12) Uiso 0.2 1 d D U P C 2
F2' F 0.352(2) 0.342(2) 0.1677(15) 0.181(10) Uiso 0.2 1 d D U P C 2
F1' F 0.359(2) 0.2836(15) 0.2317(18) 0.185(11) Uiso 0.2 1 d D U P C 2
C906 C 0.3559(15) 0.3295(15) 0.2091(14) 0.161(6) Uiso 0.2 1 d D U P C 2
S2 S 0.2237(3) 0.1523(3) 0.4140(3) 0.184(3) Uani 1 1 d D U . D 3
O4 O 0.2087(6) 0.1984(6) 0.3804(6) 0.189(5) Uiso 1 1 d D U . D 3
O5 O 0.1977(7) 0.1423(7) 0.4581(6) 0.224(7) Uiso 1 1 d D U . D 3
O6 O 0.2737(7) 0.1413(8) 0.4180(7) 0.239(7) Uiso 1 1 d D U . D 3
C902 C 0.2384(9) 0.1008(7) 0.3869(7) 0.203(5) Uiso 1 1 d D U . D 3
F4 F 0.2701(8) 0.1076(8) 0.3488(7) 0.285(8) Uiso 1 1 d D U . D 3
F5 F 0.2491(6) 0.0579(6) 0.4164(5) 0.221(6) Uiso 1 1 d D U . D 3
F6 F 0.1951(7) 0.1113(8) 0.3799(7) 0.282(8) Uiso 1 1 d D U . D 3
S3 S 0.1041(6) 0.7323(6) 0.4314(5) 0.110(4) Uani 0.3 1 d D U P E 1
O7 O 0.0889(13) 0.7478(13) 0.4713(9) 0.113(8) Uiso 0.3 1 d D U P E 1
O8 O 0.0894(13) 0.7693(12) 0.3943(10) 0.139(8) Uiso 0.3 1 d D U P E 1
O9 O 0.1079(15) 0.6835(11) 0.4412(13) 0.129(7) Uiso 0.3 1 d D U P E 1
C903 C 0.1780(9) 0.7231(12) 0.4141(10) 0.135(7) Uiso 0.3 1 d D U P E 1
F7 F 0.2059(12) 0.7035(14) 0.3808(12) 0.183(11) Uiso 0.3 1 d D U P E 1
F8 F 0.1820(12) 0.7665(11) 0.4018(11) 0.143(10) Uiso 0.3 1 d D U P E 1
F9 O 0.1982(12) 0.6947(13) 0.4488(11) 0.143(11) Uiso 0.3 1 d D U P E 1
C904 C 0.1151(10) 0.7442(9) 0.4312(9) 0.120(5) Uiso 0.3 1 d D U P F 2
F7' F 0.1257(11) 0.7369(10) 0.4683(8) 0.108(7) Uiso 0.3 1 d D U P F 2
F8' F 0.1387(11) 0.7703(10) 0.3968(9) 0.128(7) Uiso 0.3 1 d D U P F 2
F9' F 0.0679(9) 0.7591(10) 0.4364(10) 0.115(7) Uiso 0.3 1 d D U P F 2
S3' S 0.1431(7) 0.6771(6) 0.4184(6) 0.126(5) Uani 0.3 1 d D U P F 2
O7' O 0.1266(11) 0.6903(11) 0.3795(9) 0.101(8) Uiso 0.3 1 d D U P F 2
O8' O 0.1942(9) 0.6649(14) 0.4132(13) 0.142(8) Uiso 0.3 1 d D U P F 2
O9' O 0.1185(12) 0.6502(12) 0.4575(9) 0.120(9) Uiso 0.3 1 d D U P F 2
C601 C 0.7701(2) 0.56426(14) 0.1721(2) 0.226(6) Uiso 0.657(9) 1 d G U P G 1
C602 C 0.7490(2) 0.58479(13) 0.1347(2) 0.230(7) Uiso 0.657(9) 1 d G U P G 1
C603 C 0.7718(2) 0.56283(12) 0.0978(2) 0.227(7) Uiso 0.657(9) 1 d G U P G 1
C604 C 0.81562(19) 0.52060(13) 0.0998(2) 0.224(7) Uiso 0.657(9) 1 d G U P G 1
C605 C 0.83671(18) 0.49920(14) 0.1389(2) 0.219(6) Uiso 0.657(9) 1 d G U P G 1
C606 C 0.81429(19) 0.52021(15) 0.1736(2) 0.222(7) Uiso 0.657(9) 1 d G U P G 1
C607 C 0.63823(14) 0.42383(16) 0.27044(17) 0.230(7) Uiso 0.657(9) 1 d G U P G 1
C608 C 0.61685(13) 0.44560(15) 0.23355(18) 0.225(7) Uiso 0.657(9) 1 d G U P G 1
C609 C 0.63916(12) 0.42387(13) 0.19839(16) 0.231(7) Uiso 0.657(9) 1 d G U P G 1
C610 C 0.68419(12) 0.37981(12) 0.20037(14) 0.234(6) Uiso 0.657(9) 1 d G U P G 1
C611 C 0.70510(12) 0.35870(13) 0.23667(13) 0.230(7) Uiso 0.657(9) 1 d G U P G 1
C612 C 0.68080(14) 0.38182(15) 0.27319(15) 0.229(6) Uiso 0.657(9) 1 d G U P G 1
C613 C 0.78472(17) 0.48275(12) 0.07040(17) 0.224(6) Uiso 0.657(9) 1 d G U P G 1
C614 C 0.75798(12) 0.34118(13) 0.22982(12) 0.229(7) Uiso 0.657(9) 1 d G U P G 1
C615 C 0.82876(17) 0.43835(16) 0.2287(2) 0.218(7) Uiso 0.657(9) 1 d G U P G 1
C616 C 0.6869(2) 0.59091(11) 0.1092(2) 0.232(6) Uiso 0.657(9) 1 d G U P G 1
C617 C 0.6960(2) 0.60190(12) 0.1413(3) 0.230(7) Uiso 0.657(9) 1 d G U P G 1
C618 C 0.62567(15) 0.50707(12) 0.1420(2) 0.224(7) Uiso 0.657(9) 1 d G U P G 1
C619 C 0.65872(19) 0.54825(17) 0.2597(2) 0.229(6) Uiso 0.657(9) 1 d G U P G 1
C620 C 0.61560(17) 0.57132(13) 0.1661(2) 0.232(7) Uiso 0.657(9) 1 d G U P G 1
C621 C 0.7634(2) 0.51338(17) 0.2459(2) 0.222(7) Uiso 0.657(9) 1 d G U P G 1
C622 C 0.79457(14) 0.39625(12) 0.11203(13) 0.227(6) Uiso 0.657(9) 1 d G U P G 1
C623 C 0.76804(14) 0.35332(15) 0.26263(14) 0.226(6) Uiso 0.657(9) 1 d G U P G 1
C624 C 0.83876(14) 0.37182(14) 0.20606(15) 0.220(7) Uiso 0.657(9) 1 d G U P G 1
C625 C 0.6658(2) 0.59869(14) 0.1844(3) 0.235(7) Uiso 0.657(9) 1 d G U P G 1
C626 C 0.65286(17) 0.53422(12) 0.1076(2) 0.220(6) Uiso 0.657(9) 1 d G U P G 1
C627 C 0.62421(18) 0.58266(14) 0.1972(2) 0.233(6) Uiso 0.657(9) 1 d G U P G 1
C628 C 0.69066(14) 0.42983(12) 0.12521(15) 0.226(7) Uiso 0.657(9) 1 d G U P G 1
C629 C 0.74023(18) 0.52684(12) 0.06852(19) 0.223(7) Uiso 0.657(9) 1 d G U P G 1
C630 C 0.75561(18) 0.43211(18) 0.29037(19) 0.222(7) Uiso 0.657(9) 1 d G U P G 1
C631 C 0.72011(15) 0.37745(16) 0.28941(15) 0.223(6) Uiso 0.657(9) 1 d G U P G 1
C632 C 0.7384(2) 0.56011(16) 0.2164(2) 0.237(7) Uiso 0.657(9) 1 d G U P G 1
C633 C 0.71603(12) 0.38326(11) 0.15469(13) 0.233(7) Uiso 0.657(9) 1 d G U P G 1
C634 C 0.71463(17) 0.41623(18) 0.30292(17) 0.223(7) Uiso 0.657(9) 1 d G U P G 1
C635 C 0.61984(18) 0.55166(16) 0.2435(2) 0.237(7) Uiso 0.657(9) 1 d G U P G 1
C636 C 0.69856(17) 0.51183(12) 0.08056(18) 0.219(7) Uiso 0.657(9) 1 d G U P G 1
C637 C 0.82974(13) 0.36038(12) 0.17455(14) 0.227(6) Uiso 0.657(9) 1 d G U P G 1
C638 C 0.80060(17) 0.40851(17) 0.26563(18) 0.220(6) Uiso 0.657(9) 1 d G U P G 1
C639 C 0.78858(12) 0.34516(12) 0.18661(12) 0.234(7) Uiso 0.657(9) 1 d G U P G 1
C640 C 0.7344(2) 0.56538(12) 0.0820(2) 0.224(6) Uiso 0.657(9) 1 d G U P G 1
C641 C 0.83389(14) 0.39231(12) 0.12856(14) 0.231(7) Uiso 0.657(9) 1 d G U P G 1
C642 C 0.85639(16) 0.44465(14) 0.14744(19) 0.224(7) Uiso 0.657(9) 1 d G U P G 1
C643 C 0.85200(15) 0.41530(14) 0.19205(18) 0.219(7) Uiso 0.657(9) 1 d G U P G 1
C644 C 0.59746(15) 0.49954(15) 0.2233(2) 0.229(7) Uiso 0.657(9) 1 d G U P G 1
C645 C 0.60128(15) 0.52894(13) 0.1800(2) 0.227(7) Uiso 0.657(9) 1 d G U P G 1
C646 C 0.6872(2) 0.57727(16) 0.2234(3) 0.232(7) Uiso 0.657(9) 1 d G U P G 1
C647 C 0.80650(15) 0.36823(15) 0.25076(15) 0.227(6) Uiso 0.657(9) 1 d G U P G 1
C648 C 0.64673(18) 0.57561(12) 0.1208(2) 0.228(6) Uiso 0.657(9) 1 d G U P G 1
C649 C 0.81008(19) 0.48805(16) 0.2203(2) 0.220(7) Uiso 0.657(9) 1 d G U P G 1
C650 C 0.76648(12) 0.36680(11) 0.14886(12) 0.233(7) Uiso 0.657(9) 1 d G U P G 1
C651 C 0.82086(17) 0.48005(13) 0.08595(18) 0.223(6) Uiso 0.657(9) 1 d G U P G 1
C652 C 0.64334(14) 0.45507(12) 0.15165(17) 0.228(7) Uiso 0.657(9) 1 d G U P G 1
C653 C 0.63184(16) 0.46455(18) 0.28562(19) 0.225(6) Uiso 0.657(9) 1 d G U P G 1
C654 C 0.66961(17) 0.45988(18) 0.30118(19) 0.230(6) Uiso 0.657(9) 1 d G U P G 1
C655 C 0.71803(15) 0.45796(12) 0.08998(16) 0.221(7) Uiso 0.657(9) 1 d G U P G 1
C656 C 0.60669(16) 0.51145(17) 0.2559(2) 0.233(7) Uiso 0.657(9) 1 d G U P G 1
C657 C 0.68326(19) 0.50298(18) 0.2879(2) 0.226(7) Uiso 0.657(9) 1 d G U P G 1
C658 C 0.73555(19) 0.48698(18) 0.2809(2) 0.226(7) Uiso 0.657(9) 1 d G U P G 1
C659 C 0.77162(15) 0.43960(12) 0.08371(15) 0.225(7) Uiso 0.657(9) 1 d G U P G 1
C660 C 0.84670(15) 0.43382(13) 0.11545(17) 0.224(7) Uiso 0.657(9) 1 d G U P G 1
C1A C 0.73301(17) 0.41917(18) 0.30165(18) 0.223(6) Uiso 0.343(9) 1 d G U P G 2
C2A C 0.76778(16) 0.37974(16) 0.28250(16) 0.219(7) Uiso 0.343(9) 1 d G U P G 2
C3A C 0.75176(14) 0.35400(15) 0.26720(14) 0.225(7) Uiso 0.343(9) 1 d G U P G 2
C04A C 0.70082(14) 0.36898(15) 0.27183(14) 0.229(6) Uiso 0.343(9) 1 d G U P G 2
C05A C 0.66527(15) 0.41030(17) 0.29097(16) 0.227(7) Uiso 0.343(9) 1 d G U P G 2
C06A C 0.68121(17) 0.43436(18) 0.30478(18) 0.226(7) Uiso 0.343(9) 1 d G U P G 2
C07A C 0.7542(2) 0.57529(12) 0.1023(2) 0.229(6) Uiso 0.343(9) 1 d G U P G 2
C8A C 0.78946(19) 0.53582(12) 0.0843(2) 0.225(7) Uiso 0.343(9) 1 d G U P G 2
C9A C 0.77348(18) 0.51160(12) 0.06950(18) 0.222(7) Uiso 0.343(9) 1 d G U P G 2
C10A C 0.72088(18) 0.52717(12) 0.07364(19) 0.223(7) Uiso 0.343(9) 1 d G U P G 2
C11A C 0.68637(19) 0.56589(11) 0.0916(2) 0.224(7) Uiso 0.343(9) 1 d G U P G 2
C12A C 0.7041(2) 0.59094(11) 0.1063(2) 0.228(6) Uiso 0.343(9) 1 d G U P G 2
C13A C 0.71845(12) 0.36126(12) 0.19622(13) 0.232(7) Uiso 0.343(9) 1 d G U P G 2
C14A C 0.64036(18) 0.56212(12) 0.1221(2) 0.228(7) Uiso 0.343(9) 1 d G U P G 2
C15A C 0.62306(17) 0.51503(17) 0.2723(2) 0.228(7) Uiso 0.343(9) 1 d G U P G 2
C16A C 0.82556(14) 0.36044(14) 0.21829(15) 0.222(7) Uiso 0.343(9) 1 d G U P G 2
C17A C 0.81377(16) 0.38341(16) 0.25141(16) 0.223(7) Uiso 0.343(9) 1 d G U P G 2
C18A C 0.83175(15) 0.42917(13) 0.10344(16) 0.224(7) Uiso 0.343(9) 1 d G U P G 2
C19A C 0.78918(19) 0.51328(17) 0.2253(2) 0.224(7) Uiso 0.343(9) 1 d G U P G 2
C20A C 0.85768(15) 0.42516(14) 0.16161(18) 0.220(7) Uiso 0.343(9) 1 d G U P G 2
C21A C 0.69812(19) 0.50567(18) 0.2854(2) 0.226(7) Uiso 0.343(9) 1 d G U P G 2
C22A C 0.66584(13) 0.43235(12) 0.14913(16) 0.230(7) Uiso 0.343(9) 1 d G U P G 2
C23A C 0.62810(18) 0.58521(12) 0.1574(2) 0.232(7) Uiso 0.343(9) 1 d G U P G 2
C24A C 0.59589(15) 0.52126(15) 0.2128(2) 0.229(7) Uiso 0.343(9) 1 d G U P G 2
C25A C 0.82408(17) 0.42559(16) 0.24073(19) 0.221(7) Uiso 0.343(9) 1 d G U P G 2
C26A C 0.83062(13) 0.38519(12) 0.13631(14) 0.227(7) Uiso 0.343(9) 1 d G U P G 2
C27A C 0.84671(17) 0.44721(15) 0.1941(2) 0.220(7) Uiso 0.343(9) 1 d G U P G 2
C28A C 0.75603(15) 0.43984(12) 0.08824(15) 0.226(7) Uiso 0.343(9) 1 d G U P G 2
C29A C 0.77061(12) 0.34572(12) 0.19266(12) 0.231(7) Uiso 0.343(9) 1 d G U P G 2
C30A C 0.6604(2) 0.57874(16) 0.2279(3) 0.235(7) Uiso 0.343(9) 1 d G U P G 2
C31A C 0.6673(2) 0.60343(12) 0.1466(3) 0.231(7) Uiso 0.343(9) 1 d G U P G 2
C32A C 0.74376(19) 0.46284(18) 0.2893(2) 0.222(6) Uiso 0.343(9) 1 d G U P G 2
C33A C 0.71012(16) 0.48251(12) 0.08483(17) 0.222(6) Uiso 0.343(9) 1 d G U P G 2
C34A C 0.6827(2) 0.60005(14) 0.1818(3) 0.234(7) Uiso 0.343(9) 1 d G U P G 2
C35A C 0.82529(19) 0.50108(15) 0.1846(2) 0.224(7) Uiso 0.343(9) 1 d G U P G 2
C36A C 0.79391(12) 0.36630(11) 0.14649(13) 0.230(7) Uiso 0.343(9) 1 d G U P G 2
C37A C 0.60725(14) 0.49892(13) 0.1796(2) 0.227(7) Uiso 0.343(9) 1 d G U P G 2
C38A C 0.62319(18) 0.56238(16) 0.2374(2) 0.233(7) Uiso 0.343(9) 1 d G U P G 2
C39A C 0.63007(16) 0.51955(12) 0.1337(2) 0.226(7) Uiso 0.343(9) 1 d G U P G 2
C40A C 0.78627(13) 0.34244(13) 0.22731(13) 0.226(7) Uiso 0.343(9) 1 d G U P G 2
C41A C 0.62913(13) 0.44494(13) 0.18988(17) 0.230(7) Uiso 0.343(9) 1 d G U P G 2
C42A C 0.62655(14) 0.43821(16) 0.26546(18) 0.231(7) Uiso 0.343(9) 1 d G U P G 2
C43A C 0.60626(15) 0.48995(16) 0.2566(2) 0.230(7) Uiso 0.343(9) 1 d G U P G 2
C44A C 0.82822(18) 0.50655(13) 0.1087(2) 0.224(7) Uiso 0.343(9) 1 d G U P G 2
C45A C 0.84863(16) 0.45601(13) 0.11773(18) 0.225(7) Uiso 0.343(9) 1 d G U P G 2
C46A C 0.78829(19) 0.46680(18) 0.2601(2) 0.222(7) Uiso 0.343(9) 1 d G U P G 2
C47A C 0.60721(17) 0.56513(14) 0.2006(2) 0.232(7) Uiso 0.343(9) 1 d G U P G 2
C48A C 0.84769(14) 0.38059(13) 0.17308(15) 0.223(7) Uiso 0.343(9) 1 d G U P G 2
C49A C 0.65911(18) 0.48906(18) 0.2946(2) 0.228(7) Uiso 0.343(9) 1 d G U P G 2
C50A C 0.66612(15) 0.47943(12) 0.11451(17) 0.224(7) Uiso 0.343(9) 1 d G U P G 2
C51A C 0.68496(12) 0.37277(13) 0.23467(14) 0.231(7) Uiso 0.343(9) 1 d G U P G 2
C52A C 0.79524(16) 0.45724(12) 0.07882(16) 0.225(7) Uiso 0.343(9) 1 d G U P G 2
C53A C 0.7706(2) 0.57268(13) 0.1392(2) 0.229(7) Uiso 0.343(9) 1 d G U P G 2
C54A C 0.7351(2) 0.58487(14) 0.1774(3) 0.231(7) Uiso 0.343(9) 1 d G U P G 2
C55A C 0.75535(13) 0.39478(11) 0.12180(13) 0.228(7) Uiso 0.343(9) 1 d G U P G 2
C56A C 0.81657(19) 0.52966(14) 0.1430(2) 0.227(7) Uiso 0.343(9) 1 d G U P G 2
C57A C 0.7448(2) 0.55436(16) 0.2216(2) 0.232(7) Uiso 0.343(9) 1 d G U P G 2
C58A C 0.6999(2) 0.54987(17) 0.2528(2) 0.228(7) Uiso 0.343(9) 1 d G U P G 2
C59A C 0.70829(12) 0.39181(12) 0.15252(14) 0.233(7) Uiso 0.343(9) 1 d G U P G 2
C60A C 0.63881(13) 0.41528(14) 0.23199(16) 0.231(7) Uiso 0.343(9) 1 d G U P G 2
C701 C 0.90944(13) 0.19003(14) 0.09374(13) 0.185(6) Uiso 0.570(7) 1 d G U P H 1
C702 C 0.94875(13) 0.14766(16) 0.08152(15) 0.180(6) Uiso 0.570(7) 1 d G U P H 1
C703 C 0.99845(13) 0.14779(18) 0.06019(16) 0.180(6) Uiso 0.570(7) 1 d G U P H 1
C704 C 1.00688(13) 0.19100(18) 0.05181(16) 0.195(6) Uiso 0.570(7) 1 d G U P H 1
C705 C 0.96619(13) 0.23428(16) 0.06524(14) 0.189(6) Uiso 0.570(7) 1 d G U P H 1
C706 C 0.91973(12) 0.23318(15) 0.08568(12) 0.187(6) Uiso 0.570(7) 1 d G U P H 1
C707 C 0.95943(16) 0.10194(15) 0.28917(17) 0.190(7) Uiso 0.570(7) 1 d G U P H 1
C708 C 0.99730(17) 0.05972(15) 0.27675(19) 0.186(6) Uiso 0.570(7) 1 d G U P H 1
C709 C 1.04499(16) 0.06033(16) 0.2565(2) 0.191(7) Uiso 0.570(7) 1 d G U P H 1
C710 C 1.05427(15) 0.10465(17) 0.2481(2) 0.186(6) Uiso 0.570(7) 1 d G U P H 1
C711 C 1.01683(15) 0.14609(17) 0.26026(19) 0.190(6) Uiso 0.570(7) 1 d G U P H 1
C712 C 0.96741(16) 0.14434(16) 0.28182(17) 0.187(6) Uiso 0.570(7) 1 d G U P H 1
C713 C 1.08497(12) 0.1390(2) 0.0765(2) 0.199(6) Uiso 0.570(7) 1 d G U P H 1
C714 C 1.01310(14) 0.19523(17) 0.23052(19) 0.197(7) Uiso 0.570(7) 1 d G U P H 1
C715 C 0.90829(11) 0.27464(13) 0.13854(13) 0.210(6) Uiso 0.570(7) 1 d G U P H 1
C716 C 1.00400(14) 0.06907(16) 0.10819(19) 0.191(7) Uiso 0.570(7) 1 d G U P H 1
C717 C 0.95317(14) 0.09825(15) 0.11135(17) 0.189(6) Uiso 0.570(7) 1 d G U P H 1
C718 C 1.05647(15) 0.01923(15) 0.2018(2) 0.205(6) Uiso 0.570(7) 1 d G U P H 1
C719 C 0.86945(13) 0.12588(11) 0.21342(14) 0.204(7) Uiso 0.570(7) 1 d G U P H 1
C720 C 0.98445(15) 0.02780(13) 0.1894(2) 0.203(7) Uiso 0.570(7) 1 d G U P H 1
C721 C 0.86253(11) 0.22296(12) 0.15455(11) 0.196(7) Uiso 0.570(7) 1 d G U P H 1
C722 C 1.09528(11) 0.16739(19) 0.1286(2) 0.209(7) Uiso 0.570(7) 1 d G U P H 1
C723 C 0.96008(14) 0.22588(16) 0.23290(16) 0.198(7) Uiso 0.570(7) 1 d G U P H 1
C724 C 0.98034(12) 0.26668(16) 0.15265(17) 0.213(6) Uiso 0.570(7) 1 d G U P H 1
C725 C 0.91835(14) 0.09235(13) 0.15193(16) 0.199(7) Uiso 0.570(7) 1 d G U P H 1
C726 C 1.06447(14) 0.02887(16) 0.1560(2) 0.199(6) Uiso 0.570(7) 1 d G U P H 1
C727 C 0.93474(15) 0.05590(12) 0.19236(18) 0.191(7) Uiso 0.570(7) 1 d G U P H 1
C728 C 1.10359(13) 0.07057(18) 0.1873(2) 0.195(7) Uiso 0.570(7) 1 d G U P H 1
C729 C 1.07527(13) 0.09529(19) 0.0846(2) 0.203(6) Uiso 0.570(7) 1 d G U P H 1
C730 C 0.87388(12) 0.23527(12) 0.21699(12) 0.202(6) Uiso 0.570(7) 1 d G U P H 1
C731 C 0.93272(15) 0.19411(15) 0.26519(15) 0.198(6) Uiso 0.570(7) 1 d G U P H 1
C732 C 0.87467(12) 0.18325(12) 0.13619(12) 0.191(6) Uiso 0.570(7) 1 d G U P H 1
C733 C 1.09121(13) 0.11071(18) 0.2052(2) 0.195(7) Uiso 0.570(7) 1 d G U P H 1
C734 C 0.89016(14) 0.19928(14) 0.25688(13) 0.200(6) Uiso 0.570(7) 1 d G U P H 1
C735 C 0.90471(15) 0.07646(11) 0.23016(16) 0.200(7) Uiso 0.570(7) 1 d G U P H 1
C736 C 1.09183(13) 0.05836(18) 0.1243(2) 0.199(6) Uiso 0.570(7) 1 d G U P H 1
C737 C 1.03080(12) 0.23793(17) 0.14984(19) 0.203(7) Uiso 0.570(7) 1 d G U P H 1
C738 C 0.89980(12) 0.26527(13) 0.18729(13) 0.214(6) Uiso 0.570(7) 1 d G U P H 1
C739 C 1.04724(13) 0.20152(18) 0.1893(2) 0.205(6) Uiso 0.570(7) 1 d G U P H 1
C740 C 1.03312(13) 0.10008(18) 0.07660(19) 0.195(6) Uiso 0.570(7) 1 d G U P H 1
C741 C 1.05987(11) 0.21736(18) 0.11191(19) 0.211(7) Uiso 0.570(7) 1 d G U P H 1
C742 C 0.98754(12) 0.25556(17) 0.08130(15) 0.198(6) Uiso 0.570(7) 1 d G U P H 1
C743 C 0.95831(12) 0.27523(15) 0.11761(15) 0.201(7) Uiso 0.570(7) 1 d G U P H 1
C744 C 0.97843(16) 0.03763(13) 0.25999(19) 0.194(6) Uiso 0.570(7) 1 d G U P H 1
C745 C 1.00632(16) 0.01815(13) 0.2246(2) 0.195(6) Uiso 0.570(7) 1 d G U P H 1
C746 C 0.87761(13) 0.13591(12) 0.16510(14) 0.191(6) Uiso 0.570(7) 1 d G U P H 1
C747 C 0.94491(12) 0.25959(15) 0.19542(15) 0.204(7) Uiso 0.570(7) 1 d G U P H 1
C748 C 1.02058(14) 0.03344(15) 0.1468(2) 0.194(6) Uiso 0.570(7) 1 d G U P H 1
C749 C 0.89002(11) 0.25406(13) 0.12411(12) 0.198(6) Uiso 0.570(7) 1 d G U P H 1
C750 C 1.08662(12) 0.15803(19) 0.1771(2) 0.195(6) Uiso 0.570(7) 1 d G U P H 1
C751 C 1.05132(12) 0.18521(19) 0.06094(18) 0.205(6) Uiso 0.570(7) 1 d G U P H 1
C752 C 1.07550(15) 0.03931(16) 0.2185(2) 0.196(6) Uiso 0.570(7) 1 d G U P H 1
C753 C 0.91385(16) 0.10733(13) 0.28130(15) 0.198(6) Uiso 0.570(7) 1 d G U P H 1
C754 C 0.88089(14) 0.15509(13) 0.26555(13) 0.193(6) Uiso 0.570(7) 1 d G U P H 1
C755 C 1.11166(12) 0.08003(19) 0.1406(2) 0.203(6) Uiso 0.570(7) 1 d G U P H 1
C756 C 0.92615(16) 0.06730(12) 0.26295(17) 0.195(7) Uiso 0.570(7) 1 d G U P H 1
C757 C 0.85802(13) 0.16449(12) 0.23075(12) 0.201(6) Uiso 0.570(7) 1 d G U P H 1
C758 C 0.85366(12) 0.21303(11) 0.20061(11) 0.202(6) Uiso 0.570(7) 1 d G U P H 1
C759 C 1.10752(11) 0.13020(19) 0.1110(2) 0.209(6) Uiso 0.570(7) 1 d G U P H 1
C760 C 1.03843(12) 0.22587(18) 0.07844(18) 0.203(7) Uiso 0.570(7) 1 d G U P H 1
C1B C 1.00999(14) 0.09406(17) 0.08489(19) 0.191(6) Uiso 0.430(7) 1 d G U P H 2
C2B C 0.96133(14) 0.12918(16) 0.08319(16) 0.182(6) Uiso 0.430(7) 1 d G U P H 2
C3B C 0.91918(13) 0.12214(14) 0.11931(15) 0.186(6) Uiso 0.430(7) 1 d G U P H 2
C04B C 0.92760(14) 0.07956(13) 0.15620(17) 0.200(7) Uiso 0.430(7) 1 d G U P H 2
C05B C 0.97810(15) 0.04395(14) 0.15798(19) 0.190(6) Uiso 0.430(7) 1 d G U P H 2
C06B C 1.01733(14) 0.05155(16) 0.1237(2) 0.194(6) Uiso 0.430(7) 1 d G U P H 2
C07B C 1.03213(12) 0.21907(17) 0.18417(19) 0.203(7) Uiso 0.430(7) 1 d G U P H 2
C8B C 0.98437(12) 0.25404(16) 0.18107(17) 0.200(7) Uiso 0.430(7) 1 d G U P H 2
C09B C 0.94420(13) 0.24687(15) 0.21623(16) 0.205(6) Uiso 0.430(7) 1 d G U P H 2
C10B C 0.95253(14) 0.20325(16) 0.25482(16) 0.195(6) Uiso 0.430(7) 1 d G U P H 2
C11B C 0.99957(15) 0.16890(17) 0.25759(18) 0.190(7) Uiso 0.430(7) 1 d G U P H 2
C12B C 1.04098(14) 0.17750(18) 0.2206(2) 0.189(7) Uiso 0.430(7) 1 d G U P H 2
C13B C 0.86694(13) 0.13057(11) 0.20763(14) 0.204(7) Uiso 0.430(7) 1 d G U P H 2
C14B C 1.00839(16) 0.11640(17) 0.27414(19) 0.186(6) Uiso 0.430(7) 1 d G U P H 2
C15B C 1.06640(14) 0.02550(16) 0.1769(2) 0.205(6) Uiso 0.430(7) 1 d G U P H 2
C16B C 0.90549(13) 0.20635(14) 0.09260(12) 0.189(6) Uiso 0.430(7) 1 d G U P H 2
C17B C 0.95200(13) 0.18193(16) 0.06716(14) 0.183(6) Uiso 0.430(7) 1 d G U P H 2
C18B C 0.89440(11) 0.27218(13) 0.16233(13) 0.212(7) Uiso 0.430(7) 1 d G U P H 2
C19B C 1.06521(12) 0.18300(19) 0.06818(19) 0.202(7) Uiso 0.430(7) 1 d G U P H 2
C20B C 0.93899(12) 0.26428(15) 0.09053(13) 0.194(6) Uiso 0.430(7) 1 d G U P H 2
C21B C 1.08231(13) 0.07923(18) 0.1012(2) 0.201(6) Uiso 0.430(7) 1 d G U P H 2
C22B C 0.89612(15) 0.11562(13) 0.27151(14) 0.194(7) Uiso 0.430(7) 1 d G U P H 2
C23B C 1.05656(15) 0.09052(17) 0.2472(2) 0.188(6) Uiso 0.430(7) 1 d G U P H 2
C24B C 1.02288(16) 0.03322(14) 0.2502(2) 0.189(6) Uiso 0.430(7) 1 d G U P H 2
C25B C 0.99107(13) 0.19817(18) 0.05290(15) 0.191(7) Uiso 0.430(7) 1 d G U P H 2
C26B C 0.87189(11) 0.25235(12) 0.14993(11) 0.197(7) Uiso 0.430(7) 1 d G U P H 2
C27B C 0.98421(12) 0.24078(17) 0.06520(15) 0.195(6) Uiso 0.430(7) 1 d G U P H 2
C28B C 0.87818(13) 0.21905(13) 0.23992(12) 0.204(6) Uiso 0.430(7) 1 d G U P H 2
C29B C 0.85900(12) 0.17358(12) 0.16892(12) 0.200(6) Uiso 0.430(7) 1 d G U P H 2
C30B C 1.10903(12) 0.08163(18) 0.1599(2) 0.201(7) Uiso 0.430(7) 1 d G U P H 2
C31B C 1.07628(14) 0.12869(18) 0.2151(2) 0.198(7) Uiso 0.430(7) 1 d G U P H 2
C32B C 1.04953(13) 0.11155(19) 0.07112(19) 0.197(7) Uiso 0.430(7) 1 d G U P H 2
C33B C 0.91110(14) 0.18624(15) 0.26989(14) 0.198(7) Uiso 0.430(7) 1 d G U P H 2
C34B C 1.10219(12) 0.12368(19) 0.1722(2) 0.201(6) Uiso 0.430(7) 1 d G U P H 2
C35B C 1.02975(12) 0.23150(18) 0.07460(17) 0.203(7) Uiso 0.430(7) 1 d G U P H 2
C36B C 0.85151(11) 0.21646(11) 0.18058(11) 0.202(6) Uiso 0.430(7) 1 d G U P H 2
C37B C 0.97695(17) 0.05734(14) 0.27584(18) 0.189(6) Uiso 0.430(7) 1 d G U P H 2
C38B C 1.09073(14) 0.04577(17) 0.1908(2) 0.196(6) Uiso 0.430(7) 1 d G U P H 2
C39B C 0.96964(16) 0.09968(15) 0.28766(17) 0.189(7) Uiso 0.430(7) 1 d G U P H 2
C40B C 0.88464(13) 0.16897(13) 0.12628(13) 0.194(7) Uiso 0.430(7) 1 d G U P H 2
C41B C 0.93195(16) 0.06662(13) 0.26544(17) 0.194(7) Uiso 0.430(7) 1 d G U P H 2
C42B C 0.98045(15) 0.02692(13) 0.2053(2) 0.197(6) Uiso 0.430(7) 1 d G U P H 2
C43B C 1.02442(15) 0.01810(14) 0.2139(2) 0.198(6) Uiso 0.430(7) 1 d G U P H 2
C44B C 0.97975(12) 0.27157(16) 0.13508(16) 0.207(7) Uiso 0.430(7) 1 d G U P H 2
C45B C 0.93717(12) 0.28047(14) 0.12592(14) 0.208(6) Uiso 0.430(7) 1 d G U P H 2
C46B C 1.04159(13) 0.16222(19) 0.05470(18) 0.193(6) Uiso 0.430(7) 1 d G U P H 2
C47B C 1.06286(15) 0.05110(16) 0.2358(2) 0.195(6) Uiso 0.430(7) 1 d G U P H 2
C48B C 0.89801(12) 0.24777(14) 0.10464(12) 0.196(6) Uiso 0.430(7) 1 d G U P H 2
C49B C 1.06308(14) 0.04211(17) 0.1341(2) 0.204(7) Uiso 0.430(7) 1 d G U P H 2
C50B C 0.92045(16) 0.13582(14) 0.28513(15) 0.190(6) Uiso 0.430(7) 1 d G U P H 2
C51B C 0.90058(14) 0.08525(11) 0.20101(16) 0.196(7) Uiso 0.430(7) 1 d G U P H 2
C52B C 0.89807(12) 0.25651(13) 0.20686(13) 0.210(7) Uiso 0.430(7) 1 d G U P H 2
C53B C 1.06030(12) 0.21408(18) 0.1387(2) 0.209(7) Uiso 0.430(7) 1 d G U P H 2
C54B C 1.09406(11) 0.16727(19) 0.1339(2) 0.209(7) Uiso 0.430(7) 1 d G U P H 2
C55B C 0.85511(12) 0.19918(12) 0.22690(12) 0.202(7) Uiso 0.430(7) 1 d G U P H 2
C56B C 1.02729(12) 0.24669(17) 0.10850(18) 0.203(6) Uiso 0.430(7) 1 d G U P H 2
C57B C 1.09661(11) 0.15144(19) 0.0975(2) 0.209(7) Uiso 0.430(7) 1 d G U P H 2
C58B C 1.10541(12) 0.09943(19) 0.1127(2) 0.201(7) Uiso 0.430(7) 1 d G U P H 2
C59B C 0.86471(14) 0.14577(12) 0.24396(13) 0.202(6) Uiso 0.430(7) 1 d G U P H 2
C60B C 0.93382(15) 0.05188(12) 0.23062(18) 0.193(6) Uiso 0.430(7) 1 d G U P H 2
C801 C 0.58069(17) 0.2905(2) 0.0858(2) 0.221(7) Uiso 0.616(8) 1 d G U P I 1
C802 C 0.57166(15) 0.32733(19) 0.1050(2) 0.209(6) Uiso 0.616(8) 1 d G U P I 1
C803 C 0.53724(14) 0.33062(19) 0.1481(2) 0.219(7) Uiso 0.616(8) 1 d G U P I 1
C804 C 0.51287(14) 0.2965(2) 0.1705(2) 0.219(6) Uiso 0.616(8) 1 d G U P I 1
C805 C 0.52308(16) 0.2581(2) 0.1507(2) 0.224(7) Uiso 0.616(8) 1 d G U P I 1
C806 C 0.55600(17) 0.2553(2) 0.1102(2) 0.217(7) Uiso 0.616(8) 1 d G U P I 1
C807 C 0.75943(14) 0.14147(13) 0.18664(15) 0.218(6) Uiso 0.616(8) 1 d G U P I 1
C808 C 0.75064(13) 0.17891(12) 0.20433(13) 0.223(7) Uiso 0.616(8) 1 d G U P I 1
C809 C 0.71761(13) 0.18144(13) 0.24595(13) 0.218(7) Uiso 0.616(8) 1 d G U P I 1
C810 C 0.69261(15) 0.14590(14) 0.26972(15) 0.224(7) Uiso 0.616(8) 1 d G U P I 1
C811 C 0.70128(16) 0.10928(14) 0.25207(18) 0.215(6) Uiso 0.616(8) 1 d G U P I 1
C812 C 0.73634(16) 0.10712(14) 0.20872(17) 0.222(7) Uiso 0.616(8) 1 d G U P I 1
C813 C 0.52567(12) 0.28708(19) 0.2423(2) 0.224(7) Uiso 0.616(8) 1 d G U P I 1
C814 C 0.66083(17) 0.09746(16) 0.2550(2) 0.230(7) Uiso 0.616(8) 1 d G U P I 1
C815 C 0.59063(19) 0.1646(2) 0.1373(2) 0.226(7) Uiso 0.616(8) 1 d G U P I 1
C816 C 0.60252(13) 0.34937(15) 0.14310(17) 0.221(7) Uiso 0.616(8) 1 d G U P I 1
C817 C 0.61207(15) 0.33904(17) 0.10271(17) 0.220(7) Uiso 0.616(8) 1 d G U P I 1
C818 C 0.68132(11) 0.27380(13) 0.21834(13) 0.231(7) Uiso 0.616(8) 1 d G U P I 1
C819 C 0.71673(16) 0.23645(17) 0.06942(15) 0.224(7) Uiso 0.616(8) 1 d G U P I 1
C820 C 0.69160(12) 0.30756(13) 0.14090(13) 0.234(7) Uiso 0.616(8) 1 d G U P I 1
C821 C 0.63654(19) 0.2130(2) 0.0756(2) 0.223(7) Uiso 0.616(8) 1 d G U P I 1
C822 C 0.55684(15) 0.20072(19) 0.2866(2) 0.230(7) Uiso 0.616(8) 1 d G U P I 1
C823 C 0.66994(18) 0.08748(17) 0.2125(2) 0.225(7) Uiso 0.616(8) 1 d G U P I 1
C824 C 0.58161(18) 0.1284(2) 0.2157(2) 0.230(7) Uiso 0.616(8) 1 d G U P I 1
C825 C 0.65985(15) 0.31443(16) 0.08116(15) 0.227(7) Uiso 0.616(8) 1 d G U P I 1
C826 C 0.63668(11) 0.31109(14) 0.21102(14) 0.229(7) Uiso 0.616(8) 1 d G U P I 1
C827 C 0.70096(14) 0.29803(15) 0.10114(13) 0.227(7) Uiso 0.616(8) 1 d G U P I 1
C828 C 0.63634(13) 0.22352(16) 0.28195(15) 0.226(7) Uiso 0.616(8) 1 d G U P I 1
C829 C 0.55034(12) 0.32255(17) 0.21822(19) 0.232(7) Uiso 0.616(8) 1 d G U P I 1
C830 C 0.68159(18) 0.12988(19) 0.1190(2) 0.223(7) Uiso 0.616(8) 1 d G U P I 1
C831 C 0.71694(17) 0.09276(15) 0.1850(2) 0.222(7) Uiso 0.616(8) 1 d G U P I 1
C832 C 0.63033(18) 0.2647(2) 0.06470(19) 0.220(6) Uiso 0.616(8) 1 d G U P I 1
C833 C 0.64214(15) 0.17200(16) 0.29256(16) 0.219(6) Uiso 0.616(8) 1 d G U P I 1
C834 C 0.72212(17) 0.11368(17) 0.1389(2) 0.230(7) Uiso 0.616(8) 1 d G U P I 1
C835 C 0.73593(14) 0.25012(15) 0.09395(13) 0.235(7) Uiso 0.616(8) 1 d G U P I 1
C836 C 0.59094(11) 0.30730(16) 0.23788(16) 0.228(7) Uiso 0.616(8) 1 d G U P I 1
C837 C 0.57233(17) 0.1381(2) 0.2561(2) 0.225(7) Uiso 0.616(8) 1 d G U P I 1
C838 C 0.63785(19) 0.1240(2) 0.1455(2) 0.226(7) Uiso 0.616(8) 1 d G U P I 1
C839 C 0.61261(17) 0.12262(18) 0.2757(2) 0.229(7) Uiso 0.616(8) 1 d G U P I 1
C840 C 0.55577(12) 0.34333(17) 0.17250(19) 0.216(7) Uiso 0.616(8) 1 d G U P I 1
C841 C 0.53755(15) 0.1865(2) 0.2622(2) 0.239(7) Uiso 0.616(8) 1 d G U P I 1
C842 C 0.52253(16) 0.2127(2) 0.1884(2) 0.231(6) Uiso 0.616(8) 1 d G U P I 1
C843 C 0.55628(17) 0.1669(2) 0.1810(2) 0.232(6) Uiso 0.616(8) 1 d G U P I 1
C844 C 0.75005(12) 0.22480(12) 0.16859(12) 0.227(6) Uiso 0.616(8) 1 d G U P I 1
C845 C 0.71748(11) 0.26994(12) 0.17503(12) 0.232(6) Uiso 0.616(8) 1 d G U P I 1
C846 C 0.66976(17) 0.27606(18) 0.06134(17) 0.229(7) Uiso 0.616(8) 1 d G U P I 1
C847 C 0.63186(18) 0.10274(18) 0.1940(2) 0.230(7) Uiso 0.616(8) 1 d G U P I 1
C848 C 0.64175(12) 0.33408(14) 0.16285(15) 0.229(7) Uiso 0.616(8) 1 d G U P I 1
C849 C 0.59130(18) 0.2063(2) 0.1038(2) 0.222(7) Uiso 0.616(8) 1 d G U P I 1
C850 C 0.60390(16) 0.16049(18) 0.29451(19) 0.229(7) Uiso 0.616(8) 1 d G U P I 1
C851 C 0.50797(13) 0.2745(2) 0.2187(2) 0.233(7) Uiso 0.616(8) 1 d G U P I 1
C852 C 0.68249(12) 0.22977(14) 0.25340(13) 0.224(6) Uiso 0.616(8) 1 d G U P I 1
C853 C 0.76589(14) 0.16292(14) 0.13761(15) 0.223(7) Uiso 0.616(8) 1 d G U P I 1
C854 C 0.74734(16) 0.14879(16) 0.11527(17) 0.221(6) Uiso 0.616(8) 1 d G U P I 1
C855 C 0.59096(12) 0.26194(17) 0.27425(16) 0.224(7) Uiso 0.616(8) 1 d G U P I 1
C856 C 0.75975(13) 0.21480(14) 0.12680(13) 0.224(7) Uiso 0.616(8) 1 d G U P I 1
C857 C 0.72220(17) 0.18663(18) 0.08016(17) 0.228(7) Uiso 0.616(8) 1 d G U P I 1
C858 C 0.68181(18) 0.17603(19) 0.0820(2) 0.222(7) Uiso 0.616(8) 1 d G U P I 1
C859 C 0.55044(13) 0.24913(19) 0.27721(19) 0.234(7) Uiso 0.616(8) 1 d G U P I 1
C880 C 0.51339(15) 0.2232(2) 0.2288(2) 0.229(7) Uiso 0.616(8) 1 d G U P I 1
C1C C 0.52377(12) 0.31826(19) 0.1976(2) 0.220(7) Uiso 0.384(8) 1 d G U P I 2
C2C C 0.50946(13) 0.2763(2) 0.2229(2) 0.230(7) Uiso 0.384(8) 1 d G U P I 2
C3C C 0.50836(15) 0.2460(2) 0.2009(2) 0.227(7) Uiso 0.384(8) 1 d G U P I 2
C4C C 0.52178(16) 0.2592(2) 0.1537(2) 0.223(7) Uiso 0.384(8) 1 d G U P I 2
C5C C 0.53730(15) 0.3020(2) 0.1279(2) 0.219(7) Uiso 0.384(8) 1 d G U P I 2
C6C C 0.53851(14) 0.32981(19) 0.1493(2) 0.219(7) Uiso 0.384(8) 1 d G U P I 2
C7C C 0.75166(13) 0.17473(12) 0.20510(13) 0.222(7) Uiso 0.384(8) 1 d G U P I 2
C8C C 0.73647(15) 0.13403(13) 0.23111(15) 0.219(7) Uiso 0.384(8) 1 d G U P I 2
C9C C 0.73586(16) 0.10507(14) 0.20941(18) 0.221(7) Uiso 0.384(8) 1 d G U P I 2
C10C C 0.75022(16) 0.11796(14) 0.16059(18) 0.218(7) Uiso 0.384(8) 1 d G U P I 2
C11C C 0.76497(15) 0.15812(14) 0.13522(15) 0.222(7) Uiso 0.384(8) 1 d G U P I 2
C12C C 0.76577(13) 0.18751(13) 0.15872(13) 0.221(7) Uiso 0.384(8) 1 d G U P I 2
C13C C 0.56865(18) 0.1703(2) 0.1566(2) 0.228(7) Uiso 0.384(8) 1 d G U P I 2
C14C C 0.74841(16) 0.19066(16) 0.09483(15) 0.224(7) Uiso 0.384(8) 1 d G U P I 2
C15C C 0.61695(15) 0.33513(17) 0.09769(17) 0.220(7) Uiso 0.384(8) 1 d G U P I 2
C16C C 0.53512(15) 0.1941(2) 0.2657(2) 0.235(7) Uiso 0.384(8) 1 d G U P I 2
C17C C 0.52637(13) 0.2431(2) 0.2632(2) 0.229(7) Uiso 0.384(8) 1 d G U P I 2
C18C C 0.65535(17) 0.10052(16) 0.2612(2) 0.227(7) Uiso 0.384(8) 1 d G U P I 2
C19C C 0.62282(12) 0.28065(15) 0.25252(15) 0.227(7) Uiso 0.384(8) 1 d G U P I 2
C20C C 0.60727(16) 0.16361(18) 0.29635(18) 0.227(7) Uiso 0.384(8) 1 d G U P I 2
C21C C 0.59017(12) 0.34463(16) 0.17250(17) 0.224(7) Uiso 0.384(8) 1 d G U P I 2
C22C C 0.65122(19) 0.1542(2) 0.1065(2) 0.225(7) Uiso 0.384(8) 1 d G U P I 2
C23C C 0.73823(15) 0.24222(15) 0.09221(14) 0.231(7) Uiso 0.384(8) 1 d G U P I 2
C24C C 0.66748(17) 0.27161(19) 0.06137(17) 0.226(7) Uiso 0.384(8) 1 d G U P I 2
C25C C 0.55631(13) 0.25277(19) 0.27730(18) 0.231(7) Uiso 0.384(8) 1 d G U P I 2
C26C C 0.60702(17) 0.11481(18) 0.2597(2) 0.230(7) Uiso 0.384(8) 1 d G U P I 2
C27C C 0.59831(14) 0.21146(18) 0.29436(17) 0.223(7) Uiso 0.384(8) 1 d G U P I 2
C28C C 0.68449(18) 0.08930(17) 0.1855(2) 0.225(7) Uiso 0.384(8) 1 d G U P I 2
C29C C 0.55396(17) 0.1580(2) 0.2051(2) 0.230(7) Uiso 0.384(8) 1 d G U P I 2
C30C C 0.67894(12) 0.31779(13) 0.13553(13) 0.231(7) Uiso 0.384(8) 1 d G U P I 2
C31C C 0.75000(13) 0.23926(13) 0.13137(12) 0.225(7) Uiso 0.384(8) 1 d G U P I 2
C32C C 0.55565(11) 0.32684(17) 0.21209(19) 0.229(7) Uiso 0.384(8) 1 d G U P I 2
C33C C 0.71858(17) 0.10761(16) 0.1457(2) 0.227(7) Uiso 0.384(8) 1 d G U P I 2
C34C C 0.72040(12) 0.27694(12) 0.15231(12) 0.229(7) Uiso 0.384(8) 1 d G U P I 2
C35C C 0.63919(13) 0.22855(16) 0.27915(14) 0.224(7) Uiso 0.384(8) 1 d G U P I 2
C36C C 0.59493(18) 0.11669(19) 0.2228(2) 0.228(7) Uiso 0.384(8) 1 d G U P I 2
C37C C 0.67667(18) 0.22290(19) 0.06358(18) 0.222(7) Uiso 0.384(8) 1 d G U P I 2
C38C C 0.66884(14) 0.32023(15) 0.09829(15) 0.229(7) Uiso 0.384(8) 1 d G U P I 2
C39C C 0.71753(17) 0.18192(18) 0.08082(18) 0.226(7) Uiso 0.384(8) 1 d G U P I 2
C40C C 0.52477(16) 0.1951(2) 0.2261(2) 0.228(7) Uiso 0.384(8) 1 d G U P I 2
C41C C 0.63513(19) 0.2066(2) 0.0794(2) 0.222(7) Uiso 0.384(8) 1 d G U P I 2
C42C C 0.57765(17) 0.2879(2) 0.0892(2) 0.219(7) Uiso 0.384(8) 1 d G U P I 2
C43C C 0.61669(17) 0.30461(19) 0.07489(18) 0.218(7) Uiso 0.384(8) 1 d G U P I 2
C44C C 0.69612(15) 0.14620(14) 0.26942(15) 0.222(7) Uiso 0.384(8) 1 d G U P I 2
C45C C 0.65765(16) 0.13027(16) 0.28402(17) 0.219(7) Uiso 0.384(8) 1 d G U P I 2
C46C C 0.57161(12) 0.29589(17) 0.25129(17) 0.228(7) Uiso 0.384(8) 1 d G U P I 2
C47C C 0.69929(15) 0.28046(16) 0.07648(14) 0.227(7) Uiso 0.384(8) 1 d G U P I 2
C48C C 0.57535(16) 0.15361(19) 0.2823(2) 0.229(7) Uiso 0.384(8) 1 d G U P I 2
C49C C 0.58047(13) 0.34655(17) 0.13343(18) 0.218(7) Uiso 0.384(8) 1 d G U P I 2
C50C C 0.70270(18) 0.13954(18) 0.1073(2) 0.225(7) Uiso 0.384(8) 1 d G U P I 2
C51C C 0.55307(17) 0.2195(2) 0.1321(2) 0.225(7) Uiso 0.384(8) 1 d G U P I 2
C52C C 0.69480(17) 0.08749(15) 0.2248(2) 0.224(7) Uiso 0.384(8) 1 d G U P I 2
C53C C 0.72117(12) 0.21465(13) 0.22741(12) 0.225(7) Uiso 0.384(8) 1 d G U P I 2
C54C C 0.70646(11) 0.26399(12) 0.20091(12) 0.228(7) Uiso 0.384(8) 1 d G U P I 2
C55C C 0.63498(18) 0.10380(19) 0.1845(2) 0.230(7) Uiso 0.384(8) 1 d G U P I 2
C56C C 0.68660(13) 0.19660(14) 0.26723(13) 0.218(7) Uiso 0.384(8) 1 d G U P I 2
C57C C 0.65594(11) 0.29786(14) 0.21396(14) 0.233(7) Uiso 0.384(8) 1 d G U P I 2
C58C C 0.63829(12) 0.33080(14) 0.17465(15) 0.231(7) Uiso 0.384(8) 1 d G U P I 2
C59C C 0.61891(19) 0.1370(2) 0.1432(2) 0.231(7) Uiso 0.384(8) 1 d G U P I 2
C60C C 0.58658(18) 0.2385(2) 0.0922(2) 0.222(7) Uiso 0.384(8) 1 d G U P I 2
O1S O 0.7759(10) 0.0388(10) 0.3835(10) 0.144(9) Uiso 0.5 1 d . . P . .
C1S C 0.8090(15) 0.0472(14) 0.3087(13) 0.133(12) Uiso 0.5 1 d . U P . .
H1S1 H 0.8396 0.0518 0.3039 0.199 Uiso 0.5 1 calc R U P . .
H1S2 H 0.7981 0.0630 0.2806 0.199 Uiso 0.5 1 calc R U P . .
H1S3 H 0.8151 0.0115 0.3182 0.199 Uiso 0.5 1 calc R U P . .
C2S C 0.7742(14) 0.0678(14) 0.3402(12) 0.116(11) Uiso 0.5 1 d . U P . .
H2S1 H 0.7414 0.0760 0.3358 0.140 Uiso 0.5 1 calc R U P . .
H2S2 H 0.7769 0.0994 0.3360 0.140 Uiso 0.5 1 calc R U P . .
C3S C 0.7452(18) 0.0544(18) 0.4181(16) 0.165(15) Uiso 0.5 1 d . U P . .
H3S1 H 0.7129 0.0544 0.4200 0.198 Uiso 0.5 1 calc R U P . .
H3S2 H 0.7410 0.0897 0.4103 0.198 Uiso 0.5 1 calc R U P . .
C4S C 0.753(2) 0.031(2) 0.4659(18) 0.202(18) Uiso 0.5 1 d . U P . .
H4S1 H 0.7630 -0.0056 0.4734 0.304 Uiso 0.5 1 calc R U P . .
H4S2 H 0.7214 0.0435 0.4870 0.304 Uiso 0.5 1 calc R U P . .
H4S3 H 0.7781 0.0388 0.4680 0.304 Uiso 0.5 1 calc R U P . .

loop_
_atom_site_aniso_label
_atom_site_aniso_U_11
_atom_site_aniso_U_22
_atom_site_aniso_U_33
_atom_site_aniso_U_23
_atom_site_aniso_U_13
_atom_site_aniso_U_12
Fe1 0.136(2) 0.0788(16) 0.0785(15) -0.0065(13) -0.0595(16) -0.0335(16)
Fe2 0.1199(19) 0.0788(16) 0.0770(15) -0.0021(13) -0.0495(15) -0.0326(15)
Fe3 0.171(3) 0.0873(17) 0.0896(17) 0.0032(14) -0.0640(19) -0.0601(18)
Ni1 0.150(2) 0.0827(15) 0.0860(14) -0.0010(12) -0.0581(15) -0.0525(15)
Ni2 0.163(2) 0.128(2) 0.0833(15) 0.0005(14) -0.0653(16) -0.0674(18)
Ni3 0.147(2) 0.0817(15) 0.0815(15) -0.0069(12) -0.0438(15) -0.0348(15)
Ni4 0.143(2) 0.149(2) 0.115(2) 0.0075(18) -0.0566(19) -0.013(2)
Ni5 0.136(2) 0.126(2) 0.0881(16) -0.0268(14) -0.0404(15) -0.0354(17)
N2 0.126(9) 0.093(8) 0.078(6) -0.008(6) -0.047(6) -0.045(7)
N3 0.108(9) 0.087(8) 0.084(7) -0.016(6) -0.046(7) -0.017(7)
N10 0.128(9) 0.091(7) 0.071(8) 0.000(6) -0.056(7) -0.050(7)
N11 0.146(9) 0.065(7) 0.089(8) 0.017(6) -0.069(7) -0.043(7)
N18 0.137(8) 0.069(8) 0.066(7) -0.018(6) -0.041(5) -0.030(6)
N26 0.138(9) 0.073(7) 0.080(6) -0.007(5) -0.055(7) -0.036(7)
N27 0.111(8) 0.057(6) 0.079(7) -0.006(5) -0.053(6) -0.028(6)
N34 0.130(9) 0.103(8) 0.084(8) -0.006(6) -0.032(7) -0.067(6)
N44 0.136(7) 0.066(7) 0.079(7) -0.005(6) -0.046(6) -0.042(6)
Fe4 0.100(4) 0.124(4) 0.071(3) -0.032(3) -0.025(3) -0.030(3)
Fe4' 0.122(9) 0.162(10) 0.081(6) -0.032(6) -0.053(6) -0.012(7)
N1 0.132(10) 0.107(8) 0.071(7) -0.020(6) -0.036(7) -0.041(7)
C1 0.205(14) 0.145(11) 0.111(9) -0.068(8) -0.085(10) 0.006(10)
C2 0.209(13) 0.158(11) 0.143(9) -0.085(8) -0.086(9) 0.010(10)
C3 0.210(12) 0.153(10) 0.152(9) -0.079(8) -0.091(9) 0.004(9)
C4 0.200(11) 0.138(9) 0.143(9) -0.063(8) -0.085(9) -0.005(8)
C5 0.170(11) 0.117(9) 0.115(8) -0.039(7) -0.073(8) -0.014(7)
C6 0.161(11) 0.105(9) 0.106(8) -0.026(7) -0.072(8) -0.018(8)
C7 0.130(9) 0.113(8) 0.076(6) -0.010(6) -0.049(6) -0.052(7)
C8 0.127(8) 0.120(9) 0.076(7) -0.004(6) -0.055(6) -0.050(7)
C9 0.140(8) 0.126(9) 0.077(6) -0.008(6) -0.052(6) -0.065(7)
C10 0.145(8) 0.122(8) 0.083(6) -0.004(5) -0.055(5) -0.068(7)
C11 0.138(8) 0.122(9) 0.083(6) -0.004(6) -0.056(6) -0.061(7)
C12 0.129(8) 0.124(9) 0.085(6) -0.007(6) -0.052(6) -0.055(7)
N5 0.129(8) 0.117(8) 0.077(6) -0.002(6) -0.056(6) -0.069(6)
N6 0.142(9) 0.112(9) 0.083(8) -0.004(7) -0.062(7) -0.044(7)
N7 0.165(12) 0.117(8) 0.096(8) -0.004(6) -0.074(9) -0.050(7)
N8 0.111(9) 0.122(7) 0.055(6) -0.002(5) -0.027(6) -0.052(7)
C13 0.149(8) 0.120(7) 0.081(5) -0.003(5) -0.060(5) -0.061(6)
C14 0.161(8) 0.120(7) 0.079(6) -0.001(5) -0.066(6) -0.055(6)
C15 0.156(9) 0.122(8) 0.095(6) 0.000(5) -0.070(6) -0.060(6)
C16 0.164(8) 0.134(8) 0.098(7) -0.011(6) -0.078(6) -0.049(6)
C17 0.160(9) 0.136(9) 0.097(7) -0.012(6) -0.074(6) -0.044(7)
C18 0.156(9) 0.137(9) 0.097(7) -0.016(7) -0.073(7) -0.037(7)
C19 0.159(9) 0.131(9) 0.097(8) -0.012(7) -0.073(7) -0.040(7)
C20 0.174(8) 0.142(9) 0.111(8) -0.024(7) -0.077(7) -0.038(6)
C21 0.174(9) 0.130(8) 0.100(8) -0.019(7) -0.076(7) -0.039(7)
C22 0.165(8) 0.126(8) 0.101(8) -0.016(7) -0.074(7) -0.044(6)
C23 0.168(8) 0.125(7) 0.111(7) -0.016(6) -0.083(6) -0.046(6)
C24 0.186(10) 0.132(7) 0.131(9) -0.026(6) -0.105(8) -0.033(6)
C25 0.222(10) 0.141(8) 0.159(9) -0.031(7) -0.137(8) -0.025(7)
C26 0.230(10) 0.142(7) 0.151(9) -0.027(7) -0.133(8) -0.030(8)
C27 0.212(11) 0.125(7) 0.131(9) -0.014(6) -0.114(8) -0.040(7)
C28 0.186(11) 0.123(8) 0.098(8) -0.003(6) -0.083(7) -0.052(8)
C29 0.175(10) 0.124(7) 0.090(7) -0.001(5) -0.072(7) -0.054(7)
C30 0.187(10) 0.128(7) 0.092(7) -0.007(5) -0.069(7) -0.052(7)
C31 0.161(10) 0.127(7) 0.084(6) -0.011(5) -0.061(7) -0.049(7)
C32 0.151(9) 0.124(7) 0.071(6) -0.004(5) -0.050(6) -0.053(6)
C45 0.168(10) 0.159(10) 0.124(10) -0.019(8) -0.088(8) -0.033(8)
C46 0.190(13) 0.210(18) 0.225(19) -0.044(16) -0.108(13) -0.057(12)
C47 0.178(10) 0.153(11) 0.137(10) -0.033(9) -0.072(8) -0.035(8)
C48 0.209(15) 0.21(2) 0.183(15) -0.015(15) -0.034(12) -0.040(14)
C49 0.229(13) 0.144(9) 0.183(12) -0.034(8) -0.136(11) -0.032(9)
C50 0.232(14) 0.173(16) 0.218(18) -0.035(14) -0.120(13) -0.032(11)
C51 0.210(12) 0.129(8) 0.103(9) -0.013(7) -0.075(10) -0.052(8)
C52 0.213(13) 0.137(13) 0.178(17) -0.021(12) -0.072(12) -0.048(10)
C53 0.215(16) 0.119(13) 0.096(7) 0.001(7) -0.080(9) -0.041(12)
C54 0.193(15) 0.126(11) 0.108(11) -0.023(9) -0.085(11) -0.032(11)
C55 0.272(19) 0.184(16) 0.218(16) -0.062(13) -0.186(16) -0.014(14)
C56 0.187(16) 0.142(12) 0.109(9) -0.033(9) -0.084(11) -0.020(12)
C33 0.156(9) 0.124(8) 0.093(6) -0.008(6) -0.066(6) -0.053(6)
C34 0.159(9) 0.130(9) 0.093(6) -0.010(7) -0.065(7) -0.060(7)
C35 0.148(9) 0.118(9) 0.086(7) -0.005(7) -0.061(7) -0.053(7)
C36 0.136(9) 0.099(8) 0.086(6) -0.013(7) -0.054(7) -0.037(7)
C37 0.145(9) 0.110(9) 0.088(7) -0.007(7) -0.057(7) -0.047(7)
C38 0.149(9) 0.108(9) 0.093(7) -0.008(7) -0.067(7) -0.041(7)
C39 0.118(10) 0.088(8) 0.092(8) -0.022(7) -0.050(8) -0.015(7)
N4 0.103(8) 0.083(7) 0.067(7) -0.004(6) -0.037(6) -0.028(6)
C40 0.138(9) 0.094(8) 0.105(8) -0.028(6) -0.065(7) -0.005(7)
C41 0.155(10) 0.108(8) 0.116(9) -0.042(7) -0.074(8) 0.000(7)
C42 0.156(10) 0.114(9) 0.114(9) -0.042(7) -0.066(8) -0.007(7)
C43 0.145(10) 0.099(9) 0.105(8) -0.036(7) -0.061(8) -0.015(7)
C44 0.142(11) 0.096(9) 0.098(9) -0.031(7) -0.064(9) -0.009(8)
N9 0.130(8) 0.060(7) 0.070(7) 0.009(5) -0.070(6) -0.036(6)
C101 0.141(10) 0.090(8) 0.063(8) -0.005(7) -0.036(7) -0.066(7)
C102 0.139(10) 0.102(8) 0.078(9) -0.011(6) -0.034(7) -0.068(7)
C103 0.146(9) 0.111(8) 0.094(8) -0.021(6) -0.027(7) -0.068(7)
C104 0.140(8) 0.108(8) 0.102(8) -0.018(7) -0.044(7) -0.059(7)
C105 0.130(8) 0.095(7) 0.090(8) -0.012(6) -0.044(6) -0.049(7)
C106 0.119(9) 0.089(8) 0.096(9) -0.010(7) -0.048(7) -0.042(7)
C107 0.117(8) 0.086(6) 0.077(7) -0.009(5) -0.050(6) -0.043(6)
C108 0.123(9) 0.092(7) 0.091(8) -0.007(6) -0.055(7) -0.042(6)
C109 0.125(8) 0.091(7) 0.092(8) -0.010(6) -0.055(7) -0.041(6)
C110 0.122(8) 0.097(6) 0.088(7) -0.013(5) -0.047(6) -0.046(5)
C111 0.123(8) 0.096(6) 0.089(8) -0.012(6) -0.051(6) -0.048(6)
C112 0.119(8) 0.093(7) 0.094(8) -0.012(6) -0.055(7) -0.045(6)
N13 0.114(9) 0.100(8) 0.080(6) -0.022(6) -0.027(6) -0.040(7)
N14 0.116(8) 0.051(7) 0.090(6) -0.005(5) -0.057(6) -0.021(6)
N15 0.125(8) 0.082(8) 0.072(7) -0.011(6) -0.042(6) -0.038(6)
N16 0.128(8) 0.076(7) 0.086(7) -0.006(5) -0.040(6) -0.051(6)
C113 0.126(7) 0.099(6) 0.092(6) -0.016(5) -0.040(5) -0.050(5)
C114 0.135(8) 0.103(7) 0.094(6) -0.021(5) -0.033(6) -0.052(6)
C115 0.165(9) 0.111(7) 0.108(7) -0.035(6) -0.014(7) -0.069(7)
C116 0.171(9) 0.110(7) 0.111(6) -0.040(6) -0.012(7) -0.073(7)
C117 0.151(9) 0.099(7) 0.087(6) -0.026(6) -0.020(6) -0.061(7)
C118 0.144(9) 0.089(7) 0.085(7) -0.014(6) -0.041(6) -0.053(6)
C119 0.136(8) 0.083(7) 0.083(6) -0.013(5) -0.045(6) -0.045(6)
C120 0.140(8) 0.086(7) 0.082(6) -0.009(5) -0.051(6) -0.046(6)
C121 0.144(8) 0.096(7) 0.083(6) -0.013(6) -0.042(6) -0.057(6)
C122 0.134(8) 0.082(7) 0.077(6) -0.009(5) -0.043(5) -0.050(6)
C123 0.134(7) 0.081(6) 0.078(6) -0.009(5) -0.046(5) -0.042(5)
C124 0.138(7) 0.087(8) 0.075(6) -0.009(5) -0.046(5) -0.045(6)
C125 0.152(8) 0.099(8) 0.089(7) -0.024(6) -0.027(6) -0.062(6)
C126 0.149(8) 0.093(7) 0.094(7) -0.025(6) -0.024(6) -0.060(6)
C127 0.133(7) 0.073(7) 0.087(7) -0.013(6) -0.032(6) -0.045(6)
C128 0.140(8) 0.081(7) 0.092(8) -0.012(6) -0.034(6) -0.052(6)
C129 0.134(8) 0.086(7) 0.091(8) -0.011(6) -0.036(6) -0.054(6)
C130 0.130(7) 0.096(7) 0.097(7) -0.013(6) -0.034(5) -0.059(6)
C131 0.125(8) 0.095(7) 0.081(7) -0.006(5) -0.042(5) -0.056(6)
C132 0.121(7) 0.086(6) 0.083(7) -0.005(5) -0.040(5) -0.053(6)
C145 0.190(11) 0.106(10) 0.115(7) -0.040(7) -0.006(8) -0.071(10)
C146 0.193(12) 0.144(15) 0.145(14) -0.036(12) -0.012(10) -0.065(11)
C147 0.155(10) 0.101(9) 0.087(7) -0.013(7) -0.045(7) -0.054(7)
C148 0.169(11) 0.119(12) 0.127(12) -0.024(10) -0.042(9) -0.044(9)
C149 0.166(10) 0.103(9) 0.118(9) -0.040(7) -0.007(7) -0.060(8)
C150 0.197(14) 0.151(13) 0.139(15) -0.023(11) -0.007(12) -0.026(11)
C151 0.133(8) 0.112(10) 0.119(9) -0.022(8) -0.024(6) -0.057(8)
C152 0.142(11) 0.22(2) 0.161(15) -0.034(15) -0.047(10) -0.050(11)
C153 0.211(18) 0.126(9) 0.140(13) -0.048(9) -0.008(13) -0.093(11)
C154 0.177(13) 0.137(12) 0.093(10) -0.039(9) -0.011(9) -0.096(11)
C155 0.165(13) 0.147(13) 0.094(10) -0.049(10) -0.010(9) -0.090(11)
C156 0.139(12) 0.102(9) 0.094(10) -0.013(8) -0.024(9) -0.066(9)
C133 0.144(7) 0.078(6) 0.075(7) -0.002(6) -0.056(6) -0.044(5)
C134 0.150(8) 0.078(6) 0.088(7) 0.000(6) -0.064(7) -0.046(6)
C135 0.139(8) 0.076(7) 0.066(7) -0.002(6) -0.048(6) -0.044(6)
C136 0.138(8) 0.077(7) 0.062(7) -0.005(6) -0.045(6) -0.044(6)
C137 0.144(8) 0.080(7) 0.076(7) 0.001(6) -0.057(7) -0.043(6)
C138 0.143(8) 0.077(7) 0.072(7) -0.003(6) -0.053(6) -0.041(6)
C139 0.154(10) 0.111(10) 0.091(9) 0.021(8) -0.067(7) -0.057(8)
N12 0.180(11) 0.118(10) 0.103(8) 0.043(7) -0.085(8) -0.083(9)
C140 0.162(10) 0.117(9) 0.102(8) 0.036(7) -0.084(7) -0.067(8)
C141 0.183(11) 0.138(10) 0.127(9) 0.028(8) -0.067(8) -0.083(8)
C142 0.203(12) 0.153(11) 0.143(10) 0.020(8) -0.059(9) -0.101(9)
C143 0.210(13) 0.163(11) 0.153(12) 0.011(9) -0.052(10) -0.118(10)
C144 0.215(15) 0.157(11) 0.143(12) 0.010(10) -0.056(10) -0.119(11)
N17 0.139(9) 0.056(7) 0.084(7) -0.011(5) -0.069(6) -0.017(7)
C201 0.148(10) 0.083(9) 0.092(8) -0.029(7) -0.044(7) -0.032(7)
C202 0.146(10) 0.101(9) 0.101(8) -0.025(7) -0.044(7) -0.041(7)
C203 0.151(9) 0.105(9) 0.104(8) -0.023(6) -0.045(7) -0.046(7)
C204 0.144(9) 0.077(8) 0.094(8) -0.015(6) -0.053(6) -0.037(7)
C205 0.137(8) 0.062(7) 0.084(7) -0.015(6) -0.052(6) -0.030(6)
C206 0.137(9) 0.067(8) 0.077(7) -0.012(6) -0.053(6) -0.027(7)
C207 0.140(7) 0.105(9) 0.069(6) -0.027(6) -0.044(5) -0.036(6)
C208 0.142(8) 0.131(10) 0.078(7) -0.017(7) -0.045(6) -0.022(7)
C209 0.146(8) 0.142(10) 0.083(7) -0.026(6) -0.045(6) -0.029(8)
C210 0.146(7) 0.119(8) 0.083(6) -0.029(6) -0.042(5) -0.040(6)
C211 0.149(8) 0.126(9) 0.076(7) -0.025(6) -0.042(6) -0.037(7)
C212 0.153(8) 0.120(9) 0.070(6) -0.021(6) -0.044(6) -0.031(7)
N21 0.154(9) 0.115(8) 0.088(8) -0.028(7) -0.048(6) -0.038(7)
N22 0.096(8) 0.119(8) 0.092(7) -0.032(6) -0.039(6) -0.021(7)
N23 0.133(8) 0.065(7) 0.088(6) -0.013(6) -0.057(6) -0.019(7)
N24 0.132(8) 0.126(10) 0.110(9) -0.037(8) -0.041(7) -0.035(7)
C213 0.146(7) 0.121(7) 0.091(7) -0.029(6) -0.041(5) -0.037(6)
C214 0.146(8) 0.119(7) 0.089(8) -0.026(6) -0.046(6) -0.038(6)
C215 0.151(8) 0.124(8) 0.100(8) -0.024(6) -0.047(6) -0.044(7)
C216 0.160(8) 0.130(8) 0.112(8) -0.031(6) -0.043(6) -0.051(7)
C217 0.159(8) 0.124(8) 0.109(8) -0.039(6) -0.038(6) -0.049(7)
C218 0.165(9) 0.141(9) 0.115(8) -0.048(7) -0.032(6) -0.058(7)
C219 0.158(9) 0.142(8) 0.108(7) -0.049(6) -0.030(6) -0.054(7)
C220 0.142(9) 0.145(8) 0.112(7) -0.055(6) -0.032(6) -0.045(6)
C221 0.140(9) 0.144(8) 0.107(6) -0.056(6) -0.030(6) -0.042(7)
C222 0.115(8) 0.129(8) 0.089(6) -0.040(6) -0.037(6) -0.032(6)
C223 0.116(7) 0.121(7) 0.091(6) -0.030(5) -0.046(5) -0.027(6)
C224 0.136(8) 0.110(8) 0.086(6) -0.021(6) -0.050(6) -0.034(6)
C225 0.143(8) 0.116(8) 0.095(7) -0.021(6) -0.050(6) -0.044(7)
C226 0.148(8) 0.122(8) 0.102(7) -0.025(6) -0.051(6) -0.047(7)
C227 0.146(8) 0.118(9) 0.095(7) -0.030(6) -0.049(6) -0.048(7)
C228 0.149(8) 0.133(9) 0.099(7) -0.038(7) -0.043(6) -0.049(7)
C229 0.149(8) 0.149(9) 0.115(8) -0.053(7) -0.035(6) -0.049(7)
C230 0.158(8) 0.165(9) 0.139(8) -0.073(7) -0.019(7) -0.057(7)
C231 0.156(8) 0.162(9) 0.144(9) -0.080(7) -0.015(7) -0.052(7)
C232 0.140(7) 0.132(8) 0.115(8) -0.050(7) -0.034(6) -0.037(6)
C245 0.178(12) 0.132(9) 0.144(10) -0.039(7) -0.032(9) -0.059(9)
C246 0.22(2) 0.152(12) 0.179(14) -0.009(10) -0.065(14) -0.084(13)
C247 0.145(11) 0.147(9) 0.130(10) -0.062(8) -0.040(9) -0.042(8)
C248 0.171(14) 0.159(12) 0.214(19) -0.069(12) -0.064(14) -0.032(10)
C249 0.162(10) 0.131(9) 0.115(9) -0.027(8) -0.060(8) -0.053(9)
C250 0.197(17) 0.134(10) 0.147(14) -0.035(10) -0.074(13) -0.062(10)
C251 0.180(12) 0.178(11) 0.151(10) -0.073(9) -0.032(10) -0.063(9)
C252 0.214(19) 0.184(17) 0.163(12) -0.056(11) -0.056(12) -0.073(15)
C253 0.162(10) 0.150(14) 0.124(12) -0.038(10) -0.038(8) -0.060(9)
C254 0.164(15) 0.161(14) 0.108(7) -0.061(8) -0.030(8) -0.052(12)
C255 0.169(11) 0.162(15) 0.116(10) -0.040(10) -0.033(8) -0.074(11)
C256 0.172(11) 0.188(16) 0.223(18) -0.125(14) 0.018(11) -0.065(11)
C233 0.114(7) 0.120(8) 0.088(6) -0.028(5) -0.045(5) -0.027(6)
C234 0.110(8) 0.118(8) 0.086(7) -0.024(6) -0.043(6) -0.026(6)
C235 0.100(8) 0.127(9) 0.082(7) -0.019(6) -0.052(6) -0.028(7)
C236 0.102(9) 0.130(9) 0.090(8) -0.015(6) -0.042(7) -0.023(7)
C237 0.115(9) 0.132(9) 0.096(8) -0.015(7) -0.042(7) -0.013(7)
C238 0.120(9) 0.121(8) 0.096(7) -0.025(6) -0.041(6) -0.019(7)
N25 0.179(10) 0.096(9) 0.096(8) -0.029(6) -0.073(8) -0.014(8)
C301 0.187(11) 0.089(10) 0.113(9) -0.025(7) -0.084(8) -0.009(8)
C302 0.191(11) 0.117(10) 0.119(9) -0.022(8) -0.088(8) -0.005(9)
C303 0.186(11) 0.127(10) 0.119(9) -0.031(7) -0.088(8) -0.004(9)
C304 0.178(10) 0.126(10) 0.118(9) -0.030(7) -0.083(8) -0.003(8)
C305 0.170(9) 0.118(9) 0.103(8) -0.023(7) -0.075(7) -0.012(8)
C306 0.152(9) 0.121(10) 0.095(8) -0.024(7) -0.069(8) -0.022(8)
C307 0.130(9) 0.081(6) 0.076(6) -0.008(5) -0.051(6) -0.039(7)
C308 0.137(9) 0.075(7) 0.076(6) -0.005(5) -0.055(7) -0.036(7)
C309 0.135(9) 0.076(6) 0.080(6) -0.003(5) -0.052(7) -0.032(7)
C310 0.124(8) 0.074(6) 0.087(6) -0.012(5) -0.039(6) -0.031(6)
C311 0.137(9) 0.081(7) 0.085(6) -0.013(5) -0.037(7) -0.037(7)
C312 0.144(9) 0.086(7) 0.086(6) -0.015(5) -0.038(7) -0.044(7)
N29 0.143(8) 0.073(7) 0.086(6) -0.016(5) -0.042(6) -0.036(6)
N30 0.159(8) 0.053(6) 0.089(8) 0.015(6) -0.055(7) -0.033(6)
N31 0.125(8) 0.077(7) 0.050(6) -0.005(5) -0.026(6) -0.025(6)
N32 0.132(8) 0.058(7) 0.081(6) 0.002(5) -0.042(6) -0.023(7)
C313 0.134(6) 0.080(7) 0.090(6) -0.007(5) -0.043(5) -0.033(6)
C314 0.131(6) 0.075(7) 0.085(6) -0.006(5) -0.048(5) -0.030(6)
C315 0.132(7) 0.077(7) 0.102(7) -0.001(6) -0.049(6) -0.031(6)
C316 0.140(7) 0.071(7) 0.100(7) -0.004(6) -0.044(6) -0.033(6)
C317 0.141(7) 0.069(7) 0.094(7) -0.008(5) -0.043(6) -0.034(6)
C318 0.151(8) 0.078(7) 0.097(7) 0.005(5) -0.048(6) -0.037(6)
C319 0.158(8) 0.078(7) 0.088(8) 0.006(5) -0.051(7) -0.039(6)
C320 0.164(7) 0.086(7) 0.118(8) 0.021(6) -0.058(7) -0.045(6)
C321 0.161(7) 0.081(7) 0.112(8) 0.015(6) -0.055(7) -0.048(6)
C322 0.158(7) 0.067(6) 0.076(7) 0.010(5) -0.049(6) -0.041(5)
C323 0.156(7) 0.085(6) 0.077(6) -0.003(5) -0.048(6) -0.038(5)
C324 0.149(7) 0.083(7) 0.092(8) 0.005(6) -0.053(6) -0.034(6)
C325 0.147(8) 0.096(7) 0.085(8) 0.000(6) -0.052(6) -0.034(6)
C326 0.148(8) 0.103(7) 0.098(7) 0.001(6) -0.050(6) -0.038(6)
C327 0.140(8) 0.093(7) 0.089(7) -0.005(6) -0.040(6) -0.036(6)
C328 0.132(9) 0.091(8) 0.091(7) -0.002(6) -0.041(6) -0.034(7)
C329 0.139(8) 0.099(8) 0.092(6) 0.002(6) -0.043(6) -0.043(7)
C330 0.142(8) 0.112(8) 0.098(6) 0.008(6) -0.044(6) -0.052(7)
C331 0.139(8) 0.104(8) 0.092(6) 0.005(6) -0.041(6) -0.047(7)
C332 0.133(7) 0.079(8) 0.082(6) 0.004(6) -0.041(5) -0.036(6)
C345 0.144(8) 0.089(9) 0.123(9) -0.006(8) -0.036(7) -0.036(7)
C346 0.145(12) 0.107(13) 0.172(15) -0.024(12) -0.040(11) -0.043(10)
C347 0.169(9) 0.117(10) 0.140(10) 0.021(9) -0.049(8) -0.054(8)
C348 0.180(14) 0.186(18) 0.154(11) -0.016(12) -0.052(10) -0.045(14)
C349 0.156(10) 0.128(10) 0.126(10) -0.004(8) -0.062(8) -0.047(8)
C350 0.194(17) 0.211(18) 0.171(14) -0.059(13) -0.068(13) -0.062(15)
C351 0.149(9) 0.132(10) 0.119(9) 0.001(8) -0.047(8) -0.064(8)
C352 0.176(16) 0.164(13) 0.214(18) -0.050(13) -0.039(15) -0.077(12)
C353 0.124(12) 0.101(10) 0.116(9) 0.011(8) -0.056(9) -0.037(9)
C354 0.162(14) 0.098(8) 0.194(17) 0.041(9) -0.072(13) -0.062(9)
C355 0.170(14) 0.112(9) 0.112(11) 0.016(8) -0.074(11) -0.042(9)
C356 0.136(13) 0.182(16) 0.098(7) 0.025(8) -0.044(8) -0.056(12)
C333 0.159(9) 0.087(6) 0.078(6) 0.001(5) -0.048(6) -0.038(6)
C334 0.188(11) 0.082(7) 0.083(6) -0.002(5) -0.051(7) -0.033(7)
C335 0.174(11) 0.077(6) 0.082(7) -0.004(5) -0.051(7) -0.036(7)
C336 0.128(9) 0.075(6) 0.082(6) -0.002(5) -0.056(7) -0.034(6)
C337 0.134(9) 0.090(7) 0.081(6) -0.004(5) -0.059(7) -0.040(7)
C338 0.143(10) 0.093(6) 0.080(7) -0.002(5) -0.046(7) -0.035(7)
C339 0.119(8) 0.078(8) 0.105(8) 0.000(6) -0.061(7) -0.042(7)
N28 0.115(8) 0.059(6) 0.073(7) -0.010(5) -0.050(6) -0.026(6)
C340 0.119(8) 0.076(7) 0.107(8) -0.004(6) -0.060(6) -0.034(6)
C341 0.129(8) 0.092(8) 0.129(9) 0.006(6) -0.069(7) -0.035(7)
C342 0.128(9) 0.089(8) 0.129(9) 0.002(7) -0.070(8) -0.035(7)
C343 0.122(9) 0.078(8) 0.110(8) 0.002(6) -0.070(7) -0.028(7)
C344 0.123(9) 0.064(8) 0.096(8) 0.000(6) -0.061(7) -0.032(7)
N33 0.156(11) 0.116(9) 0.076(8) -0.022(7) -0.008(7) -0.089(8)
C401 0.222(13) 0.153(11) 0.173(13) -0.076(10) -0.081(11) -0.044(10)
C402 0.229(13) 0.164(11) 0.176(12) -0.079(9) -0.078(10) -0.059(10)
C403 0.232(13) 0.168(11) 0.178(11) -0.069(9) -0.078(10) -0.070(9)
C404 0.225(13) 0.166(11) 0.162(10) -0.062(9) -0.074(9) -0.073(9)
C405 0.200(11) 0.146(9) 0.144(10) -0.046(8) -0.064(9) -0.075(8)
C406 0.187(12) 0.144(10) 0.136(11) -0.040(8) -0.064(10) -0.072(8)
C407 0.136(8) 0.116(7) 0.081(8) -0.002(7) -0.042(7) -0.055(6)
C408 0.135(9) 0.124(8) 0.103(9) 0.001(7) -0.037(7) -0.055(6)
C409 0.138(8) 0.127(7) 0.115(9) -0.001(7) -0.032(8) -0.055(6)
C410 0.138(7) 0.125(7) 0.096(8) -0.001(6) -0.036(6) -0.053(5)
C411 0.139(8) 0.115(8) 0.092(8) 0.005(7) -0.042(7) -0.052(6)
C412 0.136(8) 0.117(8) 0.082(8) -0.001(7) -0.049(7) -0.054(6)
N37 0.147(7) 0.138(8) 0.132(8) -0.033(6) -0.031(6) -0.046(6)
N38 0.151(8) 0.155(7) 0.146(8) -0.031(6) -0.027(7) -0.054(6)
N39 0.138(9) 0.159(7) 0.139(7) -0.030(6) -0.034(6) -0.043(6)
N40 0.153(8) 0.154(8) 0.140(7) -0.033(6) -0.041(6) -0.045(6)
C413 0.140(6) 0.136(6) 0.130(6) -0.021(5) -0.035(5) -0.051(5)
C414 0.146(6) 0.140(7) 0.141(7) -0.033(5) -0.040(5) -0.046(5)
C415 0.162(7) 0.153(7) 0.150(7) -0.040(6) -0.046(5) -0.050(5)
C416 0.170(6) 0.173(7) 0.168(7) -0.045(5) -0.054(5) -0.052(5)
C417 0.166(7) 0.173(7) 0.170(7) -0.045(6) -0.051(5) -0.052(5)
C418 0.171(7) 0.176(7) 0.177(8) -0.045(6) -0.050(6) -0.054(5)
C419 0.171(7) 0.172(6) 0.169(8) -0.042(5) -0.046(6) -0.054(5)
C420 0.178(7) 0.178(6) 0.175(7) -0.042(5) -0.048(5) -0.052(5)
C421 0.166(7) 0.169(7) 0.163(7) -0.033(5) -0.047(6) -0.046(5)
C422 0.153(7) 0.160(7) 0.151(7) -0.032(5) -0.033(6) -0.046(5)
C423 0.137(6) 0.141(6) 0.137(6) -0.021(5) -0.023(5) -0.032(5)
C424 0.165(8) 0.168(7) 0.159(7) -0.037(5) -0.043(6) -0.045(6)
C425 0.194(8) 0.192(7) 0.178(7) -0.054(5) -0.053(6) -0.049(6)
C426 0.211(8) 0.200(7) 0.184(7) -0.057(5) -0.061(6) -0.049(5)
C427 0.197(8) 0.190(7) 0.172(7) -0.048(5) -0.062(6) -0.043(5)
C428 0.182(8) 0.184(7) 0.160(7) -0.048(5) -0.055(6) -0.045(5)
C429 0.175(8) 0.180(7) 0.156(7) -0.045(5) -0.050(5) -0.044(5)
C430 0.176(7) 0.181(7) 0.163(6) -0.045(5) -0.056(5) -0.043(5)
C431 0.156(7) 0.162(7) 0.145(6) -0.030(5) -0.050(5) -0.045(5)
C432 0.141(7) 0.149(7) 0.136(6) -0.029(5) -0.039(5) -0.047(5)
C445 0.186(9) 0.191(9) 0.184(8) -0.053(7) -0.060(6) -0.061(7)
C446 0.225(15) 0.226(13) 0.227(15) -0.055(11) -0.065(12) -0.098(11)
C447 0.195(9) 0.206(9) 0.204(9) -0.053(7) -0.062(7) -0.064(7)
C448 0.252(14) 0.281(17) 0.270(16) -0.050(13) -0.065(12) -0.125(12)
C449 0.231(10) 0.229(10) 0.203(8) -0.070(7) -0.069(7) -0.062(7)
C450 0.280(14) 0.301(18) 0.272(17) -0.089(13) -0.081(12) -0.112(12)
C451 0.194(9) 0.198(9) 0.166(7) -0.046(6) -0.058(6) -0.048(7)
C452 0.231(15) 0.243(15) 0.207(12) -0.036(11) -0.049(11) -0.082(12)
C453 0.179(10) 0.176(12) 0.146(11) -0.047(9) -0.055(9) -0.039(9)
C454 0.192(13) 0.174(9) 0.191(14) -0.047(9) -0.077(11) -0.036(8)
C455 0.223(15) 0.205(9) 0.202(14) -0.068(9) -0.068(12) -0.042(9)
C456 0.176(11) 0.182(11) 0.153(12) -0.043(9) -0.062(9) -0.030(8)
Ni6 0.126(6) 0.119(15) 0.133(7) -0.018(8) -0.074(5) -0.046(10)
Ni6' 0.127(10) 0.096(14) 0.145(14) -0.019(9) -0.060(10) -0.066(10)
Ni6X 0.164(11) 0.151(13) 0.157(10) -0.059(10) -0.069(8) -0.052(11)
C533 0.116(6) 0.127(6) 0.108(6) -0.011(5) -0.022(4) -0.012(5)
C534 0.144(7) 0.167(8) 0.134(7) -0.039(6) -0.038(5) -0.026(6)
C535 0.147(7) 0.158(8) 0.132(7) -0.050(6) -0.040(5) -0.032(6)
C536 0.130(6) 0.139(8) 0.124(7) -0.038(5) -0.044(5) -0.037(5)
C537 0.121(6) 0.137(8) 0.119(7) -0.041(6) -0.034(5) -0.039(5)
C538 0.114(6) 0.134(7) 0.124(7) -0.030(6) -0.029(5) -0.039(5)
C539 0.113(7) 0.091(7) 0.082(6) -0.005(5) -0.033(5) -0.043(6)
N43 0.130(8) 0.089(8) 0.068(7) -0.008(6) -0.046(6) -0.047(7)
C540 0.126(7) 0.085(7) 0.068(7) -0.005(5) -0.041(6) -0.044(6)
C541 0.138(8) 0.090(7) 0.066(7) -0.005(5) -0.047(6) -0.049(7)
C542 0.138(8) 0.096(8) 0.074(8) 0.004(6) -0.055(7) -0.049(7)
C543 0.140(9) 0.095(8) 0.065(8) 0.001(6) -0.053(7) -0.049(7)
C544 0.131(9) 0.099(9) 0.071(8) 0.007(6) -0.050(7) -0.055(7)
S1 0.148(6) 0.144(6) 0.138(6) -0.041(5) -0.034(5) -0.058(5)
S1' 0.147(8) 0.148(8) 0.144(8) 0.004(7) 0.007(7) -0.015(7)
S2 0.204(6) 0.179(5) 0.155(5) -0.047(4) -0.037(4) -0.062(4)
S3 0.120(6) 0.123(6) 0.103(5) -0.032(5) -0.039(5) -0.046(5)
S3' 0.111(7) 0.129(7) 0.111(7) -0.021(6) -0.025(6) -0.033(6)

loop_
_atom_type_symbol
_atom_type_description
_atom_type_scat_dispersion_real
_atom_type_scat_dispersion_imag
_atom_type_scat_source
C C 0.0034 0.0017 'International Tables Vol C Tables 4.2.6.8 and 6.1.1.4'
H H 0.0000 0.0000 'International Tables Vol C Tables 4.2.6.8 and 6.1.1.4'
N N 0.0066 0.0034 'International Tables Vol C Tables 4.2.6.8 and 6.1.1.4'
O O 0.0114 0.0062 'International Tables Vol C Tables 4.2.6.8 and 6.1.1.4'
Fe Fe 0.3486 0.8531 'International Tables Vol C Tables 4.2.6.8 and 6.1.1.4'
Ni Ni 0.3437 1.0558 'International Tables Vol C Tables 4.2.6.8 and 6.1.1.4'
S S 0.1265 0.1256 'International Tables Vol C Tables 4.2.6.8 and 6.1.1.4'
F F 0.0180 0.0106 'International Tables Vol C Tables 4.2.6.8 and 6.1.1.4'

loop_
_geom_angle_atom_site_label_1
_geom_angle_atom_site_label_2
_geom_angle_atom_site_label_3
_geom_angle
N9 Fe1 N1 94.5(4)
N9 Fe1 N44 174.2(4)
N1 Fe1 N44 85.6(5)
N9 Fe1 N43 93.2(4)
N1 Fe1 N43 97.0(4)
N44 Fe1 N43 81.1(5)
N9 Fe1 N2 92.6(4)
N1 Fe1 N2 80.6(5)
N44 Fe1 N2 93.2(5)
N43 Fe1 N2 173.9(5)
N9 Fe1 N10 81.6(5)
N1 Fe1 N10 175.9(6)
N44 Fe1 N10 98.4(5)
N43 Fe1 N10 84.5(4)
N2 Fe1 N10 98.2(5)
N4 Fe2 N28 95.6(3)
N4 Fe2 N3 80.5(4)
N28 Fe2 N3 175.7(5)
N4 Fe2 N27 86.2(4)
N28 Fe2 N27 80.3(4)
N3 Fe2 N27 97.6(5)
N4 Fe2 N17 96.2(4)
N28 Fe2 N17 95.9(3)
N3 Fe2 N17 86.4(4)
N27 Fe2 N17 175.7(4)
N4 Fe2 N18 176.1(5)
N28 Fe2 N18 87.2(4)
N3 Fe2 N18 96.8(5)
N27 Fe2 N18 96.9(5)
N17 Fe2 N18 80.7(5)
N34 Fe3 N26 97.3(5)
N34 Fe3 N12 86.9(4)
N26 Fe3 N12 172.6(5)
N34 Fe3 N25 170.7(5)
N26 Fe3 N25 82.2(6)
N12 Fe3 N25 94.6(5)
N34 Fe3 N33 78.8(5)
N26 Fe3 N33 91.0(4)
N12 Fe3 N33 95.7(4)
N25 Fe3 N33 91.9(4)
N34 Fe3 N11 98.4(5)
N26 Fe3 N11 93.3(6)
N12 Fe3 N11 80.1(5)
N25 Fe3 N11 90.9(5)
N33 Fe3 N11 175.1(6)
N14 Ni1 N16 177.8(5)
N14 Ni1 N15 87.8(4)
N16 Ni1 N15 92.6(4)
N14 Ni1 N13 92.3(4)
N16 Ni1 N13 87.4(4)
N15 Ni1 N13 177.8(5)
N7 Ni2 N8 91.9(5)
N7 Ni2 N5 178.7(6)
N8 Ni2 N5 89.0(5)
N7 Ni2 N6 89.8(5)
N8 Ni2 N6 176.6(6)
N5 Ni2 N6 89.3(5)
N30 Ni3 N32 177.4(5)
N30 Ni3 N29 90.3(5)
N32 Ni3 N29 88.9(5)
N30 Ni3 N31 89.2(5)
N32 Ni3 N31 91.6(5)
N29 Ni3 N31 177.2(5)
N39 Ni4 N38 89.6(6)
N39 Ni4 N40 92.4(6)
N38 Ni4 N40 176.7(8)
N39 Ni4 N37 179.1(8)
N38 Ni4 N37 90.6(6)
N40 Ni4 N37 87.3(6)
N22 Ni5 N21 91.9(5)
N22 Ni5 N23 89.5(5)
N21 Ni5 N23 176.5(5)
N22 Ni5 N24 177.8(6)
N21 Ni5 N24 88.3(5)
N23 Ni5 N24 90.4(5)
C6 N2 C7 118.5(12)
C6 N2 Fe1 115.1(11)
C7 N2 Fe1 125.6(10)
C39 N3 C36 116.8(13)
C39 N3 Fe2 114.3(11)
C36 N3 Fe2 128.5(10)
C106 N10 C107 121.1(15)
C106 N10 Fe1 113.0(13)
C107 N10 Fe1 124.0(11)
C139 N11 C136 118.9(13)
C139 N11 Fe3 115.9(12)
C136 N11 Fe3 125.0(11)
C206 N18 C207 115.9(12)
C206 N18 Fe2 114.5(11)
C207 N18 Fe2 128.4(11)
C306 N26 C307 116.7(14)
C306 N26 Fe3 116.2(12)
C307 N26 Fe3 126.4(10)
C339 N27 C336 117.4(12)
C339 N27 Fe2 115.3(10)
C336 N27 Fe2 126.8(9)
C406 N34 C407 112.6(14)
C406 N34 Fe3 116.7(13)
C407 N34 Fe3 127.7(9)
C539 N44 C536 112.5(14)
C539 N44 Fe1 115.2(11)
C536 N44 Fe1 130.8(9)
N19 Fe4 N41 96.1(4)
N19 Fe4 N36 170.1(5)
N41 Fe4 N36 87.1(4)
N19 Fe4 N35 92.4(4)
N41 Fe4 N35 171.5(5)
N36 Fe4 N35 84.6(3)
N19 Fe4 N20 86.3(4)
N41 Fe4 N20 96.5(4)
N36 Fe4 N20 84.0(3)
N35 Fe4 N20 84.7(3)
N19 Fe4 N42 91.7(4)
N41 Fe4 N42 78.3(3)
N36 Fe4 N42 98.1(4)
N35 Fe4 N42 100.9(4)
N20 Fe4 N42 174.2(4)
C444 N36 C440 117.4
C444 N36 Fe4 133.1(3)
C440 N36 Fe4 108.3(2)
C439 N35 C436 116.2(12)
C439 N35 Fe4 109.6(2)
C436 N35 Fe4 129.9(12)
N36 C444 C443 122.0
N36 C444 H444 119.0
C443 C444 H444 119.0
C442 C443 C444 119.6
C442 C443 H443 120.2
C444 C443 H443 120.2
C441 C442 C443 119.1
C441 C442 H442 120.4
C443 C442 H442 120.4
C440 C441 C442 118.6
C440 C441 H441 120.7
C442 C441 H441 120.7
N36 C440 C441 123.2
N36 C440 C439 116.3
C441 C440 C439 120.4
N35 C439 C440 119.9
N35 C439 H439 120.0
C440 C439 H439 120.0
C244 N20 C240 117.4
C244 N20 Fe4 137.8(2)
C240 N20 Fe4 104.5(2)
N20 C244 C243 122.0
N20 C244 H244 119.0
C243 C244 H244 119.0
C242 C243 C244 119.7
C242 C243 H243 120.2
C244 C243 H243 120.2
C241 C242 C243 119.1
C241 C242 H242 120.5
C243 C242 H242 120.5
C240 C241 C242 118.6
C240 C241 H241 120.7
C242 C241 H241 120.7
N20 C240 C241 123.2
N20 C240 C239 116.4
C241 C240 C239 120.4
N19 C239 C240 119.9
N19 C239 H239 120.0
C240 C239 H239 120.0
C239 N19 C236 115.0(6)
C239 N19 Fe4 112.8(3)
C236 N19 Fe4 131.8(8)
C501 N41 C505 117.4
C501 N41 Fe4 126.2(3)
C505 N41 Fe4 116.3(3)
N41 C501 C502 122.0
N41 C501 H501 119.0
C502 C501 H501 119.0
C503 C502 C501 119.7
C503 C502 H502 120.2
C501 C502 H502 120.2
C504 C503 C502 119.1
C504 C503 H503 120.5
C502 C503 H503 120.5
C505 C504 C503 118.6
C505 C504 H504 120.7
C503 C504 H504 120.7
N41 C505 C504 123.2
N41 C505 C506 116.3
C504 C505 C506 120.4
N42 C506 C505 119.9
N42 C506 H506 120.0
C505 C506 H506 120.0
C506 N42 C507 130.7(11)
C506 N42 Fe4 108.4(2)
C507 N42 Fe4 118.7(11)
C434 C433 C438 120.0
C434 C433 C423 120.1(4)
C438 C433 C423 119.7(4)
C433 C434 C435 120.0
C433 C434 H434 120.0
C435 C434 H434 120.0
C436 C435 C434 120.0
C436 C435 H435 120.0
C434 C435 H435 120.0
N35 C436 C435 127.2(16)
N35 C436 C437 112.2(16)
C435 C436 C437 120.0
C436 C437 C438 120.0
C436 C437 H437 120.0
C438 C437 H437 120.0
C437 C438 C433 120.0
C437 C438 H438 120.0
C433 C438 H438 120.0
N42 C507 C508 120.5(16)
N42 C507 C512 119.2(16)
C508 C507 C512 120.0
C507 C508 C509 120.0
C507 C508 H508 120.0
C509 C508 H508 120.0
C508 C509 C510 120.0
C508 C509 H509 120.0
C510 C509 H509 120.0
C509 C510 C511 120.0
C509 C510 C513 116(2)
C511 C510 C513 123(2)
C512 C511 C510 120.0
C512 C511 H511 120.0
C510 C511 H511 120.0
C511 C512 C507 120.0
C511 C512 H512 120.0
C507 C512 H512 120.0
N50 Fe4' N54 90.7(7)
N50 Fe4' N51 83.6(6)
N54 Fe4' N51 169.1(11)
N50 Fe4' N55 100.9(9)
N54 Fe4' N55 79.9(7)
N51 Fe4' N55 110.3(8)
N50 Fe4' N52 88.2(7)
N54 Fe4' N52 93.4(7)
N51 Fe4' N52 77.2(7)
N55 Fe4' N52 168.7(8)
C57 N52 C61 117.4
C57 N52 Fe4' 122.3(4)
C61 N52 Fe4' 119.4(4)
N52 C57 C58 122.0
N52 C57 H57 119.0
C58 C57 H57 119.0
C59 C58 C57 119.7
C59 C58 H58 120.2
C57 C58 H58 120.2
C60 C59 C58 119.1
C60 C59 H59 120.5
C58 C59 H59 120.5
C61 C60 C59 118.6
C61 C60 H60 120.7
C59 C60 H60 120.7
N52 C61 C60 123.2
N52 C61 C62 116.3
C60 C61 C62 120.4
N53 C62 C61 119.9
N53 C62 H62 120.0
C61 C62 H62 120.0
C236 N53 C62 135.4(12)
C68 N50 C64 117.4
C68 N50 Fe4' 129.4(5)
C64 N50 Fe4' 108.9(5)
N50 C68 C67 122.0
N50 C68 H68 119.0
C67 C68 H68 119.0
C66 C67 C68 119.7
C66 C67 H67 120.2
C68 C67 H67 120.2
C65 C66 C67 119.1
C65 C66 H66 120.5
C67 C66 H66 120.5
C64 C65 C66 118.6
C64 C65 H65 120.7
C66 C65 H65 120.7
N50 C64 C65 123.2
N50 C64 C63 116.3
C65 C64 C63 120.4
N51 C63 C64 119.9
N51 C63 H63 120.0
C64 C63 H63 120.0
C63 N51 C75 124(2)
C63 N51 Fe4' 105.4(5)
C75 N51 Fe4' 130(2)
C69 N54 C73 117.4
C69 N54 Fe4' 129.1(6)
C73 N54 Fe4' 113.3(6)
N54 C69 C70 122.0
N54 C69 H69 119.0
C70 C69 H69 119.0
C71 C70 C69 119.7
C71 C70 H70 120.2
C69 C70 H70 120.2
C72 C71 C70 119.1
C72 C71 H71 120.5
C70 C71 H71 120.5
C73 C72 C71 118.6
C73 C72 H72 120.7
C71 C72 H72 120.7
N54 C73 C72 123.2
N54 C73 C74 116.3
C72 C73 C74 120.4
N55 C74 C73 119.9
N55 C74 H74 120.0
C73 C74 H74 120.0
C74 N55 C85 127.1(18)
C74 N55 Fe4' 110.4(4)
C85 N55 Fe4' 118(2)
C76 C75 C80 120.0
C76 C75 N51 122(4)
C80 C75 N51 118(4)
C77 C76 C75 120.0
C77 C76 H76 120.0
C75 C76 H76 120.0
C76 C77 C78 120.0
C76 C77 H77 120.0
C78 C77 H77 120.0
C79 C78 C77 120.0
C79 C78 C423 120(4)
C77 C78 C423 120(4)
C80 C79 C78 120.0
C80 C79 H79 120.0
C78 C79 H79 120.0
C79 C80 C75 120.0
C79 C80 H80 120.0
C75 C80 H80 120.0
C82 C81 C86 120.0
C82 C81 H81 120.0
C86 C81 H81 120.0
C13X C82 C83 121(4)
C13X C82 C81 118(4)
C83 C82 C81 120.0
C82 C83 C84 120.0
C82 C83 H83 120.0
C84 C83 H83 120.0
C83 C84 C85 120.0
C83 C84 H84 120.0
C85 C84 H84 120.0
N55 C85 C86 119.9(4)
N55 C85 C84 120.0(4)
C86 C85 C84 120.0
C85 C86 C81 120.0
C85 C86 H86 120.0
C81 C86 H86 120.0
C1 N1 C5 117.4
C1 N1 Fe1 128.1(6)
C5 N1 Fe1 114.6(6)
N1 C1 C2 122.0
N1 C1 H1 119.0
C2 C1 H1 119.0
C3 C2 C1 119.7
C3 C2 H2 120.2
C1 C2 H2 120.2
C4 C3 C2 119.1
C4 C3 H3 120.5
C2 C3 H3 120.5
C5 C4 C3 118.6
C5 C4 H4 120.7
C3 C4 H4 120.7
N1 C5 C4 123.3
N1 C5 C6 113.4(10)
C4 C5 C6 123.2(10)
N2 C6 C5 116.2(14)
N2 C6 H6 121.9
C5 C6 H6 121.9
C8 C7 C12 120.0
C8 C7 N2 121.2(9)
C12 C7 N2 118.8(9)
C9 C8 C7 120.0
C9 C8 H8 120.0
C7 C8 H8 120.0
C10 C9 C8 120.0
C10 C9 H9 120.0
C8 C9 H9 120.0
C9 C10 C11 120.0
C9 C10 C13 118.5(10)
C11 C10 C13 121.4(10)
C12 C11 C10 120.0
C12 C11 H11 120.0
C10 C11 H11 120.0
C11 C12 C7 120.0
C11 C12 H12 120.0
C7 C12 H12 120.0
C17 N5 C14 104.8(10)
C17 N5 Ni2 128.7(9)
C14 N5 Ni2 126.2(9)
C19 N6 C22 104.2(11)
C19 N6 Ni2 126.5(9)
C22 N6 Ni2 128.9(9)
C27 N7 C24 105.4(10)
C27 N7 Ni2 125.2(9)
C24 N7 Ni2 129.1(9)
C29 N8 C32 104.6(10)
C29 N8 Ni2 124.0(8)
C32 N8 Ni2 130.8(9)
C14 C13 C32 124.0(12)
C14 C13 C10 121.7(11)
C32 C13 C10 113.4(11)
C13 C14 N5 123.0(12)
C13 C14 C15 127.4(12)
N5 C14 C15 108.8(11)
C16 C15 C14 107.7(10)
C16 C15 C53 123.3(13)
C14 C15 C53 128.5(13)
C15 C16 C17 105.5(11)
C15 C16 C45 128.1(12)
C17 C16 C45 126.4(13)
N5 C17 C18 122.9(12)
N5 C17 C16 112.8(12)
C18 C17 C16 122.7(13)
C19 C18 C17 123.5(14)
C19 C18 H18 118.3
C17 C18 H18 118.3
C18 C19 N6 124.2(13)
C18 C19 C20 123.5(13)
N6 C19 C20 110.2(11)
C21 C20 C19 106.8(12)
C21 C20 C47 127.2(14)
C19 C20 C47 125.8(13)
C20 C21 C22 105.8(12)
C20 C21 C54 125.2(13)
C22 C21 C54 128.9(13)
C23 C22 N6 122.4(12)
C23 C22 C21 125.9(12)
N6 C22 C21 111.4(11)
C22 C23 C24 122.2(12)
C22 C23 C33 119.3(12)
C24 C23 C33 115.2(11)
N7 C24 C23 122.2(12)
N7 C24 C25 108.5(11)
C23 C24 C25 129.1(12)
C26 C25 C24 106.7(11)
C26 C25 C55 126.3(14)
C24 C25 C55 125.6(13)
C25 C26 C27 106.2(11)
C25 C26 C49 126.2(13)
C27 C26 C49 127.3(14)
C28 C27 N7 125.4(12)
C28 C27 C26 121.3(13)
N7 C27 C26 111.9(12)
C27 C28 C29 123.1(13)
C27 C28 H28 118.4
C29 C28 H28 118.4
N8 C29 C28 124.0(12)
N8 C29 C30 110.8(10)
C28 C29 C30 123.1(13)
C31 C30 C29 107.4(11)
C31 C30 C51 127.4(13)
C29 C30 C51 124.4(12)
C30 C31 C32 107.9(10)
C30 C31 C56 124.4(12)
C32 C31 C56 127.6(12)
C13 C32 N8 119.7(12)
C13 C32 C31 131.2(12)
N8 C32 C31 109.1(10)
C16 C45 C46 112.2(15)
C16 C45 H45A 109.2
C46 C45 H45A 109.2
C16 C45 H45B 109.2
C46 C45 H45B 109.2
H45A C45 H45B 107.9
C45 C46 H46A 109.5
C45 C46 H46B 109.5
H46A C46 H46B 109.5
C45 C46 H46C 109.5
H46A C46 H46C 109.5
H46B C46 H46C 109.5
C20 C47 C48 109.8(15)
C20 C47 H47A 109.7
C48 C47 H47A 109.7
C20 C47 H47B 109.7
C48 C47 H47B 109.7
H47A C47 H47B 108.2
C47 C48 H48A 109.5
C47 C48 H48B 109.5
H48A C48 H48B 109.5
C47 C48 H48C 109.5
H48A C48 H48C 109.5
H48B C48 H48C 109.5
C50 C49 C26 103.3(16)
C50 C49 H49A 111.1
C26 C49 H49A 111.1
C50 C49 H49B 111.1
C26 C49 H49B 111.1
H49A C49 H49B 109.1
C49 C50 H50A 109.5
C49 C50 H50B 109.5
H50A C50 H50B 109.5
C49 C50 H50C 109.5
H50A C50 H50C 109.5
H50B C50 H50C 109.5
C30 C51 C52 109.1(15)
C30 C51 H51A 109.9
C52 C51 H51A 109.9
C30 C51 H51B 109.9
C52 C51 H51B 109.9
H51A C51 H51B 108.3
C51 C52 H52A 109.5
C51 C52 H52B 109.5
H52A C52 H52B 109.5
C51 C52 H52C 109.5
H52A C52 H52C 109.5
H52B C52 H52C 109.5
C15 C53 H53A 109.5
C15 C53 H53B 109.5
H53A C53 H53B 109.5
C15 C53 H53C 109.5
H53A C53 H53C 109.5
H53B C53 H53C 109.5
C21 C54 H54A 109.5
C21 C54 H54B 109.5
H54A C54 H54B 109.5
C21 C54 H54C 109.5
H54A C54 H54C 109.5
H54B C54 H54C 109.5
C25 C55 H55X 109.5
C25 C55 H55Y 109.5
H55X C55 H55Y 109.5
C25 C55 H55Z 109.5
H55X C55 H55Z 109.5
H55Y C55 H55Z 109.5
C31 C56 H56A 109.5
C31 C56 H56B 109.5
H56A C56 H56B 109.5
C31 C56 H56C 109.5
H56A C56 H56C 109.5
H56B C56 H56C 109.5
C34 C33 C38 120.0
C34 C33 C23 123.7(10)
C38 C33 C23 116.3(11)
C35 C34 C33 120.0
C35 C34 H34 120.0
C33 C34 H34 120.0
C34 C35 C36 120.0
C34 C35 H35 120.0
C36 C35 H35 120.0
C37 C36 C35 120.0
C37 C36 N3 124.1(9)
C35 C36 N3 115.8(9)
C36 C37 C38 120.0
C36 C37 H37 120.0
C38 C37 H37 120.0
C37 C38 C33 120.0
C37 C38 H38 120.0
C33 C38 H38 120.0
N3 C39 C40 118.7(15)
N3 C39 H39 120.6
C40 C39 H39 120.6
C40 N4 C44 117.4
C40 N4 Fe2 114.32(17)
C44 N4 Fe2 127.8(7)
N4 C40 C41 122.0
N4 C40 C39 112.0(8)
C41 C40 C39 126.0(8)
C42 C41 C40 119.7
C42 C41 H41 120.2
C40 C41 H41 120.2
C43 C42 C41 119.1
C43 C42 H42 120.5
C41 C42 H42 120.5
C44 C43 C42 118.6
C44 C43 H43 120.7
C42 C43 H43 120.7
N4 C44 C43 123.2
N4 C44 H44 118.4
C43 C44 H44 118.4
C101 N9 C105 117.4
C101 N9 Fe1 129.4(4)
C105 N9 Fe1 113.1(4)
N9 C101 C102 122.0
N9 C101 H101 119.0
C102 C101 H101 119.0
C103 C102 C101 119.7
C103 C102 H102 120.2
C101 C102 H102 120.2
C104 C103 C102 119.1
C104 C103 H103 120.5
C102 C103 H103 120.5
C105 C104 C103 118.6
C105 C104 H104 120.7
C103 C104 H104 120.7
N9 C105 C104 123.3
N9 C105 C106 115.5(10)
C104 C105 C106 120.9(10)
N10 C106 C105 116.3(17)
N10 C106 H106 121.8
C105 C106 H106 121.8
C108 C107 C112 120.0
C108 C107 N10 119.1(8)
C112 C107 N10 120.9(8)
C107 C108 C109 120.0
C107 C108 H108 120.0
C109 C108 H108 120.0
C110 C109 C108 120.0
C110 C109 H109 120.0
C108 C109 H109 120.0
C109 C110 C111 120.0
C109 C110 C113 120.0(9)
C111 C110 C113 119.7(9)
C112 C111 C110 120.0
C112 C111 H111 120.0
C110 C111 H111 120.0
C111 C112 C107 120.0
C111 C112 H112 120.0
C107 C112 H112 120.0
C117 N13 C114 104.0(9)
C117 N13 Ni1 126.6(8)
C114 N13 Ni1 129.1(8)
C119 N14 C122 104.6(9)
C119 N14 Ni1 123.6(8)
C122 N14 Ni1 131.7(8)
C127 N15 C124 104.2(9)
C127 N15 Ni1 127.1(8)
C124 N15 Ni1 128.6(8)
C132 N16 C129 103.7(10)
C132 N16 Ni1 133.0(8)
C129 N16 Ni1 123.3(8)
C114 C113 C132 124.0(11)
C114 C113 C110 119.5(11)
C132 C113 C110 114.8(11)
C113 C114 N13 123.2(11)
C113 C114 C115 128.5(12)
N13 C114 C115 108.3(10)
C116 C115 C114 108.7(10)
C116 C115 C153 122.2(12)
C114 C115 C153 128.8(12)
C115 C116 C117 103.7(10)
C115 C116 C145 129.8(12)
C117 C116 C145 126.0(12)
N13 C117 C118 121.2(11)
N13 C117 C116 113.4(10)
C118 C117 C116 125.4(12)
C119 C118 C117 125.1(12)
C119 C118 H118 117.4
C117 C118 H118 117.4
C118 C119 N14 126.0(11)
C118 C119 C120 123.4(12)
N14 C119 C120 110.5(10)
C121 C120 C119 106.6(10)
C121 C120 C147 128.4(11)
C119 C120 C147 124.9(11)
C120 C121 C122 107.3(10)
C120 C121 C154 122.8(11)
C122 C121 C154 129.8(11)
C123 C122 N14 121.3(11)
C123 C122 C121 128.0(11)
N14 C122 C121 110.7(10)
C122 C123 C124 121.6(11)
C122 C123 C133 116.6(11)
C124 C123 C133 120.1(10)
N15 C124 C123 122.9(11)
N15 C124 C125 109.6(10)
C123 C124 C125 127.2(11)
C126 C125 C124 106.4(10)
C126 C125 C155 125.8(12)
C124 C125 C155 126.8(12)
C125 C126 C127 107.4(11)
C125 C126 C149 127.9(12)
C127 C126 C149 124.7(12)
C128 C127 N15 122.3(11)
C128 C127 C126 125.0(12)
N15 C127 C126 111.8(11)
C127 C128 C129 124.9(13)
C127 C128 H128 117.5
C129 C128 H128 117.5
C128 C129 N16 124.5(11)
C128 C129 C130 123.6(12)
N16 C129 C130 110.6(10)
C131 C130 C129 106.8(11)
C131 C130 C151 128.6(12)
C129 C130 C151 124.5(12)
C130 C131 C132 108.1(10)
C130 C131 C156 121.7(12)
C132 C131 C156 129.9(12)
N16 C132 C113 119.0(11)
N16 C132 C131 110.8(10)
C113 C132 C131 129.6(11)
C116 C145 C146 107.8(13)
C116 C145 H14A 110.1
C146 C145 H14A 110.1
C116 C145 H14B 110.1
C146 C145 H14B 110.1
H14A C145 H14B 108.5
C145 C146 H14C 109.5
C145 C146 H14D 109.5
H14C C146 H14D 109.5
C145 C146 H14E 109.5
H14C C146 H14E 109.5
H14D C146 H14E 109.5
C120 C147 C148 111.2(11)
C120 C147 H14F 109.4
C148 C147 H14F 109.4
C120 C147 H14G 109.4
C148 C147 H14G 109.4
H14F C147 H14G 108.0
C147 C148 H14H 109.5
C147 C148 H14I 109.5
H14H C148 H14I 109.5
C147 C148 H14J 109.5
H14H C148 H14J 109.5
H14I C148 H14J 109.5
C126 C149 C150 110.9(13)
C126 C149 H14K 109.5
C150 C149 H14K 109.5
C126 C149 H14L 109.5
C150 C149 H14L 109.5
H14K C149 H14L 108.0
C149 C150 H15A 109.5
C149 C150 H15B 109.5
H15A C150 H15B 109.5
C149 C150 H15C 109.5
H15A C150 H15C 109.5
H15B C150 H15C 109.5
C130 C151 C152 108.7(12)
C130 C151 H15D 110.0
C152 C151 H15D 110.0
C130 C151 H15E 110.0
C152 C151 H15E 110.0
H15D C151 H15E 108.3
C151 C152 H15F 109.5
C151 C152 H15G 109.5
H15F C152 H15G 109.5
C151 C152 H15H 109.5
H15F C152 H15H 109.5
H15G C152 H15H 109.5
C115 C153 H15I 109.5
C115 C153 H15J 109.5
H15I C153 H15J 109.5
C115 C153 H15K 109.5
H15I C153 H15K 109.5
H15J C153 H15K 109.5
C121 C154 H15L 109.5
C121 C154 H15M 109.5
H15L C154 H15M 109.5
C121 C154 H15N 109.5
H15L C154 H15N 109.5
H15M C154 H15N 109.5
C125 C155 H15O 109.5
C125 C155 H15P 109.5
H15O C155 H15P 109.5
C125 C155 H15Q 109.5
H15O C155 H15Q 109.5
H15P C155 H15Q 109.5
C131 C156 H15R 109.5
C131 C156 H15S 109.5
H15R C156 H15S 109.5
C131 C156 H15T 109.5
H15R C156 H15T 109.5
H15S C156 H15T 109.5
C134 C133 C138 120.0
C134 C133 C123 119.5(9)
C138 C133 C123 120.4(9)
C135 C134 C133 120.0
C135 C134 H134 120.0
C133 C134 H134 120.0
C134 C135 C136 120.0
C134 C135 H135 120.0
C136 C135 H135 120.0
C137 C136 C135 120.0
C137 C136 N11 121.0(9)
C135 C136 N11 118.5(8)
C138 C137 C136 120.0
C138 C137 H137 120.0
C136 C137 H137 120.0
C137 C138 C133 120.0
C137 C138 H138 120.0
C133 C138 H138 120.0
N11 C139 C140 114.1(17)
N11 C139 H139 123.0
C140 C139 H139 123.0
C140 N12 C144 117.4
C140 N12 Fe3 113.4(4)
C144 N12 Fe3 129.0(4)
N12 C140 C141 122.0
N12 C140 C139 116.1(11)
C141 C140 C139 121.9(10)
C142 C141 C140 119.7
C142 C141 H141 120.2
C140 C141 H141 120.2
C143 C142 C141 119.1
C143 C142 H142 120.5
C141 C142 H142 120.5
C144 C143 C142 118.6
C144 C143 H143 120.7
C142 C143 H143 120.7
N12 C144 C143 123.2
N12 C144 H144 118.4
C143 C144 H144 118.4
C201 N17 C205 117.4
C201 N17 Fe2 128.0(3)
C205 N17 Fe2 114.0(3)
N17 C201 C202 122.0
N17 C201 H201 119.0
C202 C201 H201 119.0
C203 C202 C201 119.7
C203 C202 H202 120.2
C201 C202 H202 120.2
C202 C203 C204 119.1
C202 C203 H203 120.5
C204 C203 H203 120.5
C205 C204 C203 118.6
C205 C204 H204 120.7
C203 C204 H204 120.7
N17 C205 C204 123.2
N17 C205 C206 113.4(8)
C204 C205 C206 123.3(8)
N18 C206 C205 116.3(13)
N18 C206 H206 121.8
C205 C206 H206 121.8
C208 C207 C212 120.0
C208 C207 N18 117.0(8)
C212 C207 N18 123.0(8)
C209 C208 C207 120.0
C209 C208 H208 120.0
C207 C208 H208 120.0
C208 C209 C210 120.0
C208 C209 H209 120.0
C210 C209 H209 120.0
C211 C210 C209 120.0
C211 C210 C213 117.0(9)
C209 C210 C213 123.0(9)
C210 C211 C212 120.0
C210 C211 H211 120.0
C212 C211 H211 120.0
C211 C212 C207 120.0
C211 C212 H212 120.0
C207 C212 H212 120.0
C217 N21 C214 104.0(11)
C217 N21 Ni5 126.3(10)
C214 N21 Ni5 129.7(10)
C219 N22 C222 105.0(11)
C219 N22 Ni5 125.4(9)
C222 N22 Ni5 129.4(10)
C227 N23 C224 104.9(10)
C227 N23 Ni5 126.3(9)
C224 N23 Ni5 128.0(8)
C229 N24 C232 105.1(11)
C229 N24 Ni5 125.2(10)
C232 N24 Ni5 129.7(10)
C214 C213 C232 125.2(14)
C214 C213 C210 116.8(13)
C232 C213 C210 115.0(12)
C213 C214 N21 121.0(13)
C213 C214 C215 128.4(14)
N21 C214 C215 109.8(12)
C216 C215 C214 108.4(13)
C216 C215 C253 123.2(14)
C214 C215 C253 127.6(14)
C215 C216 C217 105.0(12)
C215 C216 C245 127.9(14)
C217 C216 C245 126.6(14)
N21 C217 C218 121.8(14)
N21 C217 C216 112.7(12)
C218 C217 C216 125.0(14)
C219 C218 C217 123.4(15)
C219 C218 H218 118.3
C217 C218 H218 118.3
C218 C219 N22 125.2(13)
C218 C219 C220 123.7(14)
N22 C219 C220 110.8(12)
C221 C220 C219 106.1(12)
C221 C220 C247 128.0(13)
C219 C220 C247 125.9(13)
C220 C221 C222 107.5(11)
C220 C221 C254 121.2(13)
C222 C221 C254 129.8(13)
N22 C222 C223 122.5(12)
N22 C222 C221 110.5(11)
C223 C222 C221 125.1(13)
C222 C223 C224 121.5(12)
C222 C223 C233 121.4(11)
C224 C223 C233 116.2(11)
C223 C224 N23 122.8(12)
C223 C224 C225 128.7(12)
N23 C224 C225 107.8(10)
C226 C225 C224 107.9(11)
C226 C225 C255 123.3(13)
C224 C225 C255 128.6(12)
C225 C226 C227 106.0(12)
C225 C226 C249 128.0(13)
C227 C226 C249 125.8(13)
N23 C227 C228 123.5(13)
N23 C227 C226 113.4(12)
C228 C227 C226 122.3(13)
C227 C228 C229 122.2(14)
C227 C228 H228 118.9
C229 C228 H228 118.9
C228 C229 N24 124.6(13)
C228 C229 C230 125.6(14)
N24 C229 C230 109.6(12)
C231 C230 C229 108.0(13)
C231 C230 C251 126.8(14)
C229 C230 C251 125.1(14)
C230 C231 C232 106.2(12)
C230 C231 C256 123.1(15)
C232 C231 C256 129.6(15)
N24 C232 C213 120.6(13)
N24 C232 C231 110.8(12)
C213 C232 C231 128.3(14)
C216 C245 C246 110.6(14)
C216 C245 H24A 109.5
C246 C245 H24A 109.5
C216 C245 H24B 109.5
C246 C245 H24B 109.5
H24A C245 H24B 108.1
C245 C246 H24C 109.5
C245 C246 H24D 109.5
H24C C246 H24D 109.5
C245 C246 H24E 109.5
H24C C246 H24E 109.5
H24D C246 H24E 109.5
C220 C247 C248 111.5(14)
C220 C247 H24F 109.3
C248 C247 H24F 109.3
C220 C247 H24G 109.3
C248 C247 H24G 109.3
H24F C247 H24G 108.0
C247 C248 H24H 109.5
C247 C248 H24I 109.5
H24H C248 H24I 109.5
C247 C248 H24J 109.5
H24H C248 H24J 109.5
H24I C248 H24J 109.5
C226 C249 C250 111.5(13)
C226 C249 H24K 109.3
C250 C249 H24K 109.3
C226 C249 H24L 109.3
C250 C249 H24L 109.3
H24K C249 H24L 108.0
C249 C250 H25A 109.5
C249 C250 H25B 109.5
H25A C250 H25B 109.5
C249 C250 H25C 109.5
H25A C250 H25C 109.5
H25B C250 H25C 109.5
C252 C251 C230 105.7(14)
C252 C251 H25D 110.6
C230 C251 H25D 110.6
C252 C251 H25E 110.6
C230 C251 H25E 110.6
H25D C251 H25E 108.7
C251 C252 H25F 109.5
C251 C252 H25G 109.5
H25F C252 H25G 109.5
C251 C252 H25H 109.5
H25F C252 H25H 109.5
H25G C252 H25H 109.5
C215 C253 H25I 109.5
C215 C253 H25J 109.5
H25I C253 H25J 109.5
C215 C253 H25K 109.5
H25I C253 H25K 109.5
H25J C253 H25K 109.5
C221 C254 H25L 109.5
C221 C254 H25M 109.5
H25L C254 H25M 109.5
C221 C254 H25N 109.5
H25L C254 H25N 109.5
H25M C254 H25N 109.5
C225 C255 H25O 109.5
C225 C255 H25P 109.5
H25O C255 H25P 109.5
C225 C255 H25Q 109.5
H25O C255 H25Q 109.5
H25P C255 H25Q 109.5
C231 C256 H25R 109.5
C231 C256 H25S 109.5
H25R C256 H25S 109.5
C231 C256 H25T 109.5
H25R C256 H25T 109.5
H25S C256 H25T 109.5
C234 C233 C238 120.0
C234 C233 C223 122.0(10)
C238 C233 C223 117.8(10)
C235 C234 C233 120.0
C235 C234 H234 120.0
C233 C234 H234 120.0
C234 C235 C236 120.0
C234 C235 H235 120.0
C236 C235 H235 120.0
N53 C236 C235 117.3(14)
N53 C236 C237 121.6(14)
C235 C236 C237 120.0
C235 C236 N19 119.3(8)
C237 C236 N19 120.3(8)
C238 C237 C236 120.0
C238 C237 H237 120.0
C236 C237 H237 120.0
C237 C238 C233 120.0
C237 C238 H238 120.0
C233 C238 H238 120.0
C301 N25 C305 117.4
C301 N25 Fe3 128.9(8)
C305 N25 Fe3 113.6(8)
N25 C301 C302 122.0
N25 C301 H301 119.0
C302 C301 H301 119.0
C303 C302 C301 119.7
C303 C302 H302 120.2
C301 C302 H302 120.2
C302 C303 C304 119.1
C302 C303 H303 120.5
C304 C303 H303 120.5
C305 C304 C303 118.6
C305 C304 H304 120.7
C303 C304 H304 120.7
N25 C305 C304 123.2
N25 C305 C306 114.4(12)
C304 C305 C306 122.2(12)
N26 C306 C305 113.5(17)
N26 C306 H306 123.2
C305 C306 H306 123.2
C308 C307 C312 120.0
C308 C307 N26 119.0(8)
C312 C307 N26 121.0(8)
C307 C308 C309 120.0
C307 C308 H308 120.0
C309 C308 H308 120.0
C308 C309 C310 120.0
C308 C309 H309 120.0
C310 C309 H309 120.0
C311 C310 C309 120.0
C311 C310 C313 121.6(9)
C309 C310 C313 118.4(9)
C310 C311 C312 120.0
C310 C311 H311 120.0
C312 C311 H311 120.0
C311 C312 C307 120.0
C311 C312 H312 120.0
C307 C312 H312 120.0
C317 N29 C314 103.6(10)
C317 N29 Ni3 125.5(9)
C314 N29 Ni3 129.4(9)
C322 N30 C319 105.4(11)
C322 N30 Ni3 128.8(9)
C319 N30 Ni3 125.9(8)
C327 N31 C324 105.2(10)
C327 N31 Ni3 125.6(9)
C324 N31 Ni3 129.2(9)
C329 N32 C332 104.3(10)
C329 N32 Ni3 125.7(8)
C332 N32 Ni3 129.6(9)
C314 C313 C332 124.0(12)
C314 C313 C310 118.3(11)
C332 C313 C310 117.2(12)
C313 C314 N29 122.5(12)
C313 C314 C315 128.3(12)
N29 C314 C315 108.9(11)
C316 C315 C314 109.5(11)
C316 C315 C353 121.9(12)
C314 C315 C353 128.6(12)
C315 C316 C317 104.2(11)
C315 C316 C345 131.7(12)
C317 C316 C345 124.1(13)
N29 C317 C318 121.9(12)
N29 C317 C316 113.4(11)
C318 C317 C316 122.7(13)
C319 C318 C317 122.6(14)
C319 C318 H318 118.7
C317 C318 H318 118.7
C318 C319 N30 126.1(12)
C318 C319 C320 123.5(13)
N30 C319 C320 109.2(11)
C321 C320 C319 108.1(12)
C321 C320 C347 127.4(13)
C319 C320 C347 124.4(13)
C320 C321 C322 105.3(11)
C320 C321 C354 124.2(14)
C322 C321 C354 130.5(13)
N30 C322 C323 124.1(12)
N30 C322 C321 111.1(11)
C323 C322 C321 124.7(11)
C322 C323 C324 121.9(13)
C322 C323 C333 122.6(12)
C324 C323 C333 113.5(11)
N31 C324 C323 121.4(12)
N31 C324 C325 109.3(11)
C323 C324 C325 129.3(12)
C326 C325 C324 106.6(11)
C326 C325 C355 123.4(13)
C324 C325 C355 130.1(13)
C325 C326 C327 107.6(12)
C325 C326 C349 126.3(13)
C327 C326 C349 126.1(13)
C328 C327 N31 125.1(13)
C328 C327 C326 122.5(13)
N31 C327 C326 111.1(12)
C327 C328 C329 121.9(14)
C327 C328 H328 119.1
C329 C328 H328 119.1
N32 C329 C328 125.5(12)
N32 C329 C330 111.2(11)
C328 C329 C330 123.1(13)
C331 C330 C329 107.1(12)
C331 C330 C351 128.2(13)
C329 C330 C351 124.5(13)
C330 C331 C332 106.7(11)
C330 C331 C356 123.6(13)
C332 C331 C356 129.5(13)
N32 C332 C313 120.1(12)
N32 C332 C331 110.4(11)
C313 C332 C331 127.5(12)
C316 C345 C346 112.5(13)
C316 C345 H34A 109.1
C346 C345 H34A 109.1
C316 C345 H34B 109.1
C346 C345 H34B 109.1
H34A C345 H34B 107.8
C345 C346 H34C 109.5
C345 C346 H34D 109.5
H34C C346 H34D 109.5
C345 C346 H34E 109.5
H34C C346 H34E 109.5
H34D C346 H34E 109.5
C348 C347 C320 110.2(16)
C348 C347 H34F 109.6
C320 C347 H34F 109.6
C348 C347 H34G 109.6
C320 C347 H34G 109.6
H34F C347 H34G 108.1
C347 C348 H34H 109.5
C347 C348 H34I 109.5
H34H C348 H34I 109.5
C347 C348 H34J 109.5
H34H C348 H34J 109.5
H34I C348 H34J 109.5
C326 C349 C350 111.5(15)
C326 C349 H34K 109.3
C350 C349 H34K 109.3
C326 C349 H34L 109.3
C350 C349 H34L 109.3
H34K C349 H34L 108.0
C349 C350 H35A 109.5
C349 C350 H35B 109.5
H35A C350 H35B 109.5
C349 C350 H35C 109.5
H35A C350 H35C 109.5
H35B C350 H35C 109.5
C330 C351 C352 107.0(14)
C330 C351 H35D 110.3
C352 C351 H35D 110.3
C330 C351 H35E 110.3
C352 C351 H35E 110.3
H35D C351 H35E 108.6
C351 C352 H35F 109.5
C351 C352 H35G 109.5
H35F C352 H35G 109.5
C351 C352 H35H 109.5
H35F C352 H35H 109.5
H35G C352 H35H 109.5
C315 C353 H35I 109.5
C315 C353 H35J 109.5
H35I C353 H35J 109.5
C315 C353 H35K 109.5
H35I C353 H35K 109.5
H35J C353 H35K 109.5
C321 C354 H35L 109.5
C321 C354 H35M 109.5
H35L C354 H35M 109.5
C321 C354 H35N 109.5
H35L C354 H35N 109.5
H35M C354 H35N 109.5
C325 C355 H35O 109.5
C325 C355 H35P 109.5
H35O C355 H35P 109.5
C325 C355 H35Q 109.5
H35O C355 H35Q 109.5
H35P C355 H35Q 109.5
C331 C356 H35R 109.5
C331 C356 H35S 109.5
H35R C356 H35S 109.5
C331 C356 H35T 109.5
H35R C356 H35T 109.5
H35S C356 H35T 109.5
C334 C333 C338 120.0
C334 C333 C323 118.9(9)
C338 C333 C323 120.9(9)
C335 C334 C333 120.0
C335 C334 H334 120.0
C333 C334 H334 120.0
C334 C335 C336 120.0
C334 C335 H335 120.0
C336 C335 H335 120.0
C337 C336 C335 120.0
C337 C336 N27 121.0(8)
C335 C336 N27 119.0(8)
C336 C337 C338 120.0
C336 C337 H337 120.0
C338 C337 H337 120.0
C337 C338 C333 120.0
C337 C338 H338 120.0
C333 C338 H338 120.0
N27 C339 C340 114.7(14)
N27 C339 H339 122.6
C340 C339 H339 122.6
C340 N28 C344 117.4
C340 N28 Fe2 114.6(2)
C344 N28 Fe2 127.2(2)
N28 C340 C341 122.0
N28 C340 C339 114.4(8)
C341 C340 C339 123.7(8)
C342 C341 C340 119.7
C342 C341 H341 120.2
C340 C341 H341 120.2
C343 C342 C341 119.1
C343 C342 H342 120.5
C341 C342 H342 120.5
C344 C343 C342 118.6
C344 C343 H343 120.7
C342 C343 H343 120.7
N28 C344 C343 123.2
N28 C344 H344 118.4
C343 C344 H344 118.4
C401 N33 C405 117.4
C401 N33 Fe3 126.0(4)
C405 N33 Fe3 116.4(4)
N33 C401 C402 122.0
N33 C401 H401 119.0
C402 C401 H401 119.0
C403 C402 C401 119.7
C403 C402 H402 120.2
C401 C402 H402 120.2
C404 C403 C402 119.1
C404 C403 H403 120.5
C402 C403 H403 120.5
C405 C404 C403 118.6
C405 C404 H404 120.7
C403 C404 H404 120.7
N33 C405 C404 123.2
N33 C405 C406 108.8(10)
C404 C405 C406 127.9(10)
N34 C406 C405 118.6(17)
N34 C406 H406 120.7
C405 C406 H406 120.7
C408 C407 C412 120.0
C408 C407 N34 118.3(11)
C412 C407 N34 121.7(11)
C409 C408 C407 120.0
C409 C408 H408 120.0
C407 C408 H408 120.0
C410 C409 C408 120.0
C410 C409 H409 120.0
C408 C409 H409 120.0
C411 C410 C409 120.0
C411 C410 C413 118.9(13)
C409 C410 C413 121.1(13)
C410 C411 C412 120.0
C410 C411 H411 120.0
C412 C411 H411 120.0
C411 C412 C407 120.0
C411 C412 H412 120.0
C407 C412 H412 120.0
C417 N37 C414 104.9(12)
C417 N37 Ni4 125.7(11)
C414 N37 Ni4 129.3(11)
C419 N38 C422 103.9(12)
C419 N38 Ni4 127.9(11)
C422 N38 Ni4 128.1(11)
C427 N39 C424 101.6(12)
C427 N39 Ni4 128.3(11)
C424 N39 Ni4 130.0(11)
C432 N40 C429 105.5(12)
C432 N40 Ni4 131.3(10)
C429 N40 Ni4 122.3(11)
C414 C413 C432 122.2(15)
C414 C413 C410 119.3(14)
C432 C413 C410 116.2(13)
C413 C414 N37 123.2(14)
C413 C414 C415 126.6(14)
N37 C414 C415 110.1(12)
C416 C415 C414 106.3(13)
C416 C415 C453 124.5(14)
C414 C415 C453 129.2(15)
C415 C416 C417 106.0(13)
C415 C416 C445 129.2(15)
C417 C416 C445 124.6(15)
N37 C417 C418 124.1(15)
N37 C417 C416 111.8(13)
C418 C417 C416 123.9(15)
C419 C418 C417 121.3(17)
C419 C418 H418 119.4
C417 C418 H418 119.4
C418 C419 N38 124.6(15)
C418 C419 C420 124.1(16)
N38 C419 C420 110.9(13)
C421 C420 C419 107.2(14)
C421 C420 C447 127.6(16)
C419 C420 C447 125.0(15)
C420 C421 C422 106.1(13)
C420 C421 C454 122.3(15)
C422 C421 C454 130.7(16)
C423 C422 N38 123.8(14)
C423 C422 C421 123.8(15)
N38 C422 C421 111.8(13)
C422 C423 C424 123.5(14)
C422 C423 C433 117.0(18)
C424 C423 C433 116.7(19)
C422 C423 C78 124(3)
C424 C423 C78 112(3)
N39 C424 C423 119.7(13)
N39 C424 C425 112.0(13)
C423 C424 C425 127.9(15)
C426 C425 C424 106.0(13)
C426 C425 C455 122.6(16)
C424 C425 C455 131.1(16)
C425 C426 C427 105.9(14)
C425 C426 C449 123.8(16)
C427 C426 C449 128.8(17)
C428 C427 N39 122.3(15)
C428 C427 C426 122.0(16)
N39 C427 C426 113.5(14)
C427 C428 C429 124.2(16)
C427 C428 H428 117.9
C429 C428 H428 117.9
C428 C429 N40 125.8(15)
C428 C429 C430 121.7(16)
N40 C429 C430 109.1(13)
C431 C430 C429 107.8(13)
C431 C430 C451 130.8(16)
C429 C430 C451 120.6(15)
C430 C431 C432 106.7(13)
C430 C431 C456 125.4(15)
C432 C431 C456 127.6(14)
N40 C432 C413 121.6(14)
N40 C432 C431 110.3(12)
C413 C432 C431 128.1(14)
C416 C445 C446 111.1(17)
C416 C445 H44A 109.4
C446 C445 H44A 109.4
C416 C445 H44B 109.4
C446 C445 H44B 109.4
H44A C445 H44B 108.0
C445 C446 H44C 109.5
C445 C446 H44D 109.5
H44C C446 H44D 109.5
C445 C446 H44E 109.5
H44C C446 H44E 109.5
H44D C446 H44E 109.5
C448 C447 C420 106.4(17)
C448 C447 H44F 110.5
C420 C447 H44F 110.5
C448 C447 H44G 110.5
C420 C447 H44G 110.5
H44F C447 H44G 108.6
C447 C448 H44H 109.5
C447 C448 H44I 109.5
H44H C448 H44I 109.5
C447 C448 H44J 109.5
H44H C448 H44J 109.5
H44I C448 H44J 109.5
C426 C449 C450 105.9(18)
C426 C449 H44K 110.5
C450 C449 H44K 110.5
C426 C449 H44L 110.5
C450 C449 H44L 110.5
H44K C449 H44L 108.7
C449 C450 H45C 109.5
C449 C450 H45D 109.5
H45C C450 H45D 109.5
C449 C450 H45E 109.5
H45C C450 H45E 109.5
H45D C450 H45E 109.5
C430 C451 C452 108.7(17)
C430 C451 H45F 110.0
C452 C451 H45F 110.0
C430 C451 H45G 110.0
C452 C451 H45G 110.0
H45F C451 H45G 108.3
C451 C452 H45H 109.5
C451 C452 H45I 109.5
H45H C452 H45I 109.5
C451 C452 H45J 109.5
H45H C452 H45J 109.5
H45I C452 H45J 109.5
C415 C453 H45K 109.5
C415 C453 H45L 109.5
H45K C453 H45L 109.5
C415 C453 H45M 109.5
H45K C453 H45M 109.5
H45L C453 H45M 109.5
C421 C454 H45N 109.5
C421 C454 H45O 109.5
H45N C454 H45O 109.5
C421 C454 H45P 109.5
H45N C454 H45P 109.5
H45O C454 H45P 109.5
C425 C455 H45Q 109.5
C425 C455 H45R 109.5
H45Q C455 H45R 109.5
C425 C455 H45S 109.5
H45Q C455 H45S 109.5
H45R C455 H45S 109.5
C431 C456 H45T 109.5
C431 C456 H45U 109.5
H45T C456 H45U 109.5
C431 C456 H45V 109.5
H45T C456 H45V 109.5
H45U C456 H45V 109.5
N46 Ni6 N45 97.9(11)
N46 Ni6 N47 88.8(9)
N45 Ni6 N47 173.1(13)
N46 Ni6 N48 175.0(18)
N45 Ni6 N48 86.0(9)
N47 Ni6 N48 87.4(9)
C517 N45 C514 103.8(11)
C517 N45 Ni6 123.7(12)
C514 N45 Ni6 132.5(12)
C519 N46 C522 105.1(11)
C519 N46 Ni6 121.3(12)
C522 N46 Ni6 133.4(14)
C527 N47 C524 103.7(11)
C527 N47 Ni6 130.0(12)
C524 N47 Ni6 126.2(12)
C532 N48 C529 103.3(11)
C532 N48 Ni6 130.1(11)
C529 N48 Ni6 125.9(12)
C514 C513 C532 124.3(14)
C514 C513 C510 119.8(16)
C532 C513 C510 115.6(16)
C513 C514 N45 121.4(14)
C513 C514 C515 126.4(17)
N45 C514 C515 108.8(11)
C516 C515 C514 108.9(12)
C516 C515 C553 122.6(15)
C514 C515 C553 128.4(15)
C515 C516 C517 104.4(12)
C515 C516 C545 130.1(15)
C517 C516 C545 125.4(15)
N45 C517 C518 120.2(14)
N45 C517 C516 113.6(12)
C518 C517 C516 124.4(16)
C519 C518 C517 123.8(16)
C519 C518 H518 118.1
C517 C518 H518 118.1
C518 C519 N46 127.7(15)
C518 C519 C520 122.8(14)
N46 C519 C520 109.1(12)
C521 C520 C519 105.8(13)
C521 C520 C547 128.3(16)
C519 C520 C547 123.3(14)
C520 C521 C522 105.9(13)
C520 C521 C554 124.3(15)
C522 C521 C554 129.0(15)
C523 C522 N46 123.5(15)
C523 C522 C521 125.8(15)
N46 C522 C521 110.1(11)
C522 C523 C524 121.2(12)
C522 C523 C533 116.4(15)
C524 C523 C533 122.2(15)
N47 C524 C523 122.1(14)
N47 C524 C525 109.9(11)
C523 C524 C525 125.7(15)
C526 C525 C524 106.5(11)
C526 C525 C555 124.3(15)
C524 C525 C555 128.2(15)
C525 C526 C527 107.1(12)
C525 C526 C549 127.5(15)
C527 C526 C549 125.3(15)
C528 C527 N47 123.5(15)
C528 C527 C526 122.4(16)
N47 C527 C526 112.1(13)
C527 C528 C529 124.9(16)
C527 C528 H528 117.6
C529 C528 H528 117.6
C528 C529 N48 124.7(15)
C528 C529 C530 121.9(16)
N48 C529 C530 110.1(12)
C531 C530 C529 107.0(12)
C531 C530 C551 128.3(16)
C529 C530 C551 123.7(15)
C530 C531 C532 107.7(12)
C530 C531 C556 122.6(15)
C532 C531 C556 129.6(15)
C513 C532 N48 120.6(14)
C513 C532 C531 127.8(14)
N48 C532 C531 110.3(12)
C516 C545 C546 108.6(16)
C516 C545 H54D 110.0
C546 C545 H54D 110.0
C516 C545 H54E 110.0
C546 C545 H54E 110.0
H54D C545 H54E 108.4
C545 C546 H54F 109.5
C545 C546 H54G 109.5
H54F C546 H54G 109.5
C545 C546 H54H 109.5
H54F C546 H54H 109.5
H54G C546 H54H 109.5
C520 C547 C548 110.6(15)
C520 C547 H54I 109.5
C548 C547 H54I 109.5
C520 C547 H54J 109.5
C548 C547 H54J 109.5
H54I C547 H54J 108.1
C547 C548 H54K 109.5
C547 C548 H54L 109.5
H54K C548 H54L 109.5
C547 C548 H54M 109.5
H54K C548 H54M 109.5
H54L C548 H54M 109.5
C526 C549 C550 108.6(16)
C526 C549 H54N 110.0
C550 C549 H54N 110.0
C526 C549 H54O 110.0
C550 C549 H54O 110.0
H54N C549 H54O 108.3
C549 C550 H55A 109.5
C549 C550 H55B 109.5
H55A C550 H55B 109.5
C549 C550 H55C 109.5
H55A C550 H55C 109.5
H55B C550 H55C 109.5
C530 C551 C552 107.2(15)
C530 C551 H55D 110.3
C552 C551 H55D 110.3
C530 C551 H55E 110.3
C552 C551 H55E 110.3
H55D C551 H55E 108.5
C551 C552 H55F 109.5
C551 C552 H55G 109.5
H55F C552 H55G 109.5
C551 C552 H55H 109.5
H55F C552 H55H 109.5
H55G C552 H55H 109.5
C515 C553 H55T 109.5
C515 C553 H55U 109.5
H55T C553 H55U 109.5
C515 C553 H55V 109.5
H55T C553 H55V 109.5
H55U C553 H55V 109.5
C521 C554 H55I 109.5
C521 C554 H55J 109.5
H55I C554 H55J 109.5
C521 C554 H55K 109.5
H55I C554 H55K 109.5
H55J C554 H55K 109.5
C525 C555 H95O 109.5
C525 C555 H95P 109.5
H95O C555 H95P 109.5
C525 C555 H95Q 109.5
H95O C555 H95Q 109.5
H95P C555 H95Q 109.5
C531 C556 H55L 109.5
C531 C556 H55M 109.5
H55L C556 H55M 109.5
C531 C556 H55N 109.5
H55L C556 H55N 109.5
H55M C556 H55N 109.5
N48' Ni6' N45' 91.5(19)
N48' Ni6' N46' 169(3)
N45' Ni6' N46' 92.0(16)
N48' Ni6' N47' 92.1(15)
N45' Ni6' N47' 167(3)
N46' Ni6' N47' 86.8(17)
C917 N45' C914 103.5(17)
C917 N45' Ni6' 128.9(19)
C914 N45' Ni6' 123(2)
C919 N46' C922 104.4(17)
C919 N46' Ni6' 123(2)
C922 N46' Ni6' 133(2)
C927 N47' C924 101.8(16)
C927 N47' Ni6' 126(2)
C924 N47' Ni6' 131(2)
C929 N48' C932 102.8(15)
C929 N48' Ni6' 126(2)
C932 N48' Ni6' 130(2)
C914 C913 C932 125(2)
C913 C914 N45' 122(3)
C913 C914 C915 124(3)
N45' C914 C915 108.7(17)
C916 C915 C914 108.9(17)
C915 C916 C917 103.9(18)
N45' C917 C918 121(2)
N45' C917 C916 112.4(17)
C918 C917 C916 122(3)
C919 C918 C917 122(2)
C919 C918 H918 118.9
C917 C918 H918 118.9
C918 C919 N46' 124(3)
C918 C919 C920 124(3)
N46' C919 C920 109.8(16)
C921 C920 C919 106.4(17)
C920 C921 C922 106.9(17)
C923 C922 N46' 123(2)
C923 C922 C921 127(2)
N46' C922 C921 110.7(17)
C922 C923 C924 121(3)
C922 C923 C533 105(2)
C924 C923 C533 129(3)
N47' C924 C923 122(2)
N47' C924 C925 107.9(17)
C923 C924 C925 127(3)
C926 C925 C924 106.7(18)
C925 C926 C927 103(2)
C928 C927 N47' 123(2)
C928 C927 C926 119(3)
N47' C927 C926 109(2)
C927 C928 C929 120(3)
C927 C928 H928 120.2
C929 C928 H928 120.2
C928 C929 N48' 124(2)
C928 C929 C930 125(2)
N48' C929 C930 111.0(16)
C931 C930 C929 107.1(16)
C931 C930 C951 129(2)
C929 C930 C951 124(2)
C930 C931 C932 106.5(15)
C930 C931 C956 123(2)
C932 C931 C956 130(2)
C913 C932 N48' 118.8(19)
C913 C932 C931 130(2)
N48' C932 C931 110.7(17)
C930 C951 C952 107(2)
C930 C951 H95A 110.4
C952 C951 H95A 110.4
C930 C951 H95B 110.4
C952 C951 H95B 110.4
H95A C951 H95B 108.6
C951 C952 H95C 109.5
C951 C952 H95D 109.5
H95C C952 H95D 109.5
C951 C952 H95E 109.5
H95C C952 H95E 109.5
H95D C952 H95E 109.5
C931 C956 H95F 109.5
C931 C956 H95G 109.5
H95F C956 H95G 109.5
C931 C956 H95H 109.5
H95F C956 H95H 109.5
H95G C956 H95H 109.5
N46X Ni6X N45X 98.5(15)
N46X Ni6X N47X 93.5(14)
N45X Ni6X N47X 167.7(18)
N46X Ni6X N48X 177(2)
N45X Ni6X N48X 83.0(13)
N47X Ni6X N48X 84.9(12)
C17X N45X C14X 103.5(15)
C17X N45X Ni6X 123.2(17)
C14X N45X Ni6X 132(2)
C19X N46X C22X 105.9(16)
C19X N46X Ni6X 122(2)
C22X N46X Ni6X 130(2)
C27X N47X C24X 104.7(15)
C27X N47X Ni6X 130.7(17)
C24X N47X Ni6X 124.6(17)
C29X N48X C32X 103.9(16)
C29X N48X Ni6X 125.2(18)
C32X N48X Ni6X 128.4(17)
C82 C13X C14X 110(2)
C82 C13X C32X 127(3)
C14X C13X C32X 122(2)
C13X C14X N45X 121(2)
C13X C14X C15X 128(2)
N45X C14X C15X 109.8(15)
C16X C15X C14X 108.5(16)
C16X C15X C53X 124(2)
C14X C15X C53X 128(2)
C15X C16X C17X 104.1(15)
C15X C16X C45X 129(3)
C17X C16X C45X 124(2)
N45X C17X C18X 120(2)
N45X C17X C16X 113.5(16)
C18X C17X C16X 124(2)
C19X C18X C17X 122(2)
C19X C18X H18X 118.8
C17X C18X H18X 118.8
C18X C19X N46X 129(2)
C18X C19X C20X 121(2)
N46X C19X C20X 109.4(15)
C21X C20X C19X 104.6(19)
C21X C20X C47X 128(2)
C19X C20X C47X 123(2)
C20X C21X C22X 105.8(18)
C20X C21X C54X 125(2)
C22X C21X C54X 129(2)
N46X C22X C23X 125(2)
N46X C22X C21X 108.6(17)
C23X C22X C21X 126(2)
C22X C23X C24X 121(2)
C22X C23X C533 134(2)
C24X C23X C533 104.4(19)
N47X C24X C23X 120(2)
N47X C24X C25X 108.7(15)
C23X C24X C25X 130(2)
C26X C25X C24X 106.4(17)
C26X C25X C55X 124(2)
C24X C25X C55X 129(2)
C25X C26X C27X 105.2(18)
C25X C26X C49X 125(2)
C27X C26X C49X 126(2)
C28X C27X N47X 124(2)
C28X C27X C26X 124(2)
N47X C27X C26X 111.7(16)
C27X C28X C29X 122(2)
C27X C28X H28X 119.0
C29X C28X H28X 119.0
C28X C29X N48X 124(2)
C28X C29X C30X 125(2)
N48X C29X C30X 109.0(16)
C31X C30X C29X 107.0(16)
C31X C30X C51X 128(2)
C29X C30X C51X 125(2)
C30X C31X C32X 105.5(18)
C30X C31X C56X 124(2)
C32X C31X C56X 126(3)
N48X C32X C13X 120(2)
N48X C32X C31X 107.4(19)
C13X C32X C31X 126(2)
C16X C45X C46X 112(2)
C16X C45X H45W 109.3
C46X C45X H45W 109.3
C16X C45X H45$ 109.3
C46X C45X H45$ 109.3
H45W C45X H45$ 108.0
C45X C46X H46D 109.5
C45X C46X H46E 109.5
H46D C46X H46E 109.5
C45X C46X H46F 109.5
H46D C46X H46F 109.5
H46E C46X H46F 109.5
C48X C47X C20X 110(2)
C48X C47X H47C 109.7
C20X C47X H47C 109.7
C48X C47X H47D 109.7
C20X C47X H47D 109.7
H47C C47X H47D 108.2
C47X C48X H48D 109.5
C47X C48X H48E 109.5
H48D C48X H48E 109.5
C47X C48X H48F 109.5
H48D C48X H48F 109.5
H48E C48X H48F 109.5
C26X C49X C50X 109(2)
C26X C49X H49C 109.8
C50X C49X H49C 109.8
C26X C49X H49D 109.8
C50X C49X H49D 109.8
H49C C49X H49D 108.3
C49X C50X H50D 109.5
C49X C50X H50E 109.5
H50D C50X H50E 109.5
C49X C50X H50F 109.5
H50D C50X H50F 109.5
H50E C50X H50F 109.5
C30X C51X C52X 107(2)
C30X C51X H51C 110.3
C52X C51X H51C 110.3
C30X C51X H51D 110.3
C52X C51X H51D 110.3
H51C C51X H51D 108.6
C51X C52X H52D 109.5
C51X C52X H52E 109.5
H52D C52X H52E 109.5
C51X C52X H52F 109.5
H52D C52X H52F 109.5
H52E C52X H52F 109.5
C15X C53X H53D 109.5
C15X C53X H53E 109.5
H53D C53X H53E 109.5
C15X C53X H53F 109.5
H53D C53X H53F 109.5
H53E C53X H53F 109.5
C21X C54X H54P 109.5
C21X C54X H54Q 109.5
H54P C54X H54Q 109.5
C21X C54X H54R 109.5
H54P C54X H54R 109.5
H54Q C54X H54R 109.5
C25X C55X H55O 109.5
C25X C55X H55P 109.5
H55O C55X H55P 109.5
C25X C55X H55Q 109.5
H55O C55X H55Q 109.5
H55P C55X H55Q 109.5
C31X C56X H56D 109.5
C31X C56X H56E 109.5
H56D C56X H56E 109.5
C31X C56X H56F 109.5
H56D C56X H56F 109.5
H56E C56X H56F 109.5
C534 C533 C538 120.0
C534 C533 C523 120(3)
C538 C533 C523 120(3)
C534 C533 C23X 109(3)
C538 C533 C23X 129(3)
C534 C533 C923 122(4)
C538 C533 C923 115(3)
C533 C534 C535 120.0
C533 C534 H534 120.0
C535 C534 H534 120.0
C534 C535 C536 120.0
C534 C535 H535 120.0
C536 C535 H535 120.0
C537 C536 C535 120.0
C537 C536 N44 119.7(11)
C535 C536 N44 120.3(11)
C536 C537 C538 120.0
C536 C537 H537 120.0
C538 C537 H537 120.0
C537 C538 C533 120.0
C537 C538 H538 120.0
C533 C538 H538 120.0
N44 C539 C540 115.8(15)
N44 C539 H539 122.1
C540 C539 H539 122.1
C540 N43 C544 117.4
C540 N43 Fe1 112.9(6)
C544 N43 Fe1 128.0(6)
N43 C540 C541 122.0
N43 C540 C539 113.8(10)
C541 C540 C539 124.2(10)
C542 C541 C540 119.7
C542 C541 H541 120.2
C540 C541 H541 120.2
C543 C542 C541 119.1
C543 C542 H542 120.5
C541 C542 H542 120.5
C544 C543 C542 118.6
C544 C543 H543 120.7
C542 C543 H543 120.7
N43 C544 C543 123.2
N43 C544 H544 118.4
C543 C544 H544 118.4
O1 S1 O2 121.6(19)
O1 S1 O3 115.3(17)
O2 S1 O3 104.3(17)
O1 S1 C901 112.5(16)
O2 S1 C901 98.4(14)
O3 S1 C901 101.8(13)
F3 C901 F2 118(2)
F3 C901 F1 116(2)
F2 C901 F1 112(2)
F3 C901 S1 99.9(17)
F2 C901 S1 103.9(17)
F1 C901 S1 104.1(18)
O1' S1' O3' 118(3)
O1' S1' O2' 114(3)
O3' S1' O2' 115(3)
O1' S1' C906 104(2)
O3' S1' C906 103(2)
O2' S1' C906 99(2)
F1' C906 F2' 113(3)
F1' C906 F3' 109(3)
F2' C906 F3' 103(3)
F1' C906 S1' 110(2)
F2' C906 S1' 113(3)
F3' C906 S1' 108(2)
O5 S2 O4 124.7(12)
O5 S2 O6 102.8(12)
O4 S2 O6 109.9(12)
O5 S2 C902 111.2(11)
O4 S2 C902 104.7(10)
O6 S2 C902 101.2(11)
F5 C902 F4 119(2)
F5 C902 F6 107.6(19)
F4 C902 F6 110(2)
F5 C902 S2 108.7(14)
F4 C902 S2 107.4(15)
F6 C902 S2 103.4(15)
O8 S3 O9 123(2)
O8 S3 O7 116(2)
O9 S3 O7 113(2)
O8 S3 C903 100.4(18)
O9 S3 C903 100.8(18)
O7 S3 C903 98.1(16)
F7 C903 F8 106(3)
F7 C903 F9 107(3)
F8 C903 F9 107(3)
F7 C903 S3 116(2)
F8 C903 S3 110(2)
F9 C903 S3 111(2)
F9' C904 F8' 117(3)
F9' C904 F7' 111(2)
F8' C904 F7' 111(2)
F9' C904 S3' 104.6(19)
F8' C904 S3' 104.1(19)
F7' C904 S3' 108.4(19)
O9' S3' O7' 114(2)
O9' S3' O8' 117(2)
O7' S3' O8' 118(2)
O9' S3' C904 101.0(17)
O7' S3' C904 101.9(15)
O8' S3' C904 99.2(17)
C602 C601 C632 119.2
C602 C601 C606 119.1
C632 C601 C606 108.2
C601 C602 C617 120.4
C601 C602 C603 121.0
C617 C602 C603 107.1
C604 C603 C640 120.1
C604 C603 C602 118.3
C640 C603 C602 109.4
C603 C604 C651 118.1
C603 C604 C605 120.3
C651 C604 C605 108.4
C606 C605 C604 120.4
C606 C605 C642 121.0
C604 C605 C642 106.3
C605 C606 C601 120.8
C605 C606 C649 119.6
C601 C606 C649 108.1
C612 C607 C608 122.7
C612 C607 C653 118.8
C608 C607 C653 107.4
C609 C608 C607 118.9
C609 C608 C644 119.1
C607 C608 C644 110.2
C608 C609 C610 119.5
C608 C609 C652 120.3
C610 C609 C652 108.0
C611 C610 C609 121.4
C611 C610 C633 119.9
C609 C610 C633 107.9
C610 C611 C614 120.3
C610 C611 C612 118.1
C614 C611 C612 109.3
C607 C612 C611 119.5
C607 C612 C631 121.8
C611 C612 C631 106.5
C651 C613 C629 118.8
C651 C613 C659 120.3
C629 C613 C659 108.8
C639 C614 C611 120.5
C639 C614 C623 119.1
C611 C614 C623 108.0
C649 C615 C643 120.8
C649 C615 C638 119.5
C643 C615 C638 107.2
C617 C616 C648 120.4
C617 C616 C640 108.9
C648 C616 C640 118.5
C625 C617 C616 121.2
C625 C617 C602 119.6
C616 C617 C602 108.3
C626 C618 C652 120.6
C626 C618 C645 109.9
C652 C618 C645 118.1
C657 C619 C646 119.5
C657 C619 C635 119.5
C646 C619 C635 108.4
C627 C620 C645 119.7
C627 C620 C648 120.9
C645 C620 C648 108.6
C658 C621 C649 120.6
C658 C621 C632 119.2
C649 C621 C632 109.0
C659 C622 C650 121.1
C659 C622 C641 120.3
C650 C622 C641 107.2
C647 C623 C631 121.2
C647 C623 C614 120.4
C631 C623 C614 106.5
C637 C624 C647 119.6
C637 C624 C643 119.4
C647 C624 C643 108.3
C617 C625 C627 119.4
C617 C625 C646 120.6
C627 C625 C646 107.7
C618 C626 C636 122.5
C618 C626 C648 108.8
C636 C626 C648 118.5
C620 C627 C635 120.2
C620 C627 C625 119.5
C635 C627 C625 108.4
C655 C628 C652 119.5
C655 C628 C633 119.7
C652 C628 C633 108.7
C640 C629 C613 120.3
C640 C629 C636 119.7
C613 C629 C636 108.4
C638 C630 C634 120.3
C638 C630 C658 120.5
C634 C630 C658 107.9
C634 C631 C623 118.3
C634 C631 C612 119.5
C623 C631 C612 109.5
C646 C632 C601 121.4
C646 C632 C621 119.4
C601 C632 C621 108.0
C650 C633 C628 120.3
C650 C633 C610 118.9
C628 C633 C610 107.7
C631 C634 C630 120.6
C631 C634 C654 119.1
C630 C634 C654 108.4
C656 C635 C627 119.3
C656 C635 C619 120.8
C627 C635 C619 107.9
C626 C636 C629 121.3
C626 C636 C655 118.2
C629 C636 C655 107.2
C624 C637 C639 120.2
C624 C637 C641 119.0
C639 C637 C641 108.2
C630 C638 C647 119.5
C630 C638 C615 119.4
C647 C638 C615 107.8
C614 C639 C637 120.0
C614 C639 C650 118.9
C637 C639 C650 109.1
C629 C640 C603 121.0
C629 C640 C616 120.9
C603 C640 C616 106.3
C660 C641 C637 121.2
C660 C641 C622 119.3
C637 C641 C622 107.7
C643 C642 C660 121.0
C643 C642 C605 117.8
C660 C642 C605 108.6
C642 C643 C615 120.4
C642 C643 C624 120.0
C615 C643 C624 108.4
C645 C644 C656 119.8
C645 C644 C608 121.2
C656 C644 C608 107.2
C644 C645 C620 120.4
C644 C645 C618 121.1
C620 C645 C618 105.7
C632 C646 C619 120.6
C632 C646 C625 118.8
C619 C646 C625 107.6
C623 C647 C624 120.7
C623 C647 C638 120.1
C624 C647 C638 108.3
C616 C648 C620 118.6
C616 C648 C626 120.9
C620 C648 C626 107.0
C615 C649 C621 122.0
C615 C649 C606 120.3
C621 C649 C606 106.6
C633 C650 C639 121.5
C633 C650 C622 119.5
C639 C650 C622 107.8
C613 C651 C660 120.4
C613 C651 C604 121.7
C660 C651 C604 107.2
C618 C652 C628 119.4
C618 C652 C609 120.2
C628 C652 C609 107.7
C654 C653 C656 120.9
C654 C653 C607 118.8
C656 C653 C607 107.7
C653 C654 C634 121.9
C653 C654 C657 119.1
C634 C654 C657 107.3
C628 C655 C636 119.8
C628 C655 C659 119.3
C636 C655 C659 108.9
C635 C656 C644 120.6
C635 C656 C653 119.7
C644 C656 C653 107.5
C619 C657 C658 118.8
C619 C657 C654 120.0
C658 C657 C654 109.5
C621 C658 C657 122.4
C621 C658 C630 118.0
C657 C658 C630 106.9
C622 C659 C613 120.3
C622 C659 C655 120.1
C613 C659 C655 106.8
C641 C660 C642 119.4
C641 C660 C651 119.3
C642 C660 C651 109.4
C2A C1A C32A 119.2
C2A C1A C06A 119.2
C32A C1A C06A 108.2
C1A C2A C17A 120.4
C1A C2A C3A 121.0
C17A C2A C3A 107.1
C04A C3A C40A 120.1
C04A C3A C2A 118.3
C40A C3A C2A 109.4
C3A C04A C51A 118.1
C3A C04A C05A 120.3
C51A C04A C05A 108.4
C06A C05A C04A 120.4
C06A C05A C42A 121.0
C04A C05A C42A 106.3
C05A C06A C1A 120.8
C05A C06A C49A 119.6
C1A C06A C49A 108.1
C12A C07A C8A 122.7
C12A C07A C53A 118.8
C8A C07A C53A 107.4
C9A C8A C07A 118.9
C9A C8A C44A 119.1
C07A C8A C44A 110.2
C8A C9A C10A 119.5
C8A C9A C52A 120.3
C10A C9A C52A 108.0
C11A C10A C9A 121.4
C11A C10A C33A 119.9
C9A C10A C33A 107.9
C10A C11A C14A 120.3
C10A C11A C12A 118.1
C14A C11A C12A 109.3
C07A C12A C11A 119.5
C07A C12A C31A 121.8
C11A C12A C31A 106.5
C51A C13A C29A 118.8
C51A C13A C59A 120.3
C29A C13A C59A 108.8
C39A C14A C11A 120.5
C39A C14A C23A 119.1
C11A C14A C23A 108.1
C49A C15A C43A 120.8
C49A C15A C38A 119.5
C43A C15A C38A 107.2
C17A C16A C48A 120.3
C17A C16A C40A 108.9
C48A C16A C40A 118.6
C25A C17A C16A 121.2
C25A C17A C2A 119.6
C16A C17A C2A 108.3
C26A C18A C52A 120.6
C26A C18A C45A 109.8
C52A C18A C45A 118.1
C57A C19A C46A 119.5
C57A C19A C35A 119.5
C46A C19A C35A 108.3
C27A C20A C45A 119.7
C27A C20A C48A 120.9
C45A C20A C48A 108.6
C58A C21A C49A 120.6
C58A C21A C32A 119.2
C49A C21A C32A 109.0
C59A C22A C50A 121.1
C59A C22A C41A 120.3
C50A C22A C41A 107.2
C47A C23A C31A 121.2
C47A C23A C14A 120.4
C31A C23A C14A 106.5
C37A C24A C47A 119.6
C37A C24A C43A 119.4
C47A C24A C43A 108.3
C17A C25A C27A 119.4
C17A C25A C46A 120.6
C27A C25A C46A 107.7
C18A C26A C36A 122.5
C18A C26A C48A 108.8
C36A C26A C48A 118.5
C20A C27A C35A 120.1
C20A C27A C25A 119.5
C35A C27A C25A 108.4
C55A C28A C52A 119.5
C55A C28A C33A 119.7
C52A C28A C33A 108.7
C40A C29A C13A 120.3
C40A C29A C36A 119.7
C13A C29A C36A 108.4
C38A C30A C34A 120.3
C38A C30A C58A 120.5
C34A C30A C58A 107.9
C34A C31A C23A 118.3
C34A C31A C12A 119.5
C23A C31A C12A 109.5
C46A C32A C1A 121.4
C46A C32A C21A 119.4
C1A C32A C21A 108.0
C50A C33A C28A 120.4
C50A C33A C10A 118.9
C28A C33A C10A 107.7
C31A C34A C30A 120.6
C31A C34A C54A 119.1
C30A C34A C54A 108.3
C56A C35A C27A 119.4
C56A C35A C19A 120.8
C27A C35A C19A 107.9
C26A C36A C29A 121.3
C26A C36A C55A 118.2
C29A C36A C55A 107.2
C24A C37A C39A 120.2
C24A C37A C41A 119.0
C39A C37A C41A 108.2
C30A C38A C47A 119.5
C30A C38A C15A 119.4
C47A C38A C15A 107.8
C14A C39A C37A 120.0
C14A C39A C50A 118.9
C37A C39A C50A 109.1
C29A C40A C3A 121.0
C29A C40A C16A 120.9
C3A C40A C16A 106.3
C60A C41A C37A 121.2
C60A C41A C22A 119.3
C37A C41A C22A 107.7
C43A C42A C60A 121.0
C43A C42A C05A 117.8
C60A C42A C05A 108.6
C42A C43A C15A 120.4
C42A C43A C24A 120.0
C15A C43A C24A 108.4
C45A C44A C56A 119.8
C45A C44A C8A 121.2
C56A C44A C8A 107.2
C44A C45A C20A 120.4
C44A C45A C18A 121.0
C20A C45A C18A 105.7
C32A C46A C19A 120.6
C32A C46A C25A 118.8
C19A C46A C25A 107.6
C23A C47A C24A 120.7
C23A C47A C38A 120.1
C24A C47A C38A 108.3
C16A C48A C20A 118.7
C16A C48A C26A 120.8
C20A C48A C26A 107.0
C15A C49A C21A 122.0
C15A C49A C06A 120.3
C21A C49A C06A 106.6
C33A C50A C39A 121.5
C33A C50A C22A 119.5
C39A C50A C22A 107.8
C13A C51A C60A 120.4
C13A C51A C04A 121.7
C60A C51A C04A 107.2
C18A C52A C28A 119.4
C18A C52A C9A 120.2
C28A C52A C9A 107.7
C54A C53A C56A 120.9
C54A C53A C07A 118.9
C56A C53A C07A 107.7
C53A C54A C34A 121.9
C53A C54A C57A 119.1
C34A C54A C57A 107.3
C28A C55A C36A 119.8
C28A C55A C59A 119.3
C36A C55A C59A 108.9
C35A C56A C44A 120.6
C35A C56A C53A 119.7
C44A C56A C53A 107.5
C19A C57A C58A 118.8
C19A C57A C54A 120.0
C58A C57A C54A 109.5
C21A C58A C57A 122.4
C21A C58A C30A 117.9
C57A C58A C30A 107.0
C22A C59A C13A 120.3
C22A C59A C55A 120.1
C13A C59A C55A 106.8
C41A C60A C42A 119.4
C41A C60A C51A 119.3
C42A C60A C51A 109.4
C702 C701 C732 119.2
C702 C701 C706 119.1
C732 C701 C706 108.2
C701 C702 C717 120.4
C701 C702 C703 121.0
C717 C702 C703 107.1
C704 C703 C740 120.1
C704 C703 C702 118.3
C740 C703 C702 109.4
C703 C704 C751 118.1
C703 C704 C705 120.3
C751 C704 C705 108.4
C706 C705 C704 120.4
C706 C705 C742 121.0
C704 C705 C742 106.3
C705 C706 C701 120.8
C705 C706 C749 119.6
C701 C706 C749 108.1
C712 C707 C708 122.7
C712 C707 C753 118.8
C708 C707 C753 107.4
C709 C708 C707 118.9
C709 C708 C744 119.1
C707 C708 C744 110.2
C708 C709 C710 119.5
C708 C709 C752 120.3
C710 C709 C752 108.0
C711 C710 C709 121.4
C711 C710 C733 119.9
C709 C710 C733 107.9
C710 C711 C714 120.3
C710 C711 C712 118.1
C714 C711 C712 109.3
C707 C712 C711 119.5
C707 C712 C731 121.8
C711 C712 C731 106.5
C751 C713 C729 118.8
C751 C713 C759 120.3
C729 C713 C759 108.8
C739 C714 C711 120.5
C739 C714 C723 119.1
C711 C714 C723 108.1
C749 C715 C743 120.8
C749 C715 C738 119.5
C743 C715 C738 107.2
C717 C716 C748 120.3
C717 C716 C740 108.9
C748 C716 C740 118.6
C725 C717 C716 121.2
C725 C717 C702 119.6
C716 C717 C702 108.3
C726 C718 C752 120.6
C726 C718 C745 109.9
C752 C718 C745 118.1
C757 C719 C746 119.5
C757 C719 C735 119.5
C746 C719 C735 108.3
C727 C720 C745 119.7
C727 C720 C748 120.9
C745 C720 C748 108.6
C758 C721 C749 120.6
C758 C721 C732 119.2
C749 C721 C732 109.0
C759 C722 C750 121.1
C759 C722 C741 120.3
C750 C722 C741 107.2
C747 C723 C731 121.2
C747 C723 C714 120.4
C731 C723 C714 106.5
C737 C724 C747 119.6
C737 C724 C743 119.4
C747 C724 C743 108.3
C717 C725 C727 119.4
C717 C725 C746 120.6
C727 C725 C746 107.7
C718 C726 C736 122.4
C718 C726 C748 108.8
C736 C726 C748 118.5
C720 C727 C735 120.2
C720 C727 C725 119.5
C735 C727 C725 108.4
C755 C728 C752 119.5
C755 C728 C733 119.7
C752 C728 C733 108.7
C740 C729 C713 120.3
C740 C729 C736 119.7
C713 C729 C736 108.4
C738 C730 C734 120.3
C738 C730 C758 120.6
C734 C730 C758 107.9
C734 C731 C723 118.3
C734 C731 C712 119.5
C723 C731 C712 109.5
C746 C732 C701 121.4
C746 C732 C721 119.4
C701 C732 C721 108.0
C750 C733 C728 120.4
C750 C733 C710 118.9
C728 C733 C710 107.7
C731 C734 C730 120.6
C731 C734 C754 119.1
C730 C734 C754 108.4
C756 C735 C727 119.4
C756 C735 C719 120.8
C727 C735 C719 107.9
C726 C736 C729 121.3
C726 C736 C755 118.2
C729 C736 C755 107.2
C724 C737 C739 120.2
C724 C737 C741 119.0
C739 C737 C741 108.2
C730 C738 C747 119.5
C730 C738 C715 119.4
C747 C738 C715 107.8
C714 C739 C737 120.0
C714 C739 C750 118.9
C737 C739 C750 109.1
C729 C740 C703 121.0
C729 C740 C716 120.9
C703 C740 C716 106.3
C760 C741 C737 121.2
C760 C741 C722 119.3
C737 C741 C722 107.7
C743 C742 C760 121.0
C743 C742 C705 117.8
C760 C742 C705 108.6
C742 C743 C724 120.1
C742 C743 C715 120.4
C724 C743 C715 108.4
C745 C744 C756 119.8
C745 C744 C708 121.2
C756 C744 C708 107.2
C744 C745 C720 120.4
C744 C745 C718 121.1
C720 C745 C718 105.7
C732 C746 C719 120.6
C732 C746 C725 118.8
C719 C746 C725 107.6
C723 C747 C724 120.7
C723 C747 C738 120.1
C724 C747 C738 108.3
C716 C748 C720 118.7
C716 C748 C726 120.9
C720 C748 C726 107.0
C715 C749 C721 122.0
C715 C749 C706 120.3
C721 C749 C706 106.6
C733 C750 C739 121.5
C733 C750 C722 119.5
C739 C750 C722 107.8
C713 C751 C760 120.4
C713 C751 C704 121.7
C760 C751 C704 107.2
C718 C752 C728 119.4
C718 C752 C709 120.2
C728 C752 C709 107.7
C754 C753 C756 120.9
C754 C753 C707 118.8
C756 C753 C707 107.7
C753 C754 C734 121.9
C753 C754 C757 119.1
C734 C754 C757 107.3
C728 C755 C736 119.8
C728 C755 C759 119.3
C736 C755 C759 108.9
C735 C756 C744 120.6
C735 C756 C753 119.7
C744 C756 C753 107.5
C719 C757 C758 118.8
C719 C757 C754 120.0
C758 C757 C754 109.5
C721 C758 C757 122.4
C721 C758 C730 117.9
C757 C758 C730 107.0
C722 C759 C713 120.3
C722 C759 C755 120.1
C713 C759 C755 106.8
C741 C760 C742 119.4
C741 C760 C751 119.3
C742 C760 C751 109.4
C2B C1B C32B 119.2
C2B C1B C06B 119.2
C32B C1B C06B 108.2
C1B C2B C17B 120.4
C1B C2B C3B 121.0
C17B C2B C3B 107.1
C04B C3B C40B 120.1
C04B C3B C2B 118.3
C40B C3B C2B 109.4
C3B C04B C51B 118.1
C3B C04B C05B 120.3
C51B C04B C05B 108.4
C06B C05B C04B 120.4
C06B C05B C42B 121.1
C04B C05B C42B 106.3
C05B C06B C1B 120.8
C05B C06B C49B 119.6
C1B C06B C49B 108.2
C12B C07B C8B 122.7
C12B C07B C53B 118.8
C8B C07B C53B 107.4
C09B C8B C07B 118.9
C09B C8B C44B 119.1
C07B C8B C44B 110.2
C8B C09B C10B 119.5
C8B C09B C52B 120.3
C10B C09B C52B 108.0
C11B C10B C09B 121.4
C11B C10B C33B 119.9
C09B C10B C33B 107.9
C10B C11B C14B 120.3
C10B C11B C12B 118.1
C14B C11B C12B 109.4
C07B C12B C11B 119.5
C07B C12B C31B 121.8
C11B C12B C31B 106.5
C51B C13B C29B 118.8
C51B C13B C59B 120.3
C29B C13B C59B 108.8
C39B C14B C11B 120.5
C39B C14B C23B 119.1
C11B C14B C23B 108.0
C49B C15B C43B 120.8
C49B C15B C38B 119.5
C43B C15B C38B 107.2
C17B C16B C48B 120.3
C17B C16B C40B 108.9
C48B C16B C40B 118.5
C25B C17B C16B 121.2
C25B C17B C2B 119.6
C16B C17B C2B 108.3
C26B C18B C52B 120.6
C26B C18B C45B 109.9
C52B C18B C45B 118.1
C57B C19B C46B 119.5
C57B C19B C35B 119.5
C46B C19B C35B 108.4
C27B C20B C45B 119.7
C27B C20B C48B 120.9
C45B C20B C48B 108.6
C58B C21B C49B 120.6
C58B C21B C32B 119.2
C49B C21B C32B 109.0
C59B C22B C50B 121.1
C59B C22B C41B 120.3
C50B C22B C41B 107.2
C47B C23B C31B 121.2
C47B C23B C14B 120.4
C31B C23B C14B 106.5
C37B C24B C47B 119.6
C37B C24B C43B 119.4
C47B C24B C43B 108.3
C17B C25B C27B 119.4
C17B C25B C46B 120.6
C27B C25B C46B 107.7
C18B C26B C36B 122.5
C18B C26B C48B 108.8
C36B C26B C48B 118.5
C20B C27B C35B 120.1
C20B C27B C25B 119.5
C35B C27B C25B 108.4
C55B C28B C52B 119.5
C55B C28B C33B 119.7
C52B C28B C33B 108.7
C40B C29B C13B 120.3
C40B C29B C36B 119.7
C13B C29B C36B 108.4
C38B C30B C34B 120.3
C38B C30B C58B 120.6
C34B C30B C58B 107.9
C34B C31B C23B 118.3
C34B C31B C12B 119.5
C23B C31B C12B 109.5
C46B C32B C1B 121.4
C46B C32B C21B 119.4
C1B C32B C21B 108.0
C50B C33B C28B 120.4
C50B C33B C10B 118.9
C28B C33B C10B 107.7
C31B C34B C30B 120.6
C31B C34B C54B 119.1
C30B C34B C54B 108.3
C56B C35B C27B 119.4
C56B C35B C19B 120.8
C27B C35B C19B 107.9
C26B C36B C29B 121.3
C26B C36B C55B 118.2
C29B C36B C55B 107.2
C24B C37B C39B 120.2
C24B C37B C41B 119.0
C39B C37B C41B 108.2
C30B C38B C47B 119.5
C30B C38B C15B 119.4
C47B C38B C15B 107.8
C14B C39B C37B 120.1
C14B C39B C50B 118.9
C37B C39B C50B 109.1
C29B C40B C3B 121.1
C29B C40B C16B 120.9
C3B C40B C16B 106.3
C60B C41B C37B 121.2
C60B C41B C22B 119.3
C37B C41B C22B 107.7
C43B C42B C60B 121.0
C43B C42B C05B 117.8
C60B C42B C05B 108.6
C42B C43B C24B 120.1
C42B C43B C15B 120.4
C24B C43B C15B 108.4
C45B C44B C56B 119.8
C45B C44B C8B 121.2
C56B C44B C8B 107.2
C44B C45B C20B 120.4
C44B C45B C18B 121.1
C20B C45B C18B 105.7
C32B C46B C19B 120.6
C32B C46B C25B 118.8
C19B C46B C25B 107.6
C23B C47B C24B 120.7
C23B C47B C38B 120.1
C24B C47B C38B 108.3
C16B C48B C20B 118.7
C16B C48B C26B 120.9
C20B C48B C26B 107.0
C15B C49B C21B 122.0
C15B C49B C06B 120.3
C21B C49B C06B 106.6
C33B C50B C39B 121.5
C33B C50B C22B 119.5
C39B C50B C22B 107.8
C13B C51B C60B 120.4
C13B C51B C04B 121.7
C60B C51B C04B 107.2
C18B C52B C28B 119.4
C18B C52B C09B 120.2
C28B C52B C09B 107.7
C54B C53B C56B 120.9
C54B C53B C07B 118.8
C56B C53B C07B 107.7
C53B C54B C34B 121.9
C53B C54B C57B 119.1
C34B C54B C57B 107.3
C28B C55B C36B 119.8
C28B C55B C59B 119.3
C36B C55B C59B 108.9
C35B C56B C44B 120.6
C35B C56B C53B 119.7
C44B C56B C53B 107.5
C19B C57B C58B 118.8
C19B C57B C54B 120.0
C58B C57B C54B 109.5
C21B C58B C57B 122.4
C21B C58B C30B 117.9
C57B C58B C30B 107.0
C22B C59B C13B 120.3
C22B C59B C55B 120.1
C13B C59B C55B 106.8
C41B C60B C42B 119.4
C41B C60B C51B 119.3
C42B C60B C51B 109.3
C802 C801 C832 119.2
C802 C801 C806 119.2
C832 C801 C806 108.2
C801 C802 C817 120.4
C801 C802 C803 121.0
C817 C802 C803 107.1
C804 C803 C840 120.1
C804 C803 C802 118.3
C840 C803 C802 109.4
C803 C804 C851 118.1
C803 C804 C805 120.3
C851 C804 C805 108.5
C806 C805 C804 120.4
C806 C805 C842 121.0
C804 C805 C842 106.4
C805 C806 C801 120.8
C805 C806 C849 119.6
C801 C806 C849 108.1
C812 C807 C808 122.7
C812 C807 C853 118.8
C808 C807 C853 107.4
C809 C808 C807 118.9
C809 C808 C844 119.1
C807 C808 C844 110.2
C808 C809 C810 119.5
C808 C809 C852 120.3
C810 C809 C852 108.0
C811 C810 C809 121.4
C811 C810 C833 119.9
C809 C810 C833 107.9
C810 C811 C814 120.3
C810 C811 C812 118.1
C814 C811 C812 109.4
C807 C812 C811 119.5
C807 C812 C831 121.8
C811 C812 C831 106.5
C851 C813 C829 118.8
C851 C813 C859 120.3
C829 C813 C859 108.8
C839 C814 C811 120.5
C839 C814 C823 119.1
C811 C814 C823 108.1
C849 C815 C843 120.8
C849 C815 C838 119.5
C843 C815 C838 107.2
C817 C816 C848 120.4
C817 C816 C840 108.9
C848 C816 C840 118.5
C825 C817 C816 121.2
C825 C817 C802 119.6
C816 C817 C802 108.3
C826 C818 C852 120.6
C826 C818 C845 109.9
C852 C818 C845 118.1
C857 C819 C846 119.5
C857 C819 C835 119.5
C846 C819 C835 108.3
C827 C820 C845 119.7
C827 C820 C848 120.9
C845 C820 C848 108.6
C858 C821 C849 120.6
C858 C821 C832 119.2
C849 C821 C832 109.0
C859 C822 C850 121.1
C859 C822 C841 120.3
C850 C822 C841 107.2
C847 C823 C831 121.2
C847 C823 C814 120.4
C831 C823 C814 106.5
C837 C824 C847 119.6
C837 C824 C843 119.4
C847 C824 C843 108.3
C817 C825 C827 119.4
C817 C825 C846 120.6
C827 C825 C846 107.7
C818 C826 C836 122.5
C818 C826 C848 108.8
C836 C826 C848 118.5
C820 C827 C835 120.1
C820 C827 C825 119.5
C835 C827 C825 108.4
C855 C828 C852 119.5
C855 C828 C833 119.7
C852 C828 C833 108.7
C840 C829 C813 120.3
C840 C829 C836 119.7
C813 C829 C836 108.4
C838 C830 C834 120.3
C838 C830 C858 120.5
C834 C830 C858 107.9
C834 C831 C823 118.3
C834 C831 C812 119.5
C823 C831 C812 109.5
C846 C832 C801 121.4
C846 C832 C821 119.4
C801 C832 C821 108.0
C850 C833 C828 120.4
C850 C833 C810 118.9
C828 C833 C810 107.7
C831 C834 C830 120.6
C831 C834 C854 119.1
C830 C834 C854 108.3
C856 C835 C827 119.4
C856 C835 C819 120.8
C827 C835 C819 107.9
C826 C836 C829 121.3
C826 C836 C855 118.2
C829 C836 C855 107.2
C824 C837 C839 120.2
C824 C837 C841 119.0
C839 C837 C841 108.2
C830 C838 C847 119.5
C830 C838 C815 119.4
C847 C838 C815 107.8
C814 C839 C837 120.1
C814 C839 C850 118.9
C837 C839 C850 109.1
C829 C840 C803 121.0
C829 C840 C816 120.9
C803 C840 C816 106.3
C880 C841 C837 121.2
C880 C841 C822 119.3
C837 C841 C822 107.7
C843 C842 C880 121.0
C843 C842 C805 117.8
C880 C842 C805 108.6
C842 C843 C824 120.0
C842 C843 C815 120.4
C824 C843 C815 108.4
C845 C844 C856 119.8
C845 C844 C808 121.2
C856 C844 C808 107.2
C844 C845 C820 120.4
C844 C845 C818 121.1
C820 C845 C818 105.7
C832 C846 C819 120.6
C832 C846 C825 118.8
C819 C846 C825 107.6
C823 C847 C824 120.7
C823 C847 C838 120.1
C824 C847 C838 108.3
C816 C848 C820 118.7
C816 C848 C826 120.9
C820 C848 C826 107.0
C815 C849 C821 122.0
C815 C849 C806 120.3
C821 C849 C806 106.6
C833 C850 C839 121.5
C833 C850 C822 119.5
C839 C850 C822 107.8
C813 C851 C880 120.4
C813 C851 C804 121.7
C880 C851 C804 107.2
C818 C852 C828 119.4
C818 C852 C809 120.2
C828 C852 C809 107.7
C854 C853 C856 120.9
C854 C853 C807 118.9
C856 C853 C807 107.7
C853 C854 C834 121.9
C853 C854 C857 119.1
C834 C854 C857 107.3
C828 C855 C836 119.8
C828 C855 C859 119.3
C836 C855 C859 108.9
C835 C856 C844 120.6
C835 C856 C853 119.7
C844 C856 C853 107.5
C819 C857 C858 118.8
C819 C857 C854 120.0
C858 C857 C854 109.5
C821 C858 C857 122.4
C821 C858 C830 117.9
C857 C858 C830 107.0
C822 C859 C813 120.3
C822 C859 C855 120.0
C813 C859 C855 106.8
C841 C880 C842 119.4
C841 C880 C851 119.3
C842 C880 C851 109.4
C2C C1C C32C 119.2
C2C C1C C6C 119.1
C32C C1C C6C 108.2
C1C C2C C17C 120.4
C1C C2C C3C 121.0
C17C C2C C3C 107.1
C4C C3C C40C 120.1
C4C C3C C2C 118.3
C40C C3C C2C 109.4
C3C C4C C51C 118.1
C3C C4C C5C 120.3
C51C C4C C5C 108.5
C6C C5C C4C 120.4
C6C C5C C42C 121.1
C4C C5C C42C 106.3
C5C C6C C1C 120.8
C5C C6C C49C 119.6
C1C C6C C49C 108.1
C12C C7C C8C 122.7
C12C C7C C53C 118.8
C8C C7C C53C 107.4
C9C C8C C7C 118.8
C9C C8C C44C 119.1
C7C C8C C44C 110.2
C8C C9C C10C 119.5
C8C C9C C52C 120.3
C10C C9C C52C 108.0
C11C C10C C9C 121.4
C11C C10C C33C 119.9
C9C C10C C33C 107.9
C10C C11C C14C 120.3
C10C C11C C12C 118.1
C14C C11C C12C 109.3
C7C C12C C11C 119.5
C7C C12C C31C 121.8
C11C C12C C31C 106.5
C51C C13C C29C 118.8
C51C C13C C59C 120.3
C29C C13C C59C 108.8
C39C C14C C11C 120.5
C39C C14C C23C 119.1
C11C C14C C23C 108.1
C49C C15C C43C 120.8
C49C C15C C38C 119.5
C43C C15C C38C 107.2
C17C C16C C48C 120.3
C17C C16C C40C 108.9
C48C C16C C40C 118.5
C25C C17C C16C 121.2
C25C C17C C2C 119.6
C16C C17C C2C 108.3
C26C C18C C52C 120.6
C26C C18C C45C 109.9
C52C C18C C45C 118.1
C57C C19C C46C 119.5
C57C C19C C35C 119.5
C46C C19C C35C 108.4
C27C C20C C45C 119.7
C27C C20C C48C 120.9
C45C C20C C48C 108.6
C58C C21C C49C 120.6
C58C C21C C32C 119.2
C49C C21C C32C 109.0
C59C C22C C50C 121.1
C59C C22C C41C 120.3
C50C C22C C41C 107.2
C47C C23C C31C 121.2
C47C C23C C14C 120.4
C31C C23C C14C 106.5
C37C C24C C47C 119.6
C37C C24C C43C 119.4
C47C C24C C43C 108.3
C17C C25C C27C 119.4
C17C C25C C46C 120.6
C27C C25C C46C 107.7
C18C C26C C36C 122.5
C18C C26C C48C 108.8
C36C C26C C48C 118.5
C20C C27C C35C 120.2
C20C C27C C25C 119.5
C35C C27C C25C 108.4
C55C C28C C52C 119.5
C55C C28C C33C 119.7
C52C C28C C33C 108.7
C40C C29C C13C 120.3
C40C C29C C36C 119.7
C13C C29C C36C 108.4
C38C C30C C34C 120.3
C38C C30C C58C 120.5
C34C C30C C58C 107.9
C34C C31C C23C 118.2
C34C C31C C12C 119.5
C23C C31C C12C 109.5
C46C C32C C1C 121.4
C46C C32C C21C 119.4
C1C C32C C21C 108.0
C50C C33C C28C 120.4
C50C C33C C10C 118.9
C28C C33C C10C 107.7
C31C C34C C30C 120.6
C31C C34C C54C 119.1
C30C C34C C54C 108.4
C56C C35C C27C 119.4
C56C C35C C19C 120.8
C27C C35C C19C 107.9
C26C C36C C29C 121.3
C26C C36C C55C 118.2
C29C C36C C55C 107.2
C24C C37C C39C 120.2
C24C C37C C41C 119.0
C39C C37C C41C 108.2
C30C C38C C47C 119.5
C30C C38C C15C 119.4
C47C C38C C15C 107.8
C14C C39C C37C 120.1
C14C C39C C50C 118.9
C37C C39C C50C 109.1
C29C C40C C3C 121.0
C29C C40C C16C 120.9
C3C C40C C16C 106.3
C60C C41C C37C 121.2
C60C C41C C22C 119.3
C37C C41C C22C 107.7
C43C C42C C60C 121.0
C43C C42C C5C 117.8
C60C C42C C5C 108.6
C42C C43C C24C 120.0
C42C C43C C15C 120.4
C24C C43C C15C 108.4
C45C C44C C56C 119.8
C45C C44C C8C 121.2
C56C C44C C8C 107.2
C44C C45C C20C 120.4
C44C C45C C18C 121.0
C20C C45C C18C 105.7
C32C C46C C19C 120.6
C32C C46C C25C 118.8
C19C C46C C25C 107.6
C23C C47C C24C 120.7
C23C C47C C38C 120.1
C24C C47C C38C 108.3
C16C C48C C20C 118.7
C16C C48C C26C 120.9
C20C C48C C26C 107.0
C15C C49C C21C 122.0
C15C C49C C6C 120.3
C21C C49C C6C 106.6
C33C C50C C39C 121.5
C33C C50C C22C 119.5
C39C C50C C22C 107.8
C13C C51C C60C 120.4
C13C C51C C4C 121.7
C60C C51C C4C 107.2
C18C C52C C28C 119.4
C18C C52C C9C 120.2
C28C C52C C9C 107.8
C54C C53C C56C 120.9
C54C C53C C7C 118.8
C56C C53C C7C 107.7
C53C C54C C34C 121.9
C53C C54C C57C 119.1
C34C C54C C57C 107.3
C28C C55C C36C 119.8
C28C C55C C59C 119.3
C36C C55C C59C 108.9
C35C C56C C44C 120.6
C35C C56C C53C 119.7
C44C C56C C53C 107.5
C19C C57C C58C 118.8
C19C C57C C54C 120.0
C58C C57C C54C 109.5
C21C C58C C57C 122.4
C21C C58C C30C 118.0
C57C C58C C30C 107.0
C22C C59C C13C 120.3
C22C C59C C55C 120.1
C13C C59C C55C 106.8
C41C C60C C42C 119.4
C41C C60C C51C 119.3
C42C C60C C51C 109.4
C3S O1S C2S 122(3)
C2S C1S H1S1 109.5
C2S C1S H1S2 109.5
H1S1 C1S H1S2 109.5
C2S C1S H1S3 109.5
H1S1 C1S H1S3 109.5
H1S2 C1S H1S3 109.5
C1S C2S O1S 115(3)
C1S C2S H2S1 108.5
O1S C2S H2S1 108.5
C1S C2S H2S2 108.5
O1S C2S H2S2 108.5
H2S1 C2S H2S2 107.5
O1S C3S C4S 125(4)
O1S C3S H3S1 106.1
C4S C3S H3S1 106.1
O1S C3S H3S2 106.1
C4S C3S H3S2 106.1
H3S1 C3S H3S2 106.3
C3S C4S H4S1 109.5
C3S C4S H4S2 109.5
H4S1 C4S H4S2 109.5
C3S C4S H4S3 109.5
H4S1 C4S H4S3 109.5
H4S2 C4S H4S3 109.5

loop_
_geom_bond_atom_site_label_1
_geom_bond_atom_site_label_2
_geom_bond_distance
Fe1 N9 1.921(8)
Fe1 N1 1.943(8)
Fe1 N44 1.970(13)
Fe1 N43 1.981(7)
Fe1 N2 1.989(12)
Fe1 N10 2.029(14)
Fe2 N4 1.933(7)
Fe2 N28 1.952(7)
Fe2 N3 1.954(12)
Fe2 N27 1.963(12)
Fe2 N17 1.969(7)
Fe2 N18 1.978(12)
Fe3 N34 1.929(14)
Fe3 N26 1.962(14)
Fe3 N12 1.973(8)
Fe3 N25 1.978(9)
Fe3 N33 1.994(9)
Fe3 N11 2.015(14)
Ni1 N14 1.902(10)
Ni1 N16 1.908(10)
Ni1 N15 1.913(10)
Ni1 N13 1.918(10)
Ni2 N7 1.894(11)
Ni2 N8 1.906(11)
Ni2 N5 1.913(10)
Ni2 N6 1.913(11)
Ni3 N30 1.885(11)
Ni3 N32 1.894(11)
Ni3 N29 1.897(11)
Ni3 N31 1.920(11)
Ni4 N39 1.878(14)
Ni4 N38 1.889(14)
Ni4 N40 1.923(13)
Ni4 N37 1.928(13)
Ni5 N22 1.875(11)
Ni5 N21 1.900(13)
Ni5 N23 1.910(11)
Ni5 N24 1.920(12)
N2 C6 1.272(14)
N2 C7 1.438(14)
N3 C39 1.247(17)
N3 C36 1.432(14)
N10 C106 1.258(19)
N10 C107 1.406(14)
N11 C139 1.29(2)
N11 C136 1.463(15)
N18 C206 1.304(18)
N18 C207 1.427(15)
N26 C306 1.322(15)
N26 C307 1.405(13)
N27 C339 1.329(17)
N27 C336 1.438(12)
N34 C406 1.27(2)
N34 C407 1.447(16)
N44 C539 1.287(17)
N44 C536 1.441(16)
Fe4 N19 1.882(9)
Fe4 N41 2.006(9)
Fe4 N36 2.018(9)
Fe4 N35 2.031(9)
Fe4 N20 2.098(9)
Fe4 N42 2.299(9)
N36 C444 1.3551
N36 C440 1.3618
N35 C439 1.2645
N35 C436 1.373(14)
C444 C443 1.3860
C444 H444 0.9500
C443 C442 1.3833
C443 H443 0.9500
C442 C441 1.3831
C442 H442 0.9500
C441 C440 1.3788
C441 H441 0.9500
C440 C439 1.4881
C439 H439 0.9500
N20 C244 1.3552
N20 C240 1.3619
C244 C243 1.3855
C244 H244 0.9500
C243 C242 1.3836
C243 H243 0.9500
C242 C241 1.3833
C242 H242 0.9500
C241 C240 1.3788
C241 H241 0.9500
C240 C239 1.4879
C239 N19 1.2645
C239 H239 0.9500
N19 C236 1.509(9)
N41 C501 1.3552
N41 C505 1.3621
C501 C502 1.3856
C501 H501 0.9500
C502 C503 1.3836
C502 H502 0.9500
C503 C504 1.3833
C503 H503 0.9500
C504 C505 1.3785
C504 H504 0.9500
C505 C506 1.4880
C506 N42 1.2644
C506 H506 0.9500
N42 C507 1.369(14)
C433 C434 1.3900
C433 C438 1.3900
C433 C423 1.462(12)
C434 C435 1.3900
C434 H434 0.9500
C435 C436 1.3900
C435 H435 0.9500
C436 C437 1.3900
C437 C438 1.3900
C437 H437 0.9500
C438 H438 0.9500
C507 C508 1.3900
C507 C512 1.3900
C508 C509 1.3900
C508 H508 0.9500
C509 C510 1.3900
C509 H509 0.9500
C510 C511 1.3900
C510 C513 1.47(2)
C511 C512 1.3900
C511 H511 0.9500
C512 H512 0.9500
Fe4' N50 1.954(17)
Fe4' N54 2.051(17)
Fe4' N51 2.131(17)
Fe4' N55 2.19(2)
Fe4' N52 2.22(2)
N52 C57 1.3553
N52 C61 1.3620
C57 C58 1.3855
C57 H57 0.9500
C58 C59 1.3835
C58 H58 0.9500
C59 C60 1.3833
C59 H59 0.9500
C60 C61 1.3785
C60 H60 0.9500
C61 C62 1.4880
C62 N53 1.2647
C62 H62 0.9500
N53 C236 1.05(2)
N50 C68 1.3553
N50 C64 1.3620
C68 C67 1.3856
C68 H68 0.9500
C67 C66 1.3836
C67 H67 0.9500
C66 C65 1.3833
C66 H66 0.9500
C65 C64 1.3786
C65 H65 0.9500
C64 C63 1.4880
C63 N51 1.2644
C63 H63 0.9500
N51 C75 1.43(4)
N54 C69 1.3554
N54 C73 1.3619
C69 C70 1.3856
C69 H69 0.9500
C70 C71 1.3835
C70 H70 0.9500
C71 C72 1.3834
C71 H71 0.9500
C72 C73 1.3787
C72 H72 0.9500
C73 C74 1.4879
C74 N55 1.2645
C74 H74 0.9500
N55 C85 1.356(18)
C75 C76 1.3900
C75 C80 1.3900
C76 C77 1.3900
C76 H76 0.9500
C77 C78 1.3900
C77 H77 0.9500
C78 C79 1.3900
C78 C423 1.63(4)
C79 C80 1.3900
C79 H79 0.9500
C80 H80 0.9500
C81 C82 1.3900
C81 C86 1.3900
C81 H81 0.9500
C82 C13X 1.32(4)
C82 C83 1.3900
C83 C84 1.3900
C83 H83 0.9500
C84 C85 1.3900
C84 H84 0.9500
C85 C86 1.3900
C86 H86 0.9500
N1 C1 1.3553
N1 C5 1.3618
C1 C2 1.3857
C1 H1 0.9500
C2 C3 1.3835
C2 H2 0.9500
C3 C4 1.3834
C3 H3 0.9500
C4 C5 1.3785
C4 H4 0.9500
C5 C6 1.438(14)
C6 H6 0.9500
C7 C8 1.3900
C7 C12 1.3900
C8 C9 1.3900
C8 H8 0.9500
C9 C10 1.3900
C9 H9 0.9500
C10 C11 1.3900
C10 C13 1.517(15)
C11 C12 1.3900
C11 H11 0.9500
C12 H12 0.9500
N5 C17 1.352(14)
N5 C14 1.419(13)
N6 C19 1.383(14)
N6 C22 1.394(13)
N7 C27 1.368(14)
N7 C24 1.389(14)
N8 C29 1.385(13)
N8 C32 1.412(13)
C13 C14 1.378(14)
C13 C32 1.407(14)
C14 C15 1.453(14)
C15 C16 1.365(14)
C15 C53 1.515(15)
C16 C17 1.446(14)
C16 C45 1.521(12)
C17 C18 1.410(15)
C18 C19 1.342(14)
C18 H18 0.9500
C19 C20 1.473(15)
C20 C21 1.358(15)
C20 C47 1.518(16)
C21 C22 1.443(15)
C21 C54 1.522(15)
C22 C23 1.393(14)
C23 C24 1.417(14)
C23 C33 1.507(13)
C24 C25 1.473(15)
C25 C26 1.357(15)
C25 C55 1.517(12)
C26 C27 1.432(15)
C26 C49 1.523(13)
C27 C28 1.367(15)
C28 C29 1.393(14)
C28 H28 0.9500
C29 C30 1.419(15)
C30 C31 1.348(14)
C30 C51 1.510(12)
C31 C32 1.429(14)
C31 C56 1.508(12)
C45 C46 1.527(13)
C45 H45A 0.9900
C45 H45B 0.9900
C46 H46A 0.9800
C46 H46B 0.9800
C46 H46C 0.9800
C47 C48 1.521(13)
C47 H47A 0.9900
C47 H47B 0.9900
C48 H48A 0.9800
C48 H48B 0.9800
C48 H48C 0.9800
C49 C50 1.518(13)
C49 H49A 0.9900
C49 H49B 0.9900
C50 H50A 0.9800
C50 H50B 0.9800
C50 H50C 0.9800
C51 C52 1.524(13)
C51 H51A 0.9900
C51 H51B 0.9900
C52 H52A 0.9800
C52 H52B 0.9800
C52 H52C 0.9800
C53 H53A 0.9800
C53 H53B 0.9800
C53 H53C 0.9800
C54 H54A 0.9800
C54 H54B 0.9800
C54 H54C 0.9800
C55 H55X 0.9800
C55 H55Y 0.9800
C55 H55Z 0.9800
C56 H56A 0.9800
C56 H56B 0.9800
C56 H56C 0.9800
C33 C34 1.3900
C33 C38 1.3900
C34 C35 1.3900
C34 H34 0.9500
C35 C36 1.3900
C35 H35 0.9500
C36 C37 1.3900
C37 C38 1.3900
C37 H37 0.9500
C38 H38 0.9500
C39 C40 1.397(16)
C39 H39 0.9500
N4 C40 1.3554
N4 C44 1.3618
C40 C41 1.3854
C41 C42 1.3838
C41 H41 0.9500
C42 C43 1.3833
C42 H42 0.9500
C43 C44 1.3788
C43 H43 0.9500
C44 H44 0.9500
N9 C101 1.3553
N9 C105 1.3621
C101 C102 1.3855
C101 H101 0.9500
C102 C103 1.3835
C102 H102 0.9500
C103 C104 1.3831
C103 H103 0.9500
C104 C105 1.3786
C104 H104 0.9500
C105 C106 1.432(18)
C106 H106 0.9500
C107 C108 1.3900
C107 C112 1.3900
C108 C109 1.3900
C108 H108 0.9500
C109 C110 1.3900
C109 H109 0.9500
C110 C111 1.3900
C110 C113 1.511(12)
C111 C112 1.3900
C111 H111 0.9500
C112 H112 0.9500
N13 C117 1.370(12)
N13 C114 1.420(12)
N14 C119 1.380(12)
N14 C122 1.398(12)
N15 C127 1.389(12)
N15 C124 1.396(12)
N16 C132 1.405(12)
N16 C129 1.413(12)
C113 C114 1.374(13)
C113 C132 1.406(13)
C114 C115 1.445(13)
C115 C116 1.368(13)
C115 C153 1.522(14)
C116 C117 1.444(13)
C116 C145 1.525(12)
C117 C118 1.401(13)
C118 C119 1.341(12)
C118 H118 0.9500
C119 C120 1.461(13)
C120 C121 1.352(13)
C120 C147 1.514(14)
C121 C122 1.439(13)
C121 C154 1.503(13)
C122 C123 1.391(13)
C123 C124 1.417(13)
C123 C133 1.504(14)
C124 C125 1.473(13)
C125 C126 1.352(13)
C125 C155 1.519(11)
C126 C127 1.425(13)
C126 C149 1.508(11)
C127 C128 1.368(13)
C128 C129 1.393(13)
C128 H128 0.9500
C129 C130 1.434(13)
C130 C131 1.359(13)
C130 C151 1.514(11)
C131 C132 1.419(13)
C131 C156 1.512(11)
C145 C146 1.525(11)
C145 H14A 0.9900
C145 H14B 0.9900
C146 H14C 0.9800
C146 H14D 0.9800
C146 H14E 0.9800
C147 C148 1.525(10)
C147 H14F 0.9900
C147 H14G 0.9900
C148 H14H 0.9800
C148 H14I 0.9800
C148 H14J 0.9800
C149 C150 1.519(11)
C149 H14K 0.9900
C149 H14L 0.9900
C150 H15A 0.9800
C150 H15B 0.9800
C150 H15C 0.9800
C151 C152 1.532(11)
C151 H15D 0.9900
C151 H15E 0.9900
C152 H15F 0.9800
C152 H15G 0.9800
C152 H15H 0.9800
C153 H15I 0.9800
C153 H15J 0.9800
C153 H15K 0.9800
C154 H15L 0.9800
C154 H15M 0.9800
C154 H15N 0.9800
C155 H15O 0.9800
C155 H15P 0.9800
C155 H15Q 0.9800
C156 H15R 0.9800
C156 H15S 0.9800
C156 H15T 0.9800
C133 C134 1.3900
C133 C138 1.3900
C134 C135 1.3900
C134 H134 0.9500
C135 C136 1.3900
C135 H135 0.9500
C136 C137 1.3900
C137 C138 1.3900
C137 H137 0.9500
C138 H138 0.9500
C139 C140 1.444(15)
C139 H139 0.9500
N12 C140 1.3549
N12 C144 1.3623
C140 C141 1.3856
C141 C142 1.3836
C141 H141 0.9500
C142 C143 1.3831
C142 H142 0.9500
C143 C144 1.3787
C143 H143 0.9500
C144 H144 0.9500
N17 C201 1.3552
N17 C205 1.3619
C201 C202 1.3858
C201 H201 0.9500
C202 C203 1.3834
C202 H202 0.9500
C203 C204 1.3835
C203 H203 0.9500
C204 C205 1.3786
C204 H204 0.9500
C205 C206 1.426(14)
C206 H206 0.9500
C207 C208 1.3900
C207 C212 1.3900
C208 C209 1.3900
C208 H208 0.9500
C209 C210 1.3900
C209 H209 0.9500
C210 C211 1.3900
C210 C213 1.529(18)
C211 C212 1.3900
C211 H211 0.9500
C212 H212 0.9500
N21 C217 1.381(14)
N21 C214 1.423(14)
N22 C219 1.381(14)
N22 C222 1.392(13)
N23 C227 1.364(13)
N23 C224 1.422(13)
N24 C229 1.392(14)
N24 C232 1.396(14)
C213 C214 1.380(14)
C213 C232 1.405(15)
C214 C215 1.447(15)
C215 C216 1.375(15)
C215 C253 1.524(15)
C216 C217 1.457(15)
C216 C245 1.515(15)
C217 C218 1.399(15)
C218 C219 1.346(15)
C218 H218 0.9500
C219 C220 1.467(15)
C220 C221 1.358(15)
C220 C247 1.521(15)
C221 C222 1.447(14)
C221 C254 1.522(12)
C222 C223 1.402(14)
C223 C224 1.417(14)
C223 C233 1.519(13)
C224 C225 1.471(15)
C225 C226 1.367(14)
C225 C255 1.521(14)
C226 C227 1.419(15)
C226 C249 1.503(14)
C227 C228 1.379(14)
C228 C229 1.388(15)
C228 H228 0.9500
C229 C230 1.429(15)
C230 C231 1.374(15)
C230 C251 1.526(15)
C231 C232 1.424(15)
C231 C256 1.518(15)
C245 C246 1.535(12)
C245 H24A 0.9900
C245 H24B 0.9900
C246 H24C 0.9800
C246 H24D 0.9800
C246 H24E 0.9800
C247 C248 1.525(12)
C247 H24F 0.9900
C247 H24G 0.9900
C248 H24H 0.9800
C248 H24I 0.9800
C248 H24J 0.9800
C249 C250 1.521(12)
C249 H24K 0.9900
C249 H24L 0.9900
C250 H25A 0.9800
C250 H25B 0.9800
C250 H25C 0.9800
C251 C252 1.519(13)
C251 H25D 0.9900
C251 H25E 0.9900
C252 H25F 0.9800
C252 H25G 0.9800
C252 H25H 0.9800
C253 H25I 0.9800
C253 H25J 0.9800
C253 H25K 0.9800
C254 H25L 0.9800
C254 H25M 0.9800
C254 H25N 0.9800
C255 H25O 0.9800
C255 H25P 0.9800
C255 H25Q 0.9800
C256 H25R 0.9800
C256 H25S 0.9800
C256 H25T 0.9800
C233 C234 1.3900
C233 C238 1.3900
C234 C235 1.3900
C234 H234 0.9500
C235 C236 1.3900
C235 H235 0.9500
C236 C237 1.3900
C237 C238 1.3900
C237 H237 0.9500
C238 H238 0.9500
N25 C301 1.3553
N25 C305 1.3619
C301 C302 1.3858
C301 H301 0.9500
C302 C303 1.3832
C302 H302 0.9500
C303 C304 1.3834
C303 H303 0.9500
C304 C305 1.3787
C304 H304 0.9500
C305 C306 1.50(2)
C306 H306 0.9500
C307 C308 1.3900
C307 C312 1.3900
C308 C309 1.3900
C308 H308 0.9500
C309 C310 1.3900
C309 H309 0.9500
C310 C311 1.3900
C310 C313 1.502(15)
C311 C312 1.3900
C311 H311 0.9500
C312 H312 0.9500
N29 C317 1.386(14)
N29 C314 1.426(13)
N30 C322 1.380(13)
N30 C319 1.380(12)
N31 C327 1.375(14)
N31 C324 1.401(13)
N32 C329 1.385(14)
N32 C332 1.407(13)
C313 C314 1.374(14)
C313 C332 1.418(14)
C314 C315 1.441(14)
C315 C316 1.371(14)
C315 C353 1.525(14)
C316 C317 1.446(14)
C316 C345 1.519(14)
C317 C318 1.408(14)
C318 C319 1.341(14)
C318 H318 0.9500
C319 C320 1.469(14)
C320 C321 1.352(14)
C320 C347 1.524(16)
C321 C322 1.460(15)
C321 C354 1.508(14)
C322 C323 1.388(14)
C323 C324 1.426(14)
C323 C333 1.503(15)
C324 C325 1.463(15)
C325 C326 1.352(14)
C325 C355 1.512(14)
C326 C327 1.430(15)
C326 C349 1.501(15)
C327 C328 1.361(14)
C328 C329 1.396(14)
C328 H328 0.9500
C329 C330 1.430(15)
C330 C331 1.367(14)
C330 C351 1.518(14)
C331 C332 1.435(14)
C331 C356 1.515(14)
C345 C346 1.533(12)
C345 H34A 0.9900
C345 H34B 0.9900
C346 H34C 0.9800
C346 H34D 0.9800
C346 H34E 0.9800
C347 C348 1.506(13)
C347 H34F 0.9900
C347 H34G 0.9900
C348 H34H 0.9800
C348 H34I 0.9800
C348 H34J 0.9800
C349 C350 1.527(12)
C349 H34K 0.9900
C349 H34L 0.9900
C350 H35A 0.9800
C350 H35B 0.9800
C350 H35C 0.9800
C351 C352 1.528(12)
C351 H35D 0.9900
C351 H35E 0.9900
C352 H35F 0.9800
C352 H35G 0.9800
C352 H35H 0.9800
C353 H35I 0.9800
C353 H35J 0.9800
C353 H35K 0.9800
C354 H35L 0.9800
C354 H35M 0.9800
C354 H35N 0.9800
C355 H35O 0.9800
C355 H35P 0.9800
C355 H35Q 0.9800
C356 H35R 0.9800
C356 H35S 0.9800
C356 H35T 0.9800
C333 C334 1.3900
C333 C338 1.3900
C334 C335 1.3900
C334 H334 0.9500
C335 C336 1.3900
C335 H335 0.9500
C336 C337 1.3900
C337 C338 1.3900
C337 H337 0.9500
C338 H338 0.9500
C339 C340 1.405(16)
C339 H339 0.9500
N28 C340 1.3551
N28 C344 1.3619
C340 C341 1.3857
C341 C342 1.3835
C341 H341 0.9500
C342 C343 1.3833
C342 H342 0.9500
C343 C344 1.3785
C343 H343 0.9500
C344 H344 0.9500
N33 C401 1.3555
N33 C405 1.3617
C401 C402 1.3855
C401 H401 0.9500
C402 C403 1.3837
C402 H402 0.9500
C403 C404 1.3832
C403 H403 0.9500
C404 C405 1.3785
C404 H404 0.9500
C405 C406 1.428(16)
C406 H406 0.9500
C407 C408 1.3900
C407 C412 1.3900
C408 C409 1.3900
C408 H408 0.9500
C409 C410 1.3900
C409 H409 0.9500
C410 C411 1.3900
C410 C413 1.486(18)
C411 C412 1.3900
C411 H411 0.9500
C412 H412 0.9500
N37 C417 1.373(15)
N37 C414 1.399(14)
N38 C419 1.377(15)
N38 C422 1.381(14)
N39 C427 1.399(15)
N39 C424 1.404(15)
N40 C432 1.391(14)
N40 C429 1.392(15)
C413 C414 1.380(15)
C413 C432 1.406(15)
C414 C415 1.451(15)
C415 C416 1.383(15)
C415 C453 1.515(16)
C416 C417 1.441(16)
C416 C445 1.516(15)
C417 C418 1.418(16)
C418 C419 1.331(15)
C418 H418 0.9500
C419 C420 1.464(13)
C420 C421 1.334(16)
C420 C447 1.532(16)
C421 C422 1.457(16)
C421 C454 1.530(15)
C422 C423 1.373(15)
C423 C424 1.434(15)
C424 C425 1.460(16)
C425 C426 1.368(16)
C425 C455 1.512(15)
C426 C427 1.429(16)
C426 C449 1.520(16)
C427 C428 1.368(15)
C428 C429 1.386(15)
C428 H428 0.9500
C429 C430 1.445(16)
C430 C431 1.359(15)
C430 C451 1.521(15)
C431 C432 1.437(15)
C431 C456 1.516(15)
C445 C446 1.534(13)
C445 H44A 0.9900
C445 H44B 0.9900
C446 H44C 0.9800
C446 H44D 0.9800
C446 H44E 0.9800
C447 C448 1.525(13)
C447 H44F 0.9900
C447 H44G 0.9900
C448 H44H 0.9800
C448 H44I 0.9800
C448 H44J 0.9800
C449 C450 1.550(13)
C449 H44K 0.9900
C449 H44L 0.9900
C450 H45C 0.9800
C450 H45D 0.9800
C450 H45E 0.9800
C451 C452 1.541(13)
C451 H45F 0.9900
C451 H45G 0.9900
C452 H45H 0.9800
C452 H45I 0.9800
C452 H45J 0.9800
C453 H45K 0.9800
C453 H45L 0.9800
C453 H45M 0.9800
C454 H45N 0.9800
C454 H45O 0.9800
C454 H45P 0.9800
C455 H45Q 0.9800
C455 H45R 0.9800
C455 H45S 0.9800
C456 H45T 0.9800
C456 H45U 0.9800
C456 H45V 0.9800
Ni6 N46 1.77(2)
Ni6 N45 1.867(19)
Ni6 N47 1.99(2)
Ni6 N48 2.02(2)
N45 C517 1.372(13)
N45 C514 1.421(13)
N46 C519 1.376(13)
N46 C522 1.395(12)
N47 C527 1.388(13)
N47 C524 1.401(13)
N48 C532 1.408(13)
N48 C529 1.408(14)
C513 C514 1.375(14)
C513 C532 1.405(14)
C514 C515 1.449(14)
C515 C516 1.366(14)
C515 C553 1.524(14)
C516 C517 1.445(14)
C516 C545 1.525(13)
C517 C518 1.406(14)
C518 C519 1.341(13)
C518 H518 0.9500
C519 C520 1.467(14)
C520 C521 1.352(14)
C520 C547 1.513(15)
C521 C522 1.443(14)
C521 C554 1.504(14)
C522 C523 1.390(14)
C523 C524 1.419(14)
C523 C533 1.526(16)
C524 C525 1.473(14)
C525 C526 1.350(14)
C525 C555 1.516(13)
C526 C527 1.427(14)
C526 C549 1.511(13)
C527 C528 1.366(14)
C528 C529 1.394(14)
C528 H528 0.9500
C529 C530 1.435(14)
C530 C531 1.358(14)
C530 C551 1.516(13)
C531 C532 1.421(14)
C531 C556 1.511(12)
C545 C546 1.530(11)
C545 H54D 0.9900
C545 H54E 0.9900
C546 H54F 0.9800
C546 H54G 0.9800
C546 H54H 0.9800
C547 C548 1.526(11)
C547 H54I 0.9900
C547 H54J 0.9900
C548 H54K 0.9800
C548 H54L 0.9800
C548 H54M 0.9800
C549 C550 1.527(11)
C549 H54N 0.9900
C549 H54O 0.9900
C550 H55A 0.9800
C550 H55B 0.9800
C550 H55C 0.9800
C551 C552 1.532(11)
C551 H55D 0.9900
C551 H55E 0.9900
C552 H55F 0.9800
C552 H55G 0.9800
C552 H55H 0.9800
C553 H55T 0.9800
C553 H55U 0.9800
C553 H55V 0.9800
C554 H55I 0.9800
C554 H55J 0.9800
C554 H55K 0.9800
C555 H95O 0.9800
C555 H95P 0.9800
C555 H95Q 0.9800
C556 H55L 0.9800
C556 H55M 0.9800
C556 H55N 0.9800
Ni6' N48' 1.86(4)
Ni6' N45' 1.87(4)
Ni6' N46' 1.92(4)
Ni6' N47' 1.97(4)
N45' C917 1.376(17)
N45' C914 1.421(17)
N46' C919 1.381(17)
N46' C922 1.391(17)
N47' C927 1.382(18)
N47' C924 1.406(17)
N48' C929 1.397(17)
N48' C932 1.406(17)
C913 C914 1.378(18)
C913 C932 1.403(17)
C914 C915 1.453(18)
C915 C916 1.368(18)
C916 C917 1.455(18)
C917 C918 1.415(18)
C918 C919 1.339(18)
C918 H918 0.9500
C919 C920 1.468(18)
C920 C921 1.353(18)
C921 C922 1.442(18)
C922 C923 1.389(17)
C923 C924 1.420(17)
C923 C533 1.63(4)
C924 C925 1.480(19)
C925 C926 1.361(19)
C926 C927 1.442(19)
C927 C928 1.375(18)
C928 C929 1.386(18)
C928 H928 0.9500
C929 C930 1.428(18)
C930 C931 1.363(17)
C930 C951 1.510(17)
C931 C932 1.428(17)
C931 C956 1.518(17)
C951 C952 1.528(17)
C951 H95A 0.9900
C951 H95B 0.9900
C952 H95C 0.9800
C952 H95D 0.9800
C952 H95E 0.9800
C956 H95F 0.9800
C956 H95G 0.9800
C956 H95H 0.9800
Ni6X N46X 1.66(3)
Ni6X N45X 1.90(3)
Ni6X N47X 1.97(3)
Ni6X N48X 2.09(3)
N45X C17X 1.375(17)
N45X C14X 1.415(17)
N46X C19X 1.369(17)
N46X C22X 1.391(17)
N47X C27X 1.380(17)
N47X C24X 1.400(17)
N48X C29X 1.397(17)
N48X C32X 1.403(17)
C13X C14X 1.376(18)
C13X C32X 1.417(18)
C14X C15X 1.446(18)
C15X C16X 1.370(17)
C15X C53X 1.528(18)
C16X C17X 1.452(18)
C16X C45X 1.522(17)
C17X C18X 1.406(18)
C18X C19X 1.342(17)
C18X H18X 0.9500
C19X C20X 1.473(17)
C20X C21X 1.357(17)
C20X C47X 1.519(18)
C21X C22X 1.453(17)
C21X C54X 1.505(17)
C22X C23X 1.392(17)
C23X C24X 1.423(18)
C23X C533 1.56(3)
C24X C25X 1.468(17)
C25X C26X 1.366(18)
C25X C55X 1.515(17)
C26X C27X 1.434(18)
C26X C49X 1.513(17)
C27X C28X 1.374(18)
C28X C29X 1.396(17)
C28X H28X 0.9500
C29X C30X 1.431(18)
C30X C31X 1.367(18)
C30X C51X 1.512(17)
C31X C32X 1.434(18)
C31X C56X 1.517(17)
C45X C46X 1.530(18)
C45X H45W 0.9900
C45X H45$ 0.9900
C46X H46D 0.9800
C46X H46E 0.9800
C46X H46F 0.9800
C47X C48X 1.517(17)
C47X H47C 0.9900
C47X H47D 0.9900
C48X H48D 0.9800
C48X H48E 0.9800
C48X H48F 0.9800
C49X C50X 1.527(18)
C49X H49C 0.9900
C49X H49D 0.9900
C50X H50D 0.9800
C50X H50E 0.9800
C50X H50F 0.9800
C51X C52X 1.528(18)
C51X H51C 0.9900
C51X H51D 0.9900
C52X H52D 0.9800
C52X H52E 0.9800
C52X H52F 0.9800
C53X H53D 0.9800
C53X H53E 0.9800
C53X H53F 0.9800
C54X H54P 0.9800
C54X H54Q 0.9800
C54X H54R 0.9800
C55X H55O 0.9800
C55X H55P 0.9800
C55X H55Q 0.9800
C56X H56D 0.9800
C56X H56E 0.9800
C56X H56F 0.9800
C533 C534 1.3900
C533 C538 1.3900
C534 C535 1.3900
C534 H534 0.9500
C535 C536 1.3900
C535 H535 0.9500
C536 C537 1.3900
C537 C538 1.3900
C537 H537 0.9500
C538 H538 0.9500
C539 C540 1.446(18)
C539 H539 0.9500
N43 C540 1.3554
N43 C544 1.3621
C540 C541 1.3856
C541 C542 1.3837
C541 H541 0.9500
C542 C543 1.3833
C542 H542 0.9500
C543 C544 1.3787
C543 H543 0.9500
C544 H544 0.9500
S1 O1 1.30(2)
S1 O2 1.46(2)
S1 O3 1.48(2)
S1 C901 2.00(2)
C901 F3 1.305(18)
C901 F2 1.313(18)
C901 F1 1.331(18)
S1' O1' 1.40(3)
S1' O3' 1.40(3)
S1' O2' 1.43(3)
S1' C906 2.04(2)
F3' C906 1.33(2)
F2' C906 1.32(2)
F1' C906 1.31(2)
S2 O5 1.373(16)
S2 O4 1.429(15)
S2 O6 1.491(17)
S2 C902 1.971(18)
C902 F5 1.290(16)
C902 F4 1.292(17)
C902 F6 1.330(17)
S3 O8 1.37(2)
S3 O9 1.39(2)
S3 O7 1.45(2)
S3 C903 2.07(2)
C903 F7 1.306(19)
C903 F8 1.313(19)
C903 F9 1.325(19)
C904 F9' 1.292(19)
C904 F8' 1.301(19)
C904 F7' 1.316(19)
C904 S3' 2.04(2)
S3' O9' 1.40(2)
S3' O7' 1.42(2)
S3' O8' 1.42(2)
C601 C602 1.4189
C601 C632 1.4288
C601 C606 1.4391
C602 C617 1.4444
C602 C603 1.4462
C603 C604 1.4046
C603 C640 1.4216
C604 C651 1.4547
C604 C605 1.4653
C605 C606 1.3630
C605 C642 1.4757
C606 C649 1.4734
C607 C612 1.3811
C607 C608 1.4040
C607 C653 1.4731
C608 C609 1.3921
C608 C644 1.4529
C609 C610 1.4539
C609 C652 1.4660
C610 C611 1.3803
C610 C633 1.4669
C611 C614 1.4402
C611 C612 1.4550
C612 C631 1.4602
C613 C651 1.3762
C613 C629 1.4451
C613 C659 1.4502
C614 C639 1.3917
C614 C623 1.4773
C615 C649 1.3411
C615 C643 1.4584
C615 C638 1.4771
C616 C617 1.4121
C616 C648 1.4153
C616 C640 1.4681
C617 C625 1.3871
C618 C626 1.3821
C618 C652 1.4032
C618 C645 1.4725
C619 C657 1.4027
C619 C646 1.4607
C619 C635 1.4623
C620 C627 1.3797
C620 C645 1.4469
C620 C648 1.4489
C621 C658 1.3864
C621 C649 1.4284
C621 C632 1.4510
C622 C659 1.3587
C622 C650 1.4673
C622 C641 1.4734
C623 C647 1.3562
C623 C631 1.4537
C624 C637 1.4020
C624 C647 1.4464
C624 C643 1.4584
C625 C627 1.4644
C625 C646 1.4688
C626 C636 1.4022
C626 C648 1.4555
C627 C635 1.4527
C628 C655 1.4119
C628 C652 1.4491
C628 C633 1.4520
C629 C640 1.3772
C629 C636 1.4521
C630 C638 1.3681
C630 C634 1.4457
C630 C658 1.4805
C631 C634 1.3902
C632 C646 1.3929
C633 C650 1.3780
C634 C654 1.4471
C635 C656 1.3694
C636 C655 1.4536
C637 C639 1.4410
C637 C641 1.4536
C638 C647 1.4594
C639 C650 1.4430
C641 C660 1.3975
C642 C643 1.3956
C642 C660 1.4173
C644 C645 1.3622
C644 C656 1.4515
C651 C660 1.4522
C653 C654 1.3960
C653 C656 1.4582
C654 C657 1.4595
C655 C659 1.4607
C657 C658 1.4271
C1A C2A 1.4188
C1A C32A 1.4291
C1A C06A 1.4393
C2A C17A 1.4443
C2A C3A 1.4463
C3A C04A 1.4044
C3A C40A 1.4217
C04A C51A 1.4551
C04A C05A 1.4654
C05A C06A 1.3628
C05A C42A 1.4756
C06A C49A 1.4734
C07A C12A 1.3814
C07A C8A 1.4038
C07A C53A 1.4732
C8A C9A 1.3919
C8A C44A 1.4529
C9A C10A 1.4539
C9A C52A 1.4661
C10A C11A 1.3801
C10A C33A 1.4670
C11A C14A 1.4401
C11A C12A 1.4551
C12A C31A 1.4605
C13A C51A 1.3758
C13A C29A 1.4451
C13A C59A 1.4503
C14A C39A 1.3917
C14A C23A 1.4772
C15A C49A 1.3410
C15A C43A 1.4585
C15A C38A 1.4767
C16A C17A 1.4121
C16A C48A 1.4152
C16A C40A 1.4680
C17A C25A 1.3873
C18A C26A 1.3822
C18A C52A 1.4035
C18A C45A 1.4730
C19A C57A 1.4024
C19A C46A 1.4609
C19A C35A 1.4623
C20A C27A 1.3796
C20A C45A 1.4467
C20A C48A 1.4486
C21A C58A 1.3869
C21A C49A 1.4285
C21A C32A 1.4507
C22A C59A 1.3586
C22A C50A 1.4673
C22A C41A 1.4729
C23A C47A 1.3561
C23A C31A 1.4536
C24A C37A 1.4018
C24A C47A 1.4464
C24A C43A 1.4585
C25A C27A 1.4643
C25A C46A 1.4689
C26A C36A 1.4019
C26A C48A 1.4560
C27A C35A 1.4525
C28A C55A 1.4121
C28A C52A 1.4488
C28A C33A 1.4520
C29A C40A 1.3776
C29A C36A 1.4518
C30A C38A 1.3680
C30A C34A 1.4458
C30A C58A 1.4807
C31A C34A 1.3898
C32A C46A 1.3928
C33A C50A 1.3778
C34A C54A 1.4476
C35A C56A 1.3695
C36A C55A 1.4537
C37A C39A 1.4411
C37A C41A 1.4536
C38A C47A 1.4594
C39A C50A 1.4433
C41A C60A 1.3976
C42A C43A 1.3954
C42A C60A 1.4176
C44A C45A 1.3625
C44A C56A 1.4513
C51A C60A 1.4523
C53A C54A 1.3960
C53A C56A 1.4584
C54A C57A 1.4594
C55A C59A 1.4609
C57A C58A 1.4270
C701 C702 1.4188
C701 C732 1.4290
C701 C706 1.4389
C702 C717 1.4443
C702 C703 1.4462
C703 C704 1.4043
C703 C740 1.4217
C704 C751 1.4549
C704 C705 1.4656
C705 C706 1.3628
C705 C742 1.4760
C706 C749 1.4738
C707 C712 1.3812
C707 C708 1.4038
C707 C753 1.4734
C708 C709 1.3918
C708 C744 1.4528
C709 C710 1.4538
C709 C752 1.4659
C710 C711 1.3800
C710 C733 1.4674
C711 C714 1.4402
C711 C712 1.4549
C712 C731 1.4605
C713 C751 1.3760
C713 C729 1.4450
C713 C759 1.4503
C714 C739 1.3914
C714 C723 1.4773
C715 C749 1.3414
C715 C743 1.4585
C715 C738 1.4767
C716 C717 1.4122
C716 C748 1.4151
C716 C740 1.4678
C717 C725 1.3870
C718 C726 1.3821
C718 C752 1.4034
C718 C745 1.4723
C719 C757 1.4027
C719 C746 1.4609
C719 C735 1.4622
C720 C727 1.3796
C720 C745 1.4470
C720 C748 1.4487
C721 C758 1.3865
C721 C749 1.4282
C721 C732 1.4513
C722 C759 1.3583
C722 C750 1.4675
C722 C741 1.4732
C723 C747 1.3563
C723 C731 1.4535
C724 C737 1.4019
C724 C747 1.4463
C724 C743 1.4583
C725 C727 1.4642
C725 C746 1.4691
C726 C736 1.4021
C726 C748 1.4556
C727 C735 1.4525
C728 C755 1.4122
C728 C752 1.4490
C728 C733 1.4520
C729 C740 1.3776
C729 C736 1.4520
C730 C738 1.3679
C730 C734 1.4460
C730 C758 1.4804
C731 C734 1.3903
C732 C746 1.3928
C733 C750 1.3778
C734 C754 1.4471
C735 C756 1.3694
C736 C755 1.4537
C737 C739 1.4411
C737 C741 1.4534
C738 C747 1.4597
C739 C750 1.4435
C741 C760 1.3973
C742 C743 1.3953
C742 C760 1.4175
C744 C745 1.3625
C744 C756 1.4517
C751 C760 1.4524
C753 C754 1.3958
C753 C756 1.4582
C754 C757 1.4593
C755 C759 1.4610
C757 C758 1.4272
C1B C2B 1.4186
C1B C32B 1.4292
C1B C06B 1.4391
C2B C17B 1.4444
C2B C3B 1.4462
C3B C04B 1.4046
C3B C40B 1.4217
C04B C51B 1.4548
C04B C05B 1.4656
C05B C06B 1.3628
C05B C42B 1.4755
C06B C49B 1.4733
C07B C12B 1.3815
C07B C8B 1.4037
C07B C53B 1.4733
C8B C09B 1.3922
C8B C44B 1.4529
C09B C10B 1.4538
C09B C52B 1.4660
C10B C11B 1.3802
C10B C33B 1.4672
C11B C14B 1.4400
C11B C12B 1.4551
C12B C31B 1.4603
C13B C51B 1.3760
C13B C29B 1.4453
C13B C59B 1.4502
C14B C39B 1.3916
C14B C23B 1.4774
C15B C49B 1.3410
C15B C43B 1.4585
C15B C38B 1.4771
C16B C17B 1.4123
C16B C48B 1.4150
C16B C40B 1.4683
C17B C25B 1.3871
C18B C26B 1.3824
C18B C52B 1.4031
C18B C45B 1.4727
C19B C57B 1.4027
C19B C46B 1.4606
C19B C35B 1.4622
C20B C27B 1.3795
C20B C45B 1.4467
C20B C48B 1.4491
C21B C58B 1.3867
C21B C49B 1.4288
C21B C32B 1.4510
C22B C59B 1.3583
C22B C50B 1.4676
C22B C41B 1.4732
C23B C47B 1.3563
C23B C31B 1.4538
C24B C37B 1.4020
C24B C47B 1.4463
C24B C43B 1.4583
C25B C27B 1.4641
C25B C46B 1.4689
C26B C36B 1.4017
C26B C48B 1.4557
C27B C35B 1.4524
C28B C55B 1.4121
C28B C52B 1.4490
C28B C33B 1.4521
C29B C40B 1.3772
C29B C36B 1.4517
C30B C38B 1.3679
C30B C34B 1.4459
C30B C58B 1.4804
C31B C34B 1.3899
C32B C46B 1.3930
C33B C50B 1.3779
C34B C54B 1.4473
C35B C56B 1.3694
C36B C55B 1.4538
C37B C39B 1.4406
C37B C41B 1.4535
C38B C47B 1.4596
C39B C50B 1.4435
C41B C60B 1.3976
C42B C43B 1.3952
C42B C60B 1.4177
C44B C45B 1.3623
C44B C56B 1.4514
C51B C60B 1.4524
C53B C54B 1.3958
C53B C56B 1.4582
C54B C57B 1.4597
C55B C59B 1.4610
C57B C58B 1.4270
C801 C802 1.4189
C801 C832 1.4289
C801 C806 1.4392
C802 C817 1.4442
C802 C803 1.4463
C803 C804 1.4044
C803 C840 1.4219
C804 C851 1.4550
C804 C805 1.4652
C805 C806 1.3630
C805 C842 1.4756
C806 C849 1.4736
C807 C812 1.3813
C807 C808 1.4040
C807 C853 1.4733
C808 C809 1.3920
C808 C844 1.4529
C809 C810 1.4539
C809 C852 1.4660
C810 C811 1.3803
C810 C833 1.4670
C811 C814 1.4396
C811 C812 1.4551
C812 C831 1.4603
C813 C851 1.3757
C813 C829 1.4453
C813 C859 1.4503
C814 C839 1.3917
C814 C823 1.4777
C815 C849 1.3412
C815 C843 1.4583
C815 C838 1.4768
C816 C817 1.4122
C816 C848 1.4153
C816 C840 1.4685
C817 C825 1.3874
C818 C826 1.3820
C818 C852 1.4032
C818 C845 1.4726
C819 C857 1.4025
C819 C846 1.4608
C819 C835 1.4623
C820 C827 1.3799
C820 C845 1.4467
C820 C848 1.4488
C821 C858 1.3867
C821 C849 1.4283
C821 C832 1.4510
C822 C859 1.3585
C822 C850 1.4675
C822 C841 1.4732
C823 C847 1.3563
C823 C831 1.4534
C824 C837 1.4022
C824 C847 1.4464
C824 C843 1.4582
C825 C827 1.4639
C825 C846 1.4689
C826 C836 1.4019
C826 C848 1.4556
C827 C835 1.4523
C828 C855 1.4120
C828 C852 1.4491
C828 C833 1.4518
C829 C840 1.3771
C829 C836 1.4518
C830 C838 1.3681
C830 C834 1.4460
C830 C858 1.4806
C831 C834 1.3900
C832 C846 1.3931
C833 C850 1.3779
C834 C854 1.4472
C835 C856 1.3694
C836 C855 1.4538
C837 C839 1.4411
C837 C841 1.4534
C838 C847 1.4594
C839 C850 1.4434
C841 C880 1.3975
C842 C843 1.3954
C842 C880 1.4179
C844 C845 1.3626
C844 C856 1.4513
C851 C880 1.4524
C853 C854 1.3957
C853 C856 1.4584
C854 C857 1.4596
C855 C859 1.4610
C857 C858 1.4270
C1C C2C 1.4189
C1C C32C 1.4289
C1C C6C 1.4392
C2C C17C 1.4445
C2C C3C 1.4462
C3C C4C 1.4047
C3C C40C 1.4218
C4C C51C 1.4550
C4C C5C 1.4652
C5C C6C 1.3628
C5C C42C 1.4758
C6C C49C 1.4737
C7C C12C 1.3812
C7C C8C 1.4039
C7C C53C 1.4731
C8C C9C 1.3920
C8C C44C 1.4527
C9C C10C 1.4539
C9C C52C 1.4661
C10C C11C 1.3802
C10C C33C 1.4668
C11C C14C 1.4399
C11C C12C 1.4553
C12C C31C 1.4604
C13C C51C 1.3760
C13C C29C 1.4451
C13C C59C 1.4503
C14C C39C 1.3918
C14C C23C 1.4775
C15C C49C 1.3412
C15C C43C 1.4587
C15C C38C 1.4768
C16C C17C 1.4122
C16C C48C 1.4153
C16C C40C 1.4681
C17C C25C 1.3872
C18C C26C 1.3822
C18C C52C 1.4032
C18C C45C 1.4729
C19C C57C 1.4025
C19C C46C 1.4607
C19C C35C 1.4622
C20C C27C 1.3798
C20C C45C 1.4468
C20C C48C 1.4490
C21C C58C 1.3868
C21C C49C 1.4285
C21C C32C 1.4506
C22C C59C 1.3585
C22C C50C 1.4675
C22C C41C 1.4731
C23C C47C 1.3560
C23C C31C 1.4537
C24C C37C 1.4019
C24C C47C 1.4466
C24C C43C 1.4583
C25C C27C 1.4643
C25C C46C 1.4690
C26C C36C 1.4018
C26C C48C 1.4557
C27C C35C 1.4523
C28C C55C 1.4122
C28C C52C 1.4488
C28C C33C 1.4521
C29C C40C 1.3772
C29C C36C 1.4519
C30C C38C 1.3680
C30C C34C 1.4455
C30C C58C 1.4807
C31C C34C 1.3900
C32C C46C 1.3930
C33C C50C 1.3779
C34C C54C 1.4473
C35C C56C 1.3695
C36C C55C 1.4536
C37C C39C 1.4408
C37C C41C 1.4536
C38C C47C 1.4595
C39C C50C 1.4434
C41C C60C 1.3976
C42C C43C 1.3954
C42C C60C 1.4175
C44C C45C 1.3622
C44C C56C 1.4517
C51C C60C 1.4522
C53C C54C 1.3958
C53C C56C 1.4583
C54C C57C 1.4597
C55C C59C 1.4607
C57C C58C 1.4269
O1S C3S 1.30(4)
O1S C2S 1.37(4)
C1S C2S 1.32(4)
C1S H1S1 0.9800
C1S H1S2 0.9800
C1S H1S3 0.9800
C2S H2S1 0.9900
C2S H2S2 0.9900
C3S C4S 1.53(6)
C3S H3S1 0.9900
C3S H3S2 0.9900
C4S H4S1 0.9800
C4S H4S2 0.9800
C4S H4S3 0.9800

loop_
_geom_torsion_atom_site_label_1
_geom_torsion_atom_site_label_2
_geom_torsion_atom_site_label_3
_geom_torsion_atom_site_label_4
_geom_torsion
C440 N36 C444 C443 0.8
Fe4 N36 C444 C443 -165.0(4)
N36 C444 C443 C442 -1.5
C444 C443 C442 C441 0.3
C443 C442 C441 C440 1.5
C444 N36 C440 C441 1.1
Fe4 N36 C440 C441 170.3(3)
C444 N36 C440 C439 -177.5
Fe4 N36 C440 C439 -8.4(3)
C442 C441 C440 N36 -2.3
C442 C441 C440 C439 176.3
C436 N35 C439 C440 -152.5(13)
Fe4 N35 C439 C440 6.5(3)
N36 C440 C439 N35 1.3
C441 C440 C439 N35 -177.4
C240 N20 C244 C243 0.8
Fe4 N20 C244 C243 -172.2(4)
N20 C244 C243 C242 -1.5
C244 C243 C242 C241 0.3
C243 C242 C241 C240 1.5
C244 N20 C240 C241 1.1
Fe4 N20 C240 C241 176.3(2)
C244 N20 C240 C239 -177.5
Fe4 N20 C240 C239 -2.3(2)
C242 C241 C240 N20 -2.3
C242 C241 C240 C239 176.3
N20 C240 C239 N19 1.3
C241 C240 C239 N19 -177.4
C240 C239 N19 C236 -173.2(7)
C240 C239 N19 Fe4 0.7(3)
N41 Fe4 N19 C239 -97.8(3)
N35 Fe4 N19 C239 82.9(3)
N20 Fe4 N19 C239 -1.6(3)
N42 Fe4 N19 C239 -176.17(11)
N41 Fe4 N19 C236 74.8(10)
N35 Fe4 N19 C236 -104.5(10)
N20 Fe4 N19 C236 171.0(9)
N42 Fe4 N19 C236 -3.6(11)
C505 N41 C501 C502 0.8
Fe4 N41 C501 C502 177.0(3)
N41 C501 C502 C503 -1.5
C501 C502 C503 C504 0.3
C502 C503 C504 C505 1.5
C501 N41 C505 C504 1.1
Fe4 N41 C505 C504 -175.5(3)
C501 N41 C505 C506 -177.5
Fe4 N41 C505 C506 5.9(3)
C503 C504 C505 N41 -2.3
C503 C504 C505 C506 176.3
N41 C505 C506 N42 1.3
C504 C505 C506 N42 -177.3
C505 C506 N42 C507 -169.3(15)
C505 C506 N42 Fe4 -6.6(2)
C438 C433 C434 C435 0.0
C423 C433 C434 C435 175(3)
C433 C434 C435 C436 0.0
C439 N35 C436 C435 51.8(19)
Fe4 N35 C436 C435 -102.2(19)
C439 N35 C436 C437 -119.7(12)
Fe4 N35 C436 C437 86.4(17)
C434 C435 C436 N35 -171(2)
C434 C435 C436 C437 0.0
N35 C436 C437 C438 172(2)
C435 C436 C437 C438 0.0
C436 C437 C438 C433 0.0
C434 C433 C438 C437 0.0
C423 C433 C438 C437 -175(3)
C506 N42 C507 C508 67.6(18)
Fe4 N42 C507 C508 -93.7(14)
C506 N42 C507 C512 -105.9(14)
Fe4 N42 C507 C512 92.8(13)
N42 C507 C508 C509 -173.4(19)
C512 C507 C508 C509 0.0
C507 C508 C509 C510 0.0
C508 C509 C510 C511 0.0
C508 C509 C510 C513 175.3(19)
C509 C510 C511 C512 0.0
C513 C510 C511 C512 -175(2)
C510 C511 C512 C507 0.0
N42 C507 C512 C511 173.5(19)
C508 C507 C512 C511 0.0
C61 N52 C57 C58 0.8
Fe4' N52 C57 C58 -168.3(5)
N52 C57 C58 C59 -1.5
C57 C58 C59 C60 0.3
C58 C59 C60 C61 1.5
C57 N52 C61 C60 1.1
Fe4' N52 C61 C60 170.6(5)
C57 N52 C61 C62 -177.5
Fe4' N52 C61 C62 -8.1(5)
C59 C60 C61 N52 -2.3
C59 C60 C61 C62 176.3
N52 C61 C62 N53 1.3
C60 C61 C62 N53 -177.4
C61 C62 N53 C236 170(2)
C64 N50 C68 C67 0.8
Fe4' N50 C68 C67 -152.8(8)
N50 C68 C67 C66 -1.5
C68 C67 C66 C65 0.3
C67 C66 C65 C64 1.5
C68 N50 C64 C65 1.1
Fe4' N50 C64 C65 159.8(7)
C68 N50 C64 C63 -177.5
Fe4' N50 C64 C63 -18.8(7)
C66 C65 C64 N50 -2.3
C66 C65 C64 C63 176.3
N50 C64 C63 N51 1.3
C65 C64 C63 N51 -177.4
C64 C63 N51 C75 -159(3)
C64 C63 N51 Fe4' 15.1(6)
C73 N54 C69 C70 0.8
Fe4' N54 C69 C70 -173.7(6)
N54 C69 C70 C71 -1.5
C69 C70 C71 C72 0.3
C70 C71 C72 C73 1.5
C69 N54 C73 C72 1.2
Fe4' N54 C73 C72 176.5(5)
C69 N54 C73 C74 -177.5
Fe4' N54 C73 C74 -2.2(5)
C71 C72 C73 N54 -2.3
C71 C72 C73 C74 176.3
N54 C73 C74 N55 1.3
C72 C73 C74 N55 -177.4
C73 C74 N55 C85 -156.1(13)
C73 C74 N55 Fe4' 0.2(5)
C63 N51 C75 C76 -106(3)
Fe4' N51 C75 C76 81(4)
C63 N51 C75 C80 70(3)
Fe4' N51 C75 C80 -103(3)
C80 C75 C76 C77 0.0
N51 C75 C76 C77 176(4)
C75 C76 C77 C78 0.0
C76 C77 C78 C79 0.0
C76 C77 C78 C423 -174(5)
C77 C78 C79 C80 0.0
C423 C78 C79 C80 174(5)
C78 C79 C80 C75 0.0
C76 C75 C80 C79 0.0
N51 C75 C80 C79 -176(4)
C86 C81 C82 C13X 175(2)
C86 C81 C82 C83 0.0
C13X C82 C83 C84 -175(3)
C81 C82 C83 C84 0.0
C82 C83 C84 C85 0.0
C74 N55 C85 C86 -114.7(18)
Fe4' N55 C85 C86 91(2)
C74 N55 C85 C84 68(3)
Fe4' N55 C85 C84 -87(2)
C83 C84 C85 N55 178(3)
C83 C84 C85 C86 0.0
N55 C85 C86 C81 -178(3)
C84 C85 C86 C81 0.0
C82 C81 C86 C85 0.0
C5 N1 C1 C2 0.8
Fe1 N1 C1 C2 -179.5(10)
N1 C1 C2 C3 -1.5
C1 C2 C3 C4 0.3
C2 C3 C4 C5 1.5
C1 N1 C5 C4 1.1
Fe1 N1 C5 C4 -178.6(9)
C1 N1 C5 C6 176.0(16)
Fe1 N1 C5 C6 -3.7(14)
C3 C4 C5 N1 -2.3
C3 C4 C5 C6 -176.7(17)
C7 N2 C6 C5 -174.4(14)
Fe1 N2 C6 C5 -4(2)
N1 C5 C6 N2 5(2)
C4 C5 C6 N2 179.9(13)
C6 N2 C7 C8 110.1(16)
Fe1 N2 C7 C8 -59.4(13)
C6 N2 C7 C12 -71.3(17)
Fe1 N2 C7 C12 119.3(9)
C12 C7 C8 C9 0.0
N2 C7 C8 C9 178.6(11)
C7 C8 C9 C10 0.0
C8 C9 C10 C11 0.0
C8 C9 C10 C13 176.3(11)
C9 C10 C11 C12 0.0
C13 C10 C11 C12 -176.2(11)
C10 C11 C12 C7 0.0
C8 C7 C12 C11 0.0
N2 C7 C12 C11 -178.7(11)
N8 Ni2 N7 C27 23.5(18)
N6 Ni2 N7 C27 -153.5(18)
N8 Ni2 N7 C24 -163.7(17)
N6 Ni2 N7 C24 19.3(17)
C9 C10 C13 C14 69.9(18)
C11 C10 C13 C14 -113.8(16)
C9 C10 C13 C32 -99.6(14)
C11 C10 C13 C32 76.7(16)
C32 C13 C14 N5 -7(3)
C10 C13 C14 N5 -174.9(14)
C32 C13 C14 C15 162.0(18)
C10 C13 C14 C15 -6(3)
C17 N5 C14 C13 164.1(18)
Ni2 N5 C14 C13 -22(2)
C17 N5 C14 C15 -6.4(19)
Ni2 N5 C14 C15 167.7(11)
C13 C14 C15 C16 -164(2)
N5 C14 C15 C16 6(2)
C13 C14 C15 C53 24(3)
N5 C14 C15 C53 -166.1(18)
C14 C15 C16 C17 -4(2)
C53 C15 C16 C17 169.3(18)
C14 C15 C16 C45 176.7(17)
C53 C15 C16 C45 -10(3)
C14 N5 C17 C18 170.2(18)
Ni2 N5 C17 C18 -4(3)
C14 N5 C17 C16 4(2)
Ni2 N5 C17 C16 -169.6(12)
C15 C16 C17 N5 0(2)
C45 C16 C17 N5 179.4(17)
C15 C16 C17 C18 -166.4(19)
C45 C16 C17 C18 13(3)
N5 C17 C18 C19 -10(3)
C16 C17 C18 C19 154.3(19)
C17 C18 C19 N6 2(3)
C17 C18 C19 C20 -159(2)
C22 N6 C19 C18 -168.0(19)
Ni2 N6 C19 C18 19(3)
C22 N6 C19 C20 -4(2)
Ni2 N6 C19 C20 -177.3(12)
C18 C19 C20 C21 160.0(19)
N6 C19 C20 C21 -4(2)
C18 C19 C20 C47 -14(3)
N6 C19 C20 C47 -178.5(17)
C19 C20 C21 C22 10(2)
C47 C20 C21 C22 -175.6(18)
C19 C20 C21 C54 -173.7(18)
C47 C20 C21 C54 1(3)
C19 N6 C22 C23 -175.2(18)
Ni2 N6 C22 C23 -2(3)
C19 N6 C22 C21 11(2)
Ni2 N6 C22 C21 -176.4(13)
C20 C21 C22 C23 172.7(19)
C54 C21 C22 C23 -3(3)
C20 C21 C22 N6 -13(2)
C54 C21 C22 N6 170.4(17)
N6 C22 C23 C24 21(3)
C21 C22 C23 C24 -166(2)
N6 C22 C23 C33 179.5(15)
C21 C22 C23 C33 -7(3)
C27 N7 C24 C23 166(2)
Ni2 N7 C24 C23 -8(3)
C27 N7 C24 C25 -9(2)
Ni2 N7 C24 C25 176.7(15)
C22 C23 C24 N7 -16(3)
C33 C23 C24 N7 -175.3(17)
C22 C23 C24 C25 158(2)
C33 C23 C24 C25 -1(3)
N7 C24 C25 C26 12(3)
C23 C24 C25 C26 -162(2)
N7 C24 C25 C55 179(2)
C23 C24 C25 C55 5(4)
C24 C25 C26 C27 -10(3)
C55 C25 C26 C27 -177(3)
C24 C25 C26 C49 165(2)
C55 C25 C26 C49 -2(4)
C24 N7 C27 C28 170(2)
Ni2 N7 C27 C28 -16(3)
C24 N7 C27 C26 4(3)
Ni2 N7 C27 C26 177.8(15)
C25 C26 C27 C28 -163(2)
C49 C26 C27 C28 23(4)
C25 C26 C27 N7 4(3)
C49 C26 C27 N7 -170(2)
N7 C27 C28 C29 3(4)
C26 C27 C28 C29 168(2)
C32 N8 C29 C28 -165.8(19)
Ni2 N8 C29 C28 22(3)
C32 N8 C29 C30 -2(2)
Ni2 N8 C29 C30 -173.3(13)
C27 C28 C29 N8 -6(3)
C27 C28 C29 C30 -169(2)
N8 C29 C30 C31 -1(2)
C28 C29 C30 C31 164(2)
N8 C29 C30 C51 169.7(17)
C28 C29 C30 C51 -26(3)
C29 C30 C31 C32 3(2)
C51 C30 C31 C32 -167.4(19)
C29 C30 C31 C56 180(2)
C51 C30 C31 C56 10(3)
C14 C13 C32 N8 20(3)
C10 C13 C32 N8 -171.3(14)
C14 C13 C32 C31 -158(2)
C10 C13 C32 C31 11(3)
C29 N8 C32 C13 -175.3(17)
Ni2 N8 C32 C13 -4(2)
C29 N8 C32 C31 3(2)
Ni2 N8 C32 C31 174.0(12)
C30 C31 C32 C13 175(2)
C56 C31 C32 C13 -3(4)
C30 C31 C32 N8 -4(2)
C56 C31 C32 N8 179.2(19)
C15 C16 C45 C46 -78(3)
C17 C16 C45 C46 102(2)
C21 C20 C47 C48 90(3)
C19 C20 C47 C48 -96(3)
C25 C26 C49 C50 91(3)
C27 C26 C49 C50 -95(3)
C31 C30 C51 C52 -92(3)
C29 C30 C51 C52 99(2)
C22 C23 C33 C34 -74.1(18)
C24 C23 C33 C34 85.9(18)
C22 C23 C33 C38 106.2(17)
C24 C23 C33 C38 -93.8(18)
C38 C33 C34 C35 0.0
C23 C33 C34 C35 -179.7(12)
C33 C34 C35 C36 0.0
C34 C35 C36 C37 0.0
C34 C35 C36 N3 176.2(11)
C39 N3 C36 C37 -102.2(15)
Fe2 N3 C36 C37 85.0(13)
C39 N3 C36 C35 81.7(15)
Fe2 N3 C36 C35 -91.0(12)
C35 C36 C37 C38 0.0
N3 C36 C37 C38 -175.9(12)
C36 C37 C38 C33 0.0
C34 C33 C38 C37 0.0
C23 C33 C38 C37 179.7(11)
C36 N3 C39 C40 -176.9(12)
Fe2 N3 C39 C40 -3(2)
C44 N4 C40 C41 0.8
Fe2 N4 C40 C41 174.0(4)
C44 N4 C40 C39 -177.5(8)
Fe2 N4 C40 C39 -4.3(9)
N3 C39 C40 N4 5.0(18)
N3 C39 C40 C41 -173.2(11)
N4 C40 C41 C42 -1.5
C39 C40 C41 C42 176.5(10)
C40 C41 C42 C43 0.3
C41 C42 C43 C44 1.5
C40 N4 C44 C43 1.1
Fe2 N4 C44 C43 -171.0(4)
C42 C43 C44 N4 -2.3
C105 N9 C101 C102 0.8
Fe1 N9 C101 C102 176.2(4)
N9 C101 C102 C103 -1.5
C101 C102 C103 C104 0.3
C102 C103 C104 C105 1.5
C101 N9 C105 C104 1.1
Fe1 N9 C105 C104 -175.0(3)
C101 N9 C105 C106 174.4(7)
Fe1 N9 C105 C106 -1.7(7)
C103 C104 C105 N9 -2.3
C103 C104 C105 C106 -175.3(7)
C107 N10 C106 C105 -173.6(9)
Fe1 N10 C106 C105 -8.5(16)
N9 C105 C106 N10 7.1(15)
C104 C105 C106 N10 -179.4(9)
C106 N10 C107 C108 65.2(15)
Fe1 N10 C107 C108 -98.2(10)
C106 N10 C107 C112 -115.3(13)
Fe1 N10 C107 C112 81.4(10)
C112 C107 C108 C109 0.0
N10 C107 C108 C109 179.6(12)
C107 C108 C109 C110 0.0
C108 C109 C110 C111 0.0
C108 C109 C110 C113 -173.7(11)
C109 C110 C111 C112 0.0
C113 C110 C111 C112 173.7(11)
C110 C111 C112 C107 0.0
C108 C107 C112 C111 0.0
N10 C107 C112 C111 -179.6(12)
C109 C110 C113 C114 79.4(15)
C111 C110 C113 C114 -94.3(15)
C109 C110 C113 C132 -86.1(13)
C111 C110 C113 C132 100.2(13)
C132 C113 C114 N13 -16(2)
C110 C113 C114 N13 179.6(13)
C132 C113 C114 C115 162.1(17)
C110 C113 C114 C115 -2(3)
C117 N13 C114 C113 171.5(16)
Ni1 N13 C114 C113 -2(2)
C117 N13 C114 C115 -7.2(18)
Ni1 N13 C114 C115 179.3(11)
C113 C114 C115 C116 -165.2(18)
N13 C114 C115 C116 13(2)
C113 C114 C115 C153 9(3)
N13 C114 C115 C153 -172.4(19)
C114 C115 C116 C117 -13(2)
C153 C115 C116 C117 172.2(19)
C114 C115 C116 C145 174.4(18)
C153 C115 C116 C145 0(3)
C114 N13 C117 C118 177.3(16)
Ni1 N13 C117 C118 -9(2)
C114 N13 C117 C116 -1.1(19)
Ni1 N13 C117 C116 172.7(12)
C115 C116 C117 N13 9(2)
C145 C116 C117 N13 -178.1(16)
C115 C116 C117 C118 -169.2(18)
C145 C116 C117 C118 4(3)
N13 C117 C118 C119 -12(3)
C116 C117 C118 C119 166.1(17)
C117 C118 C119 N14 13(3)
C117 C118 C119 C120 -165.5(16)
C122 N14 C119 C118 -174.4(15)
Ni1 N14 C119 C118 8(2)
C122 N14 C119 C120 4.1(16)
Ni1 N14 C119 C120 -173.9(9)
C118 C119 C120 C121 174.0(15)
N14 C119 C120 C121 -4.6(17)
C118 C119 C120 C147 -3(2)
N14 C119 C120 C147 178.0(12)
C119 C120 C121 C122 2.9(17)
C147 C120 C121 C122 -179.8(14)
C119 C120 C121 C154 180.0(15)
C147 C120 C121 C154 -3(3)
C119 N14 C122 C123 179.5(14)
Ni1 N14 C122 C123 -3(2)
C119 N14 C122 C121 -2.3(16)
Ni1 N14 C122 C121 175.5(10)
C120 C121 C122 C123 177.5(15)
C154 C121 C122 C123 1(3)
C120 C121 C122 N14 -0.5(18)
C154 C121 C122 N14 -177.2(16)
N14 C122 C123 C124 20(2)
C121 C122 C123 C124 -158.3(15)
N14 C122 C123 C133 -175.0(12)
C121 C122 C123 C133 7(2)
C127 N15 C124 C123 166.9(13)
Ni1 N15 C124 C123 -15(2)
C127 N15 C124 C125 -7.1(15)
Ni1 N15 C124 C125 170.5(9)
C122 C123 C124 N15 -11(2)
C133 C123 C124 N15 -175.7(12)
C122 C123 C124 C125 162.2(15)
C133 C123 C124 C125 -3(2)
N15 C124 C125 C126 7.2(17)
C123 C124 C125 C126 -166.5(15)
N15 C124 C125 C155 -161.7(15)
C123 C124 C125 C155 25(2)
C124 C125 C126 C127 -4.1(18)
C155 C125 C126 C127 165.0(15)
C124 C125 C126 C149 175.2(14)
C155 C125 C126 C149 -16(3)
C124 N15 C127 C128 174.1(14)
Ni1 N15 C127 C128 -4(2)
C124 N15 C127 C126 4.7(16)
Ni1 N15 C127 C126 -173.0(10)
C125 C126 C127 C128 -169.3(15)
C149 C126 C127 C128 11(2)
C125 C126 C127 N15 -0.3(18)
C149 C126 C127 N15 -179.6(13)
N15 C127 C128 C129 -14(2)
C126 C127 C128 C129 153.5(15)
C127 C128 C129 N16 9(2)
C127 C128 C129 C130 -156.2(15)
C132 N16 C129 C128 -167.2(14)
Ni1 N16 C129 C128 13(2)
C132 N16 C129 C130 -0.1(15)
Ni1 N16 C129 C130 -179.5(9)
C128 C129 C130 C131 166.1(14)
N16 C129 C130 C131 -1.1(17)
C128 C129 C130 C151 -11(2)
N16 C129 C130 C151 -178.5(13)
C129 C130 C131 C132 1.9(16)
C151 C130 C131 C132 179.1(14)
C129 C130 C131 C156 -172.3(13)
C151 C130 C131 C156 5(2)
C129 N16 C132 C113 -170.2(13)
Ni1 N16 C132 C113 9(2)
C129 N16 C132 C131 1.3(15)
Ni1 N16 C132 C131 -179.4(10)
C114 C113 C132 N16 13(2)
C110 C113 C132 N16 177.8(11)
C114 C113 C132 C131 -156.7(16)
C110 C113 C132 C131 8(2)
C130 C131 C132 N16 -2.1(16)
C156 C131 C132 N16 171.5(14)
C130 C131 C132 C113 168.3(15)
C156 C131 C132 C113 -18(2)
C115 C116 C145 C146 94(2)
C117 C116 C145 C146 -77(2)
C121 C120 C147 C148 -91(2)
C119 C120 C147 C148 86.2(19)
C125 C126 C149 C150 -99(2)
C127 C126 C149 C150 80(2)
C131 C130 C151 C152 86(2)
C129 C130 C151 C152 -97.3(19)
C122 C123 C133 C134 -96.8(13)
C124 C123 C133 C134 68.8(14)
C122 C123 C133 C138 78.8(14)
C124 C123 C133 C138 -115.6(12)
C138 C133 C134 C135 0.0
C123 C133 C134 C135 175.6(10)
C133 C134 C135 C136 0.0
C134 C135 C136 C137 0.0
C134 C135 C136 N11 -171.6(10)
C139 N11 C136 C137 -68.9(14)
Fe3 N11 C136 C137 116.6(8)
C139 N11 C136 C135 102.6(14)
Fe3 N11 C136 C135 -71.9(10)
C135 C136 C137 C138 0.0
N11 C136 C137 C138 171.4(10)
C136 C137 C138 C133 0.0
C134 C133 C138 C137 0.0
C123 C133 C138 C137 -175.6(10)
C136 N11 C139 C140 -170.6(10)
Fe3 N11 C139 C140 4.4(17)
C144 N12 C140 C141 0.8
Fe3 N12 C140 C141 176.1(2)
C144 N12 C140 C139 -179.7(8)
Fe3 N12 C140 C139 -4.5(8)
N11 C139 C140 N12 0.0(16)
N11 C139 C140 C141 179.5(9)
N12 C140 C141 C142 -1.6
C139 C140 C141 C142 179.0(8)
C140 C141 C142 C143 0.4
C141 C142 C143 C144 1.5
C140 N12 C144 C143 1.1
Fe3 N12 C144 C143 -173.2(3)
C142 C143 C144 N12 -2.3
C205 N17 C201 C202 0.8
Fe2 N17 C201 C202 -169.9(2)
N17 C201 C202 C203 -1.5
C201 C202 C203 C204 0.4
C202 C203 C204 C205 1.5
C201 N17 C205 C204 1.2
Fe2 N17 C205 C204 173.15(19)
C201 N17 C205 C206 178.1(7)
Fe2 N17 C205 C206 -9.9(7)
C203 C204 C205 N17 -2.3
C203 C204 C205 C206 -178.9(8)
C207 N18 C206 C205 -176.1(9)
Fe2 N18 C206 C205 -7.5(15)
N17 C205 C206 N18 11.6(14)
C204 C205 C206 N18 -171.5(8)
C206 N18 C207 C208 79.4(13)
Fe2 N18 C207 C208 -87.3(11)
C206 N18 C207 C212 -102.5(12)
Fe2 N18 C207 C212 90.9(11)
C212 C207 C208 C209 0.0
N18 C207 C208 C209 178.2(12)
C207 C208 C209 C210 0.0
C208 C209 C210 C211 0.0
C208 C209 C210 C213 -179.0(12)
C209 C210 C211 C212 0.0
C213 C210 C211 C212 179.0(12)
C210 C211 C212 C207 0.0
C208 C207 C212 C211 0.0
N18 C207 C212 C211 -178.1(12)
N22 Ni5 N21 C217 -22.4(14)
N24 Ni5 N21 C217 159.8(14)
N22 Ni5 N21 C214 157.6(13)
N24 Ni5 N21 C214 -20.1(13)
N21 Ni5 N22 C219 18.0(14)
N23 Ni5 N22 C219 -158.8(14)
N21 Ni5 N22 C222 -156.4(13)
N23 Ni5 N22 C222 26.9(13)
C211 C210 C213 C214 98.8(15)
C209 C210 C213 C214 -82.2(15)
C211 C210 C213 C232 -99.8(15)
C209 C210 C213 C232 79.2(17)
C232 C213 C214 N21 13(3)
C210 C213 C214 N21 171.9(13)
C232 C213 C214 C215 -156.2(18)
C210 C213 C214 C215 3(2)
C217 N21 C214 C213 -172.6(15)
Ni5 N21 C214 C213 7(2)
C217 N21 C214 C215 -2.0(17)
Ni5 N21 C214 C215 177.9(11)
C213 C214 C215 C216 169.7(17)
N21 C214 C215 C216 0.0(19)
C213 C214 C215 C253 -21(3)
N21 C214 C215 C253 169.5(16)
C214 C215 C216 C217 1.9(19)
C253 C215 C216 C217 -168.1(16)
C214 C215 C216 C245 174.8(16)
C253 C215 C216 C245 5(3)
C214 N21 C217 C218 -169.1(16)
Ni5 N21 C217 C218 11(2)
C214 N21 C217 C216 3.3(19)
Ni5 N21 C217 C216 -176.6(11)
C215 C216 C217 N21 -3(2)
C245 C216 C217 N21 -176.4(16)
C215 C216 C217 C218 168.7(18)
C245 C216 C217 C218 -4(3)
N21 C217 C218 C219 14(3)
C216 C217 C218 C219 -157.9(19)
C217 C218 C219 N22 -19(3)
C217 C218 C219 C220 154.3(18)
C222 N22 C219 C218 173.7(19)
Ni5 N22 C219 C218 -2(3)
C222 N22 C219 C220 0(2)
Ni5 N22 C219 C220 -175.4(11)
C218 C219 C220 C221 -172(2)
N22 C219 C220 C221 2(2)
C218 C219 C220 C247 6(3)
N22 C219 C220 C247 179.9(16)
C219 C220 C221 C222 -3(2)
C247 C220 C221 C222 178.9(16)
C219 C220 C221 C254 164.0(17)
C247 C220 C221 C254 -14(3)
C219 N22 C222 C223 163.0(16)
Ni5 N22 C222 C223 -22(2)
C219 N22 C222 C221 -2.2(19)
Ni5 N22 C222 C221 173.0(11)
C220 C221 C222 N22 4(2)
C254 C221 C222 N22 -162.2(18)
C220 C221 C222 C223 -161.0(17)
C254 C221 C222 C223 33(3)
N22 C222 C223 C224 -5(3)
C221 C222 C223 C224 158.3(16)
N22 C222 C223 C233 -173.4(13)
C221 C222 C223 C233 -10(2)
C222 C223 C224 N23 16(2)
C233 C223 C224 N23 -174.6(13)
C222 C223 C224 C225 -153.4(17)
C233 C223 C224 C225 16(2)
C227 N23 C224 C223 -172.8(15)
Ni5 N23 C224 C223 -2(2)
C227 N23 C224 C225 -1.4(16)
Ni5 N23 C224 C225 168.9(10)
C223 C224 C225 C226 172.1(16)
N23 C224 C225 C226 1.4(19)
C223 C224 C225 C255 -3(3)
N23 C224 C225 C255 -174.0(16)
C224 C225 C226 C227 -1(2)
C255 C225 C226 C227 174.9(17)
C224 C225 C226 C249 -175.2(15)
C255 C225 C226 C249 0(3)
C224 N23 C227 C228 -168.7(16)
Ni5 N23 C227 C228 21(2)
C224 N23 C227 C226 1.0(18)
Ni5 N23 C227 C226 -169.5(11)
C225 C226 C227 N23 0(2)
C249 C226 C227 N23 174.4(14)
C225 C226 C227 C228 169.7(16)
C249 C226 C227 C228 -16(3)
N23 C227 C228 C229 8(3)
C226 C227 C228 C229 -160.8(19)
C227 C228 C229 N24 -20(3)
C227 C228 C229 C230 154.4(19)
C232 N24 C229 C228 180.0(19)
Ni5 N24 C229 C228 2(3)
C232 N24 C229 C230 5(2)
Ni5 N24 C229 C230 -172.9(13)
C228 C229 C230 C231 -177(2)
N24 C229 C230 C231 -3(3)
C228 C229 C230 C251 -1(3)
N24 C229 C230 C251 173.6(17)
C229 C230 C231 C232 -1(3)
C251 C230 C231 C232 -177.1(18)
C229 C230 C231 C256 168(2)
C251 C230 C231 C256 -8(4)
C229 N24 C232 C213 168.9(17)
Ni5 N24 C232 C213 -13(3)
C229 N24 C232 C231 -6(2)
Ni5 N24 C232 C231 172.1(13)
C214 C213 C232 N24 -10(3)
C210 C213 C232 N24 -169.4(14)
C214 C213 C232 C231 164.0(19)
C210 C213 C232 C231 4(3)
C230 C231 C232 N24 4(2)
C256 C231 C232 N24 -164(2)
C230 C231 C232 C213 -170(2)
C256 C231 C232 C213 22(4)
C215 C216 C245 C246 86(3)
C217 C216 C245 C246 -102(2)
C221 C220 C247 C248 -85(3)
C219 C220 C247 C248 97(2)
C225 C226 C249 C250 -95(2)
C227 C226 C249 C250 92(2)
C231 C230 C251 C252 -82(3)
C229 C230 C251 C252 103(2)
C222 C223 C233 C234 65.8(17)
C224 C223 C233 C234 -103.5(14)
C222 C223 C233 C238 -119.2(14)
C224 C223 C233 C238 71.5(15)
C238 C233 C234 C235 0.0
C223 C233 C234 C235 174.9(11)
C233 C234 C235 C236 0.0
C62 N53 C236 C235 120.6(12)
C62 N53 C236 C237 -48(2)
C62 N53 C236 N19 -119(16)
C234 C235 C236 N53 -168.7(15)
C234 C235 C236 C237 0.0
C234 C235 C236 N19 -172.6(10)
C239 N19 C236 N53 48(15)
Fe4 N19 C236 N53 -125(15)
C239 N19 C236 C235 109.5(7)
Fe4 N19 C236 C235 -63.0(12)
C239 N19 C236 C237 -63.1(7)
Fe4 N19 C236 C237 124.4(8)
N53 C236 C237 C238 168.2(16)
C235 C236 C237 C238 0.0
N19 C236 C237 C238 172.5(10)
C236 C237 C238 C233 0.0
C234 C233 C238 C237 0.0
C223 C233 C238 C237 -175.1(10)
C305 N25 C301 C302 0.8
Fe3 N25 C301 C302 177.8(8)
N25 C301 C302 C303 -1.5
C301 C302 C303 C304 0.3
C302 C303 C304 C305 1.5
C301 N25 C305 C304 1.1
Fe3 N25 C305 C304 -176.3(7)
C301 N25 C305 C306 177.3(11)
Fe3 N25 C305 C306 -0.2(11)
C303 C304 C305 N25 -2.3
C303 C304 C305 C306 -178.2(12)
C307 N26 C306 C305 -174.2(11)
Fe3 N26 C306 C305 -2.8(17)
N25 C305 C306 N26 1.9(17)
C304 C305 C306 N26 178.2(10)
C306 N26 C307 C308 91.4(14)
Fe3 N26 C307 C308 -79.0(11)
C306 N26 C307 C312 -86.4(14)
Fe3 N26 C307 C312 103.3(10)
C312 C307 C308 C309 0.0
N26 C307 C308 C309 -177.7(11)
C307 C308 C309 C310 0.0
C308 C309 C310 C311 0.0
C308 C309 C310 C313 179.8(11)
C309 C310 C311 C312 0.0
C313 C310 C311 C312 -179.8(11)
C310 C311 C312 C307 0.0
C308 C307 C312 C311 0.0
N26 C307 C312 C311 177.7(12)
N30 Ni3 N29 C317 -30.6(13)
N32 Ni3 N29 C317 151.9(13)
N30 Ni3 N29 C314 165.6(12)
N32 Ni3 N29 C314 -11.9(12)
N29 Ni3 N30 C322 -160.0(13)
N31 Ni3 N30 C322 22.8(13)
N29 Ni3 N30 C319 20.6(14)
N31 Ni3 N30 C319 -156.7(14)
N29 Ni3 N32 C329 -162.8(14)
N31 Ni3 N32 C329 14.4(14)
N29 Ni3 N32 C332 25.8(13)
N31 Ni3 N32 C332 -156.9(13)
C311 C310 C313 C314 84.1(16)
C309 C310 C313 C314 -95.7(15)
C311 C310 C313 C332 -103.8(14)
C309 C310 C313 C332 76.4(15)
C332 C313 C314 N29 12(3)
C310 C313 C314 N29 -176.6(12)
C332 C313 C314 C315 -161.9(17)
C310 C313 C314 C315 10(3)
C317 N29 C314 C313 -169.5(15)
Ni3 N29 C314 C313 -3(2)
C317 N29 C314 C315 5.3(16)
Ni3 N29 C314 C315 171.8(11)
C313 C314 C315 C316 167.9(17)
N29 C314 C315 C316 -6.5(19)
C313 C314 C315 C353 -11(3)
N29 C314 C315 C353 175.1(16)
C314 C315 C316 C317 4.7(18)
C353 C315 C316 C317 -176.8(15)
C314 C315 C316 C345 -172.8(16)
C353 C315 C316 C345 6(3)
C314 N29 C317 C318 -166.9(14)
Ni3 N29 C317 C318 26(2)
C314 N29 C317 C316 -2.5(17)
Ni3 N29 C317 C316 -169.6(10)
C315 C316 C317 N29 -1.4(19)
C345 C316 C317 N29 176.3(14)
C315 C316 C317 C318 162.9(16)
C345 C316 C317 C318 -19(2)
N29 C317 C318 C319 -1(3)
C316 C317 C318 C319 -163.9(16)
C317 C318 C319 N30 -10(3)
C317 C318 C319 C320 156.4(17)
C322 N30 C319 C318 175.4(16)
Ni3 N30 C319 C318 -5(3)
C322 N30 C319 C320 7.5(18)
Ni3 N30 C319 C320 -173.0(11)
C318 C319 C320 C321 -170.1(17)
N30 C319 C320 C321 -2(2)
C318 C319 C320 C347 5(3)
N30 C319 C320 C347 173.6(17)
C319 C320 C321 C322 -4(2)
C347 C320 C321 C322 -179.6(18)
C319 C320 C321 C354 173.5(18)
C347 C320 C321 C354 -2(3)
C319 N30 C322 C323 166.2(16)
Ni3 N30 C322 C323 -13(2)
C319 N30 C322 C321 -10.4(18)
Ni3 N30 C322 C321 170.1(12)
C320 C321 C322 N30 9(2)
C354 C321 C322 N30 -168.3(19)
C320 C321 C322 C323 -167.2(17)
C354 C321 C322 C323 15(3)
N30 C322 C323 C324 -11(3)
C321 C322 C323 C324 165.3(17)
N30 C322 C323 C333 -173.3(13)
C321 C322 C323 C333 3(3)
C327 N31 C324 C323 -176.1(16)
Ni3 N31 C324 C323 2(2)
C327 N31 C324 C325 2.4(18)
Ni3 N31 C324 C325 -179.3(11)
C322 C323 C324 N31 16(3)
C333 C323 C324 N31 179.9(13)
C322 C323 C324 C325 -162.3(17)
C333 C323 C324 C325 2(3)
N31 C324 C325 C326 -5(2)
C323 C324 C325 C326 173.7(18)
N31 C324 C325 C355 175.9(17)
C323 C324 C325 C355 -6(3)
C324 C325 C326 C327 5(2)
C355 C325 C326 C327 -175.6(16)
C324 C325 C326 C349 -175.3(16)
C355 C325 C326 C349 4(3)
C324 N31 C327 C328 -166.7(17)
Ni3 N31 C327 C328 15(2)
C324 N31 C327 C326 0.6(19)
Ni3 N31 C327 C326 -177.8(10)
C325 C326 C327 C328 164.1(17)
C349 C326 C327 C328 -16(3)
C325 C326 C327 N31 -4(2)
C349 C326 C327 N31 176.5(16)
N31 C327 C328 C329 7(3)
C326 C327 C328 C329 -159.1(17)
C332 N32 C329 C328 173.5(17)
Ni3 N32 C329 C328 0(3)
C332 N32 C329 C330 -0.9(19)
Ni3 N32 C329 C330 -174.1(11)
C327 C328 C329 N32 -15(3)
C327 C328 C329 C330 158.9(18)
N32 C329 C330 C331 4(2)
C328 C329 C330 C331 -170.3(17)
N32 C329 C330 C351 179.3(16)
C328 C329 C330 C351 5(3)
C329 C330 C331 C332 -6(2)
C351 C330 C331 C332 179.6(17)
C329 C330 C331 C356 170.7(18)
C351 C330 C331 C356 -4(3)
C329 N32 C332 C313 162.5(16)
Ni3 N32 C332 C313 -25(2)
C329 N32 C332 C331 -2.7(18)
Ni3 N32 C332 C331 170.1(12)
C314 C313 C332 N32 1(3)
C310 C313 C332 N32 -170.2(12)
C314 C313 C332 C331 163.7(17)
C310 C313 C332 C331 -8(3)
C330 C331 C332 N32 5(2)
C356 C331 C332 N32 -170.7(18)
C330 C331 C332 C313 -158.4(17)
C356 C331 C332 C313 26(3)
C315 C316 C345 C346 -95(2)
C317 C316 C345 C346 88(2)
C321 C320 C347 C348 -82(3)
C319 C320 C347 C348 103(2)
C325 C326 C349 C350 85(2)
C327 C326 C349 C350 -95(2)
C331 C330 C351 C352 -91(2)
C329 C330 C351 C352 95(2)
C322 C323 C333 C334 76.1(16)
C324 C323 C333 C334 -87.8(15)
C322 C323 C333 C338 -99.7(16)
C324 C323 C333 C338 96.5(15)
C338 C333 C334 C335 0.0
C323 C333 C334 C335 -175.8(12)
C333 C334 C335 C336 0.0
C334 C335 C336 C337 0.0
C334 C335 C336 N27 178.3(11)
C339 N27 C336 C337 -91.1(13)
Fe2 N27 C336 C337 96.8(10)
C339 N27 C336 C335 90.6(13)
Fe2 N27 C336 C335 -81.6(10)
C335 C336 C337 C338 0.0
N27 C336 C337 C338 -178.3(11)
C336 C337 C338 C333 0.0
C334 C333 C338 C337 0.0
C323 C333 C338 C337 175.7(12)
C336 N27 C339 C340 -175.0(10)
Fe2 N27 C339 C340 -2.0(16)
C344 N28 C340 C341 0.8
Fe2 N28 C340 C341 171.1(4)
C344 N28 C340 C339 -179.6(7)
Fe2 N28 C340 C339 -9.3(8)
N27 C339 C340 N28 7.3(15)
N27 C339 C340 C341 -173.1(8)
N28 C340 C341 C342 -1.5
C339 C340 C341 C342 178.9(8)
C340 C341 C342 C343 0.3
C341 C342 C343 C344 1.5
C340 N28 C344 C343 1.2
Fe2 N28 C344 C343 -167.8(5)
C342 C343 C344 N28 -2.3
C405 N33 C401 C402 0.8
Fe3 N33 C401 C402 -172.9(4)
N33 C401 C402 C403 -1.5
C401 C402 C403 C404 0.3
C402 C403 C404 C405 1.5
C401 N33 C405 C404 1.1
Fe3 N33 C405 C404 175.5(4)
C401 N33 C405 C406 179.8(10)
Fe3 N33 C405 C406 -5.8(9)
C403 C404 C405 N33 -2.3
C403 C404 C405 C406 179.3(11)
C407 N34 C406 C405 -170.9(13)
Fe3 N34 C406 C405 -9(2)
N33 C405 C406 N34 10(2)
C404 C405 C406 N34 -171.9(11)
C406 N34 C407 C408 59.9(15)
Fe3 N34 C407 C408 -99.7(11)
C406 N34 C407 C412 -121.1(14)
Fe3 N34 C407 C412 79.3(12)
C412 C407 C408 C409 0.0
N34 C407 C408 C409 179.0(10)
C407 C408 C409 C410 0.0
C408 C409 C410 C411 0.0
C408 C409 C410 C413 178.2(12)
C409 C410 C411 C412 0.0
C413 C410 C411 C412 -178.2(11)
C410 C411 C412 C407 0.0
C408 C407 C412 C411 0.0
N34 C407 C412 C411 -179.0(11)
N39 Ni4 N38 C419 -162(2)
N37 Ni4 N38 C419 17(2)
N39 Ni4 N38 C422 22(2)
N37 Ni4 N38 C422 -159(2)
N38 Ni4 N39 C427 161(2)
N40 Ni4 N39 C427 -16(2)
N38 Ni4 N39 C424 -23(2)
N40 Ni4 N39 C424 160(2)
C411 C410 C413 C414 105.3(19)
C409 C410 C413 C414 -73(2)
C411 C410 C413 C432 -91.5(19)
C409 C410 C413 C432 90.2(19)
C432 C413 C414 N37 11(3)
C410 C413 C414 N37 173.2(18)
C432 C413 C414 C415 -166(2)
C410 C413 C414 C415 -3(3)
C417 N37 C414 C413 -170(2)
Ni4 N37 C414 C413 13(3)
C417 N37 C414 C415 7(2)
Ni4 N37 C414 C415 -169.5(15)
C413 C414 C415 C416 167(2)
N37 C414 C415 C416 -10(3)
C413 C414 C415 C453 -15(4)
N37 C414 C415 C453 168(2)
C414 C415 C416 C417 8(3)
C453 C415 C416 C417 -170(2)
C414 C415 C416 C445 -176(2)
C453 C415 C416 C445 6(4)
C414 N37 C417 C418 -179(2)
Ni4 N37 C417 C418 -2(3)
C414 N37 C417 C416 -2(3)
Ni4 N37 C417 C416 174.9(15)
C415 C416 C417 N37 -4(3)
C445 C416 C417 N37 180(2)
C415 C416 C417 C418 172(2)
C445 C416 C417 C418 -4(4)
N37 C417 C418 C419 22(4)
C416 C417 C418 C419 -154(3)
C417 C418 C419 N38 -20(4)
C417 C418 C419 C420 153(2)
C422 N38 C419 C418 174(2)
Ni4 N38 C419 C418 -3(4)
C422 N38 C419 C420 0(3)
Ni4 N38 C419 C420 -176.9(16)
C418 C419 C420 C421 -175(3)
N38 C419 C420 C421 -2(3)
C418 C419 C420 C447 9(4)
N38 C419 C420 C447 -178(2)
C419 C420 C421 C422 2(3)
C447 C420 C421 C422 178(2)
C419 C420 C421 C454 173(2)
C447 C420 C421 C454 -12(4)
C419 N38 C422 C423 172(2)
Ni4 N38 C422 C423 -11(3)
C419 N38 C422 C421 1(3)
Ni4 N38 C422 C421 178.4(15)
C420 C421 C422 C423 -173(2)
C454 C421 C422 C423 17(4)
C420 C421 C422 N38 -2(3)
C454 C421 C422 N38 -172(2)
N38 C422 C423 C424 -9(4)
C421 C422 C423 C424 161(2)
N38 C422 C423 C433 -169.5(18)
C421 C422 C423 C433 0(3)
N38 C422 C423 C78 178(3)
C421 C422 C423 C78 -12(4)
C434 C433 C423 C422 81(3)
C438 C433 C423 C422 -104(2)
C434 C433 C423 C424 -81(2)
C438 C433 C423 C424 94(2)
C434 C433 C423 C78 -153(17)
C438 C433 C423 C78 22(15)
C79 C78 C423 C422 92(4)
C77 C78 C423 C422 -94(4)
C79 C78 C423 C424 -81(4)
C77 C78 C423 C424 93(3)
C79 C78 C423 C433 32(13)
C77 C78 C423 C433 -154(17)
C427 N39 C424 C423 -171(2)
Ni4 N39 C424 C423 12(3)
C427 N39 C424 C425 2(3)
Ni4 N39 C424 C425 -174.6(17)
C422 C423 C424 N39 8(4)
C433 C423 C424 N39 168.8(17)
C78 C423 C424 N39 -178(3)
C422 C423 C424 C425 -164(3)
C433 C423 C424 C425 -3(3)
C78 C423 C424 C425 10(4)
N39 C424 C425 C426 4(3)
C423 C424 C425 C426 177(3)
N39 C424 C425 C455 178(3)
C423 C424 C425 C455 -9(5)
C424 C425 C426 C427 -9(3)
C455 C425 C426 C427 177(3)
C424 C425 C426 C449 -176(2)
C455 C425 C426 C449 10(5)
C424 N39 C427 C428 -171(3)
Ni4 N39 C427 C428 6(4)
C424 N39 C427 C426 -8(3)
Ni4 N39 C427 C426 168.7(18)
C425 C426 C427 C428 174(3)
C449 C426 C427 C428 -20(5)
C425 C426 C427 N39 11(3)
C449 C426 C427 N39 177(2)
N39 C427 C428 C429 3(5)
C426 C427 C428 C429 -159(3)
C427 C428 C429 N40 6(5)
C427 C428 C429 C430 163(3)
C432 N40 C429 C428 166(3)
Ni4 N40 C429 C428 -23(4)
C432 N40 C429 C430 7(3)
Ni4 N40 C429 C430 178.1(16)
C428 C429 C430 C431 -168(3)
N40 C429 C430 C431 -8(3)
C428 C429 C430 C451 22(4)
N40 C429 C430 C451 -178(2)
C429 C430 C431 C432 4(3)
C451 C430 C431 C432 174(2)
C429 C430 C431 C456 180(2)
C451 C430 C431 C456 -11(5)
C429 N40 C432 C413 174(2)
Ni4 N40 C432 C413 5(3)
C429 N40 C432 C431 -5(3)
Ni4 N40 C432 C431 -174.2(16)
C414 C413 C432 N40 -20(3)
C410 C413 C432 N40 177.6(18)
C414 C413 C432 C431 159(2)
C410 C413 C432 C431 -4(3)
C430 C431 C432 N40 0(3)
C456 C431 C432 N40 -175(2)
C430 C431 C432 C413 -179(2)
C456 C431 C432 C413 6(4)
C415 C416 C445 C446 93(3)
C417 C416 C445 C446 -92(3)
C421 C420 C447 C448 -105(3)
C419 C420 C447 C448 70(3)
C425 C426 C449 C450 -91(3)
C427 C426 C449 C450 105(4)
C431 C430 C451 C452 -89(3)
C429 C430 C451 C452 80(3)
N46 Ni6 N45 C517 -23(3)
N48 Ni6 N45 C517 154(3)
N46 Ni6 N45 C514 160(3)
N48 Ni6 N45 C514 -23(3)
N45 Ni6 N46 C519 16(4)
N47 Ni6 N46 C519 -166(4)
N45 Ni6 N46 C522 -159(5)
N47 Ni6 N46 C522 19(6)
C509 C510 C513 C514 -88(4)
C511 C510 C513 C514 87(4)
C509 C510 C513 C532 86(4)
C511 C510 C513 C532 -99(4)
C532 C513 C514 N45 1(6)
C510 C513 C514 N45 174(3)
C532 C513 C514 C515 -156(4)
C510 C513 C514 C515 17(6)
C517 N45 C514 C513 -154(4)
Ni6 N45 C514 C513 24(5)
C517 N45 C514 C515 7(4)
Ni6 N45 C514 C515 -175(3)
C513 C514 C515 C516 152(4)
N45 C514 C515 C516 -7(5)
C513 C514 C515 C553 -31(7)
N45 C514 C515 C553 169(4)
C514 C515 C516 C517 5(5)
C553 C515 C516 C517 -172(4)
C514 C515 C516 C545 180(3)
C553 C515 C516 C545 3(7)
C514 N45 C517 C518 -169(4)
Ni6 N45 C517 C518 13(5)
C514 N45 C517 C516 -4(4)
Ni6 N45 C517 C516 178(3)
C515 C516 C517 N45 0(5)
C545 C516 C517 N45 -176(3)
C515 C516 C517 C518 164(4)
C545 C516 C517 C518 -12(6)
N45 C517 C518 C519 10(7)
C516 C517 C518 C519 -153(5)
C517 C518 C519 N46 -18(8)
C517 C518 C519 C520 169(4)
C522 N46 C519 C518 177(6)
Ni6 N46 C519 C518 1(8)
C522 N46 C519 C520 -9(5)
Ni6 N46 C519 C520 175(4)
C518 C519 C520 C521 -167(6)
N46 C519 C520 C521 19(5)
C518 C519 C520 C547 -4(7)
N46 C519 C520 C547 -178(4)
C519 C520 C521 C522 -19(5)
C547 C520 C521 C522 178(4)
C519 C520 C521 C554 170(5)
C547 C520 C521 C554 8(8)
C519 N46 C522 C523 168(6)
Ni6 N46 C522 C523 -17(9)
C519 N46 C522 C521 -3(6)
Ni6 N46 C522 C521 172(5)
C520 C521 C522 C523 -156(6)
C554 C521 C522 C523 14(9)
C520 C521 C522 N46 15(5)
C554 C521 C522 N46 -176(6)
N46 C522 C523 C524 8(9)
C521 C522 C523 C524 177(5)
N46 C522 C523 C533 -169(5)
C521 C522 C523 C533 1(8)
C527 N47 C524 C523 -160(4)
Ni6 N47 C524 C523 22(6)
C527 N47 C524 C525 4(4)
Ni6 N47 C524 C525 -174(3)
C522 C523 C524 N47 -12(7)
C533 C523 C524 N47 165(4)
C522 C523 C524 C525 -173(5)
C533 C523 C524 C525 4(8)
N47 C524 C525 C526 1(5)
C523 C524 C525 C526 164(5)
N47 C524 C525 C555 -168(4)
C523 C524 C525 C555 -5(7)
C524 C525 C526 C527 -6(5)
C555 C525 C526 C527 164(4)
C524 C525 C526 C549 178(3)
C555 C525 C526 C549 -12(7)
C524 N47 C527 C528 -172(4)
Ni6 N47 C527 C528 6(6)
C524 N47 C527 C526 -7(5)
Ni6 N47 C527 C526 171(3)
C525 C526 C527 C528 173(4)
C549 C526 C527 C528 -11(6)
C525 C526 C527 N47 8(5)
C549 C526 C527 N47 -175(4)
N47 C527 C528 C529 5(7)
C526 C527 C528 C529 -157(4)
C527 C528 C529 N48 1(7)
C527 C528 C529 C530 158(4)
C532 N48 C529 C528 172(4)
Ni6 N48 C529 C528 -17(6)
C532 N48 C529 C530 12(4)
Ni6 N48 C529 C530 -177(3)
C528 C529 C530 C531 -168(4)
N48 C529 C530 C531 -7(5)
C528 C529 C530 C551 23(6)
N48 C529 C530 C551 -177(3)
C529 C530 C531 C532 0(5)
C551 C530 C531 C532 168(4)
C529 C530 C531 C556 -177(4)
C551 C530 C531 C556 -8(7)
C514 C513 C532 N48 -16(7)
C510 C513 C532 N48 171(4)
C514 C513 C532 C531 179(4)
C510 C513 C532 C531 5(7)
C529 N48 C532 C513 180(4)
Ni6 N48 C532 C513 9(6)
C529 N48 C532 C531 -12(5)
Ni6 N48 C532 C531 177(3)
C530 C531 C532 C513 175(4)
C556 C531 C532 C513 -9(8)
C530 C531 C532 N48 8(5)
C556 C531 C532 N48 -175(5)
C515 C516 C545 C546 -95(5)
C517 C516 C545 C546 79(5)
C521 C520 C547 C548 93(5)
C519 C520 C547 C548 -66(5)
C525 C526 C549 C550 -83(5)
C527 C526 C549 C550 102(5)
C531 C530 C551 C552 -88(5)
C529 C530 C551 C552 79(5)
N48' Ni6' N45' C917 177(5)
N46' Ni6' N45' C917 -13(6)
N47' Ni6' N45' C917 71(12)
N48' Ni6' N45' C914 -30(5)
N46' Ni6' N45' C914 140(5)
N47' Ni6' N45' C914 -136(9)
N45' Ni6' N48' C929 -171(6)
N46' Ni6' N48' C929 80(14)
N47' Ni6' N48' C929 -4(6)
N45' Ni6' N48' C932 22(6)
N46' Ni6' N48' C932 -87(14)
N47' Ni6' N48' C932 -171(6)
C932 C913 C914 N45' -22(11)
C932 C913 C914 C915 -173(8)
C917 N45' C914 C913 -166(6)
Ni6' N45' C914 C913 36(8)
C917 N45' C914 C915 -11(7)
Ni6' N45' C914 C915 -170(5)
C913 C914 C915 C916 156(7)
N45' C914 C915 C916 2(8)
C914 C915 C916 C917 7(8)
C914 N45' C917 C918 -138(6)
Ni6' N45' C917 C918 19(8)
C914 N45' C917 C916 16(6)
Ni6' N45' C917 C916 173(5)
C915 C916 C917 N45' -15(7)
C915 C916 C917 C918 139(7)
N45' C917 C918 C919 3(9)
C916 C917 C918 C919 -148(7)
C917 C918 C919 N46' -32(11)
C917 C918 C919 C920 167(7)
C922 N46' C919 C918 -151(9)
Ni6' N46' C919 C918 35(10)
C922 N46' C919 C920 13(8)
Ni6' N46' C919 C920 -161(7)
C918 C919 C920 C921 154(10)
N46' C919 C920 C921 -10(10)
C919 C920 C921 C922 3(12)
C919 N46' C922 C923 169(9)
Ni6' N46' C922 C923 -18(15)
C919 N46' C922 C921 -12(10)
Ni6' N46' C922 C921 162(9)
C920 C921 C922 C923 -175(10)
C920 C921 C922 N46' 6(13)
N46' C922 C923 C924 22(13)
C921 C922 C923 C924 -157(11)
N46' C922 C923 C533 -179(9)
C921 C922 C923 C533 2(13)
C927 N47' C924 C923 180(6)
Ni6' N47' C924 C923 14(8)
C927 N47' C924 C925 20(6)
Ni6' N47' C924 C925 -145(5)
C922 C923 C924 N47' -21(10)
C533 C923 C924 N47' -174(7)
C922 C923 C924 C925 135(9)
C533 C923 C924 C925 -18(11)
N47' C924 C925 C926 -1(8)
C923 C924 C925 C926 -159(7)
C924 C925 C926 C927 -18(7)
C924 N47' C927 C928 179(5)
Ni6' N47' C927 C928 -14(7)
C924 N47' C927 C926 -33(5)
Ni6' N47' C927 C926 134(5)
C925 C926 C927 C928 -178(5)
C925 C926 C927 N47' 33(6)
N47' C927 C928 C929 34(6)
C926 C927 C928 C929 -111(6)
C927 C928 C929 N48' -39(8)
C927 C928 C929 C930 143(6)
C932 N48' C929 C928 -167(6)
Ni6' N48' C929 C928 23(9)
C932 N48' C929 C930 12(7)
Ni6' N48' C929 C930 -158(5)
C928 C929 C930 C931 173(6)
N48' C929 C930 C931 -6(8)
C928 C929 C930 C951 -10(10)
N48' C929 C930 C951 171(5)
C929 C930 C931 C932 -3(8)
C951 C930 C931 C932 -179(6)
C929 C930 C931 C956 165(7)
C951 C930 C931 C956 -11(11)
C914 C913 C932 N48' 11(11)
C914 C913 C932 C931 -158(7)
C929 N48' C932 C913 175(7)
Ni6' N48' C932 C913 -15(10)
C929 N48' C932 C931 -14(7)
Ni6' N48' C932 C931 156(5)
C930 C931 C932 C913 -179(8)
C956 C931 C932 C913 14(12)
C930 C931 C932 N48' 11(8)
C956 C931 C932 N48' -156(7)
C931 C930 C951 C952 130(7)
C929 C930 C951 C952 -46(8)
N45X Ni6X N46X C19X 24(5)
N47X Ni6X N46X C19X -153(5)
N45X Ni6X N46X C22X -176(6)
N47X Ni6X N46X C22X 7(7)
C83 C82 C13X C14X -93(5)
C81 C82 C13X C14X 92(5)
C83 C82 C13X C32X 69(7)
C81 C82 C13X C32X -105(6)
C82 C13X C14X N45X 175(6)
C32X C13X C14X N45X 11(9)
C82 C13X C14X C15X 11(9)
C32X C13X C14X C15X -153(6)
C17X N45X C14X C13X -163(6)
Ni6X N45X C14X C13X 32(9)
C17X N45X C14X C15X 4(7)
Ni6X N45X C14X C15X -162(5)
C13X C14X C15X C16X 158(7)
N45X C14X C15X C16X -7(7)
C13X C14X C15X C53X -24(11)
N45X C14X C15X C53X 171(7)
C14X C15X C16X C17X 7(7)
C53X C15X C16X C17X -171(7)
C14X C15X C16X C45X -155(5)
C53X C15X C16X C45X 27(10)
C14X N45X C17X C18X -161(6)
Ni6X N45X C17X C18X 6(8)
C14X N45X C17X C16X 1(7)
Ni6X N45X C17X C16X 168(4)
C15X C16X C17X N45X -6(7)
C45X C16X C17X N45X 158(5)
C15X C16X C17X C18X 156(6)
C45X C16X C17X C18X -40(8)
N45X C17X C18X C19X 0(10)
C16X C17X C18X C19X -161(6)
C17X C18X C19X N46X 10(11)
C17X C18X C19X C20X -175(6)
C22X N46X C19X C18X 170(8)
Ni6X N46X C19X C18X -26(10)
C22X N46X C19X C20X -6(7)
Ni6X N46X C19X C20X 159(4)
C18X C19X C20X C21X -157(7)
N46X C19X C20X C21X 19(6)
C18X C19X C20X C47X 3(9)
N46X C19X C20X C47X 179(4)
C19X C20X C21X C22X -24(6)
C47X C20X C21X C22X 178(5)
C19X C20X C21X C54X 154(7)
C47X C20X C21X C54X -4(10)
C19X N46X C22X C23X 176(8)
Ni6X N46X C22X C23X 14(12)
C19X N46X C22X C21X -9(8)
Ni6X N46X C22X C21X -172(5)
C20X C21X C22X N46X 22(7)
C54X C21X C22X N46X -156(8)
C20X C21X C22X C23X -164(8)
C54X C21X C22X C23X 18(12)
N46X C22X C23X C24X -25(12)
C21X C22X C23X C24X 162(7)
N46X C22X C23X C533 171(7)
C21X C22X C23X C533 -2(13)
C27X N47X C24X C23X -164(6)
Ni6X N47X C24X C23X 16(8)
C27X N47X C24X C25X 5(7)
Ni6X N47X C24X C25X -175(4)
C22X C23X C24X N47X 8(10)
C533 C23X C24X N47X 177(5)
C22X C23X C24X C25X -158(7)
C533 C23X C24X C25X 10(9)
N47X C24X C25X C26X -15(7)
C23X C24X C25X C26X 152(7)
N47X C24X C25X C55X 175(6)
C23X C24X C25X C55X -17(11)
C24X C25X C26X C27X 18(6)
C55X C25X C26X C27X -172(6)
C24X C25X C26X C49X 178(5)
C55X C25X C26X C49X -12(9)
C24X N47X C27X C28X 177(6)
Ni6X N47X C27X C28X -2(10)
C24X N47X C27X C26X 6(7)
Ni6X N47X C27X C26X -173(4)
C25X C26X C27X C28X 173(7)
C49X C26X C27X C28X 14(10)
C25X C26X C27X N47X -16(7)
C49X C26X C27X N47X -175(5)
N47X C27X C28X C29X 27(10)
C26X C27X C28X C29X -163(7)
C27X C28X C29X N48X -17(10)
C27X C28X C29X C30X 146(7)
C32X N48X C29X C28X -179(6)
Ni6X N48X C29X C28X -15(9)
C32X N48X C29X C30X 15(7)
Ni6X N48X C29X C30X 179(4)
C28X C29X C30X C31X -164(6)
N48X C29X C30X C31X 1(7)
C28X C29X C30X C51X 6(10)
N48X C29X C30X C51X 172(5)
C29X C30X C31X C32X -17(7)
C51X C30X C31X C32X 173(5)
C29X C30X C31X C56X -174(6)
C51X C30X C31X C56X 16(10)
C29X N48X C32X C13X -178(5)
Ni6X N48X C32X C13X 20(8)
C29X N48X C32X C31X -25(6)
Ni6X N48X C32X C31X 172(4)
C82 C13X C32X N48X 165(6)
C14X C13X C32X N48X -34(8)
C82 C13X C32X C31X 18(9)
C14X C13X C32X C31X 179(6)
C30X C31X C32X N48X 27(6)
C56X C31X C32X N48X -177(6)
C30X C31X C32X C13X 177(6)
C56X C31X C32X C13X -26(9)
C15X C16X C45X C46X -90(8)
C17X C16X C45X C46X 111(7)
C21X C20X C47X C48X 85(7)
C19X C20X C47X C48X -69(7)
C25X C26X C49X C50X -77(7)
C27X C26X C49X C50X 77(7)
C31X C30X C51X C52X -91(7)
C29X C30X C51X C52X 100(7)
C522 C523 C533 C534 83(5)
C524 C523 C533 C534 -94(5)
C522 C523 C533 C538 -103(5)
C524 C523 C533 C538 80(5)
C522 C523 C533 C23X 15(7)
C524 C523 C533 C23X -162(14)
C522 C523 C533 C923 -175(30)
C524 C523 C533 C923 8(22)
C22X C23X C533 C534 81(8)
C24X C23X C533 C534 -86(5)
C22X C23X C533 C538 -80(9)
C24X C23X C533 C538 114(4)
C22X C23X C533 C523 -157(16)
C24X C23X C533 C523 37(8)
C22X C23X C533 C923 -161(12)
C24X C23X C533 C923 33(6)
C922 C923 C533 C534 85(6)
C924 C923 C533 C534 -119(7)
C922 C923 C533 C538 -114(6)
C924 C923 C533 C538 42(8)
C922 C923 C533 C523 0(24)
C924 C923 C533 C523 156(33)
C922 C923 C533 C23X 7(7)
C924 C923 C533 C23X 164(13)
C538 C533 C534 C535 0.0
C523 C533 C534 C535 173.9(15)
C23X C533 C534 C535 -162.6(15)
C923 C533 C534 C535 160(2)
C533 C534 C535 C536 0.0
C534 C535 C536 C537 0.0
C534 C535 C536 N44 177.6(13)
C539 N44 C536 C537 -119.0(12)
Fe1 N44 C536 C537 76.3(13)
C539 N44 C536 C535 63.3(14)
Fe1 N44 C536 C535 -101.4(12)
C535 C536 C537 C538 0.0
N44 C536 C537 C538 -177.6(13)
C536 C537 C538 C533 0.0
C534 C533 C538 C537 0.0
C523 C533 C538 C537 -173.9(16)
C23X C533 C538 C537 159(2)
C923 C533 C538 C537 -161(3)
C536 N44 C539 C540 -173.5(12)
Fe1 N44 C539 C540 -6.2(16)
C544 N43 C540 C541 0.8
Fe1 N43 C540 C541 166.9(6)
C544 N43 C540 C539 -178.1(10)
Fe1 N43 C540 C539 -12.0(9)
N44 C539 C540 N43 12.2(16)
N44 C539 C540 C541 -166.6(9)
N43 C540 C541 C542 -1.6
C539 C540 C541 C542 177.2(11)
C540 C541 C542 C543 0.3
C541 C542 C543 C544 1.5
C540 N43 C544 C543 1.2
Fe1 N43 C544 C543 -162.5(7)
C542 C543 C544 N43 -2.3
C632 C601 C602 C617 0.8
C606 C601 C602 C617 137.0
C632 C601 C602 C603 -137.7
C606 C601 C602 C603 -1.5
C601 C602 C603 C604 -0.1
C617 C602 C603 C604 -143.4
C601 C602 C603 C640 142.5
C617 C602 C603 C640 -0.8
C640 C603 C604 C651 -0.8
C602 C603 C604 C651 137.7
C640 C603 C604 C605 -137.4
C602 C603 C604 C605 1.1
C603 C604 C605 C606 -0.5
C651 C604 C605 C606 -140.8
C603 C604 C605 C642 142.2
C651 C604 C605 C642 1.9
C604 C605 C606 C601 -1.2
C642 C605 C606 C601 -138.4
C604 C605 C606 C649 137.9
C642 C605 C606 C649 0.7
C602 C601 C606 C605 2.2
C632 C601 C606 C605 142.6
C602 C601 C606 C649 -141.1
C632 C601 C606 C649 -0.6
C612 C607 C608 C609 0.5
C653 C607 C608 C609 143.8
C612 C607 C608 C644 -142.1
C653 C607 C608 C644 1.2
C607 C608 C609 C610 -0.9
C644 C608 C609 C610 138.4
C607 C608 C609 C652 -138.7
C644 C608 C609 C652 0.5
C608 C609 C610 C611 0.7
C652 C609 C610 C611 143.2
C608 C609 C610 C633 -143.4
C652 C609 C610 C633 -0.9
C609 C610 C611 C614 -138.3
C633 C610 C611 C614 1.6
C609 C610 C611 C612 -0.1
C633 C610 C611 C612 139.9
C608 C607 C612 C611 0.1
C653 C607 C612 C611 -139.3
C608 C607 C612 C631 137.5
C653 C607 C612 C631 -1.9
C610 C611 C612 C607 -0.3
C614 C611 C612 C607 142.1
C610 C611 C612 C631 -143.4
C614 C611 C612 C631 -0.9
C610 C611 C614 C639 -0.2
C612 C611 C614 C639 -141.8
C610 C611 C614 C623 141.5
C612 C611 C614 C623 0.0
C648 C616 C617 C625 -0.9
C640 C616 C617 C625 -142.7
C648 C616 C617 C602 143.0
C640 C616 C617 C602 1.2
C601 C602 C617 C625 0.7
C603 C602 C617 C625 144.3
C601 C602 C617 C616 -143.8
C603 C602 C617 C616 -0.2
C639 C614 C623 C647 0.1
C611 C614 C623 C647 -142.2
C639 C614 C623 C631 143.4
C611 C614 C623 C631 1.0
C616 C617 C625 C627 1.2
C602 C617 C625 C627 -138.7
C616 C617 C625 C646 138.8
C602 C617 C625 C646 -1.1
C652 C618 C626 C636 0.5
C645 C618 C626 C636 143.2
C652 C618 C626 C648 -144.0
C645 C618 C626 C648 -1.3
C645 C620 C627 C635 1.2
C648 C620 C627 C635 -139.2
C645 C620 C627 C625 139.6
C648 C620 C627 C625 -0.7
C617 C625 C627 C620 -0.4
C646 C625 C627 C620 -142.9
C617 C625 C627 C635 142.4
C646 C625 C627 C635 -0.1
C651 C613 C629 C640 0.2
C659 C613 C629 C640 142.9
C651 C613 C629 C636 -142.9
C659 C613 C629 C636 -0.2
C647 C623 C631 C634 -0.4
C614 C623 C631 C634 -143.3
C647 C623 C631 C612 141.2
C614 C623 C631 C612 -1.6
C607 C612 C631 C634 0.6
C611 C612 C631 C634 142.7
C607 C612 C631 C623 -140.4
C611 C612 C631 C623 1.6
C602 C601 C632 C646 -2.1
C606 C601 C632 C646 -142.6
C602 C601 C632 C621 141.3
C606 C601 C632 C621 0.9
C658 C621 C632 C646 -0.6
C649 C621 C632 C646 143.5
C658 C621 C632 C601 -144.9
C649 C621 C632 C601 -0.8
C655 C628 C633 C650 0.9
C652 C628 C633 C650 -141.4
C655 C628 C633 C610 141.6
C652 C628 C633 C610 -0.7
C611 C610 C633 C650 -2.3
C609 C610 C633 C650 142.4
C611 C610 C633 C628 -143.7
C609 C610 C633 C628 1.0
C623 C631 C634 C630 0.3
C612 C631 C634 C630 -137.5
C623 C631 C634 C654 138.6
C612 C631 C634 C654 0.9
C638 C630 C634 C631 -1.1
C658 C630 C634 C631 142.7
C638 C630 C634 C654 -143.4
C658 C630 C634 C654 0.4
C620 C627 C635 C656 -0.6
C625 C627 C635 C656 -143.1
C620 C627 C635 C619 142.5
C625 C627 C635 C619 0.0
C657 C619 C635 C656 0.9
C646 C619 C635 C656 142.5
C657 C619 C635 C627 -141.5
C646 C619 C635 C627 0.1
C618 C626 C636 C629 -136.9
C648 C626 C636 C629 4.4
C618 C626 C636 C655 -1.0
C648 C626 C636 C655 140.3
C640 C629 C636 C626 -3.1
C613 C629 C636 C626 140.3
C640 C629 C636 C655 -143.2
C613 C629 C636 C655 0.2
C647 C624 C637 C639 0.0
C643 C624 C637 C639 -137.3
C647 C624 C637 C641 137.3
C643 C624 C637 C641 0.0
C634 C630 C638 C647 2.0
C658 C630 C638 C647 -137.3
C634 C630 C638 C615 138.2
C658 C630 C638 C615 -1.1
C649 C615 C638 C630 0.7
C643 C615 C638 C630 -141.6
C649 C615 C638 C647 141.5
C643 C615 C638 C647 -0.8
C611 C614 C639 C637 138.3
C623 C614 C639 C637 0.7
C611 C614 C639 C650 -0.4
C623 C614 C639 C650 -138.0
C624 C637 C639 C614 -0.8
C641 C637 C639 C614 -142.1
C624 C637 C639 C650 141.6
C641 C637 C639 C650 0.2
C613 C629 C640 C603 0.2
C636 C629 C640 C603 139.2
C613 C629 C640 C616 -137.6
C636 C629 C640 C616 1.3
C604 C603 C640 C629 0.1
C602 C603 C640 C629 -141.7
C604 C603 C640 C616 143.3
C602 C603 C640 C616 1.5
C617 C616 C640 C629 141.6
C648 C616 C640 C629 -1.0
C617 C616 C640 C603 -1.6
C648 C616 C640 C603 -144.2
C624 C637 C641 C660 0.1
C639 C637 C641 C660 142.0
C624 C637 C641 C622 -142.5
C639 C637 C641 C622 -0.5
C659 C622 C641 C660 1.1
C650 C622 C641 C660 -142.7
C659 C622 C641 C637 144.5
C650 C622 C641 C637 0.7
C606 C605 C642 C643 -1.0
C604 C605 C642 C643 -143.4
C606 C605 C642 C660 141.3
C604 C605 C642 C660 -1.1
C660 C642 C643 C615 -137.7
C605 C642 C643 C615 -0.2
C660 C642 C643 C624 1.9
C605 C642 C643 C624 139.4
C649 C615 C643 C642 1.8
C638 C615 C643 C642 143.5
C649 C615 C643 C624 -142.0
C638 C615 C643 C624 -0.3
C637 C624 C643 C642 -1.1
C647 C624 C643 C642 -142.6
C637 C624 C643 C615 142.9
C647 C624 C643 C615 1.3
C609 C608 C644 C645 -0.8
C607 C608 C644 C645 141.7
C609 C608 C644 C656 -143.4
C607 C608 C644 C656 -1.0
C656 C644 C645 C620 1.4
C608 C644 C645 C620 -136.7
C656 C644 C645 C618 137.5
C608 C644 C645 C618 -0.6
C627 C620 C645 C644 -1.6
C648 C620 C645 C644 143.1
C627 C620 C645 C618 -143.5
C648 C620 C645 C618 1.2
C626 C618 C645 C644 -141.5
C652 C618 C645 C644 2.2
C626 C618 C645 C620 0.0
C652 C618 C645 C620 143.8
C601 C632 C646 C619 138.4
C621 C632 C646 C619 -1.1
C601 C632 C646 C625 1.8
C621 C632 C646 C625 -137.6
C657 C619 C646 C632 0.7
C635 C619 C646 C632 -140.9
C657 C619 C646 C625 141.5
C635 C619 C646 C625 -0.1
C617 C625 C646 C632 -0.2
C627 C625 C646 C632 141.7
C617 C625 C646 C619 -141.8
C627 C625 C646 C619 0.1
C631 C623 C647 C624 -138.7
C614 C623 C647 C624 -0.9
C631 C623 C647 C638 1.3
C614 C623 C647 C638 139.1
C637 C624 C647 C623 0.8
C643 C624 C647 C623 142.3
C637 C624 C647 C638 -143.3
C643 C624 C647 C638 -1.8
C630 C638 C647 C623 -2.1
C615 C638 C647 C623 -142.8
C630 C638 C647 C624 142.3
C615 C638 C647 C624 1.6
C617 C616 C648 C620 -0.3
C640 C616 C648 C620 138.0
C617 C616 C648 C626 -135.9
C640 C616 C648 C626 2.4
C627 C620 C648 C616 1.1
C645 C620 C648 C616 -143.1
C627 C620 C648 C626 142.2
C645 C620 C648 C626 -2.0
C618 C626 C648 C616 142.1
C636 C626 C648 C616 -4.1
C618 C626 C648 C620 2.0
C636 C626 C648 C620 -144.1
C643 C615 C649 C621 136.9
C638 C615 C649 C621 -0.2
C643 C615 C649 C606 -2.1
C638 C615 C649 C606 -139.2
C658 C621 C649 C615 0.1
C632 C621 C649 C615 -143.4
C658 C621 C649 C606 143.9
C632 C621 C649 C606 0.4
C605 C606 C649 C615 0.9
C601 C606 C649 C615 144.6
C605 C606 C649 C621 -143.6
C601 C606 C649 C621 0.1
C628 C633 C650 C639 138.1
C610 C633 C650 C639 1.7
C628 C633 C650 C622 -1.2
C610 C633 C650 C622 -137.6
C614 C639 C650 C633 -0.4
C637 C639 C650 C633 -143.2
C614 C639 C650 C622 143.0
C637 C639 C650 C622 0.2
C659 C622 C650 C633 0.3
C641 C622 C650 C633 143.7
C659 C622 C650 C639 -144.0
C641 C622 C650 C639 -0.5
C629 C613 C651 C660 139.1
C659 C613 C651 C660 0.7
C629 C613 C651 C604 -0.9
C659 C613 C651 C604 -139.3
C603 C604 C651 C613 1.2
C605 C604 C651 C613 142.5
C603 C604 C651 C660 -143.3
C605 C604 C651 C660 -2.0
C626 C618 C652 C628 0.2
C645 C618 C652 C628 -139.5
C626 C618 C652 C609 137.3
C645 C618 C652 C609 -2.5
C655 C628 C652 C618 -0.5
C633 C628 C652 C618 142.0
C655 C628 C652 C609 -142.3
C633 C628 C652 C609 0.2
C608 C609 C652 C618 1.2
C610 C609 C652 C618 -141.0
C608 C609 C652 C628 142.6
C610 C609 C652 C628 0.5
C612 C607 C653 C654 1.6
C608 C607 C653 C654 -143.3
C612 C607 C653 C656 143.9
C608 C607 C653 C656 -1.0
C656 C653 C654 C634 -137.4
C607 C653 C654 C634 -0.2
C656 C653 C654 C657 1.0
C607 C653 C654 C657 138.2
C631 C634 C654 C653 -1.1
C630 C634 C654 C653 141.8
C631 C634 C654 C657 -143.7
C630 C634 C654 C657 -0.7
C652 C628 C655 C636 0.0
C633 C628 C655 C636 -138.4
C652 C628 C655 C659 138.5
C633 C628 C655 C659 0.2
C626 C636 C655 C628 0.8
C629 C636 C655 C628 142.3
C626 C636 C655 C659 -141.7
C629 C636 C655 C659 -0.1
C627 C635 C656 C644 0.4
C619 C635 C656 C644 -137.9
C627 C635 C656 C653 138.1
C619 C635 C656 C653 -0.2
C645 C644 C656 C635 -0.9
C608 C644 C656 C635 142.4
C645 C644 C656 C653 -143.0
C608 C644 C656 C653 0.3
C654 C653 C656 C635 -0.7
C607 C653 C656 C635 -142.1
C654 C653 C656 C644 141.8
C607 C653 C656 C644 0.5
C646 C619 C657 C658 1.3
C635 C619 C657 C658 138.7
C646 C619 C657 C654 -138.0
C635 C619 C657 C654 -0.6
C653 C654 C657 C619 -0.3
C634 C654 C657 C619 143.5
C653 C654 C657 C658 -143.0
C634 C654 C657 C658 0.8
C649 C621 C658 C657 -137.2
C632 C621 C658 C657 2.7
C649 C621 C658 C630 -0.5
C632 C621 C658 C630 139.4
C619 C657 C658 C621 -3.0
C654 C657 C658 C621 140.2
C619 C657 C658 C630 -143.8
C654 C657 C658 C630 -0.6
C638 C630 C658 C621 1.0
C634 C630 C658 C621 -142.7
C638 C630 C658 C657 143.8
C634 C630 C658 C657 0.1
C650 C622 C659 C613 137.2
C641 C622 C659 C613 -1.6
C650 C622 C659 C655 0.8
C641 C622 C659 C655 -138.0
C651 C613 C659 C622 0.7
C629 C613 C659 C622 -141.4
C651 C613 C659 C655 142.1
C629 C613 C659 C655 0.1
C628 C655 C659 C622 -1.0
C636 C655 C659 C622 141.6
C628 C655 C659 C613 -142.6
C636 C655 C659 C613 0.0
C637 C641 C660 C642 0.7
C622 C641 C660 C642 139.1
C637 C641 C660 C651 -138.1
C622 C641 C660 C651 0.2
C643 C642 C660 C641 -1.8
C605 C642 C660 C641 -142.7
C643 C642 C660 C651 140.8
C605 C642 C660 C651 -0.2
C613 C651 C660 C641 -1.1
C604 C651 C660 C641 143.9
C613 C651 C660 C642 -143.7
C604 C651 C660 C642 1.3
C32A C1A C2A C17A 0.8
C06A C1A C2A C17A 137.0
C32A C1A C2A C3A -137.7
C06A C1A C2A C3A -1.5
C1A C2A C3A C04A -0.1
C17A C2A C3A C04A -143.4
C1A C2A C3A C40A 142.5
C17A C2A C3A C40A -0.8
C40A C3A C04A C51A -0.8
C2A C3A C04A C51A 137.7
C40A C3A C04A C05A -137.4
C2A C3A C04A C05A 1.1
C3A C04A C05A C06A -0.5
C51A C04A C05A C06A -140.8
C3A C04A C05A C42A 142.2
C51A C04A C05A C42A 1.9
C04A C05A C06A C1A -1.2
C42A C05A C06A C1A -138.4
C04A C05A C06A C49A 137.9
C42A C05A C06A C49A 0.7
C2A C1A C06A C05A 2.2
C32A C1A C06A C05A 142.6
C2A C1A C06A C49A -141.0
C32A C1A C06A C49A -0.6
C12A C07A C8A C9A 0.5
C53A C07A C8A C9A 143.8
C12A C07A C8A C44A -142.1
C53A C07A C8A C44A 1.2
C07A C8A C9A C10A -0.9
C44A C8A C9A C10A 138.4
C07A C8A C9A C52A -138.7
C44A C8A C9A C52A 0.5
C8A C9A C10A C11A 0.7
C52A C9A C10A C11A 143.2
C8A C9A C10A C33A -143.4
C52A C9A C10A C33A -0.9
C9A C10A C11A C14A -138.3
C33A C10A C11A C14A 1.6
C9A C10A C11A C12A 0.0
C33A C10A C11A C12A 139.9
C8A C07A C12A C11A 0.1
C53A C07A C12A C11A -139.2
C8A C07A C12A C31A 137.5
C53A C07A C12A C31A -1.9
C10A C11A C12A C07A -0.4
C14A C11A C12A C07A 142.1
C10A C11A C12A C31A -143.4
C14A C11A C12A C31A -0.9
C10A C11A C14A C39A -0.3
C12A C11A C14A C39A -141.8
C10A C11A C14A C23A 141.5
C12A C11A C14A C23A -0.1
C48A C16A C17A C25A -0.9
C40A C16A C17A C25A -142.7
C48A C16A C17A C2A 143.0
C40A C16A C17A C2A 1.2
C1A C2A C17A C25A 0.8
C3A C2A C17A C25A 144.3
C1A C2A C17A C16A -143.8
C3A C2A C17A C16A -0.3
C39A C14A C23A C47A 0.1
C11A C14A C23A C47A -142.2
C39A C14A C23A C31A 143.4
C11A C14A C23A C31A 1.0
C16A C17A C25A C27A 1.2
C2A C17A C25A C27A -138.7
C16A C17A C25A C46A 138.8
C2A C17A C25A C46A -1.1
C52A C18A C26A C36A 0.5
C45A C18A C26A C36A 143.2
C52A C18A C26A C48A -144.0
C45A C18A C26A C48A -1.3
C45A C20A C27A C35A 1.2
C48A C20A C27A C35A -139.2
C45A C20A C27A C25A 139.6
C48A C20A C27A C25A -0.8
C17A C25A C27A C20A -0.4
C46A C25A C27A C20A -142.9
C17A C25A C27A C35A 142.4
C46A C25A C27A C35A -0.1
C51A C13A C29A C40A 0.2
C59A C13A C29A C40A 142.9
C51A C13A C29A C36A -142.9
C59A C13A C29A C36A -0.1
C47A C23A C31A C34A -0.4
C14A C23A C31A C34A -143.3
C47A C23A C31A C12A 141.2
C14A C23A C31A C12A -1.6
C07A C12A C31A C34A 0.6
C11A C12A C31A C34A 142.7
C07A C12A C31A C23A -140.4
C11A C12A C31A C23A 1.6
C2A C1A C32A C46A -2.1
C06A C1A C32A C46A -142.6
C2A C1A C32A C21A 141.3
C06A C1A C32A C21A 0.9
C58A C21A C32A C46A -0.6
C49A C21A C32A C46A 143.5
C58A C21A C32A C1A -144.9
C49A C21A C32A C1A -0.8
C55A C28A C33A C50A 0.9
C52A C28A C33A C50A -141.4
C55A C28A C33A C10A 141.6
C52A C28A C33A C10A -0.7
C11A C10A C33A C50A -2.3
C9A C10A C33A C50A 142.4
C11A C10A C33A C28A -143.7
C9A C10A C33A C28A 1.0
C23A C31A C34A C30A 0.3
C12A C31A C34A C30A -137.5
C23A C31A C34A C54A 138.6
C12A C31A C34A C54A 0.9
C38A C30A C34A C31A -1.1
C58A C30A C34A C31A 142.7
C38A C30A C34A C54A -143.4
C58A C30A C34A C54A 0.4
C20A C27A C35A C56A -0.6
C25A C27A C35A C56A -143.1
C20A C27A C35A C19A 142.5
C25A C27A C35A C19A 0.0
C57A C19A C35A C56A 0.9
C46A C19A C35A C56A 142.5
C57A C19A C35A C27A -141.6
C46A C19A C35A C27A 0.1
C18A C26A C36A C29A -136.9
C48A C26A C36A C29A 4.3
C18A C26A C36A C55A -1.0
C48A C26A C36A C55A 140.3
C40A C29A C36A C26A -3.0
C13A C29A C36A C26A 140.3
C40A C29A C36A C55A -143.2
C13A C29A C36A C55A 0.2
C47A C24A C37A C39A 0.0
C43A C24A C37A C39A -137.3
C47A C24A C37A C41A 137.3
C43A C24A C37A C41A 0.0
C34A C30A C38A C47A 2.0
C58A C30A C38A C47A -137.3
C34A C30A C38A C15A 138.2
C58A C30A C38A C15A -1.1
C49A C15A C38A C30A 0.7
C43A C15A C38A C30A -141.5
C49A C15A C38A C47A 141.5
C43A C15A C38A C47A -0.8
C11A C14A C39A C37A 138.3
C23A C14A C39A C37A 0.7
C11A C14A C39A C50A -0.4
C23A C14A C39A C50A -138.0
C24A C37A C39A C14A -0.8
C41A C37A C39A C14A -142.1
C24A C37A C39A C50A 141.6
C41A C37A C39A C50A 0.2
C13A C29A C40A C3A 0.2
C36A C29A C40A C3A 139.2
C13A C29A C40A C16A -137.7
C36A C29A C40A C16A 1.3
C04A C3A C40A C29A 0.1
C2A C3A C40A C29A -141.7
C04A C3A C40A C16A 143.3
C2A C3A C40A C16A 1.5
C17A C16A C40A C29A 141.6
C48A C16A C40A C29A -1.0
C17A C16A C40A C3A -1.6
C48A C16A C40A C3A -144.2
C24A C37A C41A C60A 0.1
C39A C37A C41A C60A 142.0
C24A C37A C41A C22A -142.4
C39A C37A C41A C22A -0.5
C59A C22A C41A C60A 1.1
C50A C22A C41A C60A -142.7
C59A C22A C41A C37A 144.5
C50A C22A C41A C37A 0.7
C06A C05A C42A C43A -1.0
C04A C05A C42A C43A -143.4
C06A C05A C42A C60A 141.3
C04A C05A C42A C60A -1.1
C60A C42A C43A C15A -137.7
C05A C42A C43A C15A -0.2
C60A C42A C43A C24A 1.9
C05A C42A C43A C24A 139.4
C49A C15A C43A C42A 1.8
C38A C15A C43A C42A 143.5
C49A C15A C43A C24A -142.0
C38A C15A C43A C24A -0.3
C37A C24A C43A C42A -1.0
C47A C24A C43A C42A -142.6
C37A C24A C43A C15A 142.9
C47A C24A C43A C15A 1.3
C9A C8A C44A C45A -0.8
C07A C8A C44A C45A 141.7
C9A C8A C44A C56A -143.4
C07A C8A C44A C56A -0.9
C56A C44A C45A C20A 1.5
C8A C44A C45A C20A -136.6
C56A C44A C45A C18A 137.5
C8A C44A C45A C18A -0.6
C27A C20A C45A C44A -1.6
C48A C20A C45A C44A 143.1
C27A C20A C45A C18A -143.5
C48A C20A C45A C18A 1.2
C26A C18A C45A C44A -141.5
C52A C18A C45A C44A 2.2
C26A C18A C45A C20A 0.0
C52A C18A C45A C20A 143.8
C1A C32A C46A C19A 138.4
C21A C32A C46A C19A -1.1
C1A C32A C46A C25A 1.8
C21A C32A C46A C25A -137.6
C57A C19A C46A C32A 0.7
C35A C19A C46A C32A -140.9
C57A C19A C46A C25A 141.5
C35A C19A C46A C25A -0.1
C17A C25A C46A C32A -0.2
C27A C25A C46A C32A 141.7
C17A C25A C46A C19A -141.8
C27A C25A C46A C19A 0.1
C31A C23A C47A C24A -138.8
C14A C23A C47A C24A -0.9
C31A C23A C47A C38A 1.3
C14A C23A C47A C38A 139.1
C37A C24A C47A C23A 0.9
C43A C24A C47A C23A 142.3
C37A C24A C47A C38A -143.3
C43A C24A C47A C38A -1.8
C30A C38A C47A C23A -2.1
C15A C38A C47A C23A -142.8
C30A C38A C47A C24A 142.3
C15A C38A C47A C24A 1.6
C17A C16A C48A C20A -0.3
C40A C16A C48A C20A 138.0
C17A C16A C48A C26A -135.9
C40A C16A C48A C26A 2.4
C27A C20A C48A C16A 1.1
C45A C20A C48A C16A -143.1
C27A C20A C48A C26A 142.2
C45A C20A C48A C26A -2.0
C18A C26A C48A C16A 142.1
C36A C26A C48A C16A -4.0
C18A C26A C48A C20A 2.0
C36A C26A C48A C20A -144.1
C43A C15A C49A C21A 136.9
C38A C15A C49A C21A -0.2
C43A C15A C49A C06A -2.1
C38A C15A C49A C06A -139.2
C58A C21A C49A C15A 0.2
C32A C21A C49A C15A -143.4
C58A C21A C49A C06A 143.9
C32A C21A C49A C06A 0.4
C05A C06A C49A C15A 0.9
C1A C06A C49A C15A 144.6
C05A C06A C49A C21A -143.6
C1A C06A C49A C21A 0.1
C28A C33A C50A C39A 138.1
C10A C33A C50A C39A 1.7
C28A C33A C50A C22A -1.1
C10A C33A C50A C22A -137.6
C14A C39A C50A C33A -0.4
C37A C39A C50A C33A -143.2
C14A C39A C50A C22A 143.0
C37A C39A C50A C22A 0.2
C59A C22A C50A C33A 0.3
C41A C22A C50A C33A 143.7
C59A C22A C50A C39A -144.0
C41A C22A C50A C39A -0.5
C29A C13A C51A C60A 139.1
C59A C13A C51A C60A 0.7
C29A C13A C51A C04A -0.9
C59A C13A C51A C04A -139.3
C3A C04A C51A C13A 1.2
C05A C04A C51A C13A 142.5
C3A C04A C51A C60A -143.3
C05A C04A C51A C60A -2.0
C26A C18A C52A C28A 0.2
C45A C18A C52A C28A -139.5
C26A C18A C52A C9A 137.3
C45A C18A C52A C9A -2.5
C55A C28A C52A C18A -0.4
C33A C28A C52A C18A 142.0
C55A C28A C52A C9A -142.3
C33A C28A C52A C9A 0.2
C8A C9A C52A C18A 1.1
C10A C9A C52A C18A -141.0
C8A C9A C52A C28A 142.6
C10A C9A C52A C28A 0.5
C12A C07A C53A C54A 1.6
C8A C07A C53A C54A -143.3
C12A C07A C53A C56A 143.9
C8A C07A C53A C56A -1.0
C56A C53A C54A C34A -137.4
C07A C53A C54A C34A -0.1
C56A C53A C54A C57A 1.0
C07A C53A C54A C57A 138.2
C31A C34A C54A C53A -1.1
C30A C34A C54A C53A 141.8
C31A C34A C54A C57A -143.7
C30A C34A C54A C57A -0.7
C52A C28A C55A C36A -0.1
C33A C28A C55A C36A -138.4
C52A C28A C55A C59A 138.5
C33A C28A C55A C59A 0.2
C26A C36A C55A C28A 0.7
C29A C36A C55A C28A 142.3
C26A C36A C55A C59A -141.7
C29A C36A C55A C59A -0.1
C27A C35A C56A C44A 0.4
C19A C35A C56A C44A -137.9
C27A C35A C56A C53A 138.1
C19A C35A C56A C53A -0.2
C45A C44A C56A C35A -0.9
C8A C44A C56A C35A 142.4
C45A C44A C56A C53A -143.0
C8A C44A C56A C53A 0.3
C54A C53A C56A C35A -0.7
C07A C53A C56A C35A -142.1
C54A C53A C56A C44A 141.8
C07A C53A C56A C44A 0.4
C46A C19A C57A C58A 1.3
C35A C19A C57A C58A 138.7
C46A C19A C57A C54A -138.0
C35A C19A C57A C54A -0.6
C53A C54A C57A C19A -0.3
C34A C54A C57A C19A 143.5
C53A C54A C57A C58A -143.0
C34A C54A C57A C58A 0.8
C49A C21A C58A C57A -137.2
C32A C21A C58A C57A 2.7
C49A C21A C58A C30A -0.5
C32A C21A C58A C30A 139.4
C19A C57A C58A C21A -3.0
C54A C57A C58A C21A 140.2
C19A C57A C58A C30A -143.7
C54A C57A C58A C30A -0.5
C38A C30A C58A C21A 1.0
C34A C30A C58A C21A -142.7
C38A C30A C58A C57A 143.8
C34A C30A C58A C57A 0.1
C50A C22A C59A C13A 137.3
C41A C22A C59A C13A -1.6
C50A C22A C59A C55A 0.8
C41A C22A C59A C55A -138.0
C51A C13A C59A C22A 0.7
C29A C13A C59A C22A -141.4
C51A C13A C59A C55A 142.1
C29A C13A C59A C55A 0.1
C28A C55A C59A C22A -1.0
C36A C55A C59A C22A 141.6
C28A C55A C59A C13A -142.6
C36A C55A C59A C13A 0.0
C37A C41A C60A C42A 0.7
C22A C41A C60A C42A 139.1
C37A C41A C60A C51A -138.1
C22A C41A C60A C51A 0.2
C43A C42A C60A C41A -1.8
C05A C42A C60A C41A -142.7
C43A C42A C60A C51A 140.8
C05A C42A C60A C51A -0.1
C13A C51A C60A C41A -1.1
C04A C51A C60A C41A 143.9
C13A C51A C60A C42A -143.7
C04A C51A C60A C42A 1.3
C732 C701 C702 C717 0.8
C706 C701 C702 C717 137.0
C732 C701 C702 C703 -137.7
C706 C701 C702 C703 -1.5
C701 C702 C703 C704 -0.1
C717 C702 C703 C704 -143.4
C701 C702 C703 C740 142.5
C717 C702 C703 C740 -0.8
C740 C703 C704 C751 -0.8
C702 C703 C704 C751 137.7
C740 C703 C704 C705 -137.4
C702 C703 C704 C705 1.1
C703 C704 C705 C706 -0.5
C751 C704 C705 C706 -140.8
C703 C704 C705 C742 142.2
C751 C704 C705 C742 1.9
C704 C705 C706 C701 -1.2
C742 C705 C706 C701 -138.4
C704 C705 C706 C749 137.9
C742 C705 C706 C749 0.7
C702 C701 C706 C705 2.2
C732 C701 C706 C705 142.6
C702 C701 C706 C749 -141.0
C732 C701 C706 C749 -0.6
C712 C707 C708 C709 0.5
C753 C707 C708 C709 143.8
C712 C707 C708 C744 -142.1
C753 C707 C708 C744 1.2
C707 C708 C709 C710 -0.8
C744 C708 C709 C710 138.4
C707 C708 C709 C752 -138.7
C744 C708 C709 C752 0.5
C708 C709 C710 C711 0.7
C752 C709 C710 C711 143.2
C708 C709 C710 C733 -143.4
C752 C709 C710 C733 -0.9
C709 C710 C711 C714 -138.3
C733 C710 C711 C714 1.6
C709 C710 C711 C712 0.0
C733 C710 C711 C712 139.9
C708 C707 C712 C711 0.2
C753 C707 C712 C711 -139.2
C708 C707 C712 C731 137.5
C753 C707 C712 C731 -1.9
C710 C711 C712 C707 -0.4
C714 C711 C712 C707 142.1
C710 C711 C712 C731 -143.4
C714 C711 C712 C731 -0.9
C710 C711 C714 C739 -0.2
C712 C711 C714 C739 -141.8
C710 C711 C714 C723 141.5
C712 C711 C714 C723 -0.1
C748 C716 C717 C725 -0.9
C740 C716 C717 C725 -142.7
C748 C716 C717 C702 143.0
C740 C716 C717 C702 1.2
C701 C702 C717 C725 0.7
C703 C702 C717 C725 144.3
C701 C702 C717 C716 -143.8
C703 C702 C717 C716 -0.2
C739 C714 C723 C747 0.1
C711 C714 C723 C747 -142.2
C739 C714 C723 C731 143.4
C711 C714 C723 C731 1.0
C716 C717 C725 C727 1.2
C702 C717 C725 C727 -138.7
C716 C717 C725 C746 138.8
C702 C717 C725 C746 -1.1
C752 C718 C726 C736 0.5
C745 C718 C726 C736 143.2
C752 C718 C726 C748 -144.0
C745 C718 C726 C748 -1.2
C745 C720 C727 C735 1.1
C748 C720 C727 C735 -139.2
C745 C720 C727 C725 139.6
C748 C720 C727 C725 -0.7
C717 C725 C727 C720 -0.4
C746 C725 C727 C720 -142.9
C717 C725 C727 C735 142.4
C746 C725 C727 C735 -0.1
C751 C713 C729 C740 0.2
C759 C713 C729 C740 142.9
C751 C713 C729 C736 -142.9
C759 C713 C729 C736 -0.2
C747 C723 C731 C734 -0.4
C714 C723 C731 C734 -143.2
C747 C723 C731 C712 141.2
C714 C723 C731 C712 -1.6
C707 C712 C731 C734 0.7
C711 C712 C731 C734 142.7
C707 C712 C731 C723 -140.4
C711 C712 C731 C723 1.6
C702 C701 C732 C746 -2.1
C706 C701 C732 C746 -142.6
C702 C701 C732 C721 141.3
C706 C701 C732 C721 0.8
C758 C721 C732 C746 -0.6
C749 C721 C732 C746 143.5
C758 C721 C732 C701 -144.9
C749 C721 C732 C701 -0.8
C755 C728 C733 C750 0.9
C752 C728 C733 C750 -141.4
C755 C728 C733 C710 141.6
C752 C728 C733 C710 -0.7
C711 C710 C733 C750 -2.3
C709 C710 C733 C750 142.4
C711 C710 C733 C728 -143.7
C709 C710 C733 C728 1.0
C723 C731 C734 C730 0.3
C712 C731 C734 C730 -137.5
C723 C731 C734 C754 138.6
C712 C731 C734 C754 0.9
C738 C730 C734 C731 -1.1
C758 C730 C734 C731 142.7
C738 C730 C734 C754 -143.4
C758 C730 C734 C754 0.4
C720 C727 C735 C756 -0.6
C725 C727 C735 C756 -143.1
C720 C727 C735 C719 142.5
C725 C727 C735 C719 0.0
C757 C719 C735 C756 0.9
C746 C719 C735 C756 142.5
C757 C719 C735 C727 -141.5
C746 C719 C735 C727 0.1
C718 C726 C736 C729 -136.9
C748 C726 C736 C729 4.3
C718 C726 C736 C755 -1.0
C748 C726 C736 C755 140.3
C740 C729 C736 C726 -3.1
C713 C729 C736 C726 140.3
C740 C729 C736 C755 -143.2
C713 C729 C736 C755 0.2
C747 C724 C737 C739 0.0
C743 C724 C737 C739 -137.3
C747 C724 C737 C741 137.3
C743 C724 C737 C741 0.0
C734 C730 C738 C747 2.0
C758 C730 C738 C747 -137.3
C734 C730 C738 C715 138.2
C758 C730 C738 C715 -1.1
C749 C715 C738 C730 0.7
C743 C715 C738 C730 -141.6
C749 C715 C738 C747 141.5
C743 C715 C738 C747 -0.8
C711 C714 C739 C737 138.3
C723 C714 C739 C737 0.7
C711 C714 C739 C750 -0.4
C723 C714 C739 C750 -138.0
C724 C737 C739 C714 -0.8
C741 C737 C739 C714 -142.1
C724 C737 C739 C750 141.6
C741 C737 C739 C750 0.2
C713 C729 C740 C703 0.2
C736 C729 C740 C703 139.2
C713 C729 C740 C716 -137.7
C736 C729 C740 C716 1.3
C704 C703 C740 C729 0.1
C702 C703 C740 C729 -141.7
C704 C703 C740 C716 143.3
C702 C703 C740 C716 1.5
C717 C716 C740 C729 141.6
C748 C716 C740 C729 -1.0
C717 C716 C740 C703 -1.7
C748 C716 C740 C703 -144.2
C724 C737 C741 C760 0.1
C739 C737 C741 C760 142.0
C724 C737 C741 C722 -142.5
C739 C737 C741 C722 -0.6
C759 C722 C741 C760 1.0
C750 C722 C741 C760 -142.7
C759 C722 C741 C737 144.5
C750 C722 C741 C737 0.7
C706 C705 C742 C743 -1.0
C704 C705 C742 C743 -143.4
C706 C705 C742 C760 141.3
C704 C705 C742 C760 -1.1
C760 C742 C743 C724 1.9
C705 C742 C743 C724 139.4
C760 C742 C743 C715 -137.7
C705 C742 C743 C715 -0.2
C737 C724 C743 C742 -1.0
C747 C724 C743 C742 -142.6
C737 C724 C743 C715 142.9
C747 C724 C743 C715 1.3
C749 C715 C743 C742 1.8
C738 C715 C743 C742 143.5
C749 C715 C743 C724 -142.0
C738 C715 C743 C724 -0.3
C709 C708 C744 C745 -0.8
C707 C708 C744 C745 141.7
C709 C708 C744 C756 -143.4
C707 C708 C744 C756 -0.9
C756 C744 C745 C720 1.4
C708 C744 C745 C720 -136.6
C756 C744 C745 C718 137.5
C708 C744 C745 C718 -0.6
C727 C720 C745 C744 -1.6
C748 C720 C745 C744 143.1
C727 C720 C745 C718 -143.5
C748 C720 C745 C718 1.2
C726 C718 C745 C744 -141.5
C752 C718 C745 C744 2.2
C726 C718 C745 C720 0.0
C752 C718 C745 C720 143.8
C701 C732 C746 C719 138.4
C721 C732 C746 C719 -1.1
C701 C732 C746 C725 1.8
C721 C732 C746 C725 -137.6
C757 C719 C746 C732 0.7
C735 C719 C746 C732 -140.9
C757 C719 C746 C725 141.5
C735 C719 C746 C725 -0.1
C717 C725 C746 C732 -0.2
C727 C725 C746 C732 141.7
C717 C725 C746 C719 -141.8
C727 C725 C746 C719 0.1
C731 C723 C747 C724 -138.7
C714 C723 C747 C724 -0.9
C731 C723 C747 C738 1.3
C714 C723 C747 C738 139.1
C737 C724 C747 C723 0.8
C743 C724 C747 C723 142.3
C737 C724 C747 C738 -143.3
C743 C724 C747 C738 -1.8
C730 C738 C747 C723 -2.1
C715 C738 C747 C723 -142.8
C730 C738 C747 C724 142.3
C715 C738 C747 C724 1.6
C717 C716 C748 C720 -0.3
C740 C716 C748 C720 138.0
C717 C716 C748 C726 -135.9
C740 C716 C748 C726 2.3
C727 C720 C748 C716 1.1
C745 C720 C748 C716 -143.1
C727 C720 C748 C726 142.2
C745 C720 C748 C726 -1.9
C718 C726 C748 C716 142.1
C736 C726 C748 C716 -4.0
C718 C726 C748 C720 2.0
C736 C726 C748 C720 -144.1
C743 C715 C749 C721 136.9
C738 C715 C749 C721 -0.2
C743 C715 C749 C706 -2.1
C738 C715 C749 C706 -139.2
C758 C721 C749 C715 0.1
C732 C721 C749 C715 -143.4
C758 C721 C749 C706 143.9
C732 C721 C749 C706 0.4
C705 C706 C749 C715 0.9
C701 C706 C749 C715 144.6
C705 C706 C749 C721 -143.6
C701 C706 C749 C721 0.1
C728 C733 C750 C739 138.1
C710 C733 C750 C739 1.7
C728 C733 C750 C722 -1.2
C710 C733 C750 C722 -137.6
C714 C739 C750 C733 -0.3
C737 C739 C750 C733 -143.2
C714 C739 C750 C722 143.0
C737 C739 C750 C722 0.2
C759 C722 C750 C733 0.3
C741 C722 C750 C733 143.7
C759 C722 C750 C739 -144.0
C741 C722 C750 C739 -0.6
C729 C713 C751 C760 139.1
C759 C713 C751 C760 0.7
C729 C713 C751 C704 -0.9
C759 C713 C751 C704 -139.3
C703 C704 C751 C713 1.2
C705 C704 C751 C713 142.5
C703 C704 C751 C760 -143.3
C705 C704 C751 C760 -2.0
C726 C718 C752 C728 0.2
C745 C718 C752 C728 -139.5
C726 C718 C752 C709 137.3
C745 C718 C752 C709 -2.5
C755 C728 C752 C718 -0.4
C733 C728 C752 C718 142.0
C755 C728 C752 C709 -142.2
C733 C728 C752 C709 0.2
C708 C709 C752 C718 1.2
C710 C709 C752 C718 -141.0
C708 C709 C752 C728 142.6
C710 C709 C752 C728 0.5
C712 C707 C753 C754 1.7
C708 C707 C753 C754 -143.3
C712 C707 C753 C756 144.0
C708 C707 C753 C756 -1.0
C756 C753 C754 C734 -137.4
C707 C753 C754 C734 -0.2
C756 C753 C754 C757 1.0
C707 C753 C754 C757 138.2
C731 C734 C754 C753 -1.1
C730 C734 C754 C753 141.8
C731 C734 C754 C757 -143.7
C730 C734 C754 C757 -0.7
C752 C728 C755 C736 -0.1
C733 C728 C755 C736 -138.4
C752 C728 C755 C759 138.5
C733 C728 C755 C759 0.1
C726 C736 C755 C728 0.8
C729 C736 C755 C728 142.3
C726 C736 C755 C759 -141.7
C729 C736 C755 C759 -0.1
C727 C735 C756 C744 0.4
C719 C735 C756 C744 -137.9
C727 C735 C756 C753 138.0
C719 C735 C756 C753 -0.2
C745 C744 C756 C735 -0.8
C708 C744 C756 C735 142.4
C745 C744 C756 C753 -143.0
C708 C744 C756 C753 0.3
C754 C753 C756 C735 -0.7
C707 C753 C756 C735 -142.1
C754 C753 C756 C744 141.8
C707 C753 C756 C744 0.5
C746 C719 C757 C758 1.3
C735 C719 C757 C758 138.7
C746 C719 C757 C754 -138.0
C735 C719 C757 C754 -0.6
C753 C754 C757 C719 -0.3
C734 C754 C757 C719 143.5
C753 C754 C757 C758 -143.0
C734 C754 C757 C758 0.8
C749 C721 C758 C757 -137.2
C732 C721 C758 C757 2.7
C749 C721 C758 C730 -0.5
C732 C721 C758 C730 139.4
C719 C757 C758 C721 -3.0
C754 C757 C758 C721 140.2
C719 C757 C758 C730 -143.8
C754 C757 C758 C730 -0.6
C738 C730 C758 C721 1.0
C734 C730 C758 C721 -142.7
C738 C730 C758 C757 143.8
C734 C730 C758 C757 0.1
C750 C722 C759 C713 137.2
C741 C722 C759 C713 -1.5
C750 C722 C759 C755 0.8
C741 C722 C759 C755 -138.0
C751 C713 C759 C722 0.6
C729 C713 C759 C722 -141.4
C751 C713 C759 C755 142.1
C729 C713 C759 C755 0.1
C728 C755 C759 C722 -1.0
C736 C755 C759 C722 141.6
C728 C755 C759 C713 -142.6
C736 C755 C759 C713 0.0
C737 C741 C760 C742 0.7
C722 C741 C760 C742 139.1
C737 C741 C760 C751 -138.1
C722 C741 C760 C751 0.3
C743 C742 C760 C741 -1.8
C705 C742 C760 C741 -142.7
C743 C742 C760 C751 140.8
C705 C742 C760 C751 -0.2
C713 C751 C760 C741 -1.2
C704 C751 C760 C741 143.9
C713 C751 C760 C742 -143.7
C704 C751 C760 C742 1.3
C32B C1B C2B C17B 0.8
C06B C1B C2B C17B 137.0
C32B C1B C2B C3B -137.7
C06B C1B C2B C3B -1.5
C1B C2B C3B C04B -0.1
C17B C2B C3B C04B -143.4
C1B C2B C3B C40B 142.5
C17B C2B C3B C40B -0.8
C40B C3B C04B C51B -0.8
C2B C3B C04B C51B 137.7
C40B C3B C04B C05B -137.4
C2B C3B C04B C05B 1.1
C3B C04B C05B C06B -0.5
C51B C04B C05B C06B -140.8
C3B C04B C05B C42B 142.2
C51B C04B C05B C42B 1.9
C04B C05B C06B C1B -1.2
C42B C05B C06B C1B -138.4
C04B C05B C06B C49B 138.0
C42B C05B C06B C49B 0.7
C2B C1B C06B C05B 2.2
C32B C1B C06B C05B 142.6
C2B C1B C06B C49B -141.0
C32B C1B C06B C49B -0.6
C12B C07B C8B C09B 0.5
C53B C07B C8B C09B 143.8
C12B C07B C8B C44B -142.1
C53B C07B C8B C44B 1.2
C07B C8B C09B C10B -0.8
C44B C8B C09B C10B 138.4
C07B C8B C09B C52B -138.7
C44B C8B C09B C52B 0.5
C8B C09B C10B C11B 0.6
C52B C09B C10B C11B 143.1
C8B C09B C10B C33B -143.4
C52B C09B C10B C33B -0.9
C09B C10B C11B C14B -138.3
C33B C10B C11B C14B 1.6
C09B C10B C11B C12B 0.0
C33B C10B C11B C12B 139.9
C8B C07B C12B C11B 0.2
C53B C07B C12B C11B -139.2
C8B C07B C12B C31B 137.5
C53B C07B C12B C31B -1.9
C10B C11B C12B C07B -0.4
C14B C11B C12B C07B 142.1
C10B C11B C12B C31B -143.4
C14B C11B C12B C31B -0.9
C10B C11B C14B C39B -0.2
C12B C11B C14B C39B -141.7
C10B C11B C14B C23B 141.5
C12B C11B C14B C23B -0.1
C48B C16B C17B C25B -0.9
C40B C16B C17B C25B -142.7
C48B C16B C17B C2B 143.0
C40B C16B C17B C2B 1.2
C1B C2B C17B C25B 0.7
C3B C2B C17B C25B 144.3
C1B C2B C17B C16B -143.8
C3B C2B C17B C16B -0.3
C39B C14B C23B C47B 0.1
C11B C14B C23B C47B -142.2
C39B C14B C23B C31B 143.3
C11B C14B C23B C31B 1.0
C16B C17B C25B C27B 1.2
C2B C17B C25B C27B -138.7
C16B C17B C25B C46B 138.8
C2B C17B C25B C46B -1.1
C52B C18B C26B C36B 0.5
C45B C18B C26B C36B 143.2
C52B C18B C26B C48B -144.0
C45B C18B C26B C48B -1.3
C45B C20B C27B C35B 1.2
C48B C20B C27B C35B -139.2
C45B C20B C27B C25B 139.6
C48B C20B C27B C25B -0.8
C17B C25B C27B C20B -0.4
C46B C25B C27B C20B -142.8
C17B C25B C27B C35B 142.4
C46B C25B C27B C35B -0.1
C51B C13B C29B C40B 0.2
C59B C13B C29B C40B 142.9
C51B C13B C29B C36B -142.9
C59B C13B C29B C36B -0.2
C47B C23B C31B C34B -0.4
C14B C23B C31B C34B -143.2
C47B C23B C31B C12B 141.2
C14B C23B C31B C12B -1.6
C07B C12B C31B C34B 0.7
C11B C12B C31B C34B 142.7
C07B C12B C31B C23B -140.4
C11B C12B C31B C23B 1.6
C2B C1B C32B C46B -2.1
C06B C1B C32B C46B -142.6
C2B C1B C32B C21B 141.3
C06B C1B C32B C21B 0.9
C58B C21B C32B C46B -0.6
C49B C21B C32B C46B 143.5
C58B C21B C32B C1B -144.9
C49B C21B C32B C1B -0.8
C55B C28B C33B C50B 0.9
C52B C28B C33B C50B -141.4
C55B C28B C33B C10B 141.6
C52B C28B C33B C10B -0.7
C11B C10B C33B C50B -2.3
C09B C10B C33B C50B 142.4
C11B C10B C33B C28B -143.7
C09B C10B C33B C28B 1.0
C23B C31B C34B C30B 0.3
C12B C31B C34B C30B -137.5
C23B C31B C34B C54B 138.6
C12B C31B C34B C54B 0.9
C38B C30B C34B C31B -1.1
C58B C30B C34B C31B 142.7
C38B C30B C34B C54B -143.4
C58B C30B C34B C54B 0.4
C20B C27B C35B C56B -0.6
C25B C27B C35B C56B -143.1
C20B C27B C35B C19B 142.5
C25B C27B C35B C19B 0.0
C57B C19B C35B C56B 0.9
C46B C19B C35B C56B 142.5
C57B C19B C35B C27B -141.6
C46B C19B C35B C27B 0.1
C18B C26B C36B C29B -136.9
C48B C26B C36B C29B 4.3
C18B C26B C36B C55B -1.0
C48B C26B C36B C55B 140.3
C40B C29B C36B C26B -3.1
C13B C29B C36B C26B 140.3
C40B C29B C36B C55B -143.2
C13B C29B C36B C55B 0.2
C47B C24B C37B C39B 0.0
C43B C24B C37B C39B -137.2
C47B C24B C37B C41B 137.3
C43B C24B C37B C41B 0.0
C34B C30B C38B C47B 2.0
C58B C30B C38B C47B -137.3
C34B C30B C38B C15B 138.2
C58B C30B C38B C15B -1.1
C49B C15B C38B C30B 0.7
C43B C15B C38B C30B -141.5
C49B C15B C38B C47B 141.5
C43B C15B C38B C47B -0.8
C11B C14B C39B C37B 138.3
C23B C14B C39B C37B 0.7
C11B C14B C39B C50B -0.5
C23B C14B C39B C50B -138.1
C24B C37B C39B C14B -0.8
C41B C37B C39B C14B -142.1
C24B C37B C39B C50B 141.6
C41B C37B C39B C50B 0.2
C13B C29B C40B C3B 0.2
C36B C29B C40B C3B 139.2
C13B C29B C40B C16B -137.7
C36B C29B C40B C16B 1.3
C04B C3B C40B C29B 0.1
C2B C3B C40B C29B -141.7
C04B C3B C40B C16B 143.3
C2B C3B C40B C16B 1.5
C17B C16B C40B C29B 141.6
C48B C16B C40B C29B -1.0
C17B C16B C40B C3B -1.6
C48B C16B C40B C3B -144.2
C24B C37B C41B C60B 0.1
C39B C37B C41B C60B 142.0
C24B C37B C41B C22B -142.5
C39B C37B C41B C22B -0.6
C59B C22B C41B C60B 1.1
C50B C22B C41B C60B -142.7
C59B C22B C41B C37B 144.4
C50B C22B C41B C37B 0.7
C06B C05B C42B C43B -1.0
C04B C05B C42B C43B -143.4
C06B C05B C42B C60B 141.4
C04B C05B C42B C60B -1.1
C60B C42B C43B C24B 1.9
C05B C42B C43B C24B 139.4
C60B C42B C43B C15B -137.7
C05B C42B C43B C15B -0.2
C37B C24B C43B C42B -1.0
C47B C24B C43B C42B -142.6
C37B C24B C43B C15B 142.9
C47B C24B C43B C15B 1.3
C49B C15B C43B C42B 1.8
C38B C15B C43B C42B 143.5
C49B C15B C43B C24B -142.0
C38B C15B C43B C24B -0.3
C09B C8B C44B C45B -0.8
C07B C8B C44B C45B 141.7
C09B C8B C44B C56B -143.4
C07B C8B C44B C56B -0.9
C56B C44B C45B C20B 1.4
C8B C44B C45B C20B -136.6
C56B C44B C45B C18B 137.5
C8B C44B C45B C18B -0.6
C27B C20B C45B C44B -1.6
C48B C20B C45B C44B 143.1
C27B C20B C45B C18B -143.5
C48B C20B C45B C18B 1.2
C26B C18B C45B C44B -141.5
C52B C18B C45B C44B 2.2
C26B C18B C45B C20B 0.0
C52B C18B C45B C20B 143.8
C1B C32B C46B C19B 138.4
C21B C32B C46B C19B -1.1
C1B C32B C46B C25B 1.8
C21B C32B C46B C25B -137.6
C57B C19B C46B C32B 0.7
C35B C19B C46B C32B -140.9
C57B C19B C46B C25B 141.5
C35B C19B C46B C25B -0.1
C17B C25B C46B C32B -0.2
C27B C25B C46B C32B 141.7
C17B C25B C46B C19B -141.8
C27B C25B C46B C19B 0.1
C31B C23B C47B C24B -138.7
C14B C23B C47B C24B -0.9
C31B C23B C47B C38B 1.3
C14B C23B C47B C38B 139.1
C37B C24B C47B C23B 0.9
C43B C24B C47B C23B 142.4
C37B C24B C47B C38B -143.3
C43B C24B C47B C38B -1.8
C30B C38B C47B C23B -2.1
C15B C38B C47B C23B -142.8
C30B C38B C47B C24B 142.3
C15B C38B C47B C24B 1.6
C17B C16B C48B C20B -0.3
C40B C16B C48B C20B 138.0
C17B C16B C48B C26B -135.9
C40B C16B C48B C26B 2.4
C27B C20B C48B C16B 1.1
C45B C20B C48B C16B -143.1
C27B C20B C48B C26B 142.2
C45B C20B C48B C26B -2.0
C18B C26B C48B C16B 142.1
C36B C26B C48B C16B -4.0
C18B C26B C48B C20B 2.0
C36B C26B C48B C20B -144.1
C43B C15B C49B C21B 136.9
C38B C15B C49B C21B -0.2
C43B C15B C49B C06B -2.1
C38B C15B C49B C06B -139.2
C58B C21B C49B C15B 0.1
C32B C21B C49B C15B -143.4
C58B C21B C49B C06B 143.9
C32B C21B C49B C06B 0.4
C05B C06B C49B C15B 0.9
C1B C06B C49B C15B 144.6
C05B C06B C49B C21B -143.6
C1B C06B C49B C21B 0.1
C28B C33B C50B C39B 138.1
C10B C33B C50B C39B 1.7
C28B C33B C50B C22B -1.2
C10B C33B C50B C22B -137.6
C14B C39B C50B C33B -0.3
C37B C39B C50B C33B -143.2
C14B C39B C50B C22B 143.1
C37B C39B C50B C22B 0.2
C59B C22B C50B C33B 0.3
C41B C22B C50B C33B 143.7
C59B C22B C50B C39B -143.9
C41B C22B C50B C39B -0.5
C29B C13B C51B C60B 139.1
C59B C13B C51B C60B 0.7
C29B C13B C51B C04B -0.9
C59B C13B C51B C04B -139.3
C3B C04B C51B C13B 1.2
C05B C04B C51B C13B 142.5
C3B C04B C51B C60B -143.3
C05B C04B C51B C60B -2.0
C26B C18B C52B C28B 0.2
C45B C18B C52B C28B -139.5
C26B C18B C52B C09B 137.3
C45B C18B C52B C09B -2.5
C55B C28B C52B C18B -0.4
C33B C28B C52B C18B 142.0
C55B C28B C52B C09B -142.3
C33B C28B C52B C09B 0.2
C8B C09B C52B C18B 1.2
C10B C09B C52B C18B -141.0
C8B C09B C52B C28B 142.6
C10B C09B C52B C28B 0.5
C12B C07B C53B C54B 1.6
C8B C07B C53B C54B -143.3
C12B C07B C53B C56B 144.0
C8B C07B C53B C56B -1.0
C56B C53B C54B C34B -137.4
C07B C53B C54B C34B -0.1
C56B C53B C54B C57B 1.0
C07B C53B C54B C57B 138.2
C31B C34B C54B C53B -1.1
C30B C34B C54B C53B 141.8
C31B C34B C54B C57B -143.7
C30B C34B C54B C57B -0.7
C52B C28B C55B C36B -0.1
C33B C28B C55B C36B -138.4
C52B C28B C55B C59B 138.5
C33B C28B C55B C59B 0.2
C26B C36B C55B C28B 0.8
C29B C36B C55B C28B 142.3
C26B C36B C55B C59B -141.7
C29B C36B C55B C59B -0.1
C27B C35B C56B C44B 0.4
C19B C35B C56B C44B -137.9
C27B C35B C56B C53B 138.0
C19B C35B C56B C53B -0.2
C45B C44B C56B C35B -0.8
C8B C44B C56B C35B 142.4
C45B C44B C56B C53B -143.0
C8B C44B C56B C53B 0.3
C54B C53B C56B C35B -0.7
C07B C53B C56B C35B -142.1
C54B C53B C56B C44B 141.8
C07B C53B C56B C44B 0.5
C46B C19B C57B C58B 1.2
C35B C19B C57B C58B 138.7
C46B C19B C57B C54B -138.0
C35B C19B C57B C54B -0.6
C53B C54B C57B C19B -0.4
C34B C54B C57B C19B 143.4
C53B C54B C57B C58B -143.0
C34B C54B C57B C58B 0.8
C49B C21B C58B C57B -137.2
C32B C21B C58B C57B 2.6
C49B C21B C58B C30B -0.5
C32B C21B C58B C30B 139.4
C19B C57B C58B C21B -3.0
C54B C57B C58B C21B 140.2
C19B C57B C58B C30B -143.7
C54B C57B C58B C30B -0.5
C38B C30B C58B C21B 1.0
C34B C30B C58B C21B -142.7
C38B C30B C58B C57B 143.8
C34B C30B C58B C57B 0.1
C50B C22B C59B C13B 137.2
C41B C22B C59B C13B -1.5
C50B C22B C59B C55B 0.8
C41B C22B C59B C55B -138.0
C51B C13B C59B C22B 0.6
C29B C13B C59B C22B -141.4
C51B C13B C59B C55B 142.1
C29B C13B C59B C55B 0.1
C28B C55B C59B C22B -1.0
C36B C55B C59B C22B 141.6
C28B C55B C59B C13B -142.6
C36B C55B C59B C13B 0.0
C37B C41B C60B C42B 0.7
C22B C41B C60B C42B 139.1
C37B C41B C60B C51B -138.1
C22B C41B C60B C51B 0.3
C43B C42B C60B C41B -1.8
C05B C42B C60B C41B -142.7
C43B C42B C60B C51B 140.8
C05B C42B C60B C51B -0.1
C13B C51B C60B C41B -1.2
C04B C51B C60B C41B 143.9
C13B C51B C60B C42B -143.7
C04B C51B C60B C42B 1.3
C832 C801 C802 C817 0.8
C806 C801 C802 C817 137.0
C832 C801 C802 C803 -137.7
C806 C801 C802 C803 -1.5
C801 C802 C803 C804 -0.1
C817 C802 C803 C804 -143.4
C801 C802 C803 C840 142.5
C817 C802 C803 C840 -0.8
C840 C803 C804 C851 -0.8
C802 C803 C804 C851 137.7
C840 C803 C804 C805 -137.4
C802 C803 C804 C805 1.1
C803 C804 C805 C806 -0.5
C851 C804 C805 C806 -140.8
C803 C804 C805 C842 142.2
C851 C804 C805 C842 1.9
C804 C805 C806 C801 -1.1
C842 C805 C806 C801 -138.4
C804 C805 C806 C849 137.9
C842 C805 C806 C849 0.7
C802 C801 C806 C805 2.1
C832 C801 C806 C805 142.6
C802 C801 C806 C849 -141.0
C832 C801 C806 C849 -0.6
C812 C807 C808 C809 0.5
C853 C807 C808 C809 143.8
C812 C807 C808 C844 -142.1
C853 C807 C808 C844 1.2
C807 C808 C809 C810 -0.9
C844 C808 C809 C810 138.4
C807 C808 C809 C852 -138.7
C844 C808 C809 C852 0.5
C808 C809 C810 C811 0.6
C852 C809 C810 C811 143.2
C808 C809 C810 C833 -143.4
C852 C809 C810 C833 -0.9
C809 C810 C811 C814 -138.3
C833 C810 C811 C814 1.6
C809 C810 C811 C812 0.0
C833 C810 C811 C812 139.9
C808 C807 C812 C811 0.1
C853 C807 C812 C811 -139.2
C808 C807 C812 C831 137.5
C853 C807 C812 C831 -1.9
C810 C811 C812 C807 -0.4
C814 C811 C812 C807 142.1
C810 C811 C812 C831 -143.4
C814 C811 C812 C831 -0.9
C810 C811 C814 C839 -0.2
C812 C811 C814 C839 -141.7
C810 C811 C814 C823 141.5
C812 C811 C814 C823 -0.1
C848 C816 C817 C825 -0.9
C840 C816 C817 C825 -142.7
C848 C816 C817 C802 143.0
C840 C816 C817 C802 1.2
C801 C802 C817 C825 0.7
C803 C802 C817 C825 144.3
C801 C802 C817 C816 -143.8
C803 C802 C817 C816 -0.2
C839 C814 C823 C847 0.1
C811 C814 C823 C847 -142.2
C839 C814 C823 C831 143.4
C811 C814 C823 C831 1.0
C816 C817 C825 C827 1.2
C802 C817 C825 C827 -138.7
C816 C817 C825 C846 138.8
C802 C817 C825 C846 -1.1
C852 C818 C826 C836 0.5
C845 C818 C826 C836 143.2
C852 C818 C826 C848 -144.0
C845 C818 C826 C848 -1.3
C845 C820 C827 C835 1.2
C848 C820 C827 C835 -139.2
C845 C820 C827 C825 139.6
C848 C820 C827 C825 -0.7
C817 C825 C827 C820 -0.4
C846 C825 C827 C820 -142.9
C817 C825 C827 C835 142.4
C846 C825 C827 C835 -0.1
C851 C813 C829 C840 0.2
C859 C813 C829 C840 142.9
C851 C813 C829 C836 -142.9
C859 C813 C829 C836 -0.2
C847 C823 C831 C834 -0.4
C814 C823 C831 C834 -143.2
C847 C823 C831 C812 141.2
C814 C823 C831 C812 -1.6
C807 C812 C831 C834 0.6
C811 C812 C831 C834 142.7
C807 C812 C831 C823 -140.4
C811 C812 C831 C823 1.6
C802 C801 C832 C846 -2.1
C806 C801 C832 C846 -142.6
C802 C801 C832 C821 141.3
C806 C801 C832 C821 0.8
C858 C821 C832 C846 -0.6
C849 C821 C832 C846 143.5
C858 C821 C832 C801 -144.9
C849 C821 C832 C801 -0.8
C855 C828 C833 C850 0.9
C852 C828 C833 C850 -141.4
C855 C828 C833 C810 141.6
C852 C828 C833 C810 -0.7
C811 C810 C833 C850 -2.3
C809 C810 C833 C850 142.4
C811 C810 C833 C828 -143.7
C809 C810 C833 C828 1.0
C823 C831 C834 C830 0.2
C812 C831 C834 C830 -137.5
C823 C831 C834 C854 138.6
C812 C831 C834 C854 0.9
C838 C830 C834 C831 -1.1
C858 C830 C834 C831 142.7
C838 C830 C834 C854 -143.4
C858 C830 C834 C854 0.4
C820 C827 C835 C856 -0.6
C825 C827 C835 C856 -143.1
C820 C827 C835 C819 142.5
C825 C827 C835 C819 0.0
C857 C819 C835 C856 0.9
C846 C819 C835 C856 142.5
C857 C819 C835 C827 -141.6
C846 C819 C835 C827 0.1
C818 C826 C836 C829 -136.9
C848 C826 C836 C829 4.3
C818 C826 C836 C855 -1.0
C848 C826 C836 C855 140.3
C840 C829 C836 C826 -3.1
C813 C829 C836 C826 140.3
C840 C829 C836 C855 -143.2
C813 C829 C836 C855 0.2
C847 C824 C837 C839 0.0
C843 C824 C837 C839 -137.3
C847 C824 C837 C841 137.3
C843 C824 C837 C841 0.0
C834 C830 C838 C847 2.0
C858 C830 C838 C847 -137.3
C834 C830 C838 C815 138.1
C858 C830 C838 C815 -1.1
C849 C815 C838 C830 0.7
C843 C815 C838 C830 -141.5
C849 C815 C838 C847 141.5
C843 C815 C838 C847 -0.8
C811 C814 C839 C837 138.3
C823 C814 C839 C837 0.7
C811 C814 C839 C850 -0.4
C823 C814 C839 C850 -138.0
C824 C837 C839 C814 -0.8
C841 C837 C839 C814 -142.1
C824 C837 C839 C850 141.5
C841 C837 C839 C850 0.2
C813 C829 C840 C803 0.2
C836 C829 C840 C803 139.2
C813 C829 C840 C816 -137.7
C836 C829 C840 C816 1.3
C804 C803 C840 C829 0.1
C802 C803 C840 C829 -141.7
C804 C803 C840 C816 143.3
C802 C803 C840 C816 1.5
C817 C816 C840 C829 141.6
C848 C816 C840 C829 -1.0
C817 C816 C840 C803 -1.6
C848 C816 C840 C803 -144.2
C824 C837 C841 C880 0.1
C839 C837 C841 C880 142.0
C824 C837 C841 C822 -142.4
C839 C837 C841 C822 -0.6
C859 C822 C841 C880 1.1
C850 C822 C841 C880 -142.7
C859 C822 C841 C837 144.5
C850 C822 C841 C837 0.7
C806 C805 C842 C843 -1.0
C804 C805 C842 C843 -143.4
C806 C805 C842 C880 141.3
C804 C805 C842 C880 -1.1
C880 C842 C843 C824 1.9
C805 C842 C843 C824 139.4
C880 C842 C843 C815 -137.7
C805 C842 C843 C815 -0.2
C837 C824 C843 C842 -1.0
C847 C824 C843 C842 -142.6
C837 C824 C843 C815 142.9
C847 C824 C843 C815 1.3
C849 C815 C843 C842 1.8
C838 C815 C843 C842 143.5
C849 C815 C843 C824 -142.0
C838 C815 C843 C824 -0.3
C809 C808 C844 C845 -0.8
C807 C808 C844 C845 141.7
C809 C808 C844 C856 -143.4
C807 C808 C844 C856 -0.9
C856 C844 C845 C820 1.5
C808 C844 C845 C820 -136.6
C856 C844 C845 C818 137.5
C808 C844 C845 C818 -0.6
C827 C820 C845 C844 -1.6
C848 C820 C845 C844 143.1
C827 C820 C845 C818 -143.4
C848 C820 C845 C818 1.2
C826 C818 C845 C844 -141.5
C852 C818 C845 C844 2.3
C826 C818 C845 C820 0.0
C852 C818 C845 C820 143.8
C801 C832 C846 C819 138.4
C821 C832 C846 C819 -1.1
C801 C832 C846 C825 1.8
C821 C832 C846 C825 -137.6
C857 C819 C846 C832 0.7
C835 C819 C846 C832 -140.9
C857 C819 C846 C825 141.5
C835 C819 C846 C825 -0.1
C817 C825 C846 C832 -0.2
C827 C825 C846 C832 141.7
C817 C825 C846 C819 -141.8
C827 C825 C846 C819 0.1
C831 C823 C847 C824 -138.8
C814 C823 C847 C824 -0.9
C831 C823 C847 C838 1.3
C814 C823 C847 C838 139.1
C837 C824 C847 C823 0.8
C843 C824 C847 C823 142.3
C837 C824 C847 C838 -143.4
C843 C824 C847 C838 -1.8
C830 C838 C847 C823 -2.1
C815 C838 C847 C823 -142.8
C830 C838 C847 C824 142.3
C815 C838 C847 C824 1.6
C817 C816 C848 C820 -0.3
C840 C816 C848 C820 138.0
C817 C816 C848 C826 -135.9
C840 C816 C848 C826 2.4
C827 C820 C848 C816 1.1
C845 C820 C848 C816 -143.1
C827 C820 C848 C826 142.2
C845 C820 C848 C826 -2.0
C818 C826 C848 C816 142.1
C836 C826 C848 C816 -4.0
C818 C826 C848 C820 2.0
C836 C826 C848 C820 -144.1
C843 C815 C849 C821 136.9
C838 C815 C849 C821 -0.2
C843 C815 C849 C806 -2.1
C838 C815 C849 C806 -139.2
C858 C821 C849 C815 0.1
C832 C821 C849 C815 -143.4
C858 C821 C849 C806 143.9
C832 C821 C849 C806 0.4
C805 C806 C849 C815 0.9
C801 C806 C849 C815 144.6
C805 C806 C849 C821 -143.6
C801 C806 C849 C821 0.1
C828 C833 C850 C839 138.1
C810 C833 C850 C839 1.7
C828 C833 C850 C822 -1.2
C810 C833 C850 C822 -137.6
C814 C839 C850 C833 -0.3
C837 C839 C850 C833 -143.2
C814 C839 C850 C822 143.0
C837 C839 C850 C822 0.2
C859 C822 C850 C833 0.3
C841 C822 C850 C833 143.7
C859 C822 C850 C839 -144.0
C841 C822 C850 C839 -0.5
C829 C813 C851 C880 139.1
C859 C813 C851 C880 0.7
C829 C813 C851 C804 -0.9
C859 C813 C851 C804 -139.3
C803 C804 C851 C813 1.2
C805 C804 C851 C813 142.5
C803 C804 C851 C880 -143.3
C805 C804 C851 C880 -2.0
C826 C818 C852 C828 0.2
C845 C818 C852 C828 -139.5
C826 C818 C852 C809 137.3
C845 C818 C852 C809 -2.5
C855 C828 C852 C818 -0.4
C833 C828 C852 C818 142.0
C855 C828 C852 C809 -142.2
C833 C828 C852 C809 0.2
C808 C809 C852 C818 1.2
C810 C809 C852 C818 -141.0
C808 C809 C852 C828 142.6
C810 C809 C852 C828 0.5
C812 C807 C853 C854 1.6
C808 C807 C853 C854 -143.3
C812 C807 C853 C856 143.9
C808 C807 C853 C856 -1.0
C856 C853 C854 C834 -137.4
C807 C853 C854 C834 -0.1
C856 C853 C854 C857 1.0
C807 C853 C854 C857 138.2
C831 C834 C854 C853 -1.1
C830 C834 C854 C853 141.8
C831 C834 C854 C857 -143.7
C830 C834 C854 C857 -0.7
C852 C828 C855 C836 -0.1
C833 C828 C855 C836 -138.4
C852 C828 C855 C859 138.5
C833 C828 C855 C859 0.2
C826 C836 C855 C828 0.8
C829 C836 C855 C828 142.3
C826 C836 C855 C859 -141.7
C829 C836 C855 C859 -0.1
C827 C835 C856 C844 0.4
C819 C835 C856 C844 -137.9
C827 C835 C856 C853 138.0
C819 C835 C856 C853 -0.2
C845 C844 C856 C835 -0.9
C808 C844 C856 C835 142.4
C845 C844 C856 C853 -143.0
C808 C844 C856 C853 0.3
C854 C853 C856 C835 -0.7
C807 C853 C856 C835 -142.1
C854 C853 C856 C844 141.8
C807 C853 C856 C844 0.4
C846 C819 C857 C858 1.3
C835 C819 C857 C858 138.7
C846 C819 C857 C854 -138.0
C835 C819 C857 C854 -0.6
C853 C854 C857 C819 -0.3
C834 C854 C857 C819 143.5
C853 C854 C857 C858 -143.0
C834 C854 C857 C858 0.8
C849 C821 C858 C857 -137.2
C832 C821 C858 C857 2.7
C849 C821 C858 C830 -0.5
C832 C821 C858 C830 139.4
C819 C857 C858 C821 -3.0
C854 C857 C858 C821 140.2
C819 C857 C858 C830 -143.7
C854 C857 C858 C830 -0.6
C838 C830 C858 C821 1.0
C834 C830 C858 C821 -142.7
C838 C830 C858 C857 143.8
C834 C830 C858 C857 0.1
C850 C822 C859 C813 137.2
C841 C822 C859 C813 -1.5
C850 C822 C859 C855 0.8
C841 C822 C859 C855 -138.0
C851 C813 C859 C822 0.7
C829 C813 C859 C822 -141.4
C851 C813 C859 C855 142.1
C829 C813 C859 C855 0.1
C828 C855 C859 C822 -1.0
C836 C855 C859 C822 141.6
C828 C855 C859 C813 -142.6
C836 C855 C859 C813 0.0
C837 C841 C880 C842 0.7
C822 C841 C880 C842 139.1
C837 C841 C880 C851 -138.1
C822 C841 C880 C851 0.3
C843 C842 C880 C841 -1.8
C805 C842 C880 C841 -142.7
C843 C842 C880 C851 140.8
C805 C842 C880 C851 -0.1
C813 C851 C880 C841 -1.1
C804 C851 C880 C841 143.9
C813 C851 C880 C842 -143.7
C804 C851 C880 C842 1.3
C32C C1C C2C C17C 0.8
C6C C1C C2C C17C 137.0
C32C C1C C2C C3C -137.7
C6C C1C C2C C3C -1.5
C1C C2C C3C C4C -0.1
C17C C2C C3C C4C -143.4
C1C C2C C3C C40C 142.5
C17C C2C C3C C40C -0.8
C40C C3C C4C C51C -0.8
C2C C3C C4C C51C 137.7
C40C C3C C4C C5C -137.4
C2C C3C C4C C5C 1.1
C3C C4C C5C C6C -0.5
C51C C4C C5C C6C -140.8
C3C C4C C5C C42C 142.2
C51C C4C C5C C42C 1.9
C4C C5C C6C C1C -1.1
C42C C5C C6C C1C -138.4
C4C C5C C6C C49C 137.9
C42C C5C C6C C49C 0.7
C2C C1C C6C C5C 2.1
C32C C1C C6C C5C 142.6
C2C C1C C6C C49C -141.0
C32C C1C C6C C49C -0.6
C12C C7C C8C C9C 0.5
C53C C7C C8C C9C 143.8
C12C C7C C8C C44C -142.1
C53C C7C C8C C44C 1.2
C7C C8C C9C C10C -0.9
C44C C8C C9C C10C 138.4
C7C C8C C9C C52C -138.7
C44C C8C C9C C52C 0.5
C8C C9C C10C C11C 0.7
C52C C9C C10C C11C 143.2
C8C C9C C10C C33C -143.4
C52C C9C C10C C33C -0.9
C9C C10C C11C C14C -138.3
C33C C10C C11C C14C 1.6
C9C C10C C11C C12C 0.0
C33C C10C C11C C12C 139.9
C8C C7C C12C C11C 0.2
C53C C7C C12C C11C -139.2
C8C C7C C12C C31C 137.5
C53C C7C C12C C31C -1.9
C10C C11C C12C C7C -0.4
C14C C11C C12C C7C 142.1
C10C C11C C12C C31C -143.4
C14C C11C C12C C31C -0.9
C10C C11C C14C C39C -0.2
C12C C11C C14C C39C -141.8
C10C C11C C14C C23C 141.5
C12C C11C C14C C23C -0.1
C48C C16C C17C C25C -0.9
C40C C16C C17C C25C -142.7
C48C C16C C17C C2C 143.0
C40C C16C C17C C2C 1.2
C1C C2C C17C C25C 0.7
C3C C2C C17C C25C 144.3
C1C C2C C17C C16C -143.8
C3C C2C C17C C16C -0.2
C39C C14C C23C C47C 0.1
C11C C14C C23C C47C -142.2
C39C C14C C23C C31C 143.4
C11C C14C C23C C31C 1.0
C16C C17C C25C C27C 1.2
C2C C17C C25C C27C -138.7
C16C C17C C25C C46C 138.8
C2C C17C C25C C46C -1.1
C52C C18C C26C C36C 0.5
C45C C18C C26C C36C 143.2
C52C C18C C26C C48C -144.0
C45C C18C C26C C48C -1.3
C45C C20C C27C C35C 1.2
C48C C20C C27C C35C -139.2
C45C C20C C27C C25C 139.6
C48C C20C C27C C25C -0.8
C17C C25C C27C C20C -0.4
C46C C25C C27C C20C -142.9
C17C C25C C27C C35C 142.4
C46C C25C C27C C35C -0.1
C51C C13C C29C C40C 0.2
C59C C13C C29C C40C 142.9
C51C C13C C29C C36C -142.9
C59C C13C C29C C36C -0.2
C47C C23C C31C C34C -0.4
C14C C23C C31C C34C -143.2
C47C C23C C31C C12C 141.2
C14C C23C C31C C12C -1.6
C7C C12C C31C C34C 0.6
C11C C12C C31C C34C 142.7
C7C C12C C31C C23C -140.4
C11C C12C C31C C23C 1.6
C2C C1C C32C C46C -2.2
C6C C1C C32C C46C -142.6
C2C C1C C32C C21C 141.3
C6C C1C C32C C21C 0.9
C58C C21C C32C C46C -0.6
C49C C21C C32C C46C 143.5
C58C C21C C32C C1C -144.9
C49C C21C C32C C1C -0.8
C55C C28C C33C C50C 0.9
C52C C28C C33C C50C -141.4
C55C C28C C33C C10C 141.6
C52C C28C C33C C10C -0.7
C11C C10C C33C C50C -2.3
C9C C10C C33C C50C 142.4
C11C C10C C33C C28C -143.7
C9C C10C C33C C28C 1.0
C23C C31C C34C C30C 0.2
C12C C31C C34C C30C -137.5
C23C C31C C34C C54C 138.6
C12C C31C C34C C54C 0.9
C38C C30C C34C C31C -1.1
C58C C30C C34C C31C 142.7
C38C C30C C34C C54C -143.4
C58C C30C C34C C54C 0.4
C20C C27C C35C C56C -0.6
C25C C27C C35C C56C -143.1
C20C C27C C35C C19C 142.5
C25C C27C C35C C19C 0.0
C57C C19C C35C C56C 0.9
C46C C19C C35C C56C 142.5
C57C C19C C35C C27C -141.6
C46C C19C C35C C27C 0.1
C18C C26C C36C C29C -136.9
C48C C26C C36C C29C 4.4
C18C C26C C36C C55C -1.0
C48C C26C C36C C55C 140.3
C40C C29C C36C C26C -3.1
C13C C29C C36C C26C 140.3
C40C C29C C36C C55C -143.2
C13C C29C C36C C55C 0.2
C47C C24C C37C C39C 0.0
C43C C24C C37C C39C -137.3
C47C C24C C37C C41C 137.3
C43C C24C C37C C41C 0.0
C34C C30C C38C C47C 1.9
C58C C30C C38C C47C -137.3
C34C C30C C38C C15C 138.2
C58C C30C C38C C15C -1.1
C49C C15C C38C C30C 0.7
C43C C15C C38C C30C -141.5
C49C C15C C38C C47C 141.5
C43C C15C C38C C47C -0.8
C11C C14C C39C C37C 138.3
C23C C14C C39C C37C 0.7
C11C C14C C39C C50C -0.4
C23C C14C C39C C50C -138.0
C24C C37C C39C C14C -0.8
C41C C37C C39C C14C -142.1
C24C C37C C39C C50C 141.6
C41C C37C C39C C50C 0.2
C13C C29C C40C C3C 0.2
C36C C29C C40C C3C 139.2
C13C C29C C40C C16C -137.7
C36C C29C C40C C16C 1.3
C4C C3C C40C C29C 0.1
C2C C3C C40C C29C -141.7
C4C C3C C40C C16C 143.3
C2C C3C C40C C16C 1.5
C17C C16C C40C C29C 141.6
C48C C16C C40C C29C -1.0
C17C C16C C40C C3C -1.6
C48C C16C C40C C3C -144.2
C24C C37C C41C C60C 0.1
C39C C37C C41C C60C 142.0
C24C C37C C41C C22C -142.4
C39C C37C C41C C22C -0.6
C59C C22C C41C C60C 1.1
C50C C22C C41C C60C -142.7
C59C C22C C41C C37C 144.4
C50C C22C C41C C37C 0.7
C6C C5C C42C C43C -1.0
C4C C5C C42C C43C -143.4
C6C C5C C42C C60C 141.4
C4C C5C C42C C60C -1.1
C60C C42C C43C C24C 1.9
C5C C42C C43C C24C 139.4
C60C C42C C43C C15C -137.7
C5C C42C C43C C15C -0.2
C37C C24C C43C C42C -1.0
C47C C24C C43C C42C -142.6
C37C C24C C43C C15C 142.9
C47C C24C C43C C15C 1.3
C49C C15C C43C C42C 1.8
C38C C15C C43C C42C 143.5
C49C C15C C43C C24C -142.0
C38C C15C C43C C24C -0.3
C9C C8C C44C C45C -0.8
C7C C8C C44C C45C 141.7
C9C C8C C44C C56C -143.4
C7C C8C C44C C56C -1.0
C56C C44C C45C C20C 1.5
C8C C44C C45C C20C -136.6
C56C C44C C45C C18C 137.5
C8C C44C C45C C18C -0.6
C27C C20C C45C C44C -1.7
C48C C20C C45C C44C 143.1
C27C C20C C45C C18C -143.5
C48C C20C C45C C18C 1.2
C26C C18C C45C C44C -141.5
C52C C18C C45C C44C 2.2
C26C C18C C45C C20C 0.0
C52C C18C C45C C20C 143.8
C1C C32C C46C C19C 138.4
C21C C32C C46C C19C -1.1
C1C C32C C46C C25C 1.8
C21C C32C C46C C25C -137.6
C57C C19C C46C C32C 0.7
C35C C19C C46C C32C -140.9
C57C C19C C46C C25C 141.5
C35C C19C C46C C25C -0.1
C17C C25C C46C C32C -0.2
C27C C25C C46C C32C 141.7
C17C C25C C46C C19C -141.8
C27C C25C C46C C19C 0.1
C31C C23C C47C C24C -138.7
C14C C23C C47C C24C -0.9
C31C C23C C47C C38C 1.3
C14C C23C C47C C38C 139.1
C37C C24C C47C C23C 0.8
C43C C24C C47C C23C 142.3
C37C C24C C47C C38C -143.4
C43C C24C C47C C38C -1.8
C30C C38C C47C C23C -2.1
C15C C38C C47C C23C -142.8
C30C C38C C47C C24C 142.3
C15C C38C C47C C24C 1.6
C17C C16C C48C C20C -0.3
C40C C16C C48C C20C 138.0
C17C C16C C48C C26C -135.9
C40C C16C C48C C26C 2.4
C27C C20C C48C C16C 1.1
C45C C20C C48C C16C -143.1
C27C C20C C48C C26C 142.2
C45C C20C C48C C26C -2.0
C18C C26C C48C C16C 142.1
C36C C26C C48C C16C -4.0
C18C C26C C48C C20C 2.0
C36C C26C C48C C20C -144.1
C43C C15C C49C C21C 136.9
C38C C15C C49C C21C -0.2
C43C C15C C49C C6C -2.1
C38C C15C C49C C6C -139.2
C58C C21C C49C C15C 0.1
C32C C21C C49C C15C -143.4
C58C C21C C49C C6C 143.9
C32C C21C C49C C6C 0.4
C5C C6C C49C C15C 0.9
C1C C6C C49C C15C 144.6
C5C C6C C49C C21C -143.6
C1C C6C C49C C21C 0.1
C28C C33C C50C C39C 138.1
C10C C33C C50C C39C 1.7
C28C C33C C50C C22C -1.1
C10C C33C C50C C22C -137.6
C14C C39C C50C C33C -0.3
C37C C39C C50C C33C -143.2
C14C C39C C50C C22C 143.0
C37C C39C C50C C22C 0.2
C59C C22C C50C C33C 0.3
C41C C22C C50C C33C 143.7
C59C C22C C50C C39C -143.9
C41C C22C C50C C39C -0.5
C29C C13C C51C C60C 139.1
C59C C13C C51C C60C 0.7
C29C C13C C51C C4C -0.9
C59C C13C C51C C4C -139.3
C3C C4C C51C C13C 1.2
C5C C4C C51C C13C 142.5
C3C C4C C51C C60C -143.3
C5C C4C C51C C60C -2.0
C26C C18C C52C C28C 0.2
C45C C18C C52C C28C -139.5
C26C C18C C52C C9C 137.3
C45C C18C C52C C9C -2.5
C55C C28C C52C C18C -0.4
C33C C28C C52C C18C 142.0
C55C C28C C52C C9C -142.3
C33C C28C C52C C9C 0.2
C8C C9C C52C C18C 1.1
C10C C9C C52C C18C -141.0
C8C C9C C52C C28C 142.6
C10C C9C C52C C28C 0.5
C12C C7C C53C C54C 1.7
C8C C7C C53C C54C -143.3
C12C C7C C53C C56C 144.0
C8C C7C C53C C56C -1.0
C56C C53C C54C C34C -137.4
C7C C53C C54C C34C -0.2
C56C C53C C54C C57C 1.0
C7C C53C C54C C57C 138.2
C31C C34C C54C C53C -1.1
C30C C34C C54C C53C 141.8
C31C C34C C54C C57C -143.7
C30C C34C C54C C57C -0.7
C52C C28C C55C C36C -0.1
C33C C28C C55C C36C -138.4
C52C C28C C55C C59C 138.5
C33C C28C C55C C59C 0.2
C26C C36C C55C C28C 0.8
C29C C36C C55C C28C 142.3
C26C C36C C55C C59C -141.6
C29C C36C C55C C59C -0.1
C27C C35C C56C C44C 0.4
C19C C35C C56C C44C -137.9
C27C C35C C56C C53C 138.0
C19C C35C C56C C53C -0.2
C45C C44C C56C C35C -0.9
C8C C44C C56C C35C 142.4
C45C C44C C56C C53C -143.0
C8C C44C C56C C53C 0.3
C54C C53C C56C C35C -0.7
C7C C53C C56C C35C -142.1
C54C C53C C56C C44C 141.8
C7C C53C C56C C44C 0.4
C46C C19C C57C C58C 1.3
C35C C19C C57C C58C 138.7
C46C C19C C57C C54C -138.0
C35C C19C C57C C54C -0.6
C53C C54C C57C C19C -0.3
C34C C54C C57C C19C 143.5
C53C C54C C57C C58C -143.0
C34C C54C C57C C58C 0.8
C49C C21C C58C C57C -137.2
C32C C21C C58C C57C 2.7
C49C C21C C58C C30C -0.5
C32C C21C C58C C30C 139.4
C19C C57C C58C C21C -3.0
C54C C57C C58C C21C 140.2
C19C C57C C58C C30C -143.7
C54C C57C C58C C30C -0.6
C38C C30C C58C C21C 1.0
C34C C30C C58C C21C -142.7
C38C C30C C58C C57C 143.8
C34C C30C C58C C57C 0.1
C50C C22C C59C C13C 137.3
C41C C22C C59C C13C -1.5
C50C C22C C59C C55C 0.8
C41C C22C C59C C55C -138.0
C51C C13C C59C C22C 0.6
C29C C13C C59C C22C -141.4
C51C C13C C59C C55C 142.2
C29C C13C C59C C55C 0.1
C28C C55C C59C C22C -1.0
C36C C55C C59C C22C 141.6
C28C C55C C59C C13C -142.6
C36C C55C C59C C13C 0.0
C37C C41C C60C C42C 0.7
C22C C41C C60C C42C 139.1
C37C C41C C60C C51C -138.1
C22C C41C C60C C51C 0.3
C43C C42C C60C C41C -1.8
C5C C42C C60C C41C -142.7
C43C C42C C60C C51C 140.8
C5C C42C C60C C51C -0.1
C13C C51C C60C C41C -1.1
C4C C51C C60C C41C 143.9
C13C C51C C60C C42C -143.7
C4C C51C C60C C42C 1.3
C3S O1S C2S C1S 178(4)
C2S O1S C3S C4S -163(4)

loop_
_platon_squeeze_void_nr
_platon_squeeze_void_average_x
_platon_squeeze_void_average_y
_platon_squeeze_void_average_z
_platon_squeeze_void_volume
_platon_squeeze_void_count_electrons
_platon_squeeze_void_content
1 0.475 0.025 -0.039 8312 3206 ' '
2 0.981 0.149 0.169 23 0 ' '
3 0.637 0.218 0.179 24 0 ' '
4 0.820 0.333 0.035 46 1 ' '
5 0.727 0.473 0.186 24 1 ' '
6 0.273 0.527 0.814 24 2 ' '
7 0.180 0.667 0.965 46 3 ' '
8 0.363 0.782 0.821 24 0 ' '
9 0.019 0.851 0.831 23 1 ' '
